data_7102745
loop_
_publ_author_name
'Cork, S P'
'Cressey, G'
'Jones, R H'
'Teat, S J'
'Zholobenko, V L'

_publ_section_title
;
 The dynamic desorption of krypton from the zeolite chabazite.
;
_journal_issue 24
_journal_name_full 'Chemical communications (Cambridge, England)'
_journal_page_first 2796
_journal_page_last 2797
_journal_paper_doi 10.1039/b410366c
_journal_year 2004
_chemical_formula_sum 'Al3.39 Ca1.54 K0.32 Kr1.15 Na0.1 O24.52 Si8.61'
_chemical_formula_weight 898.30
_chemical_name_common chabazite
_chemical_name_systematic
;
?
;
_space_group_IT_number 166
_symmetry_cell_setting rhombohedral
_symmetry_space_group_name_Hall '-P 3* 2'
_symmetry_space_group_name_H-M 'R -3 m :R'
_atom_sites_solution_hydrogens geom
_atom_sites_solution_primary 'known model'
_atom_sites_solution_secondary difmap
_audit_creation_method SHELXL-97
_cell_angle_alpha 91.5970(10)
_cell_angle_beta 91.5970(10)
_cell_angle_gamma 91.5970(10)
_cell_formula_units_Z 1
_cell_length_a 9.2743(7)
_cell_length_b 9.2743(7)
_cell_length_c 9.2743(7)
_cell_measurement_temperature 100(2)
_cell_volume 796.76(10)
_computing_structure_refinement 'SHELXL-97 (Sheldrick, 1997)'
_computing_structure_solution 'Known model'
_diffrn_ambient_temperature 100(2)
_diffrn_measured_fraction_theta_full 0.998
_diffrn_measured_fraction_theta_max 0.998
_diffrn_radiation_monochromator silicon
_diffrn_radiation_source synchrotron
_diffrn_radiation_wavelength 0.47950
_diffrn_reflns_av_R_equivalents 0.0722
_diffrn_reflns_av_sigmaI/netI 0.0407
_diffrn_reflns_limit_h_max 16
_diffrn_reflns_limit_h_min -16
_diffrn_reflns_limit_k_max 16
_diffrn_reflns_limit_k_min -12
_diffrn_reflns_limit_l_max 16
_diffrn_reflns_limit_l_min -16
_diffrn_reflns_number 13999
_diffrn_reflns_theta_full 25.88
_diffrn_reflns_theta_max 25.88
_diffrn_reflns_theta_min 2.07
_exptl_absorpt_coefficient_mu 0.769
_exptl_absorpt_correction_T_max 0.8614
_exptl_absorpt_correction_T_min 0.7485
_exptl_crystal_colour colourless
_exptl_crystal_density_diffrn 1.872
_exptl_crystal_density_method 'not measured'
_exptl_crystal_description block
_exptl_crystal_F_000 440
_exptl_crystal_size_max 0.40
_exptl_crystal_size_mid 0.25
_exptl_crystal_size_min 0.20
_refine_diff_density_max 1.379
_refine_diff_density_min -0.993
_refine_diff_density_rms 0.253
_refine_ls_extinction_method none
_refine_ls_goodness_of_fit_ref 1.155
_refine_ls_hydrogen_treatment mixed
_refine_ls_matrix_type full
_refine_ls_number_parameters 70
_refine_ls_number_reflns 1836
_refine_ls_number_restraints 2
_refine_ls_restrained_S_all 1.154
_refine_ls_R_factor_all 0.0956
_refine_ls_R_factor_gt 0.0864
_refine_ls_shift/su_max 0.017
_refine_ls_shift/su_mean 0.001
_refine_ls_structure_factor_coef Fsqd
_refine_ls_weighting_details 'calc w=1/[\s^2^(Fo^2^)+(0.1063P)^2^+0.3902P] where P=(Fo^2^+2Fc^2^)/3'
_refine_ls_weighting_scheme calc
_refine_ls_wR_factor_gt 0.1937
_refine_ls_wR_factor_ref 0.1975
_reflns_number_gt 1382
_reflns_number_total 1836
_reflns_threshold_expression >2sigma(I)
_cod_data_source_file b410366c.txt
_cod_data_source_block c:\krypton-final\100k\100k
_cod_depositor_comments
;
The following automatic conversions were performed:
'_symmetry_cell_setting' value 'Rhombohedral' changed to 'rhombohedral'
according to '/home/saulius/struct/CIF-dictionaries/cif_core.dic'
dictionary named 'cif_core.dic' version 2.4.1 from 2010-06-29.

Automatic conversion script
Id: cif_fix_enum 1527 2010-12-29 10:47:43Z saulius 
;
_cod_original_sg_symbol_H-M R-3m
_cod_original_formula_sum 'Al3.39 Ca1.54 K0.32 Kr1.15 Na0.10 O24.52 Si8.61'
_cod_database_code 7102745

loop_
_symmetry_equiv_pos_as_xyz
'x, y, z'
'x, z, y'
'z, x, y'
'y, x, z'
'y, z, x'
'z, y, x'
'-x, -y, -z'
'-x, -z, -y'
'-z, -x, -y'
'-y, -x, -z'
'-y, -z, -x'
'-z, -y, -x'

loop_
_atom_site_label
_atom_site_type_symbol
_atom_site_fract_x
_atom_site_fract_y
_atom_site_fract_z
_atom_site_U_iso_or_equiv
_atom_site_adp_type
_atom_site_occupancy
_atom_site_symmetry_multiplicity
_atom_site_calc_flag
_atom_site_refinement_flags
Si1 Si 0.09359(6) 0.32895(6) 0.86165(6) 0.01328(16) Uani 0.72 1 d P
Al1 Al 0.09359(6) 0.32895(6) 0.86165(6) 0.01328(16) Uani 0.28 1 d P
O1 O 0.28778(19) -0.28778(19) 0.0000 0.0226(4) Uani 1 2 d S
O2 O 0.1196(2) -0.1196(2) 0.5000 0.0291(5) Uani 1 2 d S
O3 O 0.2449(2) 0.2449(2) 0.8675(3) 0.0271(5) Uani 1 2 d S
O4 O -0.0041(2) -0.0041(2) 0.2614(3) 0.0228(4) Uani 1 2 d S
Ca1 Ca 0.0000 0.0000 0.0000 0.0126(5) Uani 0.60(3) 12 d SP
Ca2 Ca 0.1613(5) 0.1613(5) 0.1613(5) 0.038(2) Uani 0.204(8) 6 d SP
Ca3 Ca 0.4473(11) 0.4473(11) 0.9737(16) 0.056(3) Uani 0.088(5) 2 d SP
K1 K 0.0000 0.0000 0.0000 0.0126(5) Uani 0.16(3) 12 d SP
K3 K 0.4473(11) 0.4473(11) 0.9737(16) 0.056(3) Uani 0.026(5) 2 d SP
Na1 Na 0.040(12) 0.040(12) 0.040(12) 0.08(4) Uiso 0.05 6 d SP
Kr1 Kr 0.377(3) 0.377(3) 1.231(5) 0.088(15) Uiso 0.030(5) 2 d SP
Kr2 Kr 0.252(3) 0.433(5) 0.299(4) 0.088(2) Uiso 0.025(2) 1 d P
Kr3 Kr 0.282(4) 0.282(4) 0.282(4) 0.088(2) Uiso 0.051(11) 6 d SP
Kr4 Kr 0.275(2) 0.353(6) 0.275(2) 0.088(2) Uiso 0.043(4) 2 d SP
Kr5 Kr 0.4167(19) 0.4167(19) 1.159(3) 0.088(2) Uiso 0.052(3) 2 d SP
OW1 O 0.172(6) 0.172(6) 0.420(8) 0.08(3) Uiso 0.09(2) 2 d SP

loop_
_atom_site_aniso_label
_atom_site_aniso_U_11
_atom_site_aniso_U_22
_atom_site_aniso_U_33
_atom_site_aniso_U_23
_atom_site_aniso_U_13
_atom_site_aniso_U_12
Si1 0.0142(2) 0.0098(2) 0.0157(2) -0.00082(15) -0.00071(16) -0.00033(15)
Al1 0.0142(2) 0.0098(2) 0.0157(2) -0.00082(15) -0.00071(16) -0.00033(15)
O1 0.0233(6) 0.0233(6) 0.0206(9) -0.0035(5) -0.0035(5) -0.0011(7)
O2 0.0357(8) 0.0357(8) 0.0155(9) -0.0025(6) -0.0025(6) 0.0025(10)
O3 0.0215(6) 0.0215(6) 0.0380(14) -0.0033(7) -0.0033(7) 0.0019(8)
O4 0.0240(6) 0.0240(6) 0.0209(9) 0.0033(6) 0.0033(6) 0.0063(8)
Ca1 0.0127(5) 0.0127(5) 0.0127(5) 0.0029(3) 0.0029(3) 0.0029(3)
Ca2 0.037(2) 0.037(2) 0.037(2) -0.0059(14) -0.0059(14) -0.0059(14)
Ca3 0.048(4) 0.048(4) 0.073(8) -0.005(4) -0.005(4) 0.020(5)
K1 0.0127(5) 0.0127(5) 0.0127(5) 0.0029(3) 0.0029(3) 0.0029(3)
K3 0.048(4) 0.048(4) 0.073(8) -0.005(4) -0.005(4) 0.020(5)

loop_
_atom_type_symbol
_atom_type_description
_atom_type_scat_dispersion_real
_atom_type_scat_dispersion_imag
_atom_type_scat_source
Si Si 0.0270 0.0310 'International Tables Vol C Tables 4.2.6.8 and 6.1.1.4'
Al Al 0.0210 0.0230 'International Tables Vol C Tables 4.2.6.8 and 6.1.1.4'
O O 0.0000 0.0030 'International Tables Vol C Tables 4.2.6.8 and 6.1.1.4'
Ca Ca 0.1010 0.1420 'International Tables Vol C Tables 4.2.6.8 and 6.1.1.4'
Kr Kr 0.1380 1.3930 'International Tables Vol C Tables 4.2.6.8 and 6.1.1.4'
K K 0.0860 0.1150 'International Tables Vol C Tables 4.2.6.8 and 6.1.1.4'
Na Na 0.0090 0.0110 'International Tables Vol C Tables 4.2.6.8 and 6.1.1.4'

loop_
_geom_angle_atom_site_label_1
_geom_angle_atom_site_label_2
_geom_angle_atom_site_label_3
_geom_angle
_geom_angle_site_symmetry_1
_geom_angle_site_symmetry_3
O2 Si1 O3 111.45(11) 2_556 .
O2 Si1 O1 110.87(9) 2_556 3_556
O3 Si1 O1 111.36(10) . 3_556
O2 Si1 O4 111.93(13) 2_556 2_556
O3 Si1 O4 105.45(13) . 2_556
O1 Si1 O4 105.52(12) 3_556 2_556
O2 Si1 Na1 143(3) 2_556 1_556
O3 Si1 Na1 72.8(11) . 1_556
O1 Si1 Na1 100(3) 3_556 1_556
O4 Si1 Na1 37.8(7) 2_556 1_556
O2 Si1 Ca2 112.24(13) 2_556 1_556
O3 Si1 Ca2 64.73(11) . 1_556
O1 Si1 Ca2 134.45(15) 3_556 1_556
O4 Si1 Ca2 43.72(11) 2_556 1_556
Na1 Si1 Ca2 34(3) 1_556 1_556
O2 Si1 K1 150.85(9) 2_556 1_556
O3 Si1 K1 76.39(10) . 1_556
O1 Si1 K1 90.50(8) 3_556 1_556
O4 Si1 K1 40.72(8) 2_556 1_556
Na1 Si1 K1 10(3) 1_556 1_556
Ca2 Si1 K1 43.95(13) 1_556 1_556
O2 Si1 Ca1 150.85(9) 2_556 1_556
O3 Si1 Ca1 76.39(10) . 1_556
O1 Si1 Ca1 90.50(8) 3_556 1_556
O4 Si1 Ca1 40.72(8) 2_556 1_556
Na1 Si1 Ca1 10(3) 1_556 1_556
Ca2 Si1 Ca1 43.95(13) 1_556 1_556
K1 Si1 Ca1 0.0 1_556 1_556
O2 Si1 Ca3 64.05(12) 2_556 .
O3 Si1 Ca3 48.67(13) . .
O1 Si1 Ca3 139.5(2) 3_556 .
O4 Si1 Ca3 113.5(3) 2_556 .
Na1 Si1 Ca3 104(3) 1_556 .
Ca2 Si1 Ca3 74.8(2) 1_556 .
K1 Si1 Ca3 112.13(17) 1_556 .
Ca1 Si1 Ca3 112.13(17) 1_556 .
O2 Si1 K3 61.3(2) 2_556 9_666
O3 Si1 K3 117.2(3) . 9_666
O1 Si1 K3 51.5(2) 3_556 9_666
O4 Si1 K3 136.4(2) 2_556 9_666
Na1 Si1 K3 152(3) 1_556 9_666
Ca2 Si1 K3 173.5(2) 1_556 9_666
K1 Si1 K3 141.8(2) 1_556 9_666
Ca1 Si1 K3 141.8(2) 1_556 9_666
Ca3 Si1 K3 101.7(4) . 9_666
O2 Si1 Ca3 61.3(2) 2_556 9_666
O3 Si1 Ca3 117.2(3) . 9_666
O1 Si1 Ca3 51.5(2) 3_556 9_666
O4 Si1 Ca3 136.4(2) 2_556 9_666
Na1 Si1 Ca3 152(3) 1_556 9_666
Ca2 Si1 Ca3 173.5(2) 1_556 9_666
K1 Si1 Ca3 141.8(2) 1_556 9_666
Ca1 Si1 Ca3 141.8(2) 1_556 9_666
Ca3 Si1 Ca3 101.7(4) . 9_666
K3 Si1 Ca3 0.0(5) 9_666 9_666
Al1 O1 Si1 0.00(6) 5_545 5_545
Al1 O1 Al1 128.09(16) 5_545 12_655
Si1 O1 Al1 128.09(16) 5_545 12_655
Al1 O1 Si1 128.09(16) 5_545 12_655
Si1 O1 Si1 128.09(16) 5_545 12_655
Al1 O1 Si1 0.00(5) 12_655 12_655
Al1 O1 K3 102.3(3) 5_545 7_656
Si1 O1 K3 102.3(3) 5_545 7_656
Al1 O1 K3 129.5(3) 12_655 7_656
Si1 O1 K3 129.5(3) 12_655 7_656
Al1 O1 Ca3 102.3(3) 5_545 7_656
Si1 O1 Ca3 102.3(3) 5_545 7_656
Al1 O1 Ca3 129.5(3) 12_655 7_656
Si1 O1 Ca3 129.5(3) 12_655 7_656
K3 O1 Ca3 0.0(2) 7_656 7_656
Al1 O1 K3 129.5(3) 5_545 1_544
Si1 O1 K3 129.5(3) 5_545 1_544
Al1 O1 K3 102.3(3) 12_655 1_544
Si1 O1 K3 102.3(3) 12_655 1_544
K3 O1 K3 28.4(5) 7_656 1_544
Ca3 O1 K3 28.4(5) 7_656 1_544
Al1 O1 Ca3 129.5(3) 5_545 1_544
Si1 O1 Ca3 129.5(3) 5_545 1_544
Al1 O1 Ca3 102.3(3) 12_655 1_544
Si1 O1 Ca3 102.3(3) 12_655 1_544
K3 O1 Ca3 28.4(5) 7_656 1_544
Ca3 O1 Ca3 28.4(5) 7_656 1_544
K3 O1 Ca3 0.0(7) 1_544 1_544
Al1 O1 Kr5 110.5(4) 5_545 7_656
Si1 O1 Kr5 110.5(4) 5_545 7_656
Al1 O1 Kr5 112.3(4) 12_655 7_656
Si1 O1 Kr5 112.3(4) 12_655 7_656
K3 O1 Kr5 31.8(5) 7_656 7_656
Ca3 O1 Kr5 31.8(5) 7_656 7_656
K3 O1 Kr5 39.8(5) 1_544 7_656
Ca3 O1 Kr5 39.8(5) 1_544 7_656
Al1 O1 Kr5 112.3(4) 5_545 1_544
Si1 O1 Kr5 112.3(4) 5_545 1_544
Al1 O1 Kr5 110.5(4) 12_655 1_544
Si1 O1 Kr5 110.5(4) 12_655 1_544
K3 O1 Kr5 39.8(5) 7_656 1_544
Ca3 O1 Kr5 39.8(5) 7_656 1_544
K3 O1 Kr5 31.8(5) 1_544 1_544
Ca3 O1 Kr5 31.8(5) 1_544 1_544
Kr5 O1 Kr5 66.8(7) 7_656 1_544
Al1 O1 Kr2 105.6(5) 5_545 6_545
Si1 O1 Kr2 105.6(5) 5_545 6_545
Al1 O1 Kr2 102.1(5) 12_655 6_545
Si1 O1 Kr2 102.1(5) 12_655 6_545
K3 O1 Kr2 62.3(6) 7_656 6_545
Ca3 O1 Kr2 62.3(6) 7_656 6_545
K3 O1 Kr2 53.6(6) 1_544 6_545
Ca3 O1 Kr2 53.6(6) 1_544 6_545
Kr5 O1 Kr2 90.3(6) 7_656 6_545
Kr5 O1 Kr2 23.5(7) 1_544 6_545
Al1 O1 Kr2 102.1(5) 5_545 11_655
Si1 O1 Kr2 102.1(5) 5_545 11_655
Al1 O1 Kr2 105.6(5) 12_655 11_655
Si1 O1 Kr2 105.6(5) 12_655 11_655
K3 O1 Kr2 53.6(6) 7_656 11_655
Ca3 O1 Kr2 53.6(6) 7_656 11_655
K3 O1 Kr2 62.3(6) 1_544 11_655
Ca3 O1 Kr2 62.3(6) 1_544 11_655
Kr5 O1 Kr2 23.5(7) 7_656 11_655
Kr5 O1 Kr2 90.3(6) 1_544 11_655
Kr2 O1 Kr2 113.9(11) 6_545 11_655
Al1 O2 Si1 0.000(7) 9_656 9_656
Al1 O2 Al1 176.5(2) 9_656 2_545
Si1 O2 Al1 176.5(2) 9_656 2_545
Al1 O2 Si1 176.5(2) 9_656 2_545
Si1 O2 Si1 176.5(2) 9_656 2_545
Al1 O2 Si1 0.00(6) 2_545 2_545
Al1 O2 K3 92.6(2) 9_656 2_545
Si1 O2 K3 92.6(2) 9_656 2_545
Al1 O2 K3 89.1(2) 2_545 2_545
Si1 O2 K3 89.1(2) 2_545 2_545
Al1 O2 Ca3 92.6(2) 9_656 2_545
Si1 O2 Ca3 92.6(2) 9_656 2_545
Al1 O2 Ca3 89.1(2) 2_545 2_545
Si1 O2 Ca3 89.1(2) 2_545 2_545
K3 O2 Ca3 0.0(2) 2_545 2_545
Al1 O2 K3 89.1(2) 9_656 9_656
Si1 O2 K3 89.1(2) 9_656 9_656
Al1 O2 K3 92.6(2) 2_545 9_656
Si1 O2 K3 92.6(2) 2_545 9_656
K3 O2 K3 121.6(5) 2_545 9_656
Ca3 O2 K3 121.6(5) 2_545 9_656
Al1 O2 Ca3 89.1(2) 9_656 9_656
Si1 O2 Ca3 89.1(2) 9_656 9_656
Al1 O2 Ca3 92.6(2) 2_545 9_656
Si1 O2 Ca3 92.6(2) 2_545 9_656
K3 O2 Ca3 121.6(5) 2_545 9_656
Ca3 O2 Ca3 121.6(5) 2_545 9_656
K3 O2 Ca3 0.0(5) 9_656 9_656
Al1 O2 Kr5 93.5(3) 9_656 2_545
Si1 O2 Kr5 93.5(3) 9_656 2_545
Al1 O2 Kr5 86.6(3) 2_545 2_545
Si1 O2 Kr5 86.6(3) 2_545 2_545
K3 O2 Kr5 27.4(4) 2_545 2_545
Ca3 O2 Kr5 27.4(4) 2_545 2_545
K3 O2 Kr5 148.9(4) 9_656 2_545
Ca3 O2 Kr5 148.9(4) 9_656 2_545
Al1 O2 Kr5 86.6(3) 9_656 9_656
Si1 O2 Kr5 86.6(3) 9_656 9_656
Al1 O2 Kr5 93.5(3) 2_545 9_656
Si1 O2 Kr5 93.5(3) 2_545 9_656
K3 O2 Kr5 148.9(4) 2_545 9_656
Ca3 O2 Kr5 148.9(4) 2_545 9_656
K3 O2 Kr5 27.4(4) 9_656 9_656
Ca3 O2 Kr5 27.4(4) 9_656 9_656
Kr5 O2 Kr5 176.4(7) 2_545 9_656
Al1 O2 Kr2 91.1(6) 9_656 3
Si1 O2 Kr2 91.1(6) 9_656 3
Al1 O2 Kr2 87.8(6) 2_545 3
Si1 O2 Kr2 87.8(6) 2_545 3
K3 O2 Kr2 48.6(6) 2_545 3
Ca3 O2 Kr2 48.6(6) 2_545 3
K3 O2 Kr2 170.1(6) 9_656 3
Ca3 O2 Kr2 170.1(6) 9_656 3
Kr5 O2 Kr2 21.3(6) 2_545 3
Kr5 O2 Kr2 162.4(6) 9_656 3
Al1 O2 Kr2 87.8(6) 9_656 8_556
Si1 O2 Kr2 87.8(6) 9_656 8_556
Al1 O2 Kr2 91.1(6) 2_545 8_556
Si1 O2 Kr2 91.1(6) 2_545 8_556
K3 O2 Kr2 170.1(6) 2_545 8_556
Ca3 O2 Kr2 170.1(6) 2_545 8_556
K3 O2 Kr2 48.6(6) 9_656 8_556
Ca3 O2 Kr2 48.6(6) 9_656 8_556
Kr5 O2 Kr2 162.4(6) 2_545 8_556
Kr5 O2 Kr2 21.3(6) 9_656 8_556
Kr2 O2 Kr2 141.3(10) 3 8_556
Al1 O3 Si1 0.000(18) 4 4
Al1 O3 Si1 148.89(18) 4 .
Si1 O3 Si1 148.89(18) 4 .
Al1 O3 Ca3 105.10(9) 4 .
Si1 O3 Ca3 105.10(9) 4 .
Si1 O3 Ca3 105.10(9) . .
Al1 O3 Ca2 85.65(12) 4 1_556
Si1 O3 Ca2 85.65(12) 4 1_556
Si1 O3 Ca2 85.65(12) . 1_556
Ca3 O3 Ca2 92.7(4) . 1_556
Al1 O3 Kr5 100.97(13) 4 .
Si1 O3 Kr5 100.97(13) 4 .
Si1 O3 Kr5 100.97(13) . .
Ca3 O3 Kr5 31.1(5) . .
Ca2 O3 Kr5 61.6(5) 1_556 .
Al1 O3 Ca1 76.31(10) 4 1_556
Si1 O3 Ca1 76.31(10) 4 1_556
Si1 O3 Ca1 76.31(10) . 1_556
Ca3 O3 Ca1 138.2(3) . 1_556
Ca2 O3 Ca1 45.51(15) 1_556 1_556
Kr5 O3 Ca1 107.1(4) . 1_556
Al1 O3 Kr1 98.2(2) 4 .
Si1 O3 Kr1 98.2(2) 4 .
Si1 O3 Kr1 98.21(19) . .
Ca3 O3 Kr1 44.1(8) . .
Ca2 O3 Kr1 48.6(7) 1_556 .
Kr5 O3 Kr1 13.0(6) . .
Ca1 O3 Kr1 94.1(7) 1_556 .
Al1 O3 Kr3 93.2(2) 4 1_556
Si1 O3 Kr3 93.2(2) 4 1_556
Si1 O3 Kr3 93.2(2) . 1_556
Ca3 O3 Kr3 64.2(8) . 1_556
Ca2 O3 Kr3 28.5(7) 1_556 1_556
Kr5 O3 Kr3 33.2(8) . 1_556
Ca1 O3 Kr3 74.0(7) 1_556 1_556
Kr1 O3 Kr3 20.1(11) . 1_556
Al1 O3 Kr4 87.4(6) 4 4_556
Si1 O3 Kr4 87.4(6) 4 4_556
Si1 O3 Kr4 102.2(8) . 4_556
Ca3 O3 Kr4 58.3(6) . 4_556
Ca2 O3 Kr4 35.4(7) 1_556 4_556
Kr5 O3 Kr4 27.9(6) . 4_556
Ca1 O3 Kr4 80.3(6) 1_556 4_556
Kr1 O3 Kr4 15.8(7) . 4_556
Kr3 O3 Kr4 9.9(7) 1_556 4_556
Al1 O4 Si1 0.00(4) 2_545 2_545
Al1 O4 Al1 132.50(15) 2_545 3_455
Si1 O4 Al1 132.50(15) 2_545 3_455
Al1 O4 Si1 132.50(15) 2_545 3_455
Si1 O4 Si1 132.50(15) 2_545 3_455
Al1 O4 Si1 0.00(4) 3_455 3_455
Al1 O4 Na1 113.6(2) 2_545 .
Si1 O4 Na1 113.6(2) 2_545 .
Al1 O4 Na1 113.6(2) 3_455 .
Si1 O4 Na1 113.6(2) 3_455 .
Al1 O4 Ca2 106.78(10) 2_545 .
Si1 O4 Ca2 106.78(10) 2_545 .
Al1 O4 Ca2 106.78(10) 3_455 .
Si1 O4 Ca2 106.78(10) 3_455 .
Na1 O4 Ca2 49(5) . .
Al1 O4 Ca1 112.36(8) 2_545 .
Si1 O4 Ca1 112.36(8) 2_545 .
Al1 O4 Ca1 112.36(8) 3_455 .
Si1 O4 Ca1 112.36(8) 3_455 .
Na1 O4 Ca1 14(5) . .
Ca2 O4 Ca1 63.39(17) . .
Al1 O4 Na1 110.5(6) 2_545 7
Si1 O4 Na1 110.5(6) 2_545 7
Al1 O4 Na1 110.5(6) 3_455 7
Si1 O4 Na1 110.5(6) 3_455 7
Na1 O4 Na1 25(8) . 7
Ca2 O4 Na1 74(3) . 7
Ca1 O4 Na1 11(3) . 7
Al1 O4 Kr4 93.8(4) 2_545 2
Si1 O4 Kr4 93.8(4) 2_545 2
Al1 O4 Kr4 93.8(4) 3_455 2
Si1 O4 Kr4 93.8(4) 3_455 2
Na1 O4 Kr4 86(5) . 2
Ca2 O4 Kr4 36.4(9) . 2
Ca1 O4 Kr4 99.8(9) . 2
Na1 O4 Kr4 110(3) 7 2
Al1 O4 Kr3 97.8(2) 2_545 .
Si1 O4 Kr3 97.8(2) 2_545 .
Al1 O4 Kr3 97.8(2) 3_455 .
Si1 O4 Kr3 97.8(2) 3_455 .
Na1 O4 Kr3 76(5) . .
Ca2 O4 Kr3 26.1(6) . .
Ca1 O4 Kr3 89.4(5) . .
Na1 O4 Kr3 100(3) 7 .
Kr4 O4 Kr3 10.4(8) 2 .
Al1 O4 Kr2 93.6(5) 2_545 2
Si1 O4 Kr2 93.6(5) 2_545 2
Al1 O4 Kr2 85.2(5) 3_455 2
Si1 O4 Kr2 85.2(5) 3_455 2
Na1 O4 Kr2 97(5) . 2
Ca2 O4 Kr2 47.4(6) . 2
Ca1 O4 Kr2 110.5(6) . 2
Na1 O4 Kr2 121(3) 7 2
Kr4 O4 Kr2 11.7(7) 2 2
Kr3 O4 Kr2 21.6(7) . 2
Na1 Ca1 Na1 180(10) . 7
Na1 Ca1 O4 57.11(7) . 3
Na1 Ca1 O4 122.89(7) 7 3
Na1 Ca1 O4 122.89(7) . 8
Na1 Ca1 O4 57.11(7) 7 8
O4 Ca1 O4 86.69(9) 3 8
Na1 Ca1 O4 122.89(7) . 7
Na1 Ca1 O4 57.11(7) 7 7
O4 Ca1 O4 86.69(9) 3 7
O4 Ca1 O4 93.31(9) 8 7
Na1 Ca1 O4 57.11(7) . .
Na1 Ca1 O4 122.89(7) 7 .
O4 Ca1 O4 93.31(9) 3 .
O4 Ca1 O4 86.69(9) 8 .
O4 Ca1 O4 180.00(9) 7 .
Na1 Ca1 O4 57.11(7) . 2
Na1 Ca1 O4 122.89(7) 7 2
O4 Ca1 O4 93.31(9) 3 2
O4 Ca1 O4 180.0 8 2
O4 Ca1 O4 86.69(9) 7 2
O4 Ca1 O4 93.31(9) . 2
Na1 Ca1 O4 122.89(7) . 9
Na1 Ca1 O4 57.11(7) 7 9
O4 Ca1 O4 180.00(9) 3 9
O4 Ca1 O4 93.31(9) 8 9
O4 Ca1 O4 93.31(9) 7 9
O4 Ca1 O4 86.69(9) . 9
O4 Ca1 O4 86.69(9) 2 9
Na1 Ca1 Ca2 180(9) . 7
Na1 Ca1 Ca2 0(9) 7 7
O4 Ca1 Ca2 122.89(7) 3 7
O4 Ca1 Ca2 57.11(7) 8 7
O4 Ca1 Ca2 57.11(7) 7 7
O4 Ca1 Ca2 122.89(7) . 7
O4 Ca1 Ca2 122.89(7) 2 7
O4 Ca1 Ca2 57.11(7) 9 7
Na1 Ca1 Ca2 0(9) . .
Na1 Ca1 Ca2 180(9) 7 .
O4 Ca1 Ca2 57.11(7) 3 .
O4 Ca1 Ca2 122.89(7) 8 .
O4 Ca1 Ca2 122.89(7) 7 .
O4 Ca1 Ca2 57.11(7) . .
O4 Ca1 Ca2 57.11(7) 2 .
O4 Ca1 Ca2 122.89(7) 9 .
Ca2 Ca1 Ca2 180.0(3) 7 .
Na1 Ca1 Al1 115.452(9) . 12_655
Na1 Ca1 Al1 64.548(9) 7 12_655
O4 Ca1 Al1 65.06(6) 3 12_655
O4 Ca1 Al1 26.925(13) 8 12_655
O4 Ca1 Al1 76.69(3) 7 12_655
O4 Ca1 Al1 103.31(3) . 12_655
O4 Ca1 Al1 153.075(13) 2 12_655
O4 Ca1 Al1 114.94(6) 9 12_655
Ca2 Ca1 Al1 64.549(9) 7 12_655
Ca2 Ca1 Al1 115.451(9) . 12_655
Na1 Ca1 Al1 64.550(9) . 5_545
Na1 Ca1 Al1 115.450(10) 7 5_545
O4 Ca1 Al1 26.925(13) 3 5_545
O4 Ca1 Al1 65.06(6) 8 5_545
O4 Ca1 Al1 103.31(3) 7 5_545
O4 Ca1 Al1 76.69(3) . 5_545
O4 Ca1 Al1 114.94(6) 2 5_545
O4 Ca1 Al1 153.075(13) 9 5_545
Ca2 Ca1 Al1 115.451(9) 7 5_545
Ca2 Ca1 Al1 64.549(9) . 5_545
Al1 Ca1 Al1 50.905(19) 12_655 5_545
Na1 Ca1 Si1 115.452(9) . 12_655
Na1 Ca1 Si1 64.548(9) 7 12_655
O4 Ca1 Si1 65.06(6) 3 12_655
O4 Ca1 Si1 26.925(13) 8 12_655
O4 Ca1 Si1 76.69(3) 7 12_655
O4 Ca1 Si1 103.31(3) . 12_655
O4 Ca1 Si1 153.075(13) 2 12_655
O4 Ca1 Si1 114.94(6) 9 12_655
Ca2 Ca1 Si1 64.549(9) 7 12_655
Ca2 Ca1 Si1 115.451(9) . 12_655
Al1 Ca1 Si1 0.00(2) 12_655 12_655
Al1 Ca1 Si1 50.905(19) 5_545 12_655
Na1 Ca1 Si1 64.550(9) . 5_545
Na1 Ca1 Si1 115.450(10) 7 5_545
O4 Ca1 Si1 26.925(13) 3 5_545
O4 Ca1 Si1 65.06(6) 8 5_545
O4 Ca1 Si1 103.31(3) 7 5_545
O4 Ca1 Si1 76.69(3) . 5_545
O4 Ca1 Si1 114.94(6) 2 5_545
O4 Ca1 Si1 153.075(13) 9 5_545
Ca2 Ca1 Si1 115.451(9) 7 5_545
Ca2 Ca1 Si1 64.549(9) . 5_545
Al1 Ca1 Si1 50.905(19) 12_655 5_545
Al1 Ca1 Si1 0.00(3) 5_545 5_545
Si1 Ca1 Si1 50.905(19) 12_655 5_545
Na1 Ca1 Al1 64.550(10) . 4_554
Na1 Ca1 Al1 115.450(10) 7 4_554
O4 Ca1 Al1 26.925(13) 3 4_554
O4 Ca1 Al1 103.31(3) 8 4_554
O4 Ca1 Al1 65.06(6) 7 4_554
O4 Ca1 Al1 114.94(6) . 4_554
O4 Ca1 Al1 76.69(3) 2 4_554
O4 Ca1 Al1 153.075(13) 9 4_554
Ca2 Ca1 Al1 115.451(9) 7 4_554
Ca2 Ca1 Al1 64.549(9) . 4_554
Al1 Ca1 Al1 77.116(11) 12_655 4_554
Al1 Ca1 Al1 53.251(18) 5_545 4_554
Si1 Ca1 Al1 77.116(11) 12_655 4_554
Si1 Ca1 Al1 53.251(18) 5_545 4_554
Na1 Ca1 Si1 115.452(9) . 9_655
Na1 Ca1 Si1 64.548(9) 7 9_655
O4 Ca1 Si1 65.06(6) 3 9_655
O4 Ca1 Si1 76.69(3) 8 9_655
O4 Ca1 Si1 26.925(13) 7 9_655
O4 Ca1 Si1 153.075(13) . 9_655
O4 Ca1 Si1 103.31(3) 2 9_655
O4 Ca1 Si1 114.94(6) 9 9_655
Ca2 Ca1 Si1 64.549(9) 7 9_655
Ca2 Ca1 Si1 115.451(9) . 9_655
Al1 Ca1 Si1 54.102(18) 12_655 9_655
Al1 Ca1 Si1 77.116(11) 5_545 9_655
Si1 Ca1 Si1 54.102(18) 12_655 9_655
Si1 Ca1 Si1 77.116(11) 5_545 9_655
Al1 Ca1 Si1 50.905(19) 4_554 9_655
Na1 Ca1 Si1 64.550(10) . 4_554
Na1 Ca1 Si1 115.450(10) 7 4_554
O4 Ca1 Si1 26.925(13) 3 4_554
O4 Ca1 Si1 103.31(3) 8 4_554
O4 Ca1 Si1 65.06(6) 7 4_554
O4 Ca1 Si1 114.94(6) . 4_554
O4 Ca1 Si1 76.69(3) 2 4_554
O4 Ca1 Si1 153.075(13) 9 4_554
Ca2 Ca1 Si1 115.451(9) 7 4_554
Ca2 Ca1 Si1 64.549(9) . 4_554
Al1 Ca1 Si1 77.116(11) 12_655 4_554
Al1 Ca1 Si1 53.251(18) 5_545 4_554
Si1 Ca1 Si1 77.116(11) 12_655 4_554
Si1 Ca1 Si1 53.251(18) 5_545 4_554
Al1 Ca1 Si1 0.00(3) 4_554 4_554
Si1 Ca1 Si1 50.905(19) 9_655 4_554
Na1 Ca1 Al1 115.452(9) . 9_655
Na1 Ca1 Al1 64.548(9) 7 9_655
O4 Ca1 Al1 65.06(6) 3 9_655
O4 Ca1 Al1 76.69(3) 8 9_655
O4 Ca1 Al1 26.925(13) 7 9_655
O4 Ca1 Al1 153.075(13) . 9_655
O4 Ca1 Al1 103.31(3) 2 9_655
O4 Ca1 Al1 114.94(6) 9 9_655
Ca2 Ca1 Al1 64.549(9) 7 9_655
Ca2 Ca1 Al1 115.451(9) . 9_655
Al1 Ca1 Al1 54.102(18) 12_655 9_655
Al1 Ca1 Al1 77.116(11) 5_545 9_655
Si1 Ca1 Al1 54.102(18) 12_655 9_655
Si1 Ca1 Al1 77.116(11) 5_545 9_655
Al1 Ca1 Al1 50.905(19) 4_554 9_655
Si1 Ca1 Al1 0.000(17) 9_655 9_655
Si1 Ca1 Al1 50.905(19) 4_554 9_655
Na1 Ca1 Si1 64.549(9) . 2_545
Na1 Ca1 Si1 115.451(9) 7 2_545
O4 Ca1 Si1 76.69(3) 3 2_545
O4 Ca1 Si1 65.06(6) 8 2_545
O4 Ca1 Si1 153.075(13) 7 2_545
O4 Ca1 Si1 26.925(13) . 2_545
O4 Ca1 Si1 114.94(6) 2 2_545
O4 Ca1 Si1 103.31(3) 9 2_545
Ca2 Ca1 Si1 115.451(9) 7 2_545
Ca2 Ca1 Si1 64.549(9) . 2_545
Al1 Ca1 Si1 77.116(11) 12_655 2_545
Al1 Ca1 Si1 54.102(18) 5_545 2_545
Si1 Ca1 Si1 77.116(11) 12_655 2_545
Si1 Ca1 Si1 54.102(18) 5_545 2_545
Al1 Ca1 Si1 102.884(11) 4_554 2_545
Si1 Ca1 Si1 126.749(18) 9_655 2_545
Si1 Ca1 Si1 102.884(11) 4_554 2_545
Al1 Ca1 Si1 126.749(18) 9_655 2_545
Na1 Ca1 Al1 64.549(9) . 2_545
Na1 Ca1 Al1 115.451(9) 7 2_545
O4 Ca1 Al1 76.69(3) 3 2_545
O4 Ca1 Al1 65.06(6) 8 2_545
O4 Ca1 Al1 153.075(13) 7 2_545
O4 Ca1 Al1 26.925(13) . 2_545
O4 Ca1 Al1 114.94(6) 2 2_545
O4 Ca1 Al1 103.31(3) 9 2_545
Ca2 Ca1 Al1 115.451(9) 7 2_545
Ca2 Ca1 Al1 64.549(9) . 2_545
Al1 Ca1 Al1 77.116(11) 12_655 2_545
Al1 Ca1 Al1 54.102(18) 5_545 2_545
Si1 Ca1 Al1 77.116(11) 12_655 2_545
Si1 Ca1 Al1 54.102(18) 5_545 2_545
Al1 Ca1 Al1 102.884(11) 4_554 2_545
Si1 Ca1 Al1 126.749(18) 9_655 2_545
Si1 Ca1 Al1 102.884(11) 4_554 2_545
Al1 Ca1 Al1 126.749(18) 9_655 2_545
Si1 Ca1 Al1 0.000(17) 2_545 2_545
Na1 Ca1 Si1 115.451(10) . 7_556
Na1 Ca1 Si1 64.549(10) 7 7_556
O4 Ca1 Si1 103.31(3) 3 7_556
O4 Ca1 Si1 26.925(13) 8 7_556
O4 Ca1 Si1 114.94(6) 7 7_556
O4 Ca1 Si1 65.06(6) . 7_556
O4 Ca1 Si1 153.075(13) 2 7_556
O4 Ca1 Si1 76.69(3) 9 7_556
Ca2 Ca1 Si1 64.549(9) 7 7_556
Ca2 Ca1 Si1 115.451(9) . 7_556
Al1 Ca1 Si1 53.251(18) 12_655 7_556
Al1 Ca1 Si1 77.116(11) 5_545 7_556
Si1 Ca1 Si1 53.251(18) 12_655 7_556
Si1 Ca1 Si1 77.116(11) 5_545 7_556
Al1 Ca1 Si1 125.898(18) 4_554 7_556
Si1 Ca1 Si1 102.884(11) 9_655 7_556
Si1 Ca1 Si1 125.898(18) 4_554 7_556
Al1 Ca1 Si1 102.884(11) 9_655 7_556
Si1 Ca1 Si1 50.905(19) 2_545 7_556
Al1 Ca1 Si1 50.905(19) 2_545 7_556
Na1 Ca1 Al1 115.451(10) . 7_556
Na1 Ca1 Al1 64.549(10) 7 7_556
O4 Ca1 Al1 103.31(3) 3 7_556
O4 Ca1 Al1 26.925(13) 8 7_556
O4 Ca1 Al1 114.94(6) 7 7_556
O4 Ca1 Al1 65.06(6) . 7_556
O4 Ca1 Al1 153.075(13) 2 7_556
O4 Ca1 Al1 76.69(3) 9 7_556
Ca2 Ca1 Al1 64.549(9) 7 7_556
Ca2 Ca1 Al1 115.451(9) . 7_556
Al1 Ca1 Al1 53.251(18) 12_655 7_556
Al1 Ca1 Al1 77.116(11) 5_545 7_556
Si1 Ca1 Al1 53.251(18) 12_655 7_556
Si1 Ca1 Al1 77.116(11) 5_545 7_556
Al1 Ca1 Al1 125.898(18) 4_554 7_556
Si1 Ca1 Al1 102.884(11) 9_655 7_556
Si1 Ca1 Al1 125.898(18) 4_554 7_556
Al1 Ca1 Al1 102.884(11) 9_655 7_556
Si1 Ca1 Al1 50.905(19) 2_545 7_556
Al1 Ca1 Al1 50.905(19) 2_545 7_556
Si1 Ca1 Al1 0.000(19) 7_556 7_556
Na1 Ca1 Si1 64.548(9) . 3_455
Na1 Ca1 Si1 115.452(9) 7 3_455
O4 Ca1 Si1 114.94(6) 3 3_455
O4 Ca1 Si1 103.31(3) 8 3_455
O4 Ca1 Si1 153.075(13) 7 3_455
O4 Ca1 Si1 26.925(13) . 3_455
O4 Ca1 Si1 76.69(3) 2 3_455
O4 Ca1 Si1 65.06(6) 9 3_455
Ca2 Ca1 Si1 115.451(9) 7 3_455
Ca2 Ca1 Si1 64.549(9) . 3_455
Al1 Ca1 Si1 125.898(18) 12_655 3_455
Al1 Ca1 Si1 102.884(11) 5_545 3_455
Si1 Ca1 Si1 125.898(18) 12_655 3_455
Si1 Ca1 Si1 102.884(11) 5_545 3_455
Al1 Ca1 Si1 129.095(19) 4_554 3_455
Si1 Ca1 Si1 180.000(17) 9_655 3_455
Si1 Ca1 Si1 129.095(19) 4_554 3_455
Al1 Ca1 Si1 180.000(17) 9_655 3_455
Si1 Ca1 Si1 53.251(18) 2_545 3_455
Al1 Ca1 Si1 53.251(18) 2_545 3_455
Si1 Ca1 Si1 77.116(11) 7_556 3_455
Al1 Ca1 Si1 77.116(11) 7_556 3_455
Na1 Ca1 Al1 64.548(9) . 3_455
Na1 Ca1 Al1 115.452(9) 7 3_455
O4 Ca1 Al1 114.94(6) 3 3_455
O4 Ca1 Al1 103.31(3) 8 3_455
O4 Ca1 Al1 153.075(13) 7 3_455
O4 Ca1 Al1 26.925(13) . 3_455
O4 Ca1 Al1 76.69(3) 2 3_455
O4 Ca1 Al1 65.06(6) 9 3_455
Ca2 Ca1 Al1 115.451(9) 7 3_455
Ca2 Ca1 Al1 64.549(9) . 3_455
Al1 Ca1 Al1 125.898(18) 12_655 3_455
Al1 Ca1 Al1 102.884(11) 5_545 3_455
Si1 Ca1 Al1 125.898(18) 12_655 3_455
Si1 Ca1 Al1 102.884(11) 5_545 3_455
Al1 Ca1 Al1 129.095(19) 4_554 3_455
Si1 Ca1 Al1 180.000(17) 9_655 3_455
Si1 Ca1 Al1 129.095(19) 4_554 3_455
Al1 Ca1 Al1 180.000(17) 9_655 3_455
Si1 Ca1 Al1 53.251(18) 2_545 3_455
Al1 Ca1 Al1 53.251(18) 2_545 3_455
Si1 Ca1 Al1 77.116(11) 7_556 3_455
Al1 Ca1 Al1 77.116(11) 7_556 3_455
Si1 Ca1 Al1 0.000(17) 3_455 3_455
Na1 Ca1 Si1 64.549(10) . 1_554
Na1 Ca1 Si1 115.451(10) 7 1_554
O4 Ca1 Si1 76.69(3) 3 1_554
O4 Ca1 Si1 153.075(13) 8 1_554
O4 Ca1 Si1 65.06(6) 7 1_554
O4 Ca1 Si1 114.94(6) . 1_554
O4 Ca1 Si1 26.925(13) 2 1_554
O4 Ca1 Si1 103.31(3) 9 1_554
Ca2 Ca1 Si1 115.451(9) 7 1_554
Ca2 Ca1 Si1 64.549(9) . 1_554
Al1 Ca1 Si1 126.749(18) 12_655 1_554
Al1 Ca1 Si1 102.884(11) 5_545 1_554
Si1 Ca1 Si1 126.749(18) 12_655 1_554
Si1 Ca1 Si1 102.884(11) 5_545 1_554
Al1 Ca1 Si1 54.102(18) 4_554 1_554
Si1 Ca1 Si1 77.116(11) 9_655 1_554
Si1 Ca1 Si1 54.102(18) 4_554 1_554
Al1 Ca1 Si1 77.116(11) 9_655 1_554
Si1 Ca1 Si1 129.095(19) 2_545 1_554
Al1 Ca1 Si1 129.095(19) 2_545 1_554
Si1 Ca1 Si1 180.0 7_556 1_554
Al1 Ca1 Si1 180.0 7_556 1_554
Si1 Ca1 Si1 102.884(11) 3_455 1_554
Al1 Ca1 Si1 102.884(11) 3_455 1_554
Na1 Ca1 Al1 64.549(10) . 1_554
Na1 Ca1 Al1 115.451(10) 7 1_554
O4 Ca1 Al1 76.69(3) 3 1_554
O4 Ca1 Al1 153.075(13) 8 1_554
O4 Ca1 Al1 65.06(6) 7 1_554
O4 Ca1 Al1 114.94(6) . 1_554
O4 Ca1 Al1 26.925(13) 2 1_554
O4 Ca1 Al1 103.31(3) 9 1_554
Ca2 Ca1 Al1 115.451(9) 7 1_554
Ca2 Ca1 Al1 64.549(9) . 1_554
Al1 Ca1 Al1 126.749(18) 12_655 1_554
Al1 Ca1 Al1 102.884(11) 5_545 1_554
Si1 Ca1 Al1 126.749(18) 12_655 1_554
Si1 Ca1 Al1 102.884(11) 5_545 1_554
Al1 Ca1 Al1 54.102(18) 4_554 1_554
Si1 Ca1 Al1 77.116(11) 9_655 1_554
Si1 Ca1 Al1 54.102(18) 4_554 1_554
Al1 Ca1 Al1 77.116(11) 9_655 1_554
Si1 Ca1 Al1 129.095(19) 2_545 1_554
Al1 Ca1 Al1 129.095(19) 2_545 1_554
Si1 Ca1 Al1 180.0 7_556 1_554
Al1 Ca1 Al1 180.0 7_556 1_554
Si1 Ca1 Al1 102.884(11) 3_455 1_554
Al1 Ca1 Al1 102.884(11) 3_455 1_554
Si1 Ca1 Al1 0.000(19) 1_554 1_554
Na1 Ca1 Al1 64.548(9) . 6_455
Na1 Ca1 Al1 115.452(9) 7 6_455
O4 Ca1 Al1 114.94(6) 3 6_455
O4 Ca1 Al1 153.075(13) 8 6_455
O4 Ca1 Al1 103.31(3) 7 6_455
O4 Ca1 Al1 76.69(3) . 6_455
O4 Ca1 Al1 26.925(13) 2 6_455
O4 Ca1 Al1 65.06(6) 9 6_455
Ca2 Ca1 Al1 115.451(9) 7 6_455
Ca2 Ca1 Al1 64.549(9) . 6_455
Al1 Ca1 Al1 180.00(2) 12_655 6_455
Al1 Ca1 Al1 129.095(19) 5_545 6_455
Si1 Ca1 Al1 180.00(2) 12_655 6_455
Si1 Ca1 Al1 129.095(19) 5_545 6_455
Al1 Ca1 Al1 102.884(11) 4_554 6_455
Si1 Ca1 Al1 125.898(18) 9_655 6_455
Si1 Ca1 Al1 102.884(11) 4_554 6_455
Al1 Ca1 Al1 125.898(18) 9_655 6_455
Si1 Ca1 Al1 102.884(11) 2_545 6_455
Al1 Ca1 Al1 102.884(11) 2_545 6_455
Si1 Ca1 Al1 126.749(18) 7_556 6_455
Al1 Ca1 Al1 126.749(18) 7_556 6_455
Si1 Ca1 Al1 54.102(18) 3_455 6_455
Al1 Ca1 Al1 54.102(18) 3_455 6_455
Si1 Ca1 Al1 53.251(18) 1_554 6_455
Al1 Ca1 Al1 53.251(18) 1_554 6_455
Na1 Ca1 Si1 64.548(9) . 6_455
Na1 Ca1 Si1 115.452(9) 7 6_455
O4 Ca1 Si1 114.94(6) 3 6_455
O4 Ca1 Si1 153.075(13) 8 6_455
O4 Ca1 Si1 103.31(3) 7 6_455
O4 Ca1 Si1 76.69(3) . 6_455
O4 Ca1 Si1 26.925(13) 2 6_455
O4 Ca1 Si1 65.06(6) 9 6_455
Ca2 Ca1 Si1 115.451(9) 7 6_455
Ca2 Ca1 Si1 64.549(9) . 6_455
Al1 Ca1 Si1 180.00(2) 12_655 6_455
Al1 Ca1 Si1 129.095(19) 5_545 6_455
Si1 Ca1 Si1 180.00(2) 12_655 6_455
Si1 Ca1 Si1 129.095(19) 5_545 6_455
Al1 Ca1 Si1 102.884(11) 4_554 6_455
Si1 Ca1 Si1 125.898(18) 9_655 6_455
Si1 Ca1 Si1 102.884(11) 4_554 6_455
Al1 Ca1 Si1 125.898(18) 9_655 6_455
Si1 Ca1 Si1 102.884(11) 2_545 6_455
Al1 Ca1 Si1 102.884(11) 2_545 6_455
Si1 Ca1 Si1 126.749(18) 7_556 6_455
Al1 Ca1 Si1 126.749(18) 7_556 6_455
Si1 Ca1 Si1 54.102(18) 3_455 6_455
Al1 Ca1 Si1 54.102(18) 3_455 6_455
Si1 Ca1 Si1 53.251(18) 1_554 6_455
Al1 Ca1 Si1 53.251(18) 1_554 6_455
Al1 Ca1 Si1 0.00(2) 6_455 6_455
Na1 Ca1 Al1 115.451(9) . 8_565
Na1 Ca1 Al1 64.549(9) 7 8_565
O4 Ca1 Al1 103.31(3) 3 8_565
O4 Ca1 Al1 114.94(6) 8 8_565
O4 Ca1 Al1 26.925(13) 7 8_565
O4 Ca1 Al1 153.075(13) . 8_565
O4 Ca1 Al1 65.06(6) 2 8_565
O4 Ca1 Al1 76.69(3) 9 8_565
Ca2 Ca1 Al1 64.549(9) 7 8_565
Ca2 Ca1 Al1 115.451(9) . 8_565
Al1 Ca1 Al1 102.884(11) 12_655 8_565
Al1 Ca1 Al1 125.898(18) 5_545 8_565
Si1 Ca1 Al1 102.884(11) 12_655 8_565
Si1 Ca1 Al1 125.898(18) 5_545 8_565
Al1 Ca1 Al1 77.116(11) 4_554 8_565
Si1 Ca1 Al1 53.251(18) 9_655 8_565
Si1 Ca1 Al1 77.116(11) 4_554 8_565
Al1 Ca1 Al1 53.251(18) 9_655 8_565
Si1 Ca1 Al1 180.000(17) 2_545 8_565
Al1 Ca1 Al1 180.000(17) 2_545 8_565
Si1 Ca1 Al1 129.095(19) 7_556 8_565
Al1 Ca1 Al1 129.095(19) 7_556 8_565
Si1 Ca1 Al1 126.749(18) 3_455 8_565
Al1 Ca1 Al1 126.749(18) 3_455 8_565
Si1 Ca1 Al1 50.905(19) 1_554 8_565
Al1 Ca1 Al1 50.905(19) 1_554 8_565
Al1 Ca1 Al1 77.116(11) 6_455 8_565
Si1 Ca1 Al1 77.116(11) 6_455 8_565
Na1 Ca1 Si1 115.451(9) . 8_565
Na1 Ca1 Si1 64.549(9) 7 8_565
O4 Ca1 Si1 103.31(3) 3 8_565
O4 Ca1 Si1 114.94(6) 8 8_565
O4 Ca1 Si1 26.925(13) 7 8_565
O4 Ca1 Si1 153.075(13) . 8_565
O4 Ca1 Si1 65.06(6) 2 8_565
O4 Ca1 Si1 76.69(3) 9 8_565
Ca2 Ca1 Si1 64.549(9) 7 8_565
Ca2 Ca1 Si1 115.451(9) . 8_565
Al1 Ca1 Si1 102.884(11) 12_655 8_565
Al1 Ca1 Si1 125.898(18) 5_545 8_565
Si1 Ca1 Si1 102.884(11) 12_655 8_565
Si1 Ca1 Si1 125.898(18) 5_545 8_565
Al1 Ca1 Si1 77.116(11) 4_554 8_565
Si1 Ca1 Si1 53.251(18) 9_655 8_565
Si1 Ca1 Si1 77.116(11) 4_554 8_565
Al1 Ca1 Si1 53.251(18) 9_655 8_565
Si1 Ca1 Si1 180.000(17) 2_545 8_565
Al1 Ca1 Si1 180.000(17) 2_545 8_565
Si1 Ca1 Si1 129.095(19) 7_556 8_565
Al1 Ca1 Si1 129.095(19) 7_556 8_565
Si1 Ca1 Si1 126.749(18) 3_455 8_565
Al1 Ca1 Si1 126.749(18) 3_455 8_565
Si1 Ca1 Si1 50.905(19) 1_554 8_565
Al1 Ca1 Si1 50.905(19) 1_554 8_565
Al1 Ca1 Si1 77.116(11) 6_455 8_565
Si1 Ca1 Si1 77.116(11) 6_455 8_565
Al1 Ca1 Si1 0.000(17) 8_565 8_565
Na1 Ca1 Al1 115.450(10) . 10_556
Na1 Ca1 Al1 64.550(10) 7 10_556
O4 Ca1 Al1 153.075(13) 3 10_556
O4 Ca1 Al1 76.69(3) 8 10_556
O4 Ca1 Al1 114.94(6) 7 10_556
O4 Ca1 Al1 65.06(6) . 10_556
O4 Ca1 Al1 103.31(3) 2 10_556
O4 Ca1 Al1 26.925(13) 9 10_556
Ca2 Ca1 Al1 64.549(9) 7 10_556
Ca2 Ca1 Al1 115.451(9) . 10_556
Al1 Ca1 Al1 102.884(11) 12_655 10_556
Al1 Ca1 Al1 126.749(18) 5_545 10_556
Si1 Ca1 Al1 102.884(11) 12_655 10_556
Si1 Ca1 Al1 126.749(18) 5_545 10_556
Al1 Ca1 Al1 180.0 4_554 10_556
Si1 Ca1 Al1 129.095(19) 9_655 10_556
Si1 Ca1 Al1 180.0 4_554 10_556
Al1 Ca1 Al1 129.095(19) 9_655 10_556
Si1 Ca1 Al1 77.116(11) 2_545 10_556
Al1 Ca1 Al1 77.116(11) 2_545 10_556
Si1 Ca1 Al1 54.102(18) 7_556 10_556
Al1 Ca1 Al1 54.102(18) 7_556 10_556
Si1 Ca1 Al1 50.905(19) 3_455 10_556
Al1 Ca1 Al1 50.905(19) 3_455 10_556
Si1 Ca1 Al1 125.898(18) 1_554 10_556
Al1 Ca1 Al1 125.898(18) 1_554 10_556
Al1 Ca1 Al1 77.116(11) 6_455 10_556
Si1 Ca1 Al1 77.116(11) 6_455 10_556
Al1 Ca1 Al1 102.884(11) 8_565 10_556
Si1 Ca1 Al1 102.884(11) 8_565 10_556
Na1 Ca1 Si1 115.450(10) . 10_556
Na1 Ca1 Si1 64.550(10) 7 10_556
O4 Ca1 Si1 153.075(13) 3 10_556
O4 Ca1 Si1 76.69(3) 8 10_556
O4 Ca1 Si1 114.94(6) 7 10_556
O4 Ca1 Si1 65.06(6) . 10_556
O4 Ca1 Si1 103.31(3) 2 10_556
O4 Ca1 Si1 26.925(13) 9 10_556
Ca2 Ca1 Si1 64.549(9) 7 10_556
Ca2 Ca1 Si1 115.451(9) . 10_556
Al1 Ca1 Si1 102.884(11) 12_655 10_556
Al1 Ca1 Si1 126.749(18) 5_545 10_556
Si1 Ca1 Si1 102.884(11) 12_655 10_556
Si1 Ca1 Si1 126.749(18) 5_545 10_556
Al1 Ca1 Si1 180.0 4_554 10_556
Si1 Ca1 Si1 129.095(19) 9_655 10_556
Si1 Ca1 Si1 180.0 4_554 10_556
Al1 Ca1 Si1 129.095(19) 9_655 10_556
Si1 Ca1 Si1 77.116(11) 2_545 10_556
Al1 Ca1 Si1 77.116(11) 2_545 10_556
Si1 Ca1 Si1 54.102(18) 7_556 10_556
Al1 Ca1 Si1 54.102(18) 7_556 10_556
Si1 Ca1 Si1 50.905(19) 3_455 10_556
Al1 Ca1 Si1 50.905(19) 3_455 10_556
Si1 Ca1 Si1 125.898(18) 1_554 10_556
Al1 Ca1 Si1 125.898(18) 1_554 10_556
Al1 Ca1 Si1 77.116(11) 6_455 10_556
Si1 Ca1 Si1 77.116(11) 6_455 10_556
Al1 Ca1 Si1 102.884(11) 8_565 10_556
Si1 Ca1 Si1 102.884(11) 8_565 10_556
Al1 Ca1 Si1 0.00(3) 10_556 10_556
Na1 Ca1 Al1 115.450(10) . 11_565
Na1 Ca1 Al1 64.550(10) 7 11_565
O4 Ca1 Al1 153.075(13) 3 11_565
O4 Ca1 Al1 114.94(6) 8 11_565
O4 Ca1 Al1 76.69(3) 7 11_565
O4 Ca1 Al1 103.31(3) . 11_565
O4 Ca1 Al1 65.06(6) 2 11_565
O4 Ca1 Al1 26.925(13) 9 11_565
Ca2 Ca1 Al1 64.549(9) 7 11_565
Ca2 Ca1 Al1 115.451(9) . 11_565
Al1 Ca1 Al1 129.095(19) 12_655 11_565
Al1 Ca1 Al1 180.000(19) 5_545 11_565
Si1 Ca1 Al1 129.095(19) 12_655 11_565
Si1 Ca1 Al1 180.000(19) 5_545 11_565
Al1 Ca1 Al1 126.749(18) 4_554 11_565
Si1 Ca1 Al1 102.884(11) 9_655 11_565
Si1 Ca1 Al1 126.749(18) 4_554 11_565
Al1 Ca1 Al1 102.884(11) 9_655 11_565
Si1 Ca1 Al1 125.898(18) 2_545 11_565
Al1 Ca1 Al1 125.898(18) 2_545 11_565
Si1 Ca1 Al1 102.884(11) 7_556 11_565
Al1 Ca1 Al1 102.884(11) 7_556 11_565
Si1 Ca1 Al1 77.116(11) 3_455 11_565
Al1 Ca1 Al1 77.116(11) 3_455 11_565
Si1 Ca1 Al1 77.116(11) 1_554 11_565
Al1 Ca1 Al1 77.116(11) 1_554 11_565
Al1 Ca1 Al1 50.905(19) 6_455 11_565
Si1 Ca1 Al1 50.905(19) 6_455 11_565
Al1 Ca1 Al1 54.102(18) 8_565 11_565
Si1 Ca1 Al1 54.102(18) 8_565 11_565
Al1 Ca1 Al1 53.251(18) 10_556 11_565
Si1 Ca1 Al1 53.251(18) 10_556 11_565
Na1 Ca1 Si1 115.450(10) . 11_565
Na1 Ca1 Si1 64.550(10) 7 11_565
O4 Ca1 Si1 153.075(13) 3 11_565
O4 Ca1 Si1 114.94(6) 8 11_565
O4 Ca1 Si1 76.69(3) 7 11_565
O4 Ca1 Si1 103.31(3) . 11_565
O4 Ca1 Si1 65.06(6) 2 11_565
O4 Ca1 Si1 26.925(13) 9 11_565
Ca2 Ca1 Si1 64.549(9) 7 11_565
Ca2 Ca1 Si1 115.451(9) . 11_565
Al1 Ca1 Si1 129.095(19) 12_655 11_565
Al1 Ca1 Si1 180.000(19) 5_545 11_565
Si1 Ca1 Si1 129.095(19) 12_655 11_565
Si1 Ca1 Si1 180.000(19) 5_545 11_565
Al1 Ca1 Si1 126.749(18) 4_554 11_565
Si1 Ca1 Si1 102.884(11) 9_655 11_565
Si1 Ca1 Si1 126.749(18) 4_554 11_565
Al1 Ca1 Si1 102.884(11) 9_655 11_565
Si1 Ca1 Si1 125.898(18) 2_545 11_565
Al1 Ca1 Si1 125.898(18) 2_545 11_565
Si1 Ca1 Si1 102.884(11) 7_556 11_565
Al1 Ca1 Si1 102.884(11) 7_556 11_565
Si1 Ca1 Si1 77.116(11) 3_455 11_565
Al1 Ca1 Si1 77.116(11) 3_455 11_565
Si1 Ca1 Si1 77.116(11) 1_554 11_565
Al1 Ca1 Si1 77.116(11) 1_554 11_565
Al1 Ca1 Si1 50.905(19) 6_455 11_565
Si1 Ca1 Si1 50.905(19) 6_455 11_565
Al1 Ca1 Si1 54.102(18) 8_565 11_565
Si1 Ca1 Si1 54.102(18) 8_565 11_565
Al1 Ca1 Si1 53.251(18) 10_556 11_565
Si1 Ca1 Si1 53.251(18) 10_556 11_565
Al1 Ca1 Si1 0.00(3) 11_565 11_565
Na1 Ca1 O3 122.68(5) . 9_655
Na1 Ca1 O3 57.32(5) 7 9_655
O4 Ca1 O3 65.57(8) 3 9_655
O4 Ca1 O3 49.71(2) 8 9_655
O4 Ca1 O3 49.71(2) 7 9_655
O4 Ca1 O3 130.29(2) . 9_655
O4 Ca1 O3 130.29(2) 2 9_655
O4 Ca1 O3 114.43(8) 9 9_655
Ca2 Ca1 O3 57.32(5) 7 9_655
Ca2 Ca1 O3 122.68(5) . 9_655
Al1 Ca1 O3 27.301(11) 12_655 9_655
Al1 Ca1 O3 64.68(4) 5_545 9_655
Si1 Ca1 O3 27.301(11) 12_655 9_655
Si1 Ca1 O3 64.68(4) 5_545 9_655
Al1 Ca1 O3 64.68(4) 4_554 9_655
Si1 Ca1 O3 27.301(11) 9_655 9_655
Si1 Ca1 O3 64.68(4) 4_554 9_655
Al1 Ca1 O3 27.301(11) 9_655 9_655
Si1 Ca1 O3 103.61(2) 2_545 9_655
Al1 Ca1 O3 103.61(2) 2_545 9_655
Si1 Ca1 O3 76.39(2) 7_556 9_655
Al1 Ca1 O3 76.39(2) 7_556 9_655
Si1 Ca1 O3 152.699(11) 3_455 9_655
Al1 Ca1 O3 152.699(11) 3_455 9_655
Si1 Ca1 O3 103.61(2) 1_554 9_655
Al1 Ca1 O3 103.61(2) 1_554 9_655
Al1 Ca1 O3 152.699(11) 6_455 9_655
Si1 Ca1 O3 152.699(11) 6_455 9_655
Al1 Ca1 O3 76.39(2) 8_565 9_655
Si1 Ca1 O3 76.39(2) 8_565 9_655
Al1 Ca1 O3 115.32(4) 10_556 9_655
Si1 Ca1 O3 115.32(4) 10_556 9_655
Al1 Ca1 O3 115.32(4) 11_565 9_655
Si1 Ca1 O3 115.32(4) 11_565 9_655
Na1 Ca1 O3 57.32(5) . 2_545
Na1 Ca1 O3 122.68(5) 7 2_545
O4 Ca1 O3 49.71(2) 3 2_545
O4 Ca1 O3 65.57(8) 8 2_545
O4 Ca1 O3 130.29(2) 7 2_545
O4 Ca1 O3 49.71(2) . 2_545
O4 Ca1 O3 114.43(8) 2 2_545
O4 Ca1 O3 130.29(2) 9 2_545
Ca2 Ca1 O3 122.68(5) 7 2_545
Ca2 Ca1 O3 57.32(5) . 2_545
Al1 Ca1 O3 64.68(4) 12_655 2_545
Al1 Ca1 O3 27.301(11) 5_545 2_545
Si1 Ca1 O3 64.68(4) 12_655 2_545
Si1 Ca1 O3 27.301(11) 5_545 2_545
Al1 Ca1 O3 76.39(2) 4_554 2_545
Si1 Ca1 O3 103.61(2) 9_655 2_545
Si1 Ca1 O3 76.39(2) 4_554 2_545
Al1 Ca1 O3 103.61(2) 9_655 2_545
Si1 Ca1 O3 27.301(11) 2_545 2_545
Al1 Ca1 O3 27.301(11) 2_545 2_545
Si1 Ca1 O3 64.68(4) 7_556 2_545
Al1 Ca1 O3 64.68(4) 7_556 2_545
Si1 Ca1 O3 76.39(2) 3_455 2_545
Al1 Ca1 O3 76.39(2) 3_455 2_545
Si1 Ca1 O3 115.32(4) 1_554 2_545
Al1 Ca1 O3 115.32(4) 1_554 2_545
Al1 Ca1 O3 115.32(4) 6_455 2_545
Si1 Ca1 O3 115.32(4) 6_455 2_545
Al1 Ca1 O3 152.699(11) 8_565 2_545
Si1 Ca1 O3 152.699(11) 8_565 2_545
Al1 Ca1 O3 103.61(2) 10_556 2_545
Si1 Ca1 O3 103.61(2) 10_556 2_545
Al1 Ca1 O3 152.699(11) 11_565 2_545
Si1 Ca1 O3 152.699(11) 11_565 2_545
O3 Ca1 O3 86.41(6) 9_655 2_545
Na1 Ca1 O3 122.68(5) . 7_556
Na1 Ca1 O3 57.32(5) 7 7_556
O4 Ca1 O3 130.29(2) 3 7_556
O4 Ca1 O3 49.71(2) 8 7_556
O4 Ca1 O3 114.43(8) 7 7_556
O4 Ca1 O3 65.57(8) . 7_556
O4 Ca1 O3 130.29(2) 2 7_556
O4 Ca1 O3 49.71(2) 9 7_556
Ca2 Ca1 O3 57.32(5) 7 7_556
Ca2 Ca1 O3 122.68(5) . 7_556
Al1 Ca1 O3 76.39(2) 12_655 7_556
Al1 Ca1 O3 103.61(2) 5_545 7_556
Si1 Ca1 O3 76.39(2) 12_655 7_556
Si1 Ca1 O3 103.61(2) 5_545 7_556
Al1 Ca1 O3 152.699(11) 4_554 7_556
Si1 Ca1 O3 115.32(4) 9_655 7_556
Si1 Ca1 O3 152.699(11) 4_554 7_556
Al1 Ca1 O3 115.32(4) 9_655 7_556
Si1 Ca1 O3 64.68(4) 2_545 7_556
Al1 Ca1 O3 64.68(4) 2_545 7_556
Si1 Ca1 O3 27.301(11) 7_556 7_556
Al1 Ca1 O3 27.301(11) 7_556 7_556
Si1 Ca1 O3 64.68(4) 3_455 7_556
Al1 Ca1 O3 64.68(4) 3_455 7_556
Si1 Ca1 O3 152.699(11) 1_554 7_556
Al1 Ca1 O3 152.699(11) 1_554 7_556
Al1 Ca1 O3 103.61(2) 6_455 7_556
Si1 Ca1 O3 103.61(2) 6_455 7_556
Al1 Ca1 O3 115.32(4) 8_565 7_556
Si1 Ca1 O3 115.32(4) 8_565 7_556
Al1 Ca1 O3 27.301(11) 10_556 7_556
Si1 Ca1 O3 27.301(11) 10_556 7_556
Al1 Ca1 O3 76.39(2) 11_565 7_556
Si1 Ca1 O3 76.39(2) 11_565 7_556
O3 Ca1 O3 93.59(6) 9_655 7_556
O3 Ca1 O3 86.41(6) 2_545 7_556
Na1 Ca1 O3 57.32(5) . 1_554
Na1 Ca1 O3 122.68(5) 7 1_554
O4 Ca1 O3 49.71(2) 3 1_554
O4 Ca1 O3 130.29(2) 8 1_554
O4 Ca1 O3 65.57(8) 7 1_554
O4 Ca1 O3 114.43(8) . 1_554
O4 Ca1 O3 49.71(2) 2 1_554
O4 Ca1 O3 130.29(2) 9 1_554
Ca2 Ca1 O3 122.68(5) 7 1_554
Ca2 Ca1 O3 57.32(5) . 1_554
Al1 Ca1 O3 103.61(2) 12_655 1_554
Al1 Ca1 O3 76.39(2) 5_545 1_554
Si1 Ca1 O3 103.61(2) 12_655 1_554
Si1 Ca1 O3 76.39(2) 5_545 1_554
Al1 Ca1 O3 27.301(11) 4_554 1_554
Si1 Ca1 O3 64.68(4) 9_655 1_554
Si1 Ca1 O3 27.301(11) 4_554 1_554
Al1 Ca1 O3 64.68(4) 9_655 1_554
Si1 Ca1 O3 115.32(4) 2_545 1_554
Al1 Ca1 O3 115.32(4) 2_545 1_554
Si1 Ca1 O3 152.699(11) 7_556 1_554
Al1 Ca1 O3 152.699(11) 7_556 1_554
Si1 Ca1 O3 115.32(4) 3_455 1_554
Al1 Ca1 O3 115.32(4) 3_455 1_554
Si1 Ca1 O3 27.301(11) 1_554 1_554
Al1 Ca1 O3 27.301(11) 1_554 1_554
Al1 Ca1 O3 76.39(2) 6_455 1_554
Si1 Ca1 O3 76.39(2) 6_455 1_554
Al1 Ca1 O3 64.68(4) 8_565 1_554
Si1 Ca1 O3 64.68(4) 8_565 1_554
Al1 Ca1 O3 152.699(11) 10_556 1_554
Si1 Ca1 O3 152.699(11) 10_556 1_554
Al1 Ca1 O3 103.61(2) 11_565 1_554
Si1 Ca1 O3 103.61(2) 11_565 1_554
O3 Ca1 O3 86.41(6) 9_655 1_554
O3 Ca1 O3 93.59(6) 2_545 1_554
O3 Ca1 O3 180.00(9) 7_556 1_554
Na1 Ca1 O3 122.68(5) . 8_565
Na1 Ca1 O3 57.32(5) 7 8_565
O4 Ca1 O3 130.29(2) 3 8_565
O4 Ca1 O3 114.43(8) 8 8_565
O4 Ca1 O3 49.71(2) 7 8_565
O4 Ca1 O3 130.29(2) . 8_565
O4 Ca1 O3 65.57(8) 2 8_565
O4 Ca1 O3 49.71(2) 9 8_565
Ca2 Ca1 O3 57.32(5) 7 8_565
Ca2 Ca1 O3 122.68(5) . 8_565
Al1 Ca1 O3 115.32(4) 12_655 8_565
Al1 Ca1 O3 152.699(11) 5_545 8_565
Si1 Ca1 O3 115.32(4) 12_655 8_565
Si1 Ca1 O3 152.699(11) 5_545 8_565
Al1 Ca1 O3 103.61(2) 4_554 8_565
Si1 Ca1 O3 76.39(2) 9_655 8_565
Si1 Ca1 O3 103.61(2) 4_554 8_565
Al1 Ca1 O3 76.39(2) 9_655 8_565
Si1 Ca1 O3 152.699(11) 2_545 8_565
Al1 Ca1 O3 152.699(11) 2_545 8_565
Si1 Ca1 O3 115.32(4) 7_556 8_565
Al1 Ca1 O3 115.32(4) 7_556 8_565
Si1 Ca1 O3 103.61(2) 3_455 8_565
Al1 Ca1 O3 103.61(2) 3_455 8_565
Si1 Ca1 O3 64.68(4) 1_554 8_565
Al1 Ca1 O3 64.68(4) 1_554 8_565
Al1 Ca1 O3 64.68(4) 6_455 8_565
Si1 Ca1 O3 64.68(4) 6_455 8_565
Al1 Ca1 O3 27.301(11) 8_565 8_565
Si1 Ca1 O3 27.301(11) 8_565 8_565
Al1 Ca1 O3 76.39(2) 10_556 8_565
Si1 Ca1 O3 76.39(2) 10_556 8_565
Al1 Ca1 O3 27.301(11) 11_565 8_565
Si1 Ca1 O3 27.301(11) 11_565 8_565
O3 Ca1 O3 93.59(6) 9_655 8_565
O3 Ca1 O3 180.00(9) 2_545 8_565
O3 Ca1 O3 93.59(6) 7_556 8_565
O3 Ca1 O3 86.41(6) 1_554 8_565
Na1 Ca1 O3 57.32(5) . 3_455
Na1 Ca1 O3 122.68(5) 7 3_455
O4 Ca1 O3 114.43(8) 3 3_455
O4 Ca1 O3 130.29(2) 8 3_455
O4 Ca1 O3 130.29(2) 7 3_455
O4 Ca1 O3 49.71(2) . 3_455
O4 Ca1 O3 49.71(2) 2 3_455
O4 Ca1 O3 65.57(8) 9 3_455
Ca2 Ca1 O3 122.68(5) 7 3_455
Ca2 Ca1 O3 57.32(5) . 3_455
Al1 Ca1 O3 152.699(11) 12_655 3_455
Al1 Ca1 O3 115.32(4) 5_545 3_455
Si1 Ca1 O3 152.699(11) 12_655 3_455
Si1 Ca1 O3 115.32(4) 5_545 3_455
Al1 Ca1 O3 115.32(4) 4_554 3_455
Si1 Ca1 O3 152.699(11) 9_655 3_455
Si1 Ca1 O3 115.32(4) 4_554 3_455
Al1 Ca1 O3 152.699(11) 9_655 3_455
Si1 Ca1 O3 76.39(2) 2_545 3_455
Al1 Ca1 O3 76.39(2) 2_545 3_455
Si1 Ca1 O3 103.61(2) 7_556 3_455
Al1 Ca1 O3 103.61(2) 7_556 3_455
Si1 Ca1 O3 27.301(11) 3_455 3_455
Al1 Ca1 O3 27.301(11) 3_455 3_455
Si1 Ca1 O3 76.39(2) 1_554 3_455
Al1 Ca1 O3 76.39(2) 1_554 3_455
Al1 Ca1 O3 27.301(11) 6_455 3_455
Si1 Ca1 O3 27.301(11) 6_455 3_455
Al1 Ca1 O3 103.61(2) 8_565 3_455
Si1 Ca1 O3 103.61(2) 8_565 3_455
Al1 Ca1 O3 64.68(4) 10_556 3_455
Si1 Ca1 O3 64.68(4) 10_556 3_455
Al1 Ca1 O3 64.68(4) 11_565 3_455
Si1 Ca1 O3 64.68(4) 11_565 3_455
O3 Ca1 O3 180.0 9_655 3_455
O3 Ca1 O3 93.59(6) 2_545 3_455
O3 Ca1 O3 86.41(6) 7_556 3_455
O3 Ca1 O3 93.59(6) 1_554 3_455
O3 Ca1 O3 86.41(6) 8_565 3_455
Kr3 Ca2 Na1 180(3) . .
Kr3 Ca2 Kr4 15.4(13) . 4
Na1 Ca2 Kr4 164.6(13) . 4
Kr3 Ca2 Kr4 15.4(13) . 2
Na1 Ca2 Kr4 164.6(13) . 2
Kr4 Ca2 Kr4 27(2) 4 2
Kr3 Ca2 Kr4 15.4(13) . .
Na1 Ca2 Kr4 164.6(13) . .
Kr4 Ca2 Kr4 27(2) 4 .
Kr4 Ca2 Kr4 27(2) 2 .
Kr3 Ca2 O4 120.50(17) . 3
Na1 Ca2 O4 59.50(17) . 3
Kr4 Ca2 O4 105.1(13) 4 3
Kr4 Ca2 O4 127.1(5) 2 3
Kr4 Ca2 O4 127.1(5) . 3
Kr3 Ca2 O4 120.50(17) . .
Na1 Ca2 O4 59.50(17) . .
Kr4 Ca2 O4 127.1(5) 4 .
Kr4 Ca2 O4 105.1(13) 2 .
Kr4 Ca2 O4 127.1(5) . .
O4 Ca2 O4 96.5(2) 3 .
Kr3 Ca2 O4 120.50(17) . 2
Na1 Ca2 O4 59.50(17) . 2
Kr4 Ca2 O4 127.1(5) 4 2
Kr4 Ca2 O4 127.1(5) 2 2
Kr4 Ca2 O4 105.1(13) . 2
O4 Ca2 O4 96.5(2) 3 2
O4 Ca2 O4 96.5(2) . 2
Kr3 Ca2 OW1 52.4(19) . 3
Na1 Ca2 OW1 127.6(19) . 3
Kr4 Ca2 OW1 37(2) 4 3
Kr4 Ca2 OW1 61(2) 2 3
Kr4 Ca2 OW1 61(2) . 3
O4 Ca2 OW1 68.1(19) 3 3
O4 Ca2 OW1 130.6(4) . 3
O4 Ca2 OW1 130.6(4) 2 3
Kr3 Ca2 OW1 52.4(19) . .
Na1 Ca2 OW1 127.6(19) . .
Kr4 Ca2 OW1 61(2) 4 .
Kr4 Ca2 OW1 37(2) 2 .
Kr4 Ca2 OW1 61(2) . .
O4 Ca2 OW1 130.6(4) 3 .
O4 Ca2 OW1 68.1(19) . .
O4 Ca2 OW1 130.6(4) 2 .
OW1 Ca2 OW1 87(3) 3 .
Kr3 Ca2 OW1 52.4(19) . 2
Na1 Ca2 OW1 127.6(19) . 2
Kr4 Ca2 OW1 61(2) 4 2
Kr4 Ca2 OW1 61(2) 2 2
Kr4 Ca2 OW1 37(2) . 2
O4 Ca2 OW1 130.6(4) 3 2
O4 Ca2 OW1 130.6(4) . 2
O4 Ca2 OW1 68.1(19) 2 2
OW1 Ca2 OW1 87(3) 3 2
OW1 Ca2 OW1 87(3) . 2
Kr3 Ca2 Ca1 180.0(11) . .
Na1 Ca2 Ca1 0(3) . .
Kr4 Ca2 Ca1 164.6(13) 4 .
Kr4 Ca2 Ca1 164.6(13) 2 .
Kr4 Ca2 Ca1 164.6(13) . .
O4 Ca2 Ca1 59.50(17) 3 .
O4 Ca2 Ca1 59.50(17) . .
O4 Ca2 Ca1 59.50(17) 2 .
OW1 Ca2 Ca1 127.6(19) 3 .
OW1 Ca2 Ca1 127.6(19) . .
OW1 Ca2 Ca1 127.6(19) 2 .
Kr3 Ca2 Kr1 23.2(9) . 2_545
Na1 Ca2 Kr1 156.8(9) . 2_545
Kr4 Ca2 Kr1 20.2(7) 4 2_545
Kr4 Ca2 Kr1 20.2(7) 2 2_545
Kr4 Ca2 Kr1 38.6(14) . 2_545
O4 Ca2 Kr1 107.3(6) 3 2_545
O4 Ca2 Kr1 107.3(6) . 2_545
O4 Ca2 Kr1 143.7(9) 2 2_545
OW1 Ca2 Kr1 44.2(17) 3 2_545
OW1 Ca2 Kr1 44.2(17) . 2_545
OW1 Ca2 Kr1 76(2) 2 2_545
Ca1 Ca2 Kr1 156.8(9) . 2_545
Kr3 Ca2 Kr1 23.2(9) . 1_554
Na1 Ca2 Kr1 156.8(9) . 1_554
Kr4 Ca2 Kr1 20.2(7) 4 1_554
Kr4 Ca2 Kr1 38.6(14) 2 1_554
Kr4 Ca2 Kr1 20.2(7) . 1_554
O4 Ca2 Kr1 107.3(6) 3 1_554
O4 Ca2 Kr1 143.7(9) . 1_554
O4 Ca2 Kr1 107.3(6) 2 1_554
OW1 Ca2 Kr1 44.2(17) 3 1_554
OW1 Ca2 Kr1 76(2) . 1_554
OW1 Ca2 Kr1 44.2(17) 2 1_554
Ca1 Ca2 Kr1 156.8(9) . 1_554
Kr1 Ca2 Kr1 39.9(16) 2_545 1_554
Kr3 Ca2 Kr1 23.2(9) . 3_455
Na1 Ca2 Kr1 156.8(9) . 3_455
Kr4 Ca2 Kr1 38.6(14) 4 3_455
Kr4 Ca2 Kr1 20.2(7) 2 3_455
Kr4 Ca2 Kr1 20.2(7) . 3_455
O4 Ca2 Kr1 143.7(9) 3 3_455
O4 Ca2 Kr1 107.3(6) . 3_455
O4 Ca2 Kr1 107.3(6) 2 3_455
OW1 Ca2 Kr1 76(2) 3 3_455
OW1 Ca2 Kr1 44.2(17) . 3_455
OW1 Ca2 Kr1 44.2(17) 2 3_455
Ca1 Ca2 Kr1 156.8(9) . 3_455
Kr1 Ca2 Kr1 39.9(16) 2_545 3_455
Kr1 Ca2 Kr1 39.9(16) 1_554 3_455
Kr3 Ca2 Kr2 25.7(7) . 4
Na1 Ca2 Kr2 154.3(7) . 4
Kr4 Ca2 Kr2 11.4(11) 4 4
Kr4 Ca2 Kr2 33.1(12) 2 4
Kr4 Ca2 Kr2 38.0(14) . 4
O4 Ca2 Kr2 95.5(7) 3 4
O4 Ca2 Kr2 123.9(7) . 4
O4 Ca2 Kr2 136.0(7) 2 4
OW1 Ca2 Kr2 28.1(19) 3 4
OW1 Ca2 Kr2 63(2) . 4
OW1 Ca2 Kr2 72(2) 2 4
Ca1 Ca2 Kr2 154.3(7) . 4
Kr1 Ca2 Kr2 18.6(7) 2_545 4
Kr1 Ca2 Kr2 29.1(8) 1_554 4
Kr1 Ca2 Kr2 48.5(11) 3_455 4
Kr3 Ca2 Kr2 25.7(7) . 5
Na1 Ca2 Kr2 154.3(7) . 5
Kr4 Ca2 Kr2 11.4(11) 4 5
Kr4 Ca2 Kr2 38.0(14) 2 5
Kr4 Ca2 Kr2 33.1(12) . 5
O4 Ca2 Kr2 95.5(7) 3 5
O4 Ca2 Kr2 136.0(7) . 5
O4 Ca2 Kr2 123.9(7) 2 5
OW1 Ca2 Kr2 28.1(19) 3 5
OW1 Ca2 Kr2 72(2) . 5
OW1 Ca2 Kr2 63(2) 2 5
Ca1 Ca2 Kr2 154.3(7) . 5
Kr1 Ca2 Kr2 29.1(8) 2_545 5
Kr1 Ca2 Kr2 18.6(7) 1_554 5
Kr1 Ca2 Kr2 48.5(11) 3_455 5
Kr2 Ca2 Kr2 12.4(13) 4 5
Kr3 Ca2 Kr2 25.7(7) . 3
Na1 Ca2 Kr2 154.3(7) . 3
Kr4 Ca2 Kr2 33.1(12) 4 3
Kr4 Ca2 Kr2 11.4(11) 2 3
Kr4 Ca2 Kr2 38.0(14) . 3
O4 Ca2 Kr2 123.9(7) 3 3
O4 Ca2 Kr2 95.5(7) . 3
O4 Ca2 Kr2 136.0(7) 2 3
OW1 Ca2 Kr2 63(2) 3 3
OW1 Ca2 Kr2 28.1(19) . 3
OW1 Ca2 Kr2 72(2) 2 3
Ca1 Ca2 Kr2 154.3(7) . 3
Kr1 Ca2 Kr2 18.6(7) 2_545 3
Kr1 Ca2 Kr2 48.5(11) 1_554 3
Kr1 Ca2 Kr2 29.1(8) 3_455 3
Kr2 Ca2 Kr2 36.1(14) 4 3
Kr2 Ca2 Kr2 44.1(12) 5 3
Kr3 Ca2 Kr2 25.7(7) . 2
Na1 Ca2 Kr2 154.3(7) . 2
Kr4 Ca2 Kr2 38.0(14) 4 2
Kr4 Ca2 Kr2 11.4(11) 2 2
Kr4 Ca2 Kr2 33.1(12) . 2
O4 Ca2 Kr2 136.0(7) 3 2
O4 Ca2 Kr2 95.5(7) . 2
O4 Ca2 Kr2 123.9(7) 2 2
OW1 Ca2 Kr2 72(2) 3 2
OW1 Ca2 Kr2 28.1(19) . 2
OW1 Ca2 Kr2 63(2) 2 2
Ca1 Ca2 Kr2 154.3(7) . 2
Kr1 Ca2 Kr2 29.1(8) 2_545 2
Kr1 Ca2 Kr2 48.5(11) 1_554 2
Kr1 Ca2 Kr2 18.6(7) 3_455 2
Kr2 Ca2 Kr2 44.1(12) 4 2
Kr2 Ca2 Kr2 49.4(14) 5 2
Kr2 Ca2 Kr2 12.4(13) 3 2
Kr3 Ca2 Kr2 25.7(7) . .
Na1 Ca2 Kr2 154.3(7) . .
Kr4 Ca2 Kr2 38.0(14) 4 .
Kr4 Ca2 Kr2 33.1(12) 2 .
Kr4 Ca2 Kr2 11.4(11) . .
O4 Ca2 Kr2 136.0(7) 3 .
O4 Ca2 Kr2 123.9(7) . .
O4 Ca2 Kr2 95.5(7) 2 .
OW1 Ca2 Kr2 72(2) 3 .
OW1 Ca2 Kr2 63(2) . .
OW1 Ca2 Kr2 28.1(19) 2 .
Ca1 Ca2 Kr2 154.3(7) . .
Kr1 Ca2 Kr2 48.5(11) 2_545 .
Kr1 Ca2 Kr2 29.1(8) 1_554 .
Kr1 Ca2 Kr2 18.6(7) 3_455 .
Kr2 Ca2 Kr2 49.4(14) 4 .
Kr2 Ca2 Kr2 44.1(12) 5 .
Kr2 Ca2 Kr2 44.1(12) 3 .
Kr2 Ca2 Kr2 36.1(14) 2 .
Kr3 Ca2 Kr2 25.7(7) . 6
Na1 Ca2 Kr2 154.3(7) . 6
Kr4 Ca2 Kr2 33.1(12) 4 6
Kr4 Ca2 Kr2 38.0(14) 2 6
Kr4 Ca2 Kr2 11.4(11) . 6
O4 Ca2 Kr2 123.9(7) 3 6
O4 Ca2 Kr2 136.0(7) . 6
O4 Ca2 Kr2 95.5(7) 2 6
OW1 Ca2 Kr2 63(2) 3 6
OW1 Ca2 Kr2 72(2) . 6
OW1 Ca2 Kr2 28.1(19) 2 6
Ca1 Ca2 Kr2 154.3(7) . 6
Kr1 Ca2 Kr2 48.5(11) 2_545 6
Kr1 Ca2 Kr2 18.6(7) 1_554 6
Kr1 Ca2 Kr2 29.1(8) 3_455 6
Kr2 Ca2 Kr2 44.1(12) 4 6
Kr2 Ca2 Kr2 36.1(14) 5 6
Kr2 Ca2 Kr2 49.4(14) 3 6
Kr2 Ca2 Kr2 44.1(12) 2 6
Kr2 Ca2 Kr2 12.4(13) . 6
Kr3 Ca2 O3 102.83(16) . 2_545
Na1 Ca2 O3 77.17(16) . 2_545
Kr4 Ca2 O3 94.9(7) 4 2_545
Kr4 Ca2 O3 94.9(7) 2 2_545
Kr4 Ca2 O3 118.2(13) . 2_545
O4 Ca2 O3 57.81(6) 3 2_545
O4 Ca2 O3 57.81(6) . 2_545
O4 Ca2 O3 136.7(3) 2 2_545
OW1 Ca2 O3 75.5(10) 3 2_545
OW1 Ca2 O3 75.5(10) . 2_545
OW1 Ca2 O3 155.3(19) 2 2_545
Ca1 Ca2 O3 77.17(16) . 2_545
Kr1 Ca2 O3 79.6(9) 2_545 2_545
Kr1 Ca2 O3 113.3(4) 1_554 2_545
Kr1 Ca2 O3 113.3(4) 3_455 2_545
Kr2 Ca2 O3 84.5(7) 4 2_545
Kr2 Ca2 O3 95.0(7) 5 2_545
Kr2 Ca2 O3 84.5(7) 3 2_545
Kr2 Ca2 O3 95.0(7) 2 2_545
Kr2 Ca2 O3 127.6(7) . 2_545
Kr2 Ca2 O3 127.6(7) 6 2_545
Kr3 Ca2 O3 102.83(16) . 1_554
Na1 Ca2 O3 77.17(15) . 1_554
Kr4 Ca2 O3 94.9(7) 4 1_554
Kr4 Ca2 O3 118.2(13) 2 1_554
Kr4 Ca2 O3 94.9(7) . 1_554
O4 Ca2 O3 57.81(6) 3 1_554
O4 Ca2 O3 136.7(3) . 1_554
O4 Ca2 O3 57.81(6) 2 1_554
OW1 Ca2 O3 75.5(10) 3 1_554
OW1 Ca2 O3 155.3(19) . 1_554
OW1 Ca2 O3 75.5(10) 2 1_554
Ca1 Ca2 O3 77.17(16) . 1_554
Kr1 Ca2 O3 113.3(4) 2_545 1_554
Kr1 Ca2 O3 79.6(9) 1_554 1_554
Kr1 Ca2 O3 113.3(4) 3_455 1_554
Kr2 Ca2 O3 95.0(7) 4 1_554
Kr2 Ca2 O3 84.5(7) 5 1_554
Kr2 Ca2 O3 127.6(7) 3 1_554
Kr2 Ca2 O3 127.6(7) 2 1_554
Kr2 Ca2 O3 95.0(7) . 1_554
Kr2 Ca2 O3 84.5(7) 6 1_554
O3 Ca2 O3 115.22(11) 2_545 1_554
Kr3 Ca2 O3 102.83(15) . 3_455
Na1 Ca2 O3 77.17(15) . 3_455
Kr4 Ca2 O3 118.2(13) 4 3_455
Kr4 Ca2 O3 94.9(7) 2 3_455
Kr4 Ca2 O3 94.9(7) . 3_455
O4 Ca2 O3 136.7(3) 3 3_455
O4 Ca2 O3 57.81(6) . 3_455
O4 Ca2 O3 57.81(6) 2 3_455
OW1 Ca2 O3 155.3(19) 3 3_455
OW1 Ca2 O3 75.5(10) . 3_455
OW1 Ca2 O3 75.5(10) 2 3_455
Ca1 Ca2 O3 77.17(16) . 3_455
Kr1 Ca2 O3 113.3(4) 2_545 3_455
Kr1 Ca2 O3 113.3(4) 1_554 3_455
Kr1 Ca2 O3 79.6(9) 3_455 3_455
Kr2 Ca2 O3 127.6(7) 4 3_455
Kr2 Ca2 O3 127.6(7) 5 3_455
Kr2 Ca2 O3 95.0(7) 3 3_455
Kr2 Ca2 O3 84.5(7) 2 3_455
Kr2 Ca2 O3 84.5(7) . 3_455
Kr2 Ca2 O3 95.0(7) 6 3_455
O3 Ca2 O3 115.22(11) 2_545 3_455
O3 Ca2 O3 115.22(11) 1_554 3_455
Kr3 Ca2 Na1 180(2) . 7
Na1 Ca2 Na1 0(4) . 7
Kr4 Ca2 Na1 164.6(13) 4 7
Kr4 Ca2 Na1 164.6(13) 2 7
Kr4 Ca2 Na1 164.6(13) . 7
O4 Ca2 Na1 59.50(17) 3 7
O4 Ca2 Na1 59.50(17) . 7
O4 Ca2 Na1 59.50(17) 2 7
OW1 Ca2 Na1 127.6(19) 3 7
OW1 Ca2 Na1 127.6(19) . 7
OW1 Ca2 Na1 127.6(19) 2 7
Ca1 Ca2 Na1 0.0(17) . 7
Kr1 Ca2 Na1 156.8(9) 2_545 7
Kr1 Ca2 Na1 156.8(9) 1_554 7
Kr1 Ca2 Na1 156.8(9) 3_455 7
Kr2 Ca2 Na1 154.3(7) 4 7
Kr2 Ca2 Na1 154.3(7) 5 7
Kr2 Ca2 Na1 154.3(7) 3 7
Kr2 Ca2 Na1 154.3(7) 2 7
Kr2 Ca2 Na1 154.3(7) . 7
Kr2 Ca2 Na1 154.3(7) 6 7
O3 Ca2 Na1 77.17(16) 2_545 7
O3 Ca2 Na1 77.17(16) 1_554 7
O3 Ca2 Na1 77.17(16) 3_455 7
Kr3 Ca2 Si1 108.50(13) . 5_545
Na1 Ca2 Si1 71.50(13) . 5_545
Kr4 Ca2 Si1 95.0(11) 4 5_545
Kr4 Ca2 Si1 107.88(16) 2 5_545
Kr4 Ca2 Si1 121.5(11) . 5_545
O4 Ca2 Si1 29.49(3) 3 5_545
O4 Ca2 Si1 80.93(11) . 5_545
O4 Ca2 Si1 123.0(2) 2 5_545
OW1 Ca2 Si1 62.7(16) 3 5_545
OW1 Ca2 Si1 101.3(5) . 5_545
OW1 Ca2 Si1 147.4(9) 2 5_545
Ca1 Ca2 Si1 71.50(13) . 5_545
Kr1 Ca2 Si1 88.2(8) 2_545 5_545
Kr1 Ca2 Si1 106.86(16) 1_554 5_545
Kr1 Ca2 Si1 128.0(8) 3_455 5_545
Kr2 Ca2 Si1 83.6(7) 4 5_545
Kr2 Ca2 Si1 89.5(7) 5 5_545
Kr2 Ca2 Si1 100.7(7) 3 5_545
Kr2 Ca2 Si1 113.0(7) 2 5_545
Kr2 Ca2 Si1 133.0(7) . 5_545
Kr2 Ca2 Si1 125.3(7) 6 5_545
O3 Ca2 Si1 29.63(3) 2_545 5_545
O3 Ca2 Si1 85.73(7) 1_554 5_545
O3 Ca2 Si1 137.1(2) 3_455 5_545
Na1 Ca2 Si1 71.50(13) 7 5_545
Kr3 Ca2 Al1 108.50(13) . 5_545
Na1 Ca2 Al1 71.50(13) . 5_545
Kr4 Ca2 Al1 95.0(11) 4 5_545
Kr4 Ca2 Al1 107.88(16) 2 5_545
Kr4 Ca2 Al1 121.5(11) . 5_545
O4 Ca2 Al1 29.49(3) 3 5_545
O4 Ca2 Al1 80.93(11) . 5_545
O4 Ca2 Al1 123.0(2) 2 5_545
OW1 Ca2 Al1 62.7(16) 3 5_545
OW1 Ca2 Al1 101.3(5) . 5_545
OW1 Ca2 Al1 147.4(9) 2 5_545
Ca1 Ca2 Al1 71.50(13) . 5_545
Kr1 Ca2 Al1 88.2(8) 2_545 5_545
Kr1 Ca2 Al1 106.86(16) 1_554 5_545
Kr1 Ca2 Al1 128.0(8) 3_455 5_545
Kr2 Ca2 Al1 83.6(7) 4 5_545
Kr2 Ca2 Al1 89.5(7) 5 5_545
Kr2 Ca2 Al1 100.7(7) 3 5_545
Kr2 Ca2 Al1 113.0(7) 2 5_545
Kr2 Ca2 Al1 133.0(7) . 5_545
Kr2 Ca2 Al1 125.3(7) 6 5_545
O3 Ca2 Al1 29.63(3) 2_545 5_545
O3 Ca2 Al1 85.73(7) 1_554 5_545
O3 Ca2 Al1 137.1(2) 3_455 5_545
Na1 Ca2 Al1 71.50(13) 7 5_545
Si1 Ca2 Al1 0.00(3) 5_545 5_545
Kr3 Ca2 Si1 108.50(13) . 4_554
Na1 Ca2 Si1 71.50(13) . 4_554
Kr4 Ca2 Si1 95.0(11) 4 4_554
Kr4 Ca2 Si1 121.5(11) 2 4_554
Kr4 Ca2 Si1 107.88(16) . 4_554
O4 Ca2 Si1 29.49(3) 3 4_554
O4 Ca2 Si1 123.0(2) . 4_554
O4 Ca2 Si1 80.93(11) 2 4_554
OW1 Ca2 Si1 62.7(16) 3 4_554
OW1 Ca2 Si1 147.4(9) . 4_554
OW1 Ca2 Si1 101.3(5) 2 4_554
Ca1 Ca2 Si1 71.50(13) . 4_554
Kr1 Ca2 Si1 106.86(16) 2_545 4_554
Kr1 Ca2 Si1 88.2(8) 1_554 4_554
Kr1 Ca2 Si1 128.0(8) 3_455 4_554
Kr2 Ca2 Si1 89.5(7) 4 4_554
Kr2 Ca2 Si1 83.6(7) 5 4_554
Kr2 Ca2 Si1 125.3(7) 3 4_554
Kr2 Ca2 Si1 133.0(7) 2 4_554
Kr2 Ca2 Si1 113.0(7) . 4_554
Kr2 Ca2 Si1 100.7(7) 6 4_554
O3 Ca2 Si1 85.73(7) 2_545 4_554
O3 Ca2 Si1 29.63(3) 1_554 4_554
O3 Ca2 Si1 137.1(2) 3_455 4_554
Na1 Ca2 Si1 71.50(13) 7 4_554
Si1 Ca2 Si1 56.16(5) 5_545 4_554
Al1 Ca2 Si1 56.16(5) 5_545 4_554
Kr3 Ca2 Al1 108.50(13) . 4_554
Na1 Ca2 Al1 71.50(13) . 4_554
Kr4 Ca2 Al1 95.0(11) 4 4_554
Kr4 Ca2 Al1 121.5(11) 2 4_554
Kr4 Ca2 Al1 107.88(16) . 4_554
O4 Ca2 Al1 29.49(3) 3 4_554
O4 Ca2 Al1 123.0(2) . 4_554
O4 Ca2 Al1 80.93(11) 2 4_554
OW1 Ca2 Al1 62.7(16) 3 4_554
OW1 Ca2 Al1 147.4(9) . 4_554
OW1 Ca2 Al1 101.3(5) 2 4_554
Ca1 Ca2 Al1 71.50(13) . 4_554
Kr1 Ca2 Al1 106.86(16) 2_545 4_554
Kr1 Ca2 Al1 88.2(8) 1_554 4_554
Kr1 Ca2 Al1 128.0(8) 3_455 4_554
Kr2 Ca2 Al1 89.5(7) 4 4_554
Kr2 Ca2 Al1 83.6(7) 5 4_554
Kr2 Ca2 Al1 125.3(7) 3 4_554
Kr2 Ca2 Al1 133.0(7) 2 4_554
Kr2 Ca2 Al1 113.0(7) . 4_554
Kr2 Ca2 Al1 100.7(7) 6 4_554
O3 Ca2 Al1 85.73(7) 2_545 4_554
O3 Ca2 Al1 29.63(3) 1_554 4_554
O3 Ca2 Al1 137.1(2) 3_455 4_554
Na1 Ca2 Al1 71.50(13) 7 4_554
Si1 Ca2 Al1 56.16(5) 5_545 4_554
Al1 Ca2 Al1 56.16(5) 5_545 4_554
Si1 Ca2 Al1 0.000(19) 4_554 4_554
Kr3 Ca2 Si1 108.50(13) . 2_545
Na1 Ca2 Si1 71.50(13) . 2_545
Kr4 Ca2 Si1 107.88(16) 4 2_545
Kr4 Ca2 Si1 95.0(11) 2 2_545
Kr4 Ca2 Si1 121.5(11) . 2_545
O4 Ca2 Si1 80.93(11) 3 2_545
O4 Ca2 Si1 29.49(3) . 2_545
O4 Ca2 Si1 123.0(2) 2 2_545
OW1 Ca2 Si1 101.3(5) 3 2_545
OW1 Ca2 Si1 62.7(16) . 2_545
OW1 Ca2 Si1 147.4(9) 2 2_545
Ca1 Ca2 Si1 71.50(13) . 2_545
Kr1 Ca2 Si1 88.2(8) 2_545 2_545
Kr1 Ca2 Si1 128.0(8) 1_554 2_545
Kr1 Ca2 Si1 106.86(16) 3_455 2_545
Kr2 Ca2 Si1 100.7(7) 4 2_545
Kr2 Ca2 Si1 113.0(7) 5 2_545
Kr2 Ca2 Si1 83.6(7) 3 2_545
Kr2 Ca2 Si1 89.5(7) 2 2_545
Kr2 Ca2 Si1 125.3(7) . 2_545
Kr2 Ca2 Si1 133.0(7) 6 2_545
O3 Ca2 Si1 29.63(3) 2_545 2_545
O3 Ca2 Si1 137.1(2) 1_554 2_545
O3 Ca2 Si1 85.73(7) 3_455 2_545
Na1 Ca2 Si1 71.50(13) 7 2_545
Si1 Ca2 Si1 57.06(5) 5_545 2_545
Al1 Ca2 Si1 57.06(5) 5_545 2_545
Si1 Ca2 Si1 110.42(12) 4_554 2_545
Al1 Ca2 Si1 110.42(12) 4_554 2_545
Kr3 Ca2 Al1 108.50(13) . 2_545
Na1 Ca2 Al1 71.50(13) . 2_545
Kr4 Ca2 Al1 107.88(16) 4 2_545
Kr4 Ca2 Al1 95.0(11) 2 2_545
Kr4 Ca2 Al1 121.5(11) . 2_545
O4 Ca2 Al1 80.93(11) 3 2_545
O4 Ca2 Al1 29.49(3) . 2_545
O4 Ca2 Al1 123.0(2) 2 2_545
OW1 Ca2 Al1 101.3(5) 3 2_545
OW1 Ca2 Al1 62.7(16) . 2_545
OW1 Ca2 Al1 147.4(9) 2 2_545
Ca1 Ca2 Al1 71.50(13) . 2_545
Kr1 Ca2 Al1 88.2(8) 2_545 2_545
Kr1 Ca2 Al1 128.0(8) 1_554 2_545
Kr1 Ca2 Al1 106.86(16) 3_455 2_545
Kr2 Ca2 Al1 100.7(7) 4 2_545
Kr2 Ca2 Al1 113.0(7) 5 2_545
Kr2 Ca2 Al1 83.6(7) 3 2_545
Kr2 Ca2 Al1 89.5(7) 2 2_545
Kr2 Ca2 Al1 125.3(7) . 2_545
Kr2 Ca2 Al1 133.0(7) 6 2_545
O3 Ca2 Al1 29.63(3) 2_545 2_545
O3 Ca2 Al1 137.1(2) 1_554 2_545
O3 Ca2 Al1 85.73(7) 3_455 2_545
Na1 Ca2 Al1 71.50(13) 7 2_545
Si1 Ca2 Al1 57.06(5) 5_545 2_545
Al1 Ca2 Al1 57.06(5) 5_545 2_545
Si1 Ca2 Al1 110.42(12) 4_554 2_545
Al1 Ca2 Al1 110.42(12) 4_554 2_545
Si1 Ca2 Al1 0.00(2) 2_545 2_545
Kr3 Ca2 Si1 108.50(13) . 3_455
Na1 Ca2 Si1 71.50(13) . 3_455
Kr4 Ca2 Si1 121.5(11) 4 3_455
Kr4 Ca2 Si1 95.0(11) 2 3_455
Kr4 Ca2 Si1 107.88(16) . 3_455
O4 Ca2 Si1 123.0(2) 3 3_455
O4 Ca2 Si1 29.49(3) . 3_455
O4 Ca2 Si1 80.93(11) 2 3_455
OW1 Ca2 Si1 147.4(9) 3 3_455
OW1 Ca2 Si1 62.7(16) . 3_455
OW1 Ca2 Si1 101.3(5) 2 3_455
Ca1 Ca2 Si1 71.50(13) . 3_455
Kr1 Ca2 Si1 106.86(16) 2_545 3_455
Kr1 Ca2 Si1 128.0(8) 1_554 3_455
Kr1 Ca2 Si1 88.2(8) 3_455 3_455
Kr2 Ca2 Si1 125.3(7) 4 3_455
Kr2 Ca2 Si1 133.0(7) 5 3_455
Kr2 Ca2 Si1 89.5(7) 3 3_455
Kr2 Ca2 Si1 83.6(7) 2 3_455
Kr2 Ca2 Si1 100.7(7) . 3_455
Kr2 Ca2 Si1 113.0(7) 6 3_455
O3 Ca2 Si1 85.73(7) 2_545 3_455
O3 Ca2 Si1 137.1(2) 1_554 3_455
O3 Ca2 Si1 29.63(3) 3_455 3_455
Na1 Ca2 Si1 71.50(13) 7 3_455
Si1 Ca2 Si1 110.42(12) 5_545 3_455
Al1 Ca2 Si1 110.42(12) 5_545 3_455
Si1 Ca2 Si1 143.0(3) 4_554 3_455
Al1 Ca2 Si1 143.0(3) 4_554 3_455
Si1 Ca2 Si1 56.16(5) 2_545 3_455
Al1 Ca2 Si1 56.16(5) 2_545 3_455
Kr3 Ca2 Al1 108.50(13) . 3_455
Na1 Ca2 Al1 71.50(13) . 3_455
Kr4 Ca2 Al1 121.5(11) 4 3_455
Kr4 Ca2 Al1 95.0(11) 2 3_455
Kr4 Ca2 Al1 107.88(16) . 3_455
O4 Ca2 Al1 123.0(2) 3 3_455
O4 Ca2 Al1 29.49(3) . 3_455
O4 Ca2 Al1 80.93(11) 2 3_455
OW1 Ca2 Al1 147.4(9) 3 3_455
OW1 Ca2 Al1 62.7(16) . 3_455
OW1 Ca2 Al1 101.3(5) 2 3_455
Ca1 Ca2 Al1 71.50(13) . 3_455
Kr1 Ca2 Al1 106.86(16) 2_545 3_455
Kr1 Ca2 Al1 128.0(8) 1_554 3_455
Kr1 Ca2 Al1 88.2(8) 3_455 3_455
Kr2 Ca2 Al1 125.3(7) 4 3_455
Kr2 Ca2 Al1 133.0(7) 5 3_455
Kr2 Ca2 Al1 89.5(7) 3 3_455
Kr2 Ca2 Al1 83.6(7) 2 3_455
Kr2 Ca2 Al1 100.7(7) . 3_455
Kr2 Ca2 Al1 113.0(7) 6 3_455
O3 Ca2 Al1 85.73(7) 2_545 3_455
O3 Ca2 Al1 137.1(2) 1_554 3_455
O3 Ca2 Al1 29.63(3) 3_455 3_455
Na1 Ca2 Al1 71.50(13) 7 3_455
Si1 Ca2 Al1 110.42(12) 5_545 3_455
Al1 Ca2 Al1 110.42(12) 5_545 3_455
Si1 Ca2 Al1 143.0(3) 4_554 3_455
Al1 Ca2 Al1 143.0(3) 4_554 3_455
Si1 Ca2 Al1 56.16(5) 2_545 3_455
Al1 Ca2 Al1 56.16(5) 2_545 3_455
Si1 Ca2 Al1 0.00(2) 3_455 3_455
Kr3 Ca2 Si1 108.50(13) . 6_455
Na1 Ca2 Si1 71.50(13) . 6_455
Kr4 Ca2 Si1 121.5(11) 4 6_455
Kr4 Ca2 Si1 107.88(16) 2 6_455
Kr4 Ca2 Si1 95.0(11) . 6_455
O4 Ca2 Si1 123.0(2) 3 6_455
O4 Ca2 Si1 80.93(11) . 6_455
O4 Ca2 Si1 29.49(3) 2 6_455
OW1 Ca2 Si1 147.4(9) 3 6_455
OW1 Ca2 Si1 101.3(5) . 6_455
OW1 Ca2 Si1 62.7(16) 2 6_455
Ca1 Ca2 Si1 71.50(13) . 6_455
Kr1 Ca2 Si1 128.0(8) 2_545 6_455
Kr1 Ca2 Si1 106.86(16) 1_554 6_455
Kr1 Ca2 Si1 88.2(8) 3_455 6_455
Kr2 Ca2 Si1 133.0(7) 4 6_455
Kr2 Ca2 Si1 125.3(7) 5 6_455
Kr2 Ca2 Si1 113.0(7) 3 6_455
Kr2 Ca2 Si1 100.7(7) 2 6_455
Kr2 Ca2 Si1 83.6(7) . 6_455
Kr2 Ca2 Si1 89.5(7) 6 6_455
O3 Ca2 Si1 137.1(2) 2_545 6_455
O3 Ca2 Si1 85.73(7) 1_554 6_455
O3 Ca2 Si1 29.63(3) 3_455 6_455
Na1 Ca2 Si1 71.50(13) 7 6_455
Si1 Ca2 Si1 143.0(3) 5_545 6_455
Al1 Ca2 Si1 143.0(3) 5_545 6_455
Si1 Ca2 Si1 110.42(12) 4_554 6_455
Al1 Ca2 Si1 110.42(12) 4_554 6_455
Si1 Ca2 Si1 110.42(12) 2_545 6_455
Al1 Ca2 Si1 110.42(12) 2_545 6_455
Si1 Ca2 Si1 57.06(5) 3_455 6_455
Al1 Ca2 Si1 57.06(5) 3_455 6_455
Kr3 Ca2 Al1 108.50(13) . 6_455
Na1 Ca2 Al1 71.50(13) . 6_455
Kr4 Ca2 Al1 121.5(11) 4 6_455
Kr4 Ca2 Al1 107.88(16) 2 6_455
Kr4 Ca2 Al1 95.0(11) . 6_455
O4 Ca2 Al1 123.0(2) 3 6_455
O4 Ca2 Al1 80.93(11) . 6_455
O4 Ca2 Al1 29.49(3) 2 6_455
OW1 Ca2 Al1 147.4(9) 3 6_455
OW1 Ca2 Al1 101.3(5) . 6_455
OW1 Ca2 Al1 62.7(16) 2 6_455
Ca1 Ca2 Al1 71.50(13) . 6_455
Kr1 Ca2 Al1 128.0(8) 2_545 6_455
Kr1 Ca2 Al1 106.86(16) 1_554 6_455
Kr1 Ca2 Al1 88.2(8) 3_455 6_455
Kr2 Ca2 Al1 133.0(7) 4 6_455
Kr2 Ca2 Al1 125.3(7) 5 6_455
Kr2 Ca2 Al1 113.0(7) 3 6_455
Kr2 Ca2 Al1 100.7(7) 2 6_455
Kr2 Ca2 Al1 83.6(7) . 6_455
Kr2 Ca2 Al1 89.5(7) 6 6_455
O3 Ca2 Al1 137.1(2) 2_545 6_455
O3 Ca2 Al1 85.73(7) 1_554 6_455
O3 Ca2 Al1 29.63(3) 3_455 6_455
Na1 Ca2 Al1 71.50(13) 7 6_455
Si1 Ca2 Al1 143.0(3) 5_545 6_455
Al1 Ca2 Al1 143.0(3) 5_545 6_455
Si1 Ca2 Al1 110.42(12) 4_554 6_455
Al1 Ca2 Al1 110.42(12) 4_554 6_455
Si1 Ca2 Al1 110.42(12) 2_545 6_455
Al1 Ca2 Al1 110.42(12) 2_545 6_455
Si1 Ca2 Al1 57.06(5) 3_455 6_455
Al1 Ca2 Al1 57.06(5) 3_455 6_455
Si1 Ca2 Al1 0.000(10) 6_455 6_455
Kr3 Ca2 Si1 108.50(13) . 1_554
Na1 Ca2 Si1 71.50(13) . 1_554
Kr4 Ca2 Si1 107.88(16) 4 1_554
Kr4 Ca2 Si1 121.5(11) 2 1_554
Kr4 Ca2 Si1 95.0(11) . 1_554
O4 Ca2 Si1 80.93(11) 3 1_554
O4 Ca2 Si1 123.0(2) . 1_554
O4 Ca2 Si1 29.49(3) 2 1_554
OW1 Ca2 Si1 101.3(5) 3 1_554
OW1 Ca2 Si1 147.4(9) . 1_554
OW1 Ca2 Si1 62.7(16) 2 1_554
Ca1 Ca2 Si1 71.50(13) . 1_554
Kr1 Ca2 Si1 128.0(8) 2_545 1_554
Kr1 Ca2 Si1 88.2(8) 1_554 1_554
Kr1 Ca2 Si1 106.86(16) 3_455 1_554
Kr2 Ca2 Si1 113.0(7) 4 1_554
Kr2 Ca2 Si1 100.7(7) 5 1_554
Kr2 Ca2 Si1 133.0(7) 3 1_554
Kr2 Ca2 Si1 125.3(7) 2 1_554
Kr2 Ca2 Si1 89.5(7) . 1_554
Kr2 Ca2 Si1 83.6(7) 6 1_554
O3 Ca2 Si1 137.1(2) 2_545 1_554
O3 Ca2 Si1 29.63(3) 1_554 1_554
O3 Ca2 Si1 85.73(7) 3_455 1_554
Na1 Ca2 Si1 71.50(13) 7 1_554
Si1 Ca2 Si1 110.42(12) 5_545 1_554
Al1 Ca2 Si1 110.42(12) 5_545 1_554
Si1 Ca2 Si1 57.06(5) 4_554 1_554
Al1 Ca2 Si1 57.06(5) 4_554 1_554
Si1 Ca2 Si1 143.0(3) 2_545 1_554
Al1 Ca2 Si1 143.0(3) 2_545 1_554
Si1 Ca2 Si1 110.42(12) 3_455 1_554
Al1 Ca2 Si1 110.42(12) 3_455 1_554
Si1 Ca2 Si1 56.16(5) 6_455 1_554
Al1 Ca2 Si1 56.16(5) 6_455 1_554
Kr3 Ca2 Al1 108.50(13) . 1_554
Na1 Ca2 Al1 71.50(13) . 1_554
Kr4 Ca2 Al1 107.88(16) 4 1_554
Kr4 Ca2 Al1 121.5(11) 2 1_554
Kr4 Ca2 Al1 95.0(11) . 1_554
O4 Ca2 Al1 80.93(11) 3 1_554
O4 Ca2 Al1 123.0(2) . 1_554
O4 Ca2 Al1 29.49(3) 2 1_554
OW1 Ca2 Al1 101.3(5) 3 1_554
OW1 Ca2 Al1 147.4(9) . 1_554
OW1 Ca2 Al1 62.7(16) 2 1_554
Ca1 Ca2 Al1 71.50(13) . 1_554
Kr1 Ca2 Al1 128.0(8) 2_545 1_554
Kr1 Ca2 Al1 88.2(8) 1_554 1_554
Kr1 Ca2 Al1 106.86(16) 3_455 1_554
Kr2 Ca2 Al1 113.0(7) 4 1_554
Kr2 Ca2 Al1 100.7(7) 5 1_554
Kr2 Ca2 Al1 133.0(7) 3 1_554
Kr2 Ca2 Al1 125.3(7) 2 1_554
Kr2 Ca2 Al1 89.5(7) . 1_554
Kr2 Ca2 Al1 83.6(7) 6 1_554
O3 Ca2 Al1 137.1(2) 2_545 1_554
O3 Ca2 Al1 29.63(3) 1_554 1_554
O3 Ca2 Al1 85.73(7) 3_455 1_554
Na1 Ca2 Al1 71.50(13) 7 1_554
Si1 Ca2 Al1 110.42(12) 5_545 1_554
Al1 Ca2 Al1 110.42(12) 5_545 1_554
Si1 Ca2 Al1 57.06(5) 4_554 1_554
Al1 Ca2 Al1 57.06(5) 4_554 1_554
Si1 Ca2 Al1 143.0(3) 2_545 1_554
Al1 Ca2 Al1 143.0(3) 2_545 1_554
Si1 Ca2 Al1 110.42(12) 3_455 1_554
Al1 Ca2 Al1 110.42(12) 3_455 1_554
Si1 Ca2 Al1 56.16(5) 6_455 1_554
Al1 Ca2 Al1 56.16(5) 6_455 1_554
Si1 Ca2 Al1 0.00(2) 1_554 1_554
Kr3 Ca2 Kr5 36.8(4) . 2_545
Na1 Ca2 Kr5 143.2(4) . 2_545
Kr4 Ca2 Kr5 31.6(4) 4 2_545
Kr4 Ca2 Kr5 31.6(4) 2 2_545
Kr4 Ca2 Kr5 52.1(13) . 2_545
O4 Ca2 Kr5 98.6(3) 3 2_545
O4 Ca2 Kr5 98.6(3) . 2_545
O4 Ca2 Kr5 157.3(5) 2 2_545
OW1 Ca2 Kr5 43.5(13) 3 2_545
OW1 Ca2 Kr5 43.5(13) . 2_545
OW1 Ca2 Kr5 89(2) 2 2_545
Ca1 Ca2 Kr5 143.2(4) . 2_545
Kr1 Ca2 Kr5 13.6(9) 2_545 2_545
Kr1 Ca2 Kr5 51.8(9) 1_554 2_545
Kr1 Ca2 Kr5 51.8(9) 3_455 2_545
Kr2 Ca2 Kr5 25.4(7) 4 2_545
Kr2 Ca2 Kr5 37.7(7) 5 2_545
Kr2 Ca2 Kr5 25.4(7) 3 2_545
Kr2 Ca2 Kr5 37.7(7) 2 2_545
Kr2 Ca2 Kr5 61.9(8) . 2_545
Kr2 Ca2 Kr5 61.9(8) 6 2_545
O3 Ca2 Kr5 66.1(4) 2_545 2_545
O3 Ca2 Kr5 118.01(19) 1_554 2_545
O3 Ca2 Kr5 118.01(19) 3_455 2_545
Na1 Ca2 Kr5 143.2(4) 7 2_545
Si1 Ca2 Kr5 76.3(4) 5_545 2_545
Al1 Ca2 Kr5 76.3(4) 5_545 2_545
Si1 Ca2 Kr5 104.59(12) 4_554 2_545
Al1 Ca2 Kr5 104.59(12) 4_554 2_545
Si1 Ca2 Kr5 76.3(4) 2_545 2_545
Al1 Ca2 Kr5 76.3(4) 2_545 2_545
Si1 Ca2 Kr5 104.59(12) 3_455 2_545
Al1 Ca2 Kr5 104.59(12) 3_455 2_545
Si1 Ca2 Kr5 138.3(3) 6_455 2_545
Al1 Ca2 Kr5 138.3(3) 6_455 2_545
Si1 Ca2 Kr5 138.3(3) 1_554 2_545
Al1 Ca2 Kr5 138.3(3) 1_554 2_545
Kr3 Ca2 Kr5 36.8(4) . 1_554
Na1 Ca2 Kr5 143.2(4) . 1_554
Kr4 Ca2 Kr5 31.6(4) 4 1_554
Kr4 Ca2 Kr5 52.1(13) 2 1_554
Kr4 Ca2 Kr5 31.6(4) . 1_554
O4 Ca2 Kr5 98.6(3) 3 1_554
O4 Ca2 Kr5 157.3(5) . 1_554
O4 Ca2 Kr5 98.6(3) 2 1_554
OW1 Ca2 Kr5 43.5(13) 3 1_554
OW1 Ca2 Kr5 89(2) . 1_554
OW1 Ca2 Kr5 43.5(13) 2 1_554
Ca1 Ca2 Kr5 143.2(4) . 1_554
Kr1 Ca2 Kr5 51.8(9) 2_545 1_554
Kr1 Ca2 Kr5 13.6(9) 1_554 1_554
Kr1 Ca2 Kr5 51.8(9) 3_455 1_554
Kr2 Ca2 Kr5 37.7(7) 4 1_554
Kr2 Ca2 Kr5 25.4(7) 5 1_554
Kr2 Ca2 Kr5 61.9(8) 3 1_554
Kr2 Ca2 Kr5 61.9(8) 2 1_554
Kr2 Ca2 Kr5 37.7(7) . 1_554
Kr2 Ca2 Kr5 25.4(7) 6 1_554
O3 Ca2 Kr5 118.01(19) 2_545 1_554
O3 Ca2 Kr5 66.1(4) 1_554 1_554
O3 Ca2 Kr5 118.01(19) 3_455 1_554
Na1 Ca2 Kr5 143.2(4) 7 1_554
Si1 Ca2 Kr5 104.59(12) 5_545 1_554
Al1 Ca2 Kr5 104.59(12) 5_545 1_554
Si1 Ca2 Kr5 76.3(4) 4_554 1_554
Al1 Ca2 Kr5 76.3(4) 4_554 1_554
Si1 Ca2 Kr5 138.3(3) 2_545 1_554
Al1 Ca2 Kr5 138.3(3) 2_545 1_554
Si1 Ca2 Kr5 138.3(3) 3_455 1_554
Al1 Ca2 Kr5 138.3(3) 3_455 1_554
Si1 Ca2 Kr5 104.59(12) 6_455 1_554
Al1 Ca2 Kr5 104.59(12) 6_455 1_554
Si1 Ca2 Kr5 76.3(4) 1_554 1_554
Al1 Ca2 Kr5 76.3(4) 1_554 1_554
Kr5 Ca2 Kr5 62.4(7) 2_545 1_554
K3 Ca3 Ca3 0.0(13) 7_667 7_667
K3 Ca3 Kr5 85.2(15) 7_667 .
Ca3 Ca3 Kr5 85.2(15) 7_667 .
K3 Ca3 Kr5 54.2(12) 7_667 7_667
Ca3 Ca3 Kr5 54.2(12) 7_667 7_667
Kr5 Ca3 Kr5 139.4(9) . 7_667
K3 Ca3 Kr1 92.9(15) 7_667 .
Ca3 Ca3 Kr1 92.9(15) 7_667 .
Kr5 Ca3 Kr1 7.7(12) . .
Kr5 Ca3 Kr1 147.1(13) 7_667 .
K3 Ca3 O3 179.0(15) 7_667 .
Ca3 Ca3 O3 179.0(15) 7_667 .
Kr5 Ca3 O3 95.8(10) . .
Kr5 Ca3 O3 124.8(8) 7_667 .
Kr1 Ca3 O3 88.0(10) . .
K3 Ca3 O1 75.8(3) 7_667 7_656
Ca3 Ca3 O1 75.8(3) 7_667 7_656
Kr5 Ca3 O1 88.8(4) . 7_656
Kr5 Ca3 O1 81.8(3) 7_667 7_656
Kr1 Ca3 O1 90.7(4) . 7_656
O3 Ca3 O1 104.2(3) . 7_656
K3 Ca3 O1 75.8(3) 7_667 1_566
Ca3 Ca3 O1 75.8(3) 7_667 1_566
Kr5 Ca3 O1 88.8(4) . 1_566
Kr5 Ca3 O1 81.8(3) 7_667 1_566
Kr1 Ca3 O1 90.7(4) . 1_566
O3 Ca3 O1 104.2(3) . 1_566
O1 Ca3 O1 151.6(5) 7_656 1_566
K3 Ca3 Kr2 94.1(14) 7_667 5_556
Ca3 Ca3 Kr2 94.1(14) 7_667 5_556
Kr5 Ca3 Kr2 19.7(8) . 5_556
Kr5 Ca3 Kr2 144.4(11) 7_667 5_556
Kr1 Ca3 Kr2 17.6(7) . 5_556
O3 Ca3 Kr2 86.8(8) . 5_556
O1 Ca3 Kr2 74.1(8) 7_656 5_556
O1 Ca3 Kr2 108.0(8) 1_566 5_556
K3 Ca3 Kr2 94.1(14) 7_667 6_556
Ca3 Ca3 Kr2 94.1(14) 7_667 6_556
Kr5 Ca3 Kr2 19.7(8) . 6_556
Kr5 Ca3 Kr2 144.4(11) 7_667 6_556
Kr1 Ca3 Kr2 17.6(7) . 6_556
O3 Ca3 Kr2 86.8(8) . 6_556
O1 Ca3 Kr2 108.0(8) 7_656 6_556
O1 Ca3 Kr2 74.1(8) 1_566 6_556
Kr2 Ca3 Kr2 35.0(15) 5_556 6_556
K3 Ca3 Kr1 58.9(13) 7_667 7_667
Ca3 Ca3 Kr1 58.9(13) 7_667 7_667
Kr5 Ca3 Kr1 144.1(14) . 7_667
Kr5 Ca3 Kr1 4.7(10) 7_667 7_667
Kr1 Ca3 Kr1 151.8(7) . 7_667
O3 Ca3 Kr1 120.1(9) . 7_667
O1 Ca3 Kr1 82.7(3) 7_656 7_667
O1 Ca3 Kr1 82.7(3) 1_566 7_667
Kr2 Ca3 Kr1 148.4(11) 5_556 7_667
Kr2 Ca3 Kr1 148.4(11) 6_556 7_667
K3 Ca3 O2 127.3(2) 7_667 3_556
Ca3 Ca3 O2 127.3(2) 7_667 3_556
Kr5 Ca3 O2 96.8(6) . 3_556
Kr5 Ca3 O2 107.4(5) 7_667 3_556
Kr1 Ca3 O2 92.2(6) . 3_556
O3 Ca3 O2 52.62(19) . 3_556
O1 Ca3 O2 51.72(7) 7_656 3_556
O1 Ca3 O2 156.5(5) 1_566 3_556
Kr2 Ca3 O2 77.5(7) 5_556 3_556
Kr2 Ca3 O2 105.1(9) 6_556 3_556
Kr1 Ca3 O2 104.7(5) 7_667 3_556
K3 Ca3 O2 127.3(2) 7_667 2_556
Ca3 Ca3 O2 127.3(2) 7_667 2_556
Kr5 Ca3 O2 96.8(6) . 2_556
Kr5 Ca3 O2 107.4(5) 7_667 2_556
Kr1 Ca3 O2 92.2(6) . 2_556
O3 Ca3 O2 52.62(19) . 2_556
O1 Ca3 O2 156.5(5) 7_656 2_556
O1 Ca3 O2 51.72(7) 1_566 2_556
Kr2 Ca3 O2 105.1(9) 5_556 2_556
Kr2 Ca3 O2 77.5(7) 6_556 2_556
Kr1 Ca3 O2 104.7(5) 7_667 2_556
O2 Ca3 O2 104.8(4) 3_556 2_556
K3 Ca3 OW1 113.6(19) 7_667 3_556
Ca3 Ca3 OW1 113.6(19) 7_667 3_556
Kr5 Ca3 OW1 43.8(15) . 3_556
Kr5 Ca3 OW1 148.1(13) 7_667 3_556
Kr1 Ca3 OW1 39.0(15) . 3_556
O3 Ca3 OW1 67.2(15) . 3_556
O1 Ca3 OW1 66.4(13) 7_656 3_556
O1 Ca3 OW1 126.7(13) 1_566 3_556
Kr2 Ca3 OW1 25.2(15) 5_556 3_556
Kr2 Ca3 OW1 53.5(16) 6_556 3_556
Kr1 Ca3 OW1 148.9(13) 7_667 3_556
O2 Ca3 OW1 53.2(14) 3_556 3_556
O2 Ca3 OW1 102.5(14) 2_556 3_556
K3 Ca3 OW1 113.6(18) 7_667 2_556
Ca3 Ca3 OW1 113.6(18) 7_667 2_556
Kr5 Ca3 OW1 43.8(15) . 2_556
Kr5 Ca3 OW1 148.1(13) 7_667 2_556
Kr1 Ca3 OW1 39.0(15) . 2_556
O3 Ca3 OW1 67.2(15) . 2_556
O1 Ca3 OW1 126.7(13) 7_656 2_556
O1 Ca3 OW1 66.4(13) 1_566 2_556
Kr2 Ca3 OW1 53.5(16) 5_556 2_556
Kr2 Ca3 OW1 25.2(15) 6_556 2_556
Kr1 Ca3 OW1 148.9(13) 7_667 2_556
O2 Ca3 OW1 102.5(14) 3_556 2_556
O2 Ca3 OW1 53.2(14) 2_556 2_556
OW1 Ca3 OW1 62(3) 3_556 2_556
K3 Ca3 Kr2 61.0(12) 7_667 12_666
Ca3 Ca3 Kr2 61.0(12) 7_667 12_666
Kr5 Ca3 Kr2 142.2(11) . 12_666
Kr5 Ca3 Kr2 16.3(7) 7_667 12_666
Kr1 Ca3 Kr2 149.0(11) . 12_666
O3 Ca3 Kr2 118.1(7) . 12_666
O1 Ca3 Kr2 68.0(7) 7_656 12_666
O1 Ca3 Kr2 97.9(8) 1_566 12_666
Kr2 Ca3 Kr2 138.4(12) 5_556 12_666
Kr2 Ca3 Kr2 155.1(6) 6_556 12_666
Kr1 Ca3 Kr2 15.3(7) 7_667 12_666
O2 Ca3 Kr2 91.6(7) 3_556 12_666
O2 Ca3 Kr2 116.5(7) 2_556 12_666
OW1 Ca3 Kr2 133.7(15) 3_556 12_666
OW1 Ca3 Kr2 164.2(14) 2_556 12_666
K3 Ca3 Kr2 61.0(12) 7_667 11_666
Ca3 Ca3 Kr2 61.0(12) 7_667 11_666
Kr5 Ca3 Kr2 142.2(11) . 11_666
Kr5 Ca3 Kr2 16.3(7) 7_667 11_666
Kr1 Ca3 Kr2 149.0(11) . 11_666
O3 Ca3 Kr2 118.1(7) . 11_666
O1 Ca3 Kr2 97.9(8) 7_656 11_666
O1 Ca3 Kr2 68.0(7) 1_566 11_666
Kr2 Ca3 Kr2 155.1(6) 5_556 11_666
Kr2 Ca3 Kr2 138.4(12) 6_556 11_666
Kr1 Ca3 Kr2 15.3(7) 7_667 11_666
O2 Ca3 Kr2 116.5(7) 3_556 11_666
O2 Ca3 Kr2 91.6(7) 2_556 11_666
OW1 Ca3 Kr2 164.2(14) 3_556 11_666
OW1 Ca3 Kr2 133.7(15) 2_556 11_666
Kr2 Ca3 Kr2 30.6(13) 12_666 11_666
K3 Ca3 Kr4 103.3(14) 7_667 4_556
Ca3 Ca3 Kr4 103.3(14) 7_667 4_556
Kr5 Ca3 Kr4 20.2(9) . 4_556
Kr5 Ca3 Kr4 156.0(11) 7_667 4_556
Kr1 Ca3 Kr4 13.7(8) . 4_556
O3 Ca3 Kr4 77.7(7) . 4_556
O1 Ca3 Kr4 84.7(10) 7_656 4_556
O1 Ca3 Kr4 101.8(8) 1_566 4_556
Kr2 Ca3 Kr4 12.4(8) 5_556 4_556
Kr2 Ca3 Kr4 27.8(13) 6_556 4_556
Kr1 Ca3 Kr4 160.3(11) 7_667 4_556
O2 Ca3 Kr4 78.8(6) 3_556 4_556
O2 Ca3 Kr4 92.8(10) 2_556 4_556
OW1 Ca3 Kr4 25.9(15) 3_556 4_556
OW1 Ca3 Kr4 42.1(16) 2_556 4_556
Kr2 Ca3 Kr4 150.7(13) 12_666 4_556
Kr2 Ca3 Kr4 162.4(8) 11_666 4_556
K3 Ca3 Kr4 103.3(14) 7_667 1_556
Ca3 Ca3 Kr4 103.3(14) 7_667 1_556
Kr5 Ca3 Kr4 20.2(9) . 1_556
Kr5 Ca3 Kr4 156.0(11) 7_667 1_556
Kr1 Ca3 Kr4 13.7(8) . 1_556
O3 Ca3 Kr4 77.7(7) . 1_556
O1 Ca3 Kr4 101.8(8) 7_656 1_556
O1 Ca3 Kr4 84.7(10) 1_566 1_556
Kr2 Ca3 Kr4 27.8(13) 5_556 1_556
Kr2 Ca3 Kr4 12.4(8) 6_556 1_556
Kr1 Ca3 Kr4 160.3(11) 7_667 1_556
O2 Ca3 Kr4 92.8(10) 3_556 1_556
O2 Ca3 Kr4 78.8(6) 2_556 1_556
OW1 Ca3 Kr4 42.1(16) 3_556 1_556
OW1 Ca3 Kr4 25.9(15) 2_556 1_556
Kr2 Ca3 Kr4 162.4(8) 12_666 1_556
Kr2 Ca3 Kr4 150.7(13) 11_666 1_556
Kr4 Ca3 Kr4 17.6(17) 4_556 1_556
K3 Ca3 Si1 153.82(11) 7_667 4
Ca3 Ca3 Si1 153.82(11) 7_667 4
Kr5 Ca3 Si1 93.5(8) . 4
Kr5 Ca3 Si1 122.4(7) 7_667 4
Kr1 Ca3 Si1 86.6(9) . 4
O3 Ca3 Si1 26.22(10) . 4
O1 Ca3 Si1 78.03(16) 7_656 4
O1 Ca3 Si1 130.4(4) 1_566 4
Kr2 Ca3 Si1 77.8(7) 5_556 4
Kr2 Ca3 Si1 93.1(9) 6_556 4
Kr1 Ca3 Si1 118.4(8) 7_667 4
O2 Ca3 Si1 26.83(10) 3_556 4
O2 Ca3 Si1 78.8(3) 2_556 4
OW1 Ca3 Si1 53.3(15) 3_556 4
OW1 Ca3 Si1 81.8(14) 2_556 4
Kr2 Ca3 Si1 109.3(7) 12_666 4
Kr2 Ca3 Si1 124.3(7) 11_666 4
Kr4 Ca3 Si1 73.3(5) 4_556 4
Kr4 Ca3 Si1 81.3(9) 1_556 4
K3 Ca3 Al1 153.82(11) 7_667 4
Ca3 Ca3 Al1 153.82(11) 7_667 4
Kr5 Ca3 Al1 93.5(8) . 4
Kr5 Ca3 Al1 122.4(7) 7_667 4
Kr1 Ca3 Al1 86.6(9) . 4
O3 Ca3 Al1 26.22(10) . 4
O1 Ca3 Al1 78.03(16) 7_656 4
O1 Ca3 Al1 130.4(4) 1_566 4
Kr2 Ca3 Al1 77.8(7) 5_556 4
Kr2 Ca3 Al1 93.1(9) 6_556 4
Kr1 Ca3 Al1 118.4(8) 7_667 4
O2 Ca3 Al1 26.83(10) 3_556 4
O2 Ca3 Al1 78.8(3) 2_556 4
OW1 Ca3 Al1 53.3(15) 3_556 4
OW1 Ca3 Al1 81.8(14) 2_556 4
Kr2 Ca3 Al1 109.3(7) 12_666 4
Kr2 Ca3 Al1 124.3(7) 11_666 4
Kr4 Ca3 Al1 73.3(5) 4_556 4
Kr4 Ca3 Al1 81.3(9) 1_556 4
Si1 Ca3 Al1 0.000(16) 4 4
K3 Ca3 Si1 153.82(11) 7_667 .
Ca3 Ca3 Si1 153.82(11) 7_667 .
Kr5 Ca3 Si1 93.5(8) . .
Kr5 Ca3 Si1 122.4(7) 7_667 .
Kr1 Ca3 Si1 86.6(9) . .
O3 Ca3 Si1 26.22(10) . .
O1 Ca3 Si1 130.4(4) 7_656 .
O1 Ca3 Si1 78.03(16) 1_566 .
Kr2 Ca3 Si1 93.1(9) 5_556 .
Kr2 Ca3 Si1 77.8(7) 6_556 .
Kr1 Ca3 Si1 118.4(8) 7_667 .
O2 Ca3 Si1 78.8(3) 3_556 .
O2 Ca3 Si1 26.83(10) 2_556 .
OW1 Ca3 Si1 81.8(14) 3_556 .
OW1 Ca3 Si1 53.3(15) 2_556 .
Kr2 Ca3 Si1 124.3(7) 12_666 .
Kr2 Ca3 Si1 109.3(7) 11_666 .
Kr4 Ca3 Si1 81.3(9) 4_556 .
Kr4 Ca3 Si1 73.3(5) 1_556 .
Si1 Ca3 Si1 52.33(19) 4 .
Al1 Ca3 Si1 52.33(19) 4 .
K3 Ca3 Kr2 95.9(13) 7_667 4_556
Ca3 Ca3 Kr2 95.9(13) 7_667 4_556
Kr5 Ca3 Kr2 22.5(7) . 4_556
Kr5 Ca3 Kr2 145.0(9) 7_667 4_556
Kr1 Ca3 Kr2 20.0(6) . 4_556
O3 Ca3 Kr2 85.0(7) . 4_556
O1 Ca3 Kr2 72.4(7) 7_656 4_556
O1 Ca3 Kr2 110.6(7) 1_566 4_556
Kr2 Ca3 Kr2 2.9(3) 5_556 4_556
Kr2 Ca3 Kr2 37.3(14) 6_556 4_556
Kr1 Ca3 Kr2 148.7(10) 7_667 4_556
O2 Ca3 Kr2 74.6(6) 3_556 4_556
O2 Ca3 Kr2 105.6(8) 2_556 4_556
OW1 Ca3 Kr2 22.5(15) 3_556 4_556
OW1 Ca3 Kr2 54.8(15) 2_556 4_556
Kr2 Ca3 Kr2 137.8(11) 12_666 4_556
Kr2 Ca3 Kr2 156.7(4) 11_666 4_556
Kr4 Ca3 Kr2 12.9(8) 4_556 4_556
Kr4 Ca3 Kr2 29.4(13) 1_556 4_556
Si1 Ca3 Kr2 75.3(6) 4 4_556
Al1 Ca3 Kr2 75.3(6) 4 4_556
Si1 Ca3 Kr2 92.5(7) . 4_556
K3 Ca3 Kr2 95.9(13) 7_667 1_556
Ca3 Ca3 Kr2 95.9(13) 7_667 1_556
Kr5 Ca3 Kr2 22.5(7) . 1_556
Kr5 Ca3 Kr2 145.0(9) 7_667 1_556
Kr1 Ca3 Kr2 20.0(6) . 1_556
O3 Ca3 Kr2 85.0(7) . 1_556
O1 Ca3 Kr2 110.6(7) 7_656 1_556
O1 Ca3 Kr2 72.4(7) 1_566 1_556
Kr2 Ca3 Kr2 37.3(14) 5_556 1_556
Kr2 Ca3 Kr2 2.9(3) 6_556 1_556
Kr1 Ca3 Kr2 148.7(10) 7_667 1_556
O2 Ca3 Kr2 105.6(8) 3_556 1_556
O2 Ca3 Kr2 74.6(6) 2_556 1_556
OW1 Ca3 Kr2 54.8(15) 3_556 1_556
OW1 Ca3 Kr2 22.5(15) 2_556 1_556
Kr2 Ca3 Kr2 156.7(4) 12_666 1_556
Kr2 Ca3 Kr2 137.8(11) 11_666 1_556
Kr4 Ca3 Kr2 29.4(13) 4_556 1_556
Kr4 Ca3 Kr2 12.9(8) 1_556 1_556
Si1 Ca3 Kr2 92.5(7) 4 1_556
Al1 Ca3 Kr2 92.5(7) 4 1_556
Si1 Ca3 Kr2 75.3(6) . 1_556
Kr2 Ca3 Kr2 39.5(13) 4_556 1_556
K3 Ca3 Si1 101.2(3) 7_667 11_666
Ca3 Ca3 Si1 101.2(3) 7_667 11_666
Kr5 Ca3 Si1 97.4(3) . 11_666
Kr5 Ca3 Si1 91.3(3) 7_667 11_666
Kr1 Ca3 Si1 95.8(3) . 11_666
O3 Ca3 Si1 78.7(2) . 11_666
O1 Ca3 Si1 26.24(5) 7_656 11_666
O1 Ca3 Si1 172.9(5) 1_566 11_666
Kr2 Ca3 Si1 78.4(7) 5_556 11_666
Kr2 Ca3 Si1 112.7(8) 6_556 11_666
Kr1 Ca3 Si1 90.3(3) 7_667 11_666
O2 Ca3 Si1 26.12(2) 3_556 11_666
O2 Ca3 Si1 130.3(4) 2_556 11_666
OW1 Ca3 Si1 60.4(13) 3_556 11_666
OW1 Ca3 Si1 120.5(13) 2_556 11_666
Kr2 Ca3 Si1 75.2(7) 12_666 11_666
Kr2 Ca3 Si1 105.0(7) 11_666 11_666
Kr4 Ca3 Si1 85.0(8) 4_556 11_666
Kr4 Ca3 Si1 102.3(10) 1_556 11_666
Si1 Ca3 Si1 52.93(12) 4 11_666
Al1 Ca3 Si1 52.93(12) 4 11_666
Si1 Ca3 Si1 104.9(3) . 11_666
Kr2 Ca3 Si1 75.9(6) 4_556 11_666
Kr2 Ca3 Si1 114.4(7) 1_556 11_666
K3 Ca3 Al1 101.2(3) 7_667 11_666
Ca3 Ca3 Al1 101.2(3) 7_667 11_666
Kr5 Ca3 Al1 97.4(3) . 11_666
Kr5 Ca3 Al1 91.3(3) 7_667 11_666
Kr1 Ca3 Al1 95.8(3) . 11_666
O3 Ca3 Al1 78.7(2) . 11_666
O1 Ca3 Al1 26.24(5) 7_656 11_666
O1 Ca3 Al1 172.9(5) 1_566 11_666
Kr2 Ca3 Al1 78.4(7) 5_556 11_666
Kr2 Ca3 Al1 112.7(8) 6_556 11_666
Kr1 Ca3 Al1 90.3(3) 7_667 11_666
O2 Ca3 Al1 26.12(2) 3_556 11_666
O2 Ca3 Al1 130.3(4) 2_556 11_666
OW1 Ca3 Al1 60.4(13) 3_556 11_666
OW1 Ca3 Al1 120.5(13) 2_556 11_666
Kr2 Ca3 Al1 75.2(7) 12_666 11_666
Kr2 Ca3 Al1 105.0(7) 11_666 11_666
Kr4 Ca3 Al1 85.0(8) 4_556 11_666
Kr4 Ca3 Al1 102.3(10) 1_556 11_666
Si1 Ca3 Al1 52.93(12) 4 11_666
Al1 Ca3 Al1 52.93(12) 4 11_666
Si1 Ca3 Al1 104.9(3) . 11_666
Kr2 Ca3 Al1 75.9(6) 4_556 11_666
Kr2 Ca3 Al1 114.4(7) 1_556 11_666
Si1 Ca3 Al1 0.000(11) 11_666 11_666
K3 Ca3 Si1 101.2(3) 7_667 12_666
Ca3 Ca3 Si1 101.2(3) 7_667 12_666
Kr5 Ca3 Si1 97.4(3) . 12_666
Kr5 Ca3 Si1 91.3(3) 7_667 12_666
Kr1 Ca3 Si1 95.8(3) . 12_666
O3 Ca3 Si1 78.7(2) . 12_666
O1 Ca3 Si1 172.9(5) 7_656 12_666
O1 Ca3 Si1 26.24(5) 1_566 12_666
Kr2 Ca3 Si1 112.7(8) 5_556 12_666
Kr2 Ca3 Si1 78.4(7) 6_556 12_666
Kr1 Ca3 Si1 90.3(3) 7_667 12_666
O2 Ca3 Si1 130.3(4) 3_556 12_666
O2 Ca3 Si1 26.12(2) 2_556 12_666
OW1 Ca3 Si1 120.5(13) 3_556 12_666
OW1 Ca3 Si1 60.4(13) 2_556 12_666
Kr2 Ca3 Si1 105.0(7) 12_666 12_666
Kr2 Ca3 Si1 75.2(7) 11_666 12_666
Kr4 Ca3 Si1 102.3(10) 4_556 12_666
Kr4 Ca3 Si1 85.0(8) 1_556 12_666
Si1 Ca3 Si1 104.9(3) 4 12_666
Al1 Ca3 Si1 104.9(3) 4 12_666
Si1 Ca3 Si1 52.93(12) . 12_666
Kr2 Ca3 Si1 114.4(7) 4_556 12_666
Kr2 Ca3 Si1 75.9(6) 1_556 12_666
Si1 Ca3 Si1 154.0(4) 11_666 12_666
Al1 Ca3 Si1 154.0(4) 11_666 12_666
K3 Ca3 Al1 101.2(3) 7_667 12_666
Ca3 Ca3 Al1 101.2(3) 7_667 12_666
Kr5 Ca3 Al1 97.4(3) . 12_666
Kr5 Ca3 Al1 91.3(3) 7_667 12_666
Kr1 Ca3 Al1 95.8(3) . 12_666
O3 Ca3 Al1 78.7(2) . 12_666
O1 Ca3 Al1 172.9(5) 7_656 12_666
O1 Ca3 Al1 26.24(5) 1_566 12_666
Kr2 Ca3 Al1 112.7(8) 5_556 12_666
Kr2 Ca3 Al1 78.4(7) 6_556 12_666
Kr1 Ca3 Al1 90.3(3) 7_667 12_666
O2 Ca3 Al1 130.3(4) 3_556 12_666
O2 Ca3 Al1 26.12(2) 2_556 12_666
OW1 Ca3 Al1 120.5(13) 3_556 12_666
OW1 Ca3 Al1 60.4(13) 2_556 12_666
Kr2 Ca3 Al1 105.0(7) 12_666 12_666
Kr2 Ca3 Al1 75.2(7) 11_666 12_666
Kr4 Ca3 Al1 102.3(10) 4_556 12_666
Kr4 Ca3 Al1 85.0(8) 1_556 12_666
Si1 Ca3 Al1 104.9(3) 4 12_666
Al1 Ca3 Al1 104.9(3) 4 12_666
Si1 Ca3 Al1 52.93(12) . 12_666
Kr2 Ca3 Al1 114.4(7) 4_556 12_666
Kr2 Ca3 Al1 75.9(6) 1_556 12_666
Si1 Ca3 Al1 154.0(4) 11_666 12_666
Al1 Ca3 Al1 154.0(4) 11_666 12_666
Si1 Ca3 Al1 0.000(11) 12_666 12_666
K3 Ca3 Kr3 108.3(16) 7_667 1_556
Ca3 Ca3 Kr3 108.3(16) 7_667 1_556
Kr5 Ca3 Kr3 23.1(13) . 1_556
Kr5 Ca3 Kr3 162.5(13) 7_667 1_556
Kr1 Ca3 Kr3 15.4(14) . 1_556
O3 Ca3 Kr3 72.7(10) . 1_556
O1 Ca3 Kr3 94.4(4) 7_656 1_556
O1 Ca3 Kr3 94.4(4) 1_566 1_556
Kr2 Ca3 Kr3 22.3(9) 5_556 1_556
Kr2 Ca3 Kr3 22.3(9) 6_556 1_556
Kr1 Ca3 Kr3 167.2(13) 7_667 1_556
O2 Ca3 Kr3 82.8(7) 3_556 1_556
O2 Ca3 Kr3 82.8(7) 2_556 1_556
OW1 Ca3 Kr3 32.3(13) 3_556 1_556
OW1 Ca3 Kr3 32.3(13) 2_556 1_556
Kr2 Ca3 Kr3 160.7(9) 12_666 1_556
Kr2 Ca3 Kr3 160.7(9) 11_666 1_556
Kr4 Ca3 Kr3 10.1(8) 4_556 1_556
Kr4 Ca3 Kr3 10.1(8) 1_556 1_556
Si1 Ca3 Kr3 72.8(9) 4 1_556
Al1 Ca3 Kr3 72.8(9) 4 1_556
Si1 Ca3 Kr3 72.8(9) . 1_556
Kr2 Ca3 Kr3 23.0(7) 4_556 1_556
Kr2 Ca3 Kr3 23.0(7) 1_556 1_556
Si1 Ca3 Kr3 92.6(3) 11_666 1_556
Al1 Ca3 Kr3 92.6(3) 11_666 1_556
Si1 Ca3 Kr3 92.6(3) 12_666 1_556
Al1 Ca3 Kr3 92.6(3) 12_666 1_556
K3 Ca3 Kr4 56.2(12) 7_667 7_666
Ca3 Ca3 Kr4 56.2(12) 7_667 7_666
Kr5 Ca3 Kr4 140.4(11) . 7_666
Kr5 Ca3 Kr4 7.7(8) 7_667 7_666
Kr1 Ca3 Kr4 148.0(10) . 7_666
O3 Ca3 Kr4 122.9(7) . 7_666
O1 Ca3 Kr4 74.7(8) 7_656 7_666
O1 Ca3 Kr4 89.5(8) 1_566 7_666
Kr2 Ca3 Kr4 141.3(12) 5_556 7_666
Kr2 Ca3 Kr4 149.3(8) 6_556 7_666
Kr1 Ca3 Kr4 8.1(7) 7_667 7_666
O2 Ca3 Kr4 100.2(8) 3_556 7_666
O2 Ca3 Kr4 112.6(7) 2_556 7_666
OW1 Ca3 Kr4 141.0(15) 3_556 7_666
OW1 Ca3 Kr4 155.8(15) 2_556 7_666
Kr2 Ca3 Kr4 8.7(7) 12_666 7_666
Kr2 Ca3 Kr4 23.1(12) 11_666 7_666
Kr4 Ca3 Kr4 153.7(12) 4_556 7_666
Kr4 Ca3 Kr4 159.5(5) 1_556 7_666
Si1 Ca3 Kr4 116.9(7) 4 7_666
Al1 Ca3 Kr4 116.9(7) 4 7_666
Si1 Ca3 Kr4 124.7(6) . 7_666
Kr2 Ca3 Kr4 141.3(11) 4_556 7_666
Kr2 Ca3 Kr4 150.3(7) 1_556 7_666
Si1 Ca3 Kr4 83.6(8) 11_666 7_666
Al1 Ca3 Kr4 83.6(8) 11_666 7_666
Si1 Ca3 Kr4 98.3(8) 12_666 7_666
Al1 Ca3 Kr4 98.3(8) 12_666 7_666
Kr3 Ca3 Kr4 162.5(12) 1_556 7_666
K3 Ca3 Kr4 56.2(12) 7_667 10_666
Ca3 Ca3 Kr4 56.2(12) 7_667 10_666
Kr5 Ca3 Kr4 140.4(11) . 10_666
Kr5 Ca3 Kr4 7.7(8) 7_667 10_666
Kr1 Ca3 Kr4 148.0(10) . 10_666
O3 Ca3 Kr4 122.9(7) . 10_666
O1 Ca3 Kr4 89.5(8) 7_656 10_666
O1 Ca3 Kr4 74.7(8) 1_566 10_666
Kr2 Ca3 Kr4 149.3(8) 5_556 10_666
Kr2 Ca3 Kr4 141.3(12) 6_556 10_666
Kr1 Ca3 Kr4 8.1(7) 7_667 10_666
O2 Ca3 Kr4 112.6(7) 3_556 10_666
O2 Ca3 Kr4 100.2(8) 2_556 10_666
OW1 Ca3 Kr4 155.8(15) 3_556 10_666
OW1 Ca3 Kr4 141.0(15) 2_556 10_666
Kr2 Ca3 Kr4 23.1(12) 12_666 10_666
Kr2 Ca3 Kr4 8.7(7) 11_666 10_666
Kr4 Ca3 Kr4 159.5(5) 4_556 10_666
Kr4 Ca3 Kr4 153.7(12) 1_556 10_666
Si1 Ca3 Kr4 124.7(6) 4 10_666
Al1 Ca3 Kr4 124.7(6) 4 10_666
Si1 Ca3 Kr4 116.9(7) . 10_666
Kr2 Ca3 Kr4 150.3(7) 4_556 10_666
Kr2 Ca3 Kr4 141.3(11) 1_556 10_666
Si1 Ca3 Kr4 98.3(8) 11_666 10_666
Al1 Ca3 Kr4 98.3(8) 11_666 10_666
Si1 Ca3 Kr4 83.6(8) 12_666 10_666
Al1 Ca3 Kr4 83.6(8) 12_666 10_666
Kr3 Ca3 Kr4 162.5(12) 1_556 10_666
Kr4 Ca3 Kr4 15.0(15) 7_666 10_666
K3 Ca3 Kr2 63.2(12) 7_667 7_666
Ca3 Ca3 Kr2 63.2(12) 7_667 7_666
Kr5 Ca3 Kr2 143.0(10) . 7_666
Kr5 Ca3 Kr2 19.1(7) 7_667 7_666
Kr1 Ca3 Kr2 149.5(9) . 7_666
O3 Ca3 Kr2 115.9(7) . 7_666
O1 Ca3 Kr2 66.1(6) 7_656 7_666
O1 Ca3 Kr2 100.5(7) 1_566 7_666
Kr2 Ca3 Kr2 137.7(12) 5_556 7_666
Kr2 Ca3 Kr2 157.2(5) 6_556 7_666
Kr1 Ca3 Kr2 17.8(6) 7_667 7_666
O2 Ca3 Kr2 88.6(7) 3_556 7_666
O2 Ca3 Kr2 117.1(6) 2_556 7_666
OW1 Ca3 Kr2 131.4(15) 3_556 7_666
OW1 Ca3 Kr2 166.7(13) 2_556 7_666
Kr2 Ca3 Kr2 3.0(3) 12_666 7_666
Kr2 Ca3 Kr2 33.0(12) 11_666 7_666
Kr4 Ca3 Kr2 149.8(13) 4_556 7_666
Kr4 Ca3 Kr2 163.1(8) 1_556 7_666
Si1 Ca3 Kr2 106.5(6) 4 7_666
Al1 Ca3 Kr2 106.5(6) 4 7_666
Si1 Ca3 Kr2 123.4(6) . 7_666
Kr2 Ca3 Kr2 136.8(11) 4_556 7_666
Kr2 Ca3 Kr2 159.1(4) 1_556 7_666
Si1 Ca3 Kr2 72.5(6) 11_666 7_666
Al1 Ca3 Kr2 72.5(6) 11_666 7_666
Si1 Ca3 Kr2 106.8(6) 12_666 7_666
Al1 Ca3 Kr2 106.8(6) 12_666 7_666
Kr3 Ca3 Kr2 159.8(7) 1_556 7_666
Kr4 Ca3 Kr2 11.6(6) 7_666 7_666
Kr4 Ca3 Kr2 25.8(12) 10_666 7_666
K3 Ca3 Kr2 63.2(12) 7_667 10_666
Ca3 Ca3 Kr2 63.2(12) 7_667 10_666
Kr5 Ca3 Kr2 143.0(10) . 10_666
Kr5 Ca3 Kr2 19.1(7) 7_667 10_666
Kr1 Ca3 Kr2 149.5(9) . 10_666
O3 Ca3 Kr2 115.9(7) . 10_666
O1 Ca3 Kr2 100.5(7) 7_656 10_666
O1 Ca3 Kr2 66.1(6) 1_566 10_666
Kr2 Ca3 Kr2 157.2(5) 5_556 10_666
Kr2 Ca3 Kr2 137.7(12) 6_556 10_666
Kr1 Ca3 Kr2 17.8(6) 7_667 10_666
O2 Ca3 Kr2 117.1(6) 3_556 10_666
O2 Ca3 Kr2 88.6(7) 2_556 10_666
OW1 Ca3 Kr2 166.7(13) 3_556 10_666
OW1 Ca3 Kr2 131.4(14) 2_556 10_666
Kr2 Ca3 Kr2 33.0(12) 12_666 10_666
Kr2 Ca3 Kr2 3.0(3) 11_666 10_666
Kr4 Ca3 Kr2 163.1(8) 4_556 10_666
Kr4 Ca3 Kr2 149.8(12) 1_556 10_666
Si1 Ca3 Kr2 123.4(6) 4 10_666
Al1 Ca3 Kr2 123.4(6) 4 10_666
Si1 Ca3 Kr2 106.5(6) . 10_666
Kr2 Ca3 Kr2 159.1(4) 4_556 10_666
Kr2 Ca3 Kr2 136.8(11) 1_556 10_666
Si1 Ca3 Kr2 106.8(6) 11_666 10_666
Al1 Ca3 Kr2 106.8(6) 11_666 10_666
Si1 Ca3 Kr2 72.5(6) 12_666 10_666
Al1 Ca3 Kr2 72.5(6) 12_666 10_666
Kr3 Ca3 Kr2 159.8(7) 1_556 10_666
Kr4 Ca3 Kr2 25.8(12) 7_666 10_666
Kr4 Ca3 Kr2 11.6(6) 10_666 10_666
Kr2 Ca3 Kr2 35.3(12) 7_666 10_666
K3 Ca3 OW1 47.2(14) 7_667 8_666
Ca3 Ca3 OW1 47.2(14) 7_667 8_666
Kr5 Ca3 OW1 123.3(14) . 8_666
Kr5 Ca3 OW1 27.1(11) 7_667 8_666
Kr1 Ca3 OW1 129.9(13) . 8_666
O3 Ca3 OW1 132.0(11) . 8_666
O1 Ca3 OW1 55.5(10) 7_656 8_666
O1 Ca3 OW1 103.5(11) 1_566 8_666
Kr2 Ca3 OW1 120.2(14) 5_556 8_666
Kr2 Ca3 OW1 138.6(13) 6_556 8_666
Kr1 Ca3 OW1 29.4(11) 7_667 8_666
O2 Ca3 OW1 92.5(10) 3_556 8_666
O2 Ca3 OW1 134.2(11) 2_556 8_666
OW1 Ca3 OW1 121(2) 3_556 8_666
OW1 Ca3 OW1 160.9(6) 2_556 8_666
Kr2 Ca3 OW1 19.1(11) 12_666 8_666
Kr2 Ca3 OW1 43.3(13) 11_666 8_666
Kr4 Ca3 OW1 132.6(15) 4_556 8_666
Kr4 Ca3 OW1 143.4(12) 1_556 8_666
Si1 Ca3 OW1 115.9(10) 4 8_666
Al1 Ca3 OW1 115.9(10) 4 8_666
Si1 Ca3 OW1 143.1(12) . 8_666
Kr2 Ca3 OW1 119.9(13) 4_556 8_666
Kr2 Ca3 OW1 141.0(12) 1_556 8_666
Si1 Ca3 OW1 70.3(10) 11_666 8_666
Al1 Ca3 OW1 70.3(10) 11_666 8_666
Si1 Ca3 OW1 117.8(11) 12_666 8_666
Al1 Ca3 OW1 117.8(11) 12_666 8_666
Kr3 Ca3 OW1 142.2(13) 1_556 8_666
Kr4 Ca3 OW1 21.5(12) 7_666 8_666
Kr4 Ca3 OW1 34.7(13) 10_666 8_666
Kr2 Ca3 OW1 19.7(11) 7_666 8_666
Kr2 Ca3 OW1 46.2(13) 10_666 8_666
K3 Ca3 OW1 47.2(14) 7_667 9_666
Ca3 Ca3 OW1 47.2(14) 7_667 9_666
Kr5 Ca3 OW1 123.3(14) . 9_666
Kr5 Ca3 OW1 27.1(11) 7_667 9_666
Kr1 Ca3 OW1 129.9(13) . 9_666
O3 Ca3 OW1 132.0(11) . 9_666
O1 Ca3 OW1 103.5(11) 7_656 9_666
O1 Ca3 OW1 55.5(10) 1_566 9_666
Kr2 Ca3 OW1 138.6(13) 5_556 9_666
Kr2 Ca3 OW1 120.2(14) 6_556 9_666
Kr1 Ca3 OW1 29.4(11) 7_667 9_666
O2 Ca3 OW1 134.2(12) 3_556 9_666
O2 Ca3 OW1 92.5(10) 2_556 9_666
OW1 Ca3 OW1 160.9(6) 3_556 9_666
OW1 Ca3 OW1 121(2) 2_556 9_666
Kr2 Ca3 OW1 43.3(13) 12_666 9_666
Kr2 Ca3 OW1 19.1(11) 11_666 9_666
Kr4 Ca3 OW1 143.4(12) 4_556 9_666
Kr4 Ca3 OW1 132.6(15) 1_556 9_666
Si1 Ca3 OW1 143.1(12) 4 9_666
Al1 Ca3 OW1 143.1(12) 4 9_666
Si1 Ca3 OW1 115.9(10) . 9_666
Kr2 Ca3 OW1 141.0(12) 4_556 9_666
Kr2 Ca3 OW1 119.9(13) 1_556 9_666
Si1 Ca3 OW1 117.8(11) 11_666 9_666
Al1 Ca3 OW1 117.8(11) 11_666 9_666
Si1 Ca3 OW1 70.3(10) 12_666 9_666
Al1 Ca3 OW1 70.3(10) 12_666 9_666
Kr3 Ca3 OW1 142.2(13) 1_556 9_666
Kr4 Ca3 OW1 34.7(13) 7_666 9_666
Kr4 Ca3 OW1 21.5(12) 10_666 9_666
Kr2 Ca3 OW1 46.2(13) 7_666 9_666
Kr2 Ca3 OW1 19.7(11) 10_666 9_666
OW1 Ca3 OW1 49(2) 8_666 9_666
K3 Ca3 Ca2 135.3(13) 7_667 1_556
Ca3 Ca3 Ca2 135.3(13) 7_667 1_556
Kr5 Ca3 Ca2 50.1(9) . 1_556
Kr5 Ca3 Ca2 170.5(8) 7_667 1_556
Kr1 Ca3 Ca2 42.4(9) . 1_556
O3 Ca3 Ca2 45.7(2) . 1_556
O1 Ca3 Ca2 100.0(3) 7_656 1_556
O1 Ca3 Ca2 100.0(3) 1_566 1_556
Kr2 Ca3 Ca2 44.0(8) 5_556 1_556
Kr2 Ca3 Ca2 44.0(8) 6_556 1_556
Kr1 Ca3 Ca2 165.8(9) 7_667 1_556
O2 Ca3 Ca2 67.5(2) 3_556 1_556
O2 Ca3 Ca2 67.5(2) 2_556 1_556
OW1 Ca3 Ca2 35.1(13) 3_556 1_556
OW1 Ca3 Ca2 35.1(13) 2_556 1_556
Kr2 Ca3 Ca2 158.6(7) 12_666 1_556
Kr2 Ca3 Ca2 158.6(7) 11_666 1_556
Kr4 Ca3 Ca2 32.9(8) 4_556 1_556
Kr4 Ca3 Ca2 32.9(8) 1_556 1_556
Si1 Ca3 Ca2 49.62(19) 4 1_556
Al1 Ca3 Ca2 49.62(19) 4 1_556
Si1 Ca3 Ca2 49.62(19) . 1_556
Kr2 Ca3 Ca2 43.0(7) 4_556 1_556
Kr2 Ca3 Ca2 43.0(7) 1_556 1_556
Si1 Ca3 Ca2 86.6(2) 11_666 1_556
Al1 Ca3 Ca2 86.6(2) 11_666 1_556
Si1 Ca3 Ca2 86.6(2) 12_666 1_556
Al1 Ca3 Ca2 86.6(2) 12_666 1_556
Kr3 Ca3 Ca2 27.0(10) 1_556 1_556
Kr4 Ca3 Ca2 166.6(7) 7_666 1_556
Kr4 Ca3 Ca2 166.6(7) 10_666 1_556
Kr2 Ca3 Ca2 155.7(7) 7_666 1_556
Kr2 Ca3 Ca2 155.7(7) 10_666 1_556
OW1 Ca3 Ca2 155.5(10) 8_666 1_556
OW1 Ca3 Ca2 155.5(10) 9_666 1_556
K3 Ca3 Al1 59.1(2) 7_667 6_556
Ca3 Ca3 Al1 59.1(2) 7_667 6_556
Kr5 Ca3 Al1 81.9(5) . 6_556
Kr5 Ca3 Al1 77.2(4) 7_667 6_556
Kr1 Ca3 Al1 85.9(5) . 6_556
O3 Ca3 Al1 121.03(17) . 6_556
O1 Ca3 Al1 17.78(10) 7_656 6_556
O1 Ca3 Al1 134.4(4) 1_566 6_556
Kr2 Ca3 Al1 71.8(8) 5_556 6_556
Kr2 Ca3 Al1 101.6(7) 6_556 6_556
Kr1 Ca3 Al1 79.5(4) 7_667 6_556
O2 Ca3 Al1 69.07(4) 3_556 6_556
O2 Ca3 Al1 173.5(4) 2_556 6_556
OW1 Ca3 Al1 72.1(13) 3_556 6_556
OW1 Ca3 Al1 124.8(14) 2_556 6_556
Kr2 Ca3 Al1 66.9(6) 12_666 6_556
Kr2 Ca3 Al1 93.3(7) 11_666 6_556
Kr4 Ca3 Al1 83.9(10) 4_556 6_556
Kr4 Ca3 Al1 98.9(7) 1_556 6_556
Si1 Ca3 Al1 94.82(7) 4 6_556
Al1 Ca3 Al1 94.82(7) 4 6_556
Si1 Ca3 Al1 146.7(3) . 6_556
Kr2 Ca3 Al1 70.9(7) 4_556 6_556
Kr2 Ca3 Al1 104.4(6) 1_556 6_556
Si1 Ca3 Al1 43.99(5) 11_666 6_556
Al1 Ca3 Al1 43.99(5) 11_666 6_556
Si1 Ca3 Al1 160.3(4) 12_666 6_556
Al1 Ca3 Al1 160.3(4) 12_666 6_556
Kr3 Ca3 Al1 93.9(6) 1_556 6_556
Kr4 Ca3 Al1 71.5(6) 7_666 6_556
Kr4 Ca3 Al1 84.6(8) 10_666 6_556
Kr2 Ca3 Al1 65.9(5) 7_666 6_556
Kr2 Ca3 Al1 96.2(7) 10_666 6_556
OW1 Ca3 Al1 50.1(10) 8_666 6_556
OW1 Ca3 Al1 93.5(11) 9_666 6_556
Ca2 Ca3 Al1 107.2(2) 1_556 6_556
K3 Ca3 Si1 59.1(2) 7_667 6_556
Ca3 Ca3 Si1 59.1(2) 7_667 6_556
Kr5 Ca3 Si1 81.9(5) . 6_556
Kr5 Ca3 Si1 77.2(4) 7_667 6_556
Kr1 Ca3 Si1 85.9(5) . 6_556
O3 Ca3 Si1 121.03(17) . 6_556
O1 Ca3 Si1 17.78(10) 7_656 6_556
O1 Ca3 Si1 134.4(4) 1_566 6_556
Kr2 Ca3 Si1 71.8(8) 5_556 6_556
Kr2 Ca3 Si1 101.6(7) 6_556 6_556
Kr1 Ca3 Si1 79.5(4) 7_667 6_556
O2 Ca3 Si1 69.07(4) 3_556 6_556
O2 Ca3 Si1 173.5(4) 2_556 6_556
OW1 Ca3 Si1 72.1(13) 3_556 6_556
OW1 Ca3 Si1 124.8(14) 2_556 6_556
Kr2 Ca3 Si1 66.9(6) 12_666 6_556
Kr2 Ca3 Si1 93.3(7) 11_666 6_556
Kr4 Ca3 Si1 83.9(10) 4_556 6_556
Kr4 Ca3 Si1 98.9(7) 1_556 6_556
Si1 Ca3 Si1 94.82(7) 4 6_556
Al1 Ca3 Si1 94.82(7) 4 6_556
Si1 Ca3 Si1 146.7(3) . 6_556
Kr2 Ca3 Si1 70.9(7) 4_556 6_556
Kr2 Ca3 Si1 104.4(6) 1_556 6_556
Si1 Ca3 Si1 43.99(5) 11_666 6_556
Al1 Ca3 Si1 43.99(5) 11_666 6_556
Si1 Ca3 Si1 160.3(4) 12_666 6_556
Al1 Ca3 Si1 160.3(4) 12_666 6_556
Kr3 Ca3 Si1 93.9(6) 1_556 6_556
Kr4 Ca3 Si1 71.5(6) 7_666 6_556
Kr4 Ca3 Si1 84.6(8) 10_666 6_556
Kr2 Ca3 Si1 65.9(5) 7_666 6_556
Kr2 Ca3 Si1 96.2(7) 10_666 6_556
OW1 Ca3 Si1 50.1(10) 8_666 6_556
OW1 Ca3 Si1 93.5(11) 9_666 6_556
Ca2 Ca3 Si1 107.2(2) 1_556 6_556
Al1 Ca3 Si1 0.000(19) 6_556 6_556
K3 Ca3 Si1 59.1(2) 7_667 5_556
Ca3 Ca3 Si1 59.1(2) 7_667 5_556
Kr5 Ca3 Si1 81.9(5) . 5_556
Kr5 Ca3 Si1 77.2(4) 7_667 5_556
Kr1 Ca3 Si1 85.9(5) . 5_556
O3 Ca3 Si1 121.03(17) . 5_556
O1 Ca3 Si1 134.4(4) 7_656 5_556
O1 Ca3 Si1 17.78(10) 1_566 5_556
Kr2 Ca3 Si1 101.6(7) 5_556 5_556
Kr2 Ca3 Si1 71.8(8) 6_556 5_556
Kr1 Ca3 Si1 79.5(4) 7_667 5_556
O2 Ca3 Si1 173.5(4) 3_556 5_556
O2 Ca3 Si1 69.07(4) 2_556 5_556
OW1 Ca3 Si1 124.8(14) 3_556 5_556
OW1 Ca3 Si1 72.1(13) 2_556 5_556
Kr2 Ca3 Si1 93.3(7) 12_666 5_556
Kr2 Ca3 Si1 66.9(6) 11_666 5_556
Kr4 Ca3 Si1 98.9(7) 4_556 5_556
Kr4 Ca3 Si1 83.9(10) 1_556 5_556
Si1 Ca3 Si1 146.7(3) 4 5_556
Al1 Ca3 Si1 146.7(3) 4 5_556
Si1 Ca3 Si1 94.82(7) . 5_556
Kr2 Ca3 Si1 104.4(6) 4_556 5_556
Kr2 Ca3 Si1 70.9(7) 1_556 5_556
Si1 Ca3 Si1 160.3(4) 11_666 5_556
Al1 Ca3 Si1 160.3(4) 11_666 5_556
Si1 Ca3 Si1 43.99(5) 12_666 5_556
Al1 Ca3 Si1 43.99(5) 12_666 5_556
Kr3 Ca3 Si1 93.9(6) 1_556 5_556
Kr4 Ca3 Si1 84.6(8) 7_666 5_556
Kr4 Ca3 Si1 71.5(6) 10_666 5_556
Kr2 Ca3 Si1 96.2(7) 7_666 5_556
Kr2 Ca3 Si1 65.9(5) 10_666 5_556
OW1 Ca3 Si1 93.5(11) 8_666 5_556
OW1 Ca3 Si1 50.1(10) 9_666 5_556
Ca2 Ca3 Si1 107.2(2) 1_556 5_556
Al1 Ca3 Si1 116.9(3) 6_556 5_556
Si1 Ca3 Si1 116.9(3) 6_556 5_556
Ca1 Na1 Na1 0(10) . 7
Ca1 Na1 Ca2 180(10) . .
Na1 Na1 Ca2 180(10) 7 .
Ca1 Na1 O4 109(5) . 3
Na1 Na1 O4 109(5) 7 3
Ca2 Na1 O4 71(5) . 3
Ca1 Na1 O4 109(5) . .
Na1 Na1 O4 109(5) 7 .
Ca2 Na1 O4 71(5) . .
O4 Na1 O4 110(5) 3 .
Ca1 Na1 O4 109(5) . 2
Na1 Na1 O4 109(5) 7 2
Ca2 Na1 O4 71(5) . 2
O4 Na1 O4 110(5) 3 2
O4 Na1 O4 110(5) . 2
Ca1 Na1 O4 46(3) . 8
Na1 Na1 O4 46(3) 7 8
Ca2 Na1 O4 134(3) . 8
O4 Na1 O4 83(2) 3 8
O4 Na1 O4 83(2) . 8
O4 Na1 O4 155(8) 2 8
Ca1 Na1 O4 46(3) . 7
Na1 Na1 O4 46(3) 7 7
Ca2 Na1 O4 134(3) . 7
O4 Na1 O4 83(2) 3 7
O4 Na1 O4 155(8) . 7
O4 Na1 O4 83(2) 2 7
O4 Na1 O4 78(4) 8 7
Ca1 Na1 O4 46(3) . 9
Na1 Na1 O4 46(3) 7 9
Ca2 Na1 O4 134(3) . 9
O4 Na1 O4 155(8) 3 9
O4 Na1 O4 83(2) . 9
O4 Na1 O4 83(2) 2 9
O4 Na1 O4 78(4) 8 9
O4 Na1 O4 78(4) 7 9
Ca1 Na1 Ca2 0(7) . 7
Na1 Na1 Ca2 0(7) 7 7
Ca2 Na1 Ca2 180(5) . 7
O4 Na1 Ca2 109(5) 3 7
O4 Na1 Ca2 109(5) . 7
O4 Na1 Ca2 109(5) 2 7
O4 Na1 Ca2 46(3) 8 7
O4 Na1 Ca2 46(3) 7 7
O4 Na1 Ca2 46(3) 9 7
Ca1 Na1 Al1 105(3) . 5_545
Na1 Na1 Al1 105(3) 7 5_545
Ca2 Na1 Al1 75(3) . 5_545
O4 Na1 Al1 28.6(4) 3 5_545
O4 Na1 Al1 85(2) . 5_545
O4 Na1 Al1 134(6) 2 5_545
O4 Na1 Al1 65.2(6) 8 5_545
O4 Na1 Al1 100.4(16) 7 5_545
O4 Na1 Al1 142(4) 9 5_545
Ca2 Na1 Al1 105(3) 7 5_545
Kr5 Kr1 Kr2 105(4) . 5_556
Kr5 Kr1 Kr2 105(4) . 6_556
Kr2 Kr1 Kr2 149(8) 5_556 6_556
Kr5 Kr1 Kr4 142(4) . 4_556
Kr2 Kr1 Kr4 47(3) 5_556 4_556
Kr2 Kr1 Kr4 105(7) 6_556 4_556
Kr5 Kr1 Kr4 142(4) . 1_556
Kr2 Kr1 Kr4 105(7) 5_556 1_556
Kr2 Kr1 Kr4 47(3) 6_556 1_556
Kr4 Kr1 Kr4 59(7) 4_556 1_556
Kr5 Kr1 Kr3 150(5) . 1_556
Kr2 Kr1 Kr3 77(4) 5_556 1_556
Kr2 Kr1 Kr3 77(4) 6_556 1_556
Kr4 Kr1 Kr3 30(3) 4_556 1_556
Kr4 Kr1 Kr3 30(3) 1_556 1_556
Kr5 Kr1 Kr2 123(2) . 4_556
Kr2 Kr1 Kr2 18(2) 5_556 4_556
Kr2 Kr1 Kr2 132(6) 6_556 4_556
Kr4 Kr1 Kr2 33(3) 4_556 4_556
Kr4 Kr1 Kr2 89(5) 1_556 4_556
Kr3 Kr1 Kr2 62(2) 1_556 4_556
Kr5 Kr1 Kr2 123(2) . 1_556
Kr2 Kr1 Kr2 132(6) 5_556 1_556
Kr2 Kr1 Kr2 18(2) 6_556 1_556
Kr4 Kr1 Kr2 89(5) 4_556 1_556
Kr4 Kr1 Kr2 33(3) 1_556 1_556
Kr3 Kr1 Kr2 62(2) 1_556 1_556
Kr2 Kr1 Kr2 114(5) 4_556 1_556
Kr5 Kr1 Kr4 169(5) . 2_556
Kr2 Kr1 Kr4 75(4) 5_556 2_556
Kr2 Kr1 Kr4 75(4) 6_556 2_556
Kr4 Kr1 Kr4 32(4) 4_556 2_556
Kr4 Kr1 Kr4 32(4) 1_556 2_556
Kr3 Kr1 Kr4 19(2) 1_556 2_556
Kr2 Kr1 Kr4 58(2) 4_556 2_556
Kr2 Kr1 Kr4 58(2) 1_556 2_556
Kr5 Kr1 Kr1 149.9(2) . 2_546
Kr2 Kr1 Kr1 45(4) 5_556 2_546
Kr2 Kr1 Kr1 105(4) 6_556 2_546
Kr4 Kr1 Kr1 24(3) 4_556 2_546
Kr4 Kr1 Kr1 65(3) 1_556 2_546
Kr3 Kr1 Kr1 43.4(19) 1_556 2_546
Kr2 Kr1 Kr1 27(2) 4_556 2_546
Kr2 Kr1 Kr1 87(2) 1_556 2_546
Kr4 Kr1 Kr1 32.8(7) 2_556 2_546
Kr5 Kr1 Kr1 149.9(2) . 3_456
Kr2 Kr1 Kr1 105(4) 5_556 3_456
Kr2 Kr1 Kr1 45(4) 6_556 3_456
Kr4 Kr1 Kr1 65(3) 4_556 3_456
Kr4 Kr1 Kr1 24(3) 1_556 3_456
Kr3 Kr1 Kr1 43.4(19) 1_556 3_456
Kr2 Kr1 Kr1 87(2) 4_556 3_456
Kr2 Kr1 Kr1 27(2) 1_556 3_456
Kr4 Kr1 Kr1 32.8(7) 2_556 3_456
Kr1 Kr1 Kr1 60.000(7) 2_546 3_456
Kr5 Kr1 OW1 96(3) . 3_556
Kr2 Kr1 OW1 35(3) 5_556 3_556
Kr2 Kr1 OW1 139(5) 6_556 3_556
Kr4 Kr1 OW1 46(3) 4_556 3_556
Kr4 Kr1 OW1 96(5) 1_556 3_556
Kr3 Kr1 OW1 68(2) 1_556 3_556
Kr2 Kr1 OW1 42.7(19) 4_556 3_556
Kr2 Kr1 OW1 129(4) 1_556 3_556
Kr4 Kr1 OW1 77(2) 2_556 3_556
Kr1 Kr1 OW1 61.3(17) 2_546 3_556
Kr1 Kr1 OW1 110(2) 3_456 3_556
Kr5 Kr1 OW1 96(3) . 2_556
Kr2 Kr1 OW1 139(5) 5_556 2_556
Kr2 Kr1 OW1 35(3) 6_556 2_556
Kr4 Kr1 OW1 96(5) 4_556 2_556
Kr4 Kr1 OW1 46(3) 1_556 2_556
Kr3 Kr1 OW1 68(2) 1_556 2_556
Kr2 Kr1 OW1 129(4) 4_556 2_556
Kr2 Kr1 OW1 42.7(19) 1_556 2_556
Kr4 Kr1 OW1 77(2) 2_556 2_556
Kr1 Kr1 OW1 110(2) 2_546 2_556
Kr1 Kr1 OW1 61.3(17) 3_456 2_556
OW1 Kr1 OW1 110(5) 3_556 2_556
Kr5 Kr1 Kr2 172.0(15) . 3_556
Kr2 Kr1 Kr2 67(4) 5_556 3_556
Kr2 Kr1 Kr2 82(4) 6_556 3_556
Kr4 Kr1 Kr2 34(3) 4_556 3_556
Kr4 Kr1 Kr2 45(4) 1_556 3_556
Kr3 Kr1 Kr2 33(2) 1_556 3_556
Kr2 Kr1 Kr2 49(3) 4_556 3_556
Kr2 Kr1 Kr2 65(2) 1_556 3_556
Kr4 Kr1 Kr2 15.7(13) 2_556 3_556
Kr1 Kr1 Kr2 22.4(8) 2_546 3_556
Kr1 Kr1 Kr2 37.6(8) 3_456 3_556
OW1 Kr1 Kr2 78.8(19) 3_556 3_556
OW1 Kr1 Kr2 91(2) 2_556 3_556
Kr5 Kr1 Kr2 172.0(15) . 2_556
Kr2 Kr1 Kr2 82(4) 5_556 2_556
Kr2 Kr1 Kr2 67(4) 6_556 2_556
Kr4 Kr1 Kr2 45(4) 4_556 2_556
Kr4 Kr1 Kr2 34(3) 1_556 2_556
Kr3 Kr1 Kr2 33(2) 1_556 2_556
Kr2 Kr1 Kr2 65(2) 4_556 2_556
Kr2 Kr1 Kr2 49(3) 1_556 2_556
Kr4 Kr1 Kr2 15.7(13) 2_556 2_556
Kr1 Kr1 Kr2 37.6(8) 2_546 2_556
Kr1 Kr1 Kr2 22.4(8) 3_456 2_556
OW1 Kr1 Kr2 91(2) 3_556 2_556
OW1 Kr1 Kr2 78.8(19) 2_556 2_556
Kr2 Kr1 Kr2 15.3(16) 3_556 2_556
Kr5 Kr1 Ca3 16(3) . .
Kr2 Kr1 Ca3 105(4) 5_556 .
Kr2 Kr1 Ca3 105(4) 6_556 .
Kr4 Kr1 Ca3 131(3) 4_556 .
Kr4 Kr1 Ca3 131(3) 1_556 .
Kr3 Kr1 Ca3 134(3) 1_556 .
Kr2 Kr1 Ca3 122(2) 4_556 .
Kr2 Kr1 Ca3 122(2) 1_556 .
Kr4 Kr1 Ca3 152(3) 2_556 .
Kr1 Kr1 Ca3 147.3(3) 2_546 .
Kr1 Kr1 Ca3 147.3(3) 3_456 .
OW1 Kr1 Ca3 87.0(17) 3_556 .
OW1 Kr1 Ca3 87.0(17) 2_556 .
Kr2 Kr1 Ca3 164.2(19) 3_556 .
Kr2 Kr1 Ca3 164.2(19) 2_556 .
Kr5 Kr1 Kr5 140.8(6) . 2_546
Kr2 Kr1 Kr5 36(3) 5_556 2_546
Kr2 Kr1 Kr5 114(4) 6_556 2_546
Kr4 Kr1 Kr5 26(3) 4_556 2_546
Kr4 Kr1 Kr5 73(4) 1_556 2_546
Kr3 Kr1 Kr5 49.9(15) 1_556 2_546
Kr2 Kr1 Kr5 17.9(19) 4_556 2_546
Kr2 Kr1 Kr5 96(3) 1_556 2_546
Kr4 Kr1 Kr5 41.5(8) 2_556 2_546
Kr1 Kr1 Kr5 9.1(6) 2_546 2_546
Kr1 Kr1 Kr5 69.1(6) 3_456 2_546
OW1 Kr1 Kr5 55.1(15) 3_556 2_546
OW1 Kr1 Kr5 117(2) 2_556 2_546
Kr2 Kr1 Kr5 31.5(9) 3_556 2_546
Kr2 Kr1 Kr5 46.8(10) 2_556 2_546
Ca3 Kr1 Kr5 139.3(7) . 2_546
Kr5 Kr1 Kr5 140.7(6) . 3_456
Kr2 Kr1 Kr5 114(4) 5_556 3_456
Kr2 Kr1 Kr5 36(3) 6_556 3_456
Kr4 Kr1 Kr5 73(4) 4_556 3_456
Kr4 Kr1 Kr5 26(3) 1_556 3_456
Kr3 Kr1 Kr5 49.9(15) 1_556 3_456
Kr2 Kr1 Kr5 96(3) 4_556 3_456
Kr2 Kr1 Kr5 17.9(19) 1_556 3_456
Kr4 Kr1 Kr5 41.5(8) 2_556 3_456
Kr1 Kr1 Kr5 69.1(6) 2_546 3_456
Kr1 Kr1 Kr5 9.1(6) 3_456 3_456
OW1 Kr1 Kr5 117(2) 3_556 3_456
OW1 Kr1 Kr5 55.1(15) 2_556 3_456
Kr2 Kr1 Kr5 46.8(10) 3_556 3_456
Kr2 Kr1 Kr5 31.5(9) 2_556 3_456
Ca3 Kr1 Kr5 139.3(7) . 3_456
Kr5 Kr1 Kr5 78.2(11) 2_546 3_456
Kr5 Kr1 Ca2 116(4) . 1_556
Kr2 Kr1 Ca2 83(4) 5_556 1_556
Kr2 Kr1 Ca2 83(4) 6_556 1_556
Kr4 Kr1 Ca2 47(3) 4_556 1_556
Kr4 Kr1 Ca2 47(3) 1_556 1_556
Kr3 Kr1 Ca2 34(3) 1_556 1_556
Kr2 Kr1 Ca2 77(2) 4_556 1_556
Kr2 Kr1 Ca2 77(2) 1_556 1_556
Kr4 Kr1 Ca2 52.8(18) 2_556 1_556
Kr1 Kr1 Ca2 70.1(8) 2_546 1_556
Kr1 Kr1 Ca2 70.1(8) 3_456 1_556
OW1 Kr1 Ca2 56(2) 3_556 1_556
OW1 Kr1 Ca2 56(2) 2_556 1_556
Kr2 Kr1 Ca2 66.7(15) 3_556 1_556
Kr2 Kr1 Ca2 66.7(15) 2_556 1_556
Ca3 Kr1 Ca2 99.6(13) . 1_556
Kr5 Kr1 Ca2 73.0(11) 2_546 1_556
Kr5 Kr1 Ca2 73.0(11) 3_456 1_556
Kr5 Kr1 K3 12(3) . 7_667
Kr2 Kr1 K3 105(4) 5_556 7_667
Kr2 Kr1 K3 105(4) 6_556 7_667
Kr4 Kr1 K3 148(3) 4_556 7_667
Kr4 Kr1 K3 148(3) 1_556 7_667
Kr3 Kr1 K3 162(3) 1_556 7_667
Kr2 Kr1 K3 122(2) 4_556 7_667
Kr2 Kr1 K3 122(2) 1_556 7_667
Kr4 Kr1 K3 179(3) 2_556 7_667
Kr1 Kr1 K3 146.9(3) 2_546 7_667
Kr1 Kr1 K3 146.9(3) 3_456 7_667
OW1 Kr1 K3 103(2) 3_556 7_667
OW1 Kr1 K3 103(2) 2_556 7_667
Kr2 Kr1 K3 163.8(18) 3_556 7_667
Kr2 Kr1 K3 163.8(18) 2_556 7_667
Ca3 Kr1 K3 28.2(7) . 7_667
Kr5 Kr1 K3 138.3(8) 2_546 7_667
Kr5 Kr1 K3 138.3(8) 3_456 7_667
Ca2 Kr1 K3 127.8(15) 1_556 7_667
Kr5 Kr1 Ca3 12(3) . 7_667
Kr2 Kr1 Ca3 105(4) 5_556 7_667
Kr2 Kr1 Ca3 105(4) 6_556 7_667
Kr4 Kr1 Ca3 148(3) 4_556 7_667
Kr4 Kr1 Ca3 148(3) 1_556 7_667
Kr3 Kr1 Ca3 162(3) 1_556 7_667
Kr2 Kr1 Ca3 122(2) 4_556 7_667
Kr2 Kr1 Ca3 122(2) 1_556 7_667
Kr4 Kr1 Ca3 179(3) 2_556 7_667
Kr1 Kr1 Ca3 146.9(3) 2_546 7_667
Kr1 Kr1 Ca3 146.9(3) 3_456 7_667
OW1 Kr1 Ca3 103(2) 3_556 7_667
OW1 Kr1 Ca3 103(2) 2_556 7_667
Kr2 Kr1 Ca3 163.8(18) 3_556 7_667
Kr2 Kr1 Ca3 163.8(18) 2_556 7_667
Ca3 Kr1 Ca3 28.2(7) . 7_667
Kr5 Kr1 Ca3 138.3(8) 2_546 7_667
Kr5 Kr1 Ca3 138.3(8) 3_456 7_667
Ca2 Kr1 Ca3 127.8(15) 1_556 7_667
K3 Kr1 Ca3 0.0(4) 7_667 7_667
Kr5 Kr1 OW1 162(4) . 1_556
Kr2 Kr1 OW1 75(4) 5_556 1_556
Kr2 Kr1 OW1 76(4) 6_556 1_556
Kr4 Kr1 OW1 30(4) 4_556 1_556
Kr4 Kr1 OW1 30(4) 1_556 1_556
Kr3 Kr1 OW1 12(3) 1_556 1_556
Kr2 Kr1 OW1 59(2) 4_556 1_556
Kr2 Kr1 OW1 59(2) 1_556 1_556
Kr4 Kr1 OW1 7(2) 2_556 1_556
Kr1 Kr1 OW1 36.0(8) 2_546 1_556
Kr1 Kr1 OW1 36.0(8) 3_456 1_556
OW1 Kr1 OW1 74(2) 3_556 1_556
OW1 Kr1 OW1 74(2) 2_556 1_556
Kr2 Kr1 OW1 21.9(17) 3_556 1_556
Kr2 Kr1 OW1 21.9(17) 2_556 1_556
Ca3 Kr1 OW1 146(2) . 1_556
Kr5 Kr1 OW1 43.9(9) 2_546 1_556
Kr5 Kr1 OW1 43.9(9) 3_456 1_556
Ca2 Kr1 OW1 46.0(16) 1_556 1_556
K3 Kr1 OW1 174(2) 7_667 1_556
Ca3 Kr1 OW1 174(2) 7_667 1_556
Kr5 Kr1 O3 64(3) . .
Kr2 Kr1 O3 97(3) 5_556 .
Kr2 Kr1 O3 97(3) 6_556 .
Kr4 Kr1 O3 91(3) 4_556 .
Kr4 Kr1 O3 91(3) 1_556 .
Kr3 Kr1 O3 86(3) 1_556 .
Kr2 Kr1 O3 105(2) 4_556 .
Kr2 Kr1 O3 105(2) 1_556 .
Kr4 Kr1 O3 105(2) 2_556 .
Kr1 Kr1 O3 114.5(6) 2_546 .
Kr1 Kr1 O3 114.5(6) 3_456 .
OW1 Kr1 O3 62.6(19) 3_556 .
OW1 Kr1 O3 62.6(19) 2_556 .
Kr2 Kr1 O3 118.0(17) 3_556 .
Kr2 Kr1 O3 118.0(17) 2_556 .
Ca3 Kr1 O3 47.9(7) . .
Kr5 Kr1 O3 112.6(12) 2_546 .
Kr5 Kr1 O3 112.6(12) 3_456 .
Ca2 Kr1 O3 51.8(6) 1_556 .
K3 Kr1 O3 76.0(10) 7_667 .
Ca3 Kr1 O3 76.0(10) 7_667 .
OW1 Kr1 O3 97.7(17) 1_556 .
Kr5 Kr1 O1 46.0(5) . 7_656
Kr2 Kr1 O1 59(4) 5_556 7_656
Kr2 Kr1 O1 151(4) 6_556 7_656
Kr4 Kr1 O1 101(3) 4_556 7_656
Kr4 Kr1 O1 154(4) 1_556 7_656
Kr3 Kr1 O1 126.4(14) 1_556 7_656
Kr2 Kr1 O1 77(2) 4_556 7_656
Kr2 Kr1 O1 169(3) 1_556 7_656
Kr4 Kr1 O1 132.7(7) 2_556 7_656
Kr1 Kr1 O1 104.0(5) 2_546 7_656
Kr1 Kr1 O1 163.9(5) 3_456 7_656
OW1 Kr1 O1 58.7(19) 3_556 7_656
OW1 Kr1 O1 131(2) 2_556 7_656
Kr2 Kr1 O1 126.3(9) 3_556 7_656
Kr2 Kr1 O1 141.6(10) 2_556 7_656
Ca3 Kr1 O1 47.9(5) . 7_656
Kr5 Kr1 O1 94.83(18) 2_546 7_656
Kr5 Kr1 O1 172.8(11) 3_456 7_656
Ca2 Kr1 O1 106.9(9) 1_556 7_656
K3 Kr1 O1 47.4(5) 7_667 7_656
Ca3 Kr1 O1 47.4(5) 7_667 7_656
OW1 Kr1 O1 131.0(7) 1_556 7_656
O3 Kr1 O1 71.7(7) . 7_656
Kr5 Kr1 O1 46.0(5) . 1_566
Kr2 Kr1 O1 151(4) 5_556 1_566
Kr2 Kr1 O1 59(4) 6_556 1_566
Kr4 Kr1 O1 154(4) 4_556 1_566
Kr4 Kr1 O1 101(3) 1_556 1_566
Kr3 Kr1 O1 126.4(14) 1_556 1_566
Kr2 Kr1 O1 169(3) 4_556 1_566
Kr2 Kr1 O1 77(2) 1_556 1_566
Kr4 Kr1 O1 132.7(7) 2_556 1_566
Kr1 Kr1 O1 163.9(5) 2_546 1_566
Kr1 Kr1 O1 104.0(5) 3_456 1_566
OW1 Kr1 O1 131(2) 3_556 1_566
OW1 Kr1 O1 58.7(19) 2_556 1_566
Kr2 Kr1 O1 141.6(10) 3_556 1_566
Kr2 Kr1 O1 126.3(9) 2_556 1_566
Ca3 Kr1 O1 47.9(5) . 1_566
Kr5 Kr1 O1 172.8(11) 2_546 1_566
Kr5 Kr1 O1 94.83(18) 3_456 1_566
Ca2 Kr1 O1 106.9(9) 1_556 1_566
K3 Kr1 O1 47.4(5) 7_667 1_566
Ca3 Kr1 O1 47.4(5) 7_667 1_566
OW1 Kr1 O1 131.0(7) 1_556 1_566
O3 Kr1 O1 71.7(7) . 1_566
O1 Kr1 O1 92.1(10) 7_656 1_566
Kr5 Kr1 O2 60(2) . 3_556
Kr2 Kr1 O2 63(3) 5_556 3_556
Kr2 Kr1 O2 135(4) 6_556 3_556
Kr4 Kr1 O2 82(3) 4_556 3_556
Kr4 Kr1 O2 117(3) 1_556 3_556
Kr3 Kr1 O2 96(2) 1_556 3_556
Kr2 Kr1 O2 76.8(19) 4_556 3_556
Kr2 Kr1 O2 142(2) 1_556 3_556
Kr4 Kr1 O2 111.0(17) 2_556 3_556
Kr1 Kr1 O2 98.6(5) 2_546 3_556
Kr1 Kr1 O2 138.9(6) 3_456 3_556
OW1 Kr1 O2 37.4(14) 3_556 3_556
OW1 Kr1 O2 101(2) 2_556 3_556
Kr2 Kr1 O2 115.6(13) 3_556 3_556
Kr2 Kr1 O2 126.4(15) 2_556 3_556
Ca3 Kr1 O2 49.6(6) . 3_556
Kr5 Kr1 O2 91.8(6) 2_546 3_556
Kr5 Kr1 O2 142.5(15) 3_456 3_556
Ca2 Kr1 O2 69.6(7) 1_556 3_556
K3 Kr1 O2 69.4(8) 7_667 3_556
Ca3 Kr1 O2 69.4(8) 7_667 3_556
OW1 Kr1 O2 105.8(14) 1_556 3_556
O3 Kr1 O2 38.9(4) . 3_556
O1 Kr1 O2 38.3(3) 7_656 3_556
O1 Kr1 O2 94.9(9) 1_566 3_556
Kr5 Kr1 O2 60(2) . 2_556
Kr2 Kr1 O2 135(4) 5_556 2_556
Kr2 Kr1 O2 63(3) 6_556 2_556
Kr4 Kr1 O2 117(3) 4_556 2_556
Kr4 Kr1 O2 82(3) 1_556 2_556
Kr3 Kr1 O2 96(2) 1_556 2_556
Kr2 Kr1 O2 142(2) 4_556 2_556
Kr2 Kr1 O2 76.8(19) 1_556 2_556
Kr4 Kr1 O2 111.0(17) 2_556 2_556
Kr1 Kr1 O2 138.9(6) 2_546 2_556
Kr1 Kr1 O2 98.6(5) 3_456 2_556
OW1 Kr1 O2 101(2) 3_556 2_556
OW1 Kr1 O2 37.4(14) 2_556 2_556
Kr2 Kr1 O2 126.4(15) 3_556 2_556
Kr2 Kr1 O2 115.6(13) 2_556 2_556
Ca3 Kr1 O2 49.6(6) . 2_556
Kr5 Kr1 O2 142.5(15) 2_546 2_556
Kr5 Kr1 O2 91.8(6) 3_456 2_556
Ca2 Kr1 O2 69.6(7) 1_556 2_556
K3 Kr1 O2 69.4(8) 7_667 2_556
Ca3 Kr1 O2 69.4(8) 7_667 2_556
OW1 Kr1 O2 105.8(14) 1_556 2_556
O3 Kr1 O2 38.9(4) . 2_556
O1 Kr1 O2 94.9(9) 7_656 2_556
O1 Kr1 O2 38.3(3) 1_566 2_556
O2 Kr1 O2 74.3(7) 3_556 2_556
Kr5 Kr1 O4 94(3) . 3_556
Kr2 Kr1 O4 65(3) 5_556 3_556
Kr2 Kr1 O4 113(4) 6_556 3_556
Kr4 Kr1 O4 54(2) 4_556 3_556
Kr4 Kr1 O4 80(3) 1_556 3_556
Kr3 Kr1 O4 59(2) 1_556 3_556
Kr2 Kr1 O4 68(2) 4_556 3_556
Kr2 Kr1 O4 109(3) 1_556 3_556
Kr4 Kr1 O4 75.9(17) 2_556 3_556
Kr1 Kr1 O4 76.7(6) 2_546 3_556
Kr1 Kr1 O4 100.9(6) 3_456 3_556
OW1 Kr1 O4 30(2) 3_556 3_556
OW1 Kr1 O4 80(2) 2_556 3_556
Kr2 Kr1 O4 85.2(14) 3_556 3_556
Kr2 Kr1 O4 91.6(15) 2_556 3_556
Ca3 Kr1 O4 79.1(9) . 3_556
Kr5 Kr1 O4 74.3(9) 2_546 3_556
Kr5 Kr1 O4 105.1(13) 3_456 3_556
Ca2 Kr1 O4 32.5(4) 1_556 3_556
K3 Kr1 O4 104.6(11) 7_667 3_556
Ca3 Kr1 O4 104.6(11) 7_667 3_556
OW1 Kr1 O4 69.8(15) 1_556 3_556
O3 Kr1 O4 38.2(4) . 3_556
O1 Kr1 O4 74.4(5) 7_656 3_556
O1 Kr1 O4 109.7(9) 1_566 3_556
O2 Kr1 O4 37.9(3) 3_556 3_556
O2 Kr1 O4 73.7(6) 2_556 3_556
Kr5 Kr1 O4 94(3) . 2_556
Kr2 Kr1 O4 113(4) 5_556 2_556
Kr2 Kr1 O4 65(3) 6_556 2_556
Kr4 Kr1 O4 80(3) 4_556 2_556
Kr4 Kr1 O4 54(2) 1_556 2_556
Kr3 Kr1 O4 59(2) 1_556 2_556
Kr2 Kr1 O4 109(3) 4_556 2_556
Kr2 Kr1 O4 68(2) 1_556 2_556
Kr4 Kr1 O4 75.9(17) 2_556 2_556
Kr1 Kr1 O4 100.9(6) 2_546 2_556
Kr1 Kr1 O4 76.7(6) 3_456 2_556
OW1 Kr1 O4 80(2) 3_556 2_556
OW1 Kr1 O4 30(2) 2_556 2_556
Kr2 Kr1 O4 91.6(15) 3_556 2_556
Kr2 Kr1 O4 85.2(14) 2_556 2_556
Ca3 Kr1 O4 79.1(9) . 2_556
Kr5 Kr1 O4 105.1(13) 2_546 2_556
Kr5 Kr1 O4 74.3(9) 3_456 2_556
Ca2 Kr1 O4 32.5(4) 1_556 2_556
K3 Kr1 O4 104.6(11) 7_667 2_556
Ca3 Kr1 O4 104.6(11) 7_667 2_556
OW1 Kr1 O4 69.8(15) 1_556 2_556
O3 Kr1 O4 38.2(4) . 2_556
O1 Kr1 O4 109.7(9) 7_656 2_556
O1 Kr1 O4 74.4(5) 1_566 2_556
O2 Kr1 O4 73.7(6) 3_556 2_556
O2 Kr1 O4 37.9(3) 2_556 2_556
O4 Kr1 O4 49.7(4) 3_556 2_556
Kr5 Kr1 Si1 71(3) . 4
Kr2 Kr1 Si1 74(3) 5_556 4
Kr2 Kr1 Si1 116(3) 6_556 4
Kr4 Kr1 Si1 76(2) 4_556 4
Kr4 Kr1 Si1 97(3) 1_556 4
Kr3 Kr1 Si1 81(3) 1_556 4
Kr2 Kr1 Si1 83(2) 4_556 4
Kr2 Kr1 Si1 120(2) 1_556 4
Kr4 Kr1 Si1 98.6(19) 2_556 4
Kr1 Kr1 Si1 97.7(5) 2_546 4
Kr1 Kr1 Si1 120.1(6) 3_456 4
OW1 Kr1 Si1 40.8(17) 3_556 4
OW1 Kr1 Si1 81(2) 2_556 4
Kr2 Kr1 Si1 108.1(15) 3_556 4
Kr2 Kr1 Si1 114.1(16) 2_556 4
Ca3 Kr1 Si1 56.1(7) . 4
Kr5 Kr1 Si1 93.8(9) 2_546 4
Kr5 Kr1 Si1 121.9(13) 3_456 4
Ca2 Kr1 Si1 50.1(6) 1_556 4
K3 Kr1 Si1 82.0(9) 7_667 4
Ca3 Kr1 Si1 82.0(9) 7_667 4
OW1 Kr1 Si1 92.2(16) 1_556 4
O3 Kr1 Si1 22.1(2) . 4
O1 Kr1 Si1 59.9(5) 7_656 4
O1 Kr1 Si1 91.5(8) 1_566 4
O2 Kr1 Si1 21.82(18) 3_556 4
O2 Kr1 Si1 61.0(6) 2_556 4
O4 Kr1 Si1 22.94(19) 3_556 4
O4 Kr1 Si1 52.2(5) 2_556 4
Kr5 Kr1 Al1 71(3) . 4
Kr2 Kr1 Al1 74(3) 5_556 4
Kr2 Kr1 Al1 116(3) 6_556 4
Kr4 Kr1 Al1 76(2) 4_556 4
Kr4 Kr1 Al1 97(3) 1_556 4
Kr3 Kr1 Al1 81(3) 1_556 4
Kr2 Kr1 Al1 83(2) 4_556 4
Kr2 Kr1 Al1 120(2) 1_556 4
Kr4 Kr1 Al1 98.6(19) 2_556 4
Kr1 Kr1 Al1 97.7(5) 2_546 4
Kr1 Kr1 Al1 120.1(6) 3_456 4
OW1 Kr1 Al1 40.8(17) 3_556 4
OW1 Kr1 Al1 81(2) 2_556 4
Kr2 Kr1 Al1 108.1(15) 3_556 4
Kr2 Kr1 Al1 114.1(16) 2_556 4
Ca3 Kr1 Al1 56.1(7) . 4
Kr5 Kr1 Al1 93.8(9) 2_546 4
Kr5 Kr1 Al1 121.9(13) 3_456 4
Ca2 Kr1 Al1 50.1(6) 1_556 4
K3 Kr1 Al1 82.0(9) 7_667 4
Ca3 Kr1 Al1 82.0(9) 7_667 4
OW1 Kr1 Al1 92.2(16) 1_556 4
O3 Kr1 Al1 22.1(2) . 4
O1 Kr1 Al1 59.9(5) 7_656 4
O1 Kr1 Al1 91.5(8) 1_566 4
O2 Kr1 Al1 21.82(18) 3_556 4
O2 Kr1 Al1 61.0(6) 2_556 4
O4 Kr1 Al1 22.94(19) 3_556 4
O4 Kr1 Al1 52.2(5) 2_556 4
Si1 Kr1 Al1 0.000(19) 4 4
Kr5 Kr1 Si1 71(3) . .
Kr2 Kr1 Si1 116(3) 5_556 .
Kr2 Kr1 Si1 74(3) 6_556 .
Kr4 Kr1 Si1 97(3) 4_556 .
Kr4 Kr1 Si1 76(2) 1_556 .
Kr3 Kr1 Si1 81(3) 1_556 .
Kr2 Kr1 Si1 120(2) 4_556 .
Kr2 Kr1 Si1 83(2) 1_556 .
Kr4 Kr1 Si1 98.6(19) 2_556 .
Kr1 Kr1 Si1 120.1(6) 2_546 .
Kr1 Kr1 Si1 97.7(5) 3_456 .
OW1 Kr1 Si1 81(2) 3_556 .
OW1 Kr1 Si1 40.8(17) 2_556 .
Kr2 Kr1 Si1 114.1(16) 3_556 .
Kr2 Kr1 Si1 108.1(15) 2_556 .
Ca3 Kr1 Si1 56.1(7) . .
Kr5 Kr1 Si1 121.9(13) 2_546 .
Kr5 Kr1 Si1 93.8(9) 3_456 .
Ca2 Kr1 Si1 50.1(6) 1_556 .
K3 Kr1 Si1 82.0(9) 7_667 .
Ca3 Kr1 Si1 82.0(9) 7_667 .
OW1 Kr1 Si1 92.2(16) 1_556 .
O3 Kr1 Si1 22.1(2) . .
O1 Kr1 Si1 91.5(8) 7_656 .
O1 Kr1 Si1 59.9(5) 1_566 .
O2 Kr1 Si1 61.0(6) 3_556 .
O2 Kr1 Si1 21.82(18) 2_556 .
O4 Kr1 Si1 52.2(5) 3_556 .
O4 Kr1 Si1 22.94(19) 2_556 .
Si1 Kr1 Si1 43.0(4) 4 .
Al1 Kr1 Si1 43.0(4) 4 .
Kr5 Kr1 K3 132.9(7) . 2_546
Kr2 Kr1 K3 29(4) 5_556 2_546
Kr2 Kr1 K3 121(4) 6_556 2_546
Kr4 Kr1 K3 21(3) 4_556 2_546
Kr4 Kr1 K3 77(4) 1_556 2_546
Kr3 Kr1 K3 50.0(9) 1_556 2_546
Kr2 Kr1 K3 12(2) 4_556 2_546
Kr2 Kr1 K3 104(3) 1_556 2_546
Kr4 Kr1 K3 46.5(5) 2_556 2_546
Kr1 Kr1 K3 18.8(5) 2_546 2_546
Kr1 Kr1 K3 77.1(5) 3_456 2_546
OW1 Kr1 K3 43.3(14) 3_556 2_546
OW1 Kr1 K3 117(2) 2_556 2_546
Kr2 Kr1 K3 40.0(9) 3_556 2_546
Kr2 Kr1 K3 55.0(10) 2_556 2_546
Ca3 Kr1 K3 128.6(6) . 2_546
Kr5 Kr1 K3 11.8(5) 2_546 2_546
Kr5 Kr1 K3 86.3(10) 3_456 2_546
Ca2 Kr1 K3 66.8(7) 1_556 2_546
K3 Kr1 K3 133.5(5) 7_667 2_546
Ca3 Kr1 K3 133.5(5) 7_667 2_546
OW1 Kr1 K3 47.1(5) 1_556 2_546
O3 Kr1 K3 101.6(7) . 2_546
O1 Kr1 K3 87.14(9) 7_656 2_546
O1 Kr1 K3 173.0(11) 1_566 2_546
O2 Kr1 K3 80.2(4) 3_556 2_546
O2 Kr1 K3 134.8(10) 2_556 2_546
O4 Kr1 K3 63.4(5) 3_556 2_546
O4 Kr1 K3 99.3(9) 2_556 2_546
Si1 Kr1 K3 82.1(5) 4 2_546
Al1 Kr1 K3 82.1(5) 4 2_546
Si1 Kr1 K3 113.2(9) . 2_546
Kr5 Kr1 Ca3 132.9(7) . 2_546
Kr2 Kr1 Ca3 29(4) 5_556 2_546
Kr2 Kr1 Ca3 121(4) 6_556 2_546
Kr4 Kr1 Ca3 21(3) 4_556 2_546
Kr4 Kr1 Ca3 77(4) 1_556 2_546
Kr3 Kr1 Ca3 50.0(9) 1_556 2_546
Kr2 Kr1 Ca3 12(2) 4_556 2_546
Kr2 Kr1 Ca3 104(3) 1_556 2_546
Kr4 Kr1 Ca3 46.5(5) 2_556 2_546
Kr1 Kr1 Ca3 18.8(5) 2_546 2_546
Kr1 Kr1 Ca3 77.1(5) 3_456 2_546
OW1 Kr1 Ca3 43.3(14) 3_556 2_546
OW1 Kr1 Ca3 117(2) 2_556 2_546
Kr2 Kr1 Ca3 40.0(9) 3_556 2_546
Kr2 Kr1 Ca3 55.0(10) 2_556 2_546
Ca3 Kr1 Ca3 128.6(6) . 2_546
Kr5 Kr1 Ca3 11.8(5) 2_546 2_546
Kr5 Kr1 Ca3 86.3(10) 3_456 2_546
Ca2 Kr1 Ca3 66.8(7) 1_556 2_546
K3 Kr1 Ca3 133.5(5) 7_667 2_546
Ca3 Kr1 Ca3 133.5(5) 7_667 2_546
OW1 Kr1 Ca3 47.1(5) 1_556 2_546
O3 Kr1 Ca3 101.6(7) . 2_546
O1 Kr1 Ca3 87.14(9) 7_656 2_546
O1 Kr1 Ca3 173.0(11) 1_566 2_546
O2 Kr1 Ca3 80.2(4) 3_556 2_546
O2 Kr1 Ca3 134.8(10) 2_556 2_546
O4 Kr1 Ca3 63.4(5) 3_556 2_546
O4 Kr1 Ca3 99.3(9) 2_556 2_546
Si1 Kr1 Ca3 82.1(5) 4 2_546
Al1 Kr1 Ca3 82.1(5) 4 2_546
Si1 Kr1 Ca3 113.2(9) . 2_546
K3 Kr1 Ca3 0.00(19) 2_546 2_546
Kr5 Kr1 K3 132.9(7) . 3_456
Kr2 Kr1 K3 121(4) 5_556 3_456
Kr2 Kr1 K3 29(4) 6_556 3_456
Kr4 Kr1 K3 77(4) 4_556 3_456
Kr4 Kr1 K3 21(3) 1_556 3_456
Kr3 Kr1 K3 50.0(9) 1_556 3_456
Kr2 Kr1 K3 104(3) 4_556 3_456
Kr2 Kr1 K3 12(2) 1_556 3_456
Kr4 Kr1 K3 46.5(5) 2_556 3_456
Kr1 Kr1 K3 77.1(5) 2_546 3_456
Kr1 Kr1 K3 18.8(5) 3_456 3_456
OW1 Kr1 K3 117(2) 3_556 3_456
OW1 Kr1 K3 43.3(14) 2_556 3_456
Kr2 Kr1 K3 55.0(10) 3_556 3_456
Kr2 Kr1 K3 40.0(9) 2_556 3_456
Ca3 Kr1 K3 128.6(6) . 3_456
Kr5 Kr1 K3 86.3(10) 2_546 3_456
Kr5 Kr1 K3 11.8(5) 3_456 3_456
Ca2 Kr1 K3 66.8(7) 1_556 3_456
K3 Kr1 K3 133.5(5) 7_667 3_456
Ca3 Kr1 K3 133.5(5) 7_667 3_456
OW1 Kr1 K3 47.1(5) 1_556 3_456
O3 Kr1 K3 101.6(7) . 3_456
O1 Kr1 K3 173.0(11) 7_656 3_456
O1 Kr1 K3 87.14(9) 1_566 3_456
O2 Kr1 K3 134.8(10) 3_556 3_456
O2 Kr1 K3 80.2(4) 2_556 3_456
O4 Kr1 K3 99.3(9) 3_556 3_456
O4 Kr1 K3 63.4(5) 2_556 3_456
Si1 Kr1 K3 113.2(9) 4 3_456
Al1 Kr1 K3 113.2(9) 4 3_456
Si1 Kr1 K3 82.1(5) . 3_456
K3 Kr1 K3 92.8(9) 2_546 3_456
Ca3 Kr1 K3 92.8(9) 2_546 3_456
Kr5 Kr1 Ca3 132.9(7) . 3_456
Kr2 Kr1 Ca3 121(4) 5_556 3_456
Kr2 Kr1 Ca3 29(4) 6_556 3_456
Kr4 Kr1 Ca3 77(4) 4_556 3_456
Kr4 Kr1 Ca3 21(3) 1_556 3_456
Kr3 Kr1 Ca3 50.0(9) 1_556 3_456
Kr2 Kr1 Ca3 104(3) 4_556 3_456
Kr2 Kr1 Ca3 12(2) 1_556 3_456
Kr4 Kr1 Ca3 46.5(5) 2_556 3_456
Kr1 Kr1 Ca3 77.1(5) 2_546 3_456
Kr1 Kr1 Ca3 18.8(5) 3_456 3_456
OW1 Kr1 Ca3 117(2) 3_556 3_456
OW1 Kr1 Ca3 43.3(14) 2_556 3_456
Kr2 Kr1 Ca3 55.0(10) 3_556 3_456
Kr2 Kr1 Ca3 40.0(9) 2_556 3_456
Ca3 Kr1 Ca3 128.6(6) . 3_456
Kr5 Kr1 Ca3 86.3(10) 2_546 3_456
Kr5 Kr1 Ca3 11.8(5) 3_456 3_456
Ca2 Kr1 Ca3 66.8(7) 1_556 3_456
K3 Kr1 Ca3 133.5(5) 7_667 3_456
Ca3 Kr1 Ca3 133.5(5) 7_667 3_456
OW1 Kr1 Ca3 47.1(5) 1_556 3_456
O3 Kr1 Ca3 101.6(7) . 3_456
O1 Kr1 Ca3 173.0(11) 7_656 3_456
O1 Kr1 Ca3 87.14(9) 1_566 3_456
O2 Kr1 Ca3 134.8(10) 3_556 3_456
O2 Kr1 Ca3 80.2(4) 2_556 3_456
O4 Kr1 Ca3 99.3(9) 3_556 3_456
O4 Kr1 Ca3 63.4(5) 2_556 3_456
Si1 Kr1 Ca3 113.2(9) 4 3_456
Al1 Kr1 Ca3 113.2(9) 4 3_456
Si1 Kr1 Ca3 82.1(5) . 3_456
K3 Kr1 Ca3 92.8(9) 2_546 3_456
Ca3 Kr1 Ca3 92.8(9) 2_546 3_456
K3 Kr1 Ca3 0.00(19) 3_456 3_456
Kr5 Kr1 Kr5 1(3) . 7_667
Kr2 Kr1 Kr5 105(4) 5_556 7_667
Kr2 Kr1 Kr5 105(4) 6_556 7_667
Kr4 Kr1 Kr5 141(3) 4_556 7_667
Kr4 Kr1 Kr5 141(3) 1_556 7_667
Kr3 Kr1 Kr5 149(3) 1_556 7_667
Kr2 Kr1 Kr5 123(2) 4_556 7_667
Kr2 Kr1 Kr5 123(2) 1_556 7_667
Kr4 Kr1 Kr5 167(2) 2_556 7_667
Kr1 Kr1 Kr5 149.97(3) 2_546 7_667
Kr1 Kr1 Kr5 149.97(2) 3_456 7_667
OW1 Kr1 Kr5 95.6(18) 3_556 7_667
OW1 Kr1 Kr5 95.6(18) 2_556 7_667
Kr2 Kr1 Kr5 172.3(9) 3_556 7_667
Kr2 Kr1 Kr5 172.3(9) 2_556 7_667
Ca3 Kr1 Kr5 15.0(6) . 7_667
Kr5 Kr1 Kr5 140.8(6) 2_546 7_667
Kr5 Kr1 Kr5 140.8(6) 3_456 7_667
Ca2 Kr1 Kr5 114.6(12) 1_556 7_667
K3 Kr1 Kr5 13.2(5) 7_667 7_667
Ca3 Kr1 Kr5 13.2(5) 7_667 7_667
OW1 Kr1 Kr5 160.6(18) 1_556 7_667
O3 Kr1 Kr5 62.9(7) . 7_667
O1 Kr1 Kr5 46.0(5) 7_656 7_667
O1 Kr1 Kr5 46.0(5) 1_566 7_667
O2 Kr1 Kr5 59.6(6) 3_556 7_667
O2 Kr1 Kr5 59.6(6) 2_556 7_667
O4 Kr1 Kr5 92.7(8) 3_556 7_667
O4 Kr1 Kr5 92.7(8) 2_556 7_667
Si1 Kr1 Kr5 69.8(7) 4 7_667
Al1 Kr1 Kr5 69.8(7) 4 7_667
Si1 Kr1 Kr5 69.8(7) . 7_667
K3 Kr1 Kr5 132.7(5) 2_546 7_667
Ca3 Kr1 Kr5 132.7(5) 2_546 7_667
K3 Kr1 Kr5 132.7(5) 3_456 7_667
Ca3 Kr1 Kr5 132.7(5) 3_456 7_667
Kr5 Kr1 Na1 107(3) . 1_556
Kr2 Kr1 Na1 86(4) 5_556 1_556
Kr2 Kr1 Na1 86(4) 6_556 1_556
Kr4 Kr1 Na1 55(3) 4_556 1_556
Kr4 Kr1 Na1 55(3) 1_556 1_556
Kr3 Kr1 Na1 43(3) 1_556 1_556
Kr2 Kr1 Na1 82(2) 4_556 1_556
Kr2 Kr1 Na1 82(2) 1_556 1_556
Kr4 Kr1 Na1 62.0(19) 2_556 1_556
Kr1 Kr1 Na1 78.0(7) 2_546 1_556
Kr1 Kr1 Na1 78.0(7) 3_456 1_556
OW1 Kr1 Na1 55(2) 3_556 1_556
OW1 Kr1 Na1 55(2) 2_556 1_556
Kr2 Kr1 Na1 75.9(15) 3_556 1_556
Kr2 Kr1 Na1 75.9(15) 2_556 1_556
Ca3 Kr1 Na1 90.4(12) . 1_556
Kr5 Kr1 Na1 80.1(11) 2_546 1_556
Kr5 Kr1 Na1 80.1(11) 3_456 1_556
Ca2 Kr1 Na1 9.3(7) 1_556 1_556
K3 Kr1 Na1 118.5(13) 7_667 1_556
Ca3 Kr1 Na1 118.5(13) 7_667 1_556
OW1 Kr1 Na1 55.2(16) 1_556 1_556
O3 Kr1 Na1 42.5(7) . 1_556
O1 Kr1 Na1 100.7(8) 7_656 1_556
O1 Kr1 Na1 100.7(8) 1_566 1_556
O2 Kr1 Na1 62.6(7) 3_556 1_556
O2 Kr1 Na1 62.6(7) 2_556 1_556
O4 Kr1 Na1 27.6(4) 3_556 1_556
O4 Kr1 Na1 27.6(4) 2_556 1_556
Si1 Kr1 Na1 42.2(6) 4 1_556
Al1 Kr1 Na1 42.2(6) 4 1_556
Si1 Kr1 Na1 42.2(6) . 1_556
K3 Kr1 Na1 72.7(7) 2_546 1_556
Ca3 Kr1 Na1 72.7(7) 2_546 1_556
K3 Kr1 Na1 72.7(7) 3_456 1_556
Ca3 Kr1 Na1 72.7(7) 3_456 1_556
Kr5 Kr1 Na1 105.4(10) 7_667 1_556
Kr2 Kr2 Kr4 67(3) 6 .
Kr2 Kr2 Kr1 135(4) 6 3_455
Kr4 Kr2 Kr1 75(4) . 3_455
Kr2 Kr2 OW1 76.8(16) 6 2
Kr4 Kr2 OW1 82(5) . 2
Kr1 Kr2 OW1 122(5) 3_455 2
Kr2 Kr2 Kr5 170.8(17) 6 3_455
Kr4 Kr2 Kr5 106(3) . 3_455
Kr1 Kr2 Kr5 36(3) 3_455 3_455
OW1 Kr2 Kr5 110(2) 2 3_455
Kr2 Kr2 Kr1 27(2) 6 1_554
Kr4 Kr2 Kr1 47(3) . 1_554
Kr1 Kr2 Kr1 108(6) 3_455 1_554
OW1 Kr2 Kr1 92(3) 2 1_554
Kr5 Kr2 Kr1 144(4) 3_455 1_554
Kr2 Kr2 Kr3 77.5(13) 6 .
Kr4 Kr2 Kr3 11(2) . .
Kr1 Kr2 Kr3 64(4) 3_455 .
OW1 Kr2 Kr3 88(4) 2 .
Kr5 Kr2 Kr3 96(2) 3_455 .
Kr1 Kr2 Kr3 55(3) 1_554 .
Kr2 Kr2 Kr4 97.5(17) 6 2
Kr4 Kr2 Kr4 36(4) . 2
Kr1 Kr2 Kr4 40(5) 3_455 2
OW1 Kr2 Kr4 107(4) 2 2
Kr5 Kr2 Kr4 74(3) 3_455 2
Kr1 Kr2 Kr4 72(2) 1_554 2
Kr3 Kr2 Kr4 25.0(14) . 2
Kr2 Kr2 Kr4 62.1(14) 6 4
Kr4 Kr2 Kr4 18(2) . 4
Kr1 Kr2 Kr4 75(4) 3_455 4
OW1 Kr2 Kr4 97(3) 2 4
Kr5 Kr2 Kr4 110(2) 3_455 4
Kr1 Kr2 Kr4 37(3) 1_554 4
Kr3 Kr2 Kr4 20.8(16) . 4
Kr4 Kr2 Kr4 35(2) 2 4
Kr2 Kr2 Kr2 120.000(11) 6 2
Kr4 Kr2 Kr2 62(3) . 2
Kr1 Kr2 Kr2 15(4) 3_455 2
OW1 Kr2 Kr2 123(3) 2 2
Kr5 Kr2 Kr2 51.1(17) 3_455 2
Kr1 Kr2 Kr2 93(2) 1_554 2
Kr3 Kr2 Kr2 51.7(16) . 2
Kr4 Kr2 Kr2 26.7(19) 2 2
Kr4 Kr2 Kr2 59.8(13) 4 2
Kr2 Kr2 Kr5 6.4(11) 6 1_554
Kr4 Kr2 Kr5 63(3) . 1_554
Kr1 Kr2 Kr5 129(5) 3_455 1_554
OW1 Kr2 Kr5 81(2) 2 1_554
Kr5 Kr2 Kr5 164(3) 3_455 1_554
Kr1 Kr2 Kr5 20.7(16) 1_554 1_554
Kr3 Kr2 Kr5 72.9(18) . 1_554
Kr4 Kr2 Kr5 91.9(17) 2 1_554
Kr4 Kr2 Kr5 56.5(19) 4 1_554
Kr2 Kr2 Kr5 113.8(12) 2 1_554
Kr2 Kr2 Kr2 45.5(15) 6 5
Kr4 Kr2 Kr2 35(3) . 5
Kr1 Kr2 Kr2 90(4) 3_455 5
OW1 Kr2 Kr2 102(3) 2 5
Kr5 Kr2 Kr2 125(2) 3_455 5
Kr1 Kr2 Kr2 19(2) 1_554 5
Kr3 Kr2 Kr2 41.2(15) . 5
Kr4 Kr2 Kr2 53.8(14) 2 5
Kr4 Kr2 Kr2 20.6(13) 4 5
Kr2 Kr2 Kr2 74.5(15) 2 5
Kr5 Kr2 Kr2 39.3(16) 1_554 5
Kr2 Kr2 Kr2 105.5(15) 6 3
Kr4 Kr2 Kr2 51(3) . 3
Kr1 Kr2 Kr2 30(4) 3_455 3
OW1 Kr2 Kr2 123(3) 2 3
Kr5 Kr2 Kr2 66(2) 3_455 3
Kr1 Kr2 Kr2 79(2) 1_554 3
Kr3 Kr2 Kr2 41.2(15) . 3
Kr4 Kr2 Kr2 17.1(17) 2 3
Kr4 Kr2 Kr2 46.0(9) 4 3
Kr2 Kr2 Kr2 14.5(15) 2 3
Kr5 Kr2 Kr2 99.3(16) 1_554 3
Kr2 Kr2 Kr2 60.000(2) 5 3
Kr2 Kr2 Kr1 82.4(8) 6 2_545
Kr4 Kr2 Kr1 37(3) . 2_545
Kr1 Kr2 Kr1 53(4) 3_455 2_545
OW1 Kr2 Kr1 118(4) 2 2_545
Kr5 Kr2 Kr1 88.7(18) 3_455 2_545
Kr1 Kr2 Kr1 55(2) 1_554 2_545
Kr3 Kr2 Kr1 31(3) . 2_545
Kr4 Kr2 Kr1 21.8(12) 2 2_545
Kr4 Kr2 Kr1 25.2(9) 4 2_545
Kr2 Kr2 Kr1 37.6(8) 2 2_545
Kr5 Kr2 Kr1 76.1(14) 1_554 2_545
Kr2 Kr2 Kr1 36.8(8) 5 2_545
Kr2 Kr2 Kr1 23.2(8) 3 2_545
Kr2 Kr2 Kr2 60.000(3) 6 4
Kr4 Kr2 Kr2 31(3) . 4
Kr1 Kr2 Kr2 75(4) 3_455 4
OW1 Kr2 Kr2 109(3) 2 4
Kr5 Kr2 Kr2 111.0(17) 3_455 4
Kr1 Kr2 Kr2 33(2) 1_554 4
Kr3 Kr2 Kr2 33(2) . 4
Kr4 Kr2 Kr2 40.4(16) 2 4
Kr4 Kr2 Kr2 13.7(15) 4 4
Kr2 Kr2 Kr2 60.000(3) 2 4
Kr5 Kr2 Kr2 53.8(12) 1_554 4
Kr2 Kr2 Kr2 14.5(15) 5 4
Kr2 Kr2 Kr2 45.5(15) 3 4
Kr1 Kr2 Kr2 22.4(8) 2_545 4
Kr2 Kr2 OW1 118.6(11) 6 .
Kr4 Kr2 OW1 52(3) . .
Kr1 Kr2 OW1 28(4) 3_455 .
OW1 Kr2 OW1 99(5) 2 .
Kr5 Kr2 OW1 54.6(18) 3_455 .
Kr1 Kr2 OW1 95(3) 1_554 .
Kr3 Kr2 OW1 41.3(13) . .
Kr4 Kr2 OW1 24.1(15) 2 .
Kr4 Kr2 OW1 57.8(13) 4 .
Kr2 Kr2 OW1 24.2(17) 2 .
Kr5 Kr2 OW1 113.7(19) 1_554 .
Kr2 Kr2 OW1 77.4(12) 5 .
Kr2 Kr2 OW1 28.8(15) 3 .
Kr1 Kr2 OW1 45.3(12) 2_545 .
Kr2 Kr2 OW1 64.3(9) 4 .
Kr2 Kr2 Ca2 83.8(7) 6 .
Kr4 Kr2 Ca2 34(3) . .
Kr1 Kr2 Ca2 78(4) 3_455 .
OW1 Kr2 Ca2 56(3) 2 .
Kr5 Kr2 Ca2 94(2) 3_455 .
Kr1 Kr2 Ca2 74(2) 1_554 .
Kr3 Kr2 Ca2 35(2) . .
Kr4 Kr2 Ca2 51.3(14) 2 .
Kr4 Kr2 Ca2 51.7(13) 4 .
Kr2 Kr2 Ca2 72.0(7) 2 .
Kr5 Kr2 Ca2 82.5(14) 1_554 .
Kr2 Kr2 Ca2 67.9(6) 5 .
Kr2 Kr2 Ca2 67.9(6) 3 .
Kr1 Kr2 Ca2 64.8(15) 2_545 .
Kr2 Kr2 Ca2 65.3(7) 4 .
OW1 Kr2 Ca2 50.0(17) . .
Kr2 Kr2 K3 163.3(7) 6 3_455
Kr4 Kr2 K3 115(3) . 3_455
Kr1 Kr2 K3 58(3) 3_455 3_455
OW1 Kr2 K3 87.0(16) 2 3_455
Kr5 Kr2 K3 25.0(11) 3_455 3_455
Kr1 Kr2 K3 162(3) 1_554 3_455
Kr3 Kr2 K3 106.3(18) . 3_455
Kr4 Kr2 K3 91(2) 2 3_455
Kr4 Kr2 K3 125.2(16) 4 3_455
Kr2 Kr2 K3 72.5(8) 2 3_455
Kr5 Kr2 K3 168.3(16) 1_554 3_455
Kr2 Kr2 K3 144.8(18) 5 3_455
Kr2 Kr2 K3 86.6(19) 3 3_455
Kr1 Kr2 K3 109.4(13) 2_545 3_455
Kr2 Kr2 K3 131.1(8) 4 3_455
OW1 Kr2 K3 67.6(10) . 3_455
Ca2 Kr2 K3 90.5(9) . 3_455
Kr2 Kr2 Ca3 163.3(7) 6 3_455
Kr4 Kr2 Ca3 115(3) . 3_455
Kr1 Kr2 Ca3 58(3) 3_455 3_455
OW1 Kr2 Ca3 87.0(16) 2 3_455
Kr5 Kr2 Ca3 25.0(11) 3_455 3_455
Kr1 Kr2 Ca3 162(3) 1_554 3_455
Kr3 Kr2 Ca3 106.3(18) . 3_455
Kr4 Kr2 Ca3 91(2) 2 3_455
Kr4 Kr2 Ca3 125.2(16) 4 3_455
Kr2 Kr2 Ca3 72.5(8) 2 3_455
Kr5 Kr2 Ca3 168.3(16) 1_554 3_455
Kr2 Kr2 Ca3 144.8(18) 5 3_455
Kr2 Kr2 Ca3 86.6(19) 3 3_455
Kr1 Kr2 Ca3 109.4(13) 2_545 3_455
Kr2 Kr2 Ca3 131.1(8) 4 3_455
OW1 Kr2 Ca3 67.6(10) . 3_455
Ca2 Kr2 Ca3 90.5(9) . 3_455
K3 Kr2 Ca3 0.0(3) 3_455 3_455
Kr2 Kr2 OW1 51.3(9) 6 3
Kr4 Kr2 OW1 17(2) . 3
Kr1 Kr2 OW1 88(4) 3_455 3
OW1 Kr2 OW1 84(4) 2 3
Kr5 Kr2 OW1 122(2) 3_455 3
Kr1 Kr2 OW1 30(2) 1_554 3
Kr3 Kr2 OW1 26.3(12) . 3
Kr4 Kr2 OW1 47.6(16) 2 3
Kr4 Kr2 OW1 14.9(11) 4 3
Kr2 Kr2 OW1 73.4(7) 2 3
Kr5 Kr2 OW1 46.6(13) 1_554 3
Kr2 Kr2 OW1 21.4(15) 5 3
Kr2 Kr2 OW1 60.2(10) 3 3
Kr1 Kr2 OW1 40.1(11) 2_545 3
Kr2 Kr2 OW1 24.4(13) 4 3
OW1 Kr2 OW1 67.4(18) . 3
Ca2 Kr2 OW1 46.8(16) . 3
K3 Kr2 OW1 131.9(17) 3_455 3
Ca3 Kr2 OW1 131.9(17) 3_455 3
Kr2 Kr2 Kr5 84.4(6) 6 2_545
Kr4 Kr2 Kr5 38(3) . 2_545
Kr1 Kr2 Kr5 51(4) 3_455 2_545
OW1 Kr2 Kr5 120(4) 2 2_545
Kr5 Kr2 Kr5 86.6(17) 3_455 2_545
Kr1 Kr2 Kr5 57(2) 1_554 2_545
Kr3 Kr2 Kr5 32(2) . 2_545
Kr4 Kr2 Kr5 20.9(12) 2 2_545
Kr4 Kr2 Kr5 27.2(9) 4 2_545
Kr2 Kr2 Kr5 35.6(6) 2 2_545
Kr5 Kr2 Kr5 78.2(13) 1_554 2_545
Kr2 Kr2 Kr5 38.9(9) 5 2_545
Kr2 Kr2 Kr5 21.1(9) 3 2_545
Kr1 Kr2 Kr5 2.1(4) 2_545 2_545
Kr2 Kr2 Kr5 24.4(6) 4 2_545
OW1 Kr2 Kr5 44.0(10) . 2_545
Ca2 Kr2 Kr5 65.5(10) . 2_545
K3 Kr2 Kr5 107.5(11) 3_455 2_545
Ca3 Kr2 Kr5 107.5(11) 3_455 2_545
OW1 Kr2 Kr5 42.1(9) 3 2_545
Kr2 Kr2 K3 160.6(7) 6 9_666
Kr4 Kr2 K3 132(3) . 9_666
Kr1 Kr2 K3 60(4) 3_455 9_666
OW1 Kr2 K3 107(2) 2 9_666
Kr5 Kr2 K3 25.6(13) 3_455 9_666
Kr1 Kr2 K3 161(3) 1_554 9_666
Kr3 Kr2 K3 121.3(17) . 9_666
Kr4 Kr2 K3 100(2) 2 9_666
Kr4 Kr2 K3 134.5(16) 4 9_666
Kr2 Kr2 K3 74.7(7) 2 9_666
Kr5 Kr2 K3 163.3(19) 1_554 9_666
Kr2 Kr2 K3 146.3(17) 5 9_666
Kr2 Kr2 K3 88.8(19) 3 9_666
Kr1 Kr2 K3 111.2(12) 2_545 9_666
Kr2 Kr2 K3 132.8(6) 4 9_666
OW1 Kr2 K3 80.1(13) . 9_666
Ca2 Kr2 K3 114.2(10) . 9_666
K3 Kr2 K3 24.9(6) 3_455 9_666
Ca3 Kr2 K3 24.9(6) 3_455 9_666
OW1 Kr2 K3 147.0(13) 3 9_666
Kr5 Kr2 K3 109.1(10) 2_545 9_666
Kr2 Kr2 Ca3 160.6(7) 6 9_666
Kr4 Kr2 Ca3 132(3) . 9_666
Kr1 Kr2 Ca3 60(4) 3_455 9_666
OW1 Kr2 Ca3 107(2) 2 9_666
Kr5 Kr2 Ca3 25.6(13) 3_455 9_666
Kr1 Kr2 Ca3 161(3) 1_554 9_666
Kr3 Kr2 Ca3 121.3(17) . 9_666
Kr4 Kr2 Ca3 100(2) 2 9_666
Kr4 Kr2 Ca3 134.5(16) 4 9_666
Kr2 Kr2 Ca3 74.7(7) 2 9_666
Kr5 Kr2 Ca3 163.3(19) 1_554 9_666
Kr2 Kr2 Ca3 146.3(17) 5 9_666
Kr2 Kr2 Ca3 88.8(19) 3 9_666
Kr1 Kr2 Ca3 111.2(12) 2_545 9_666
Kr2 Kr2 Ca3 132.8(6) 4 9_666
OW1 Kr2 Ca3 80.1(13) . 9_666
Ca2 Kr2 Ca3 114.2(10) . 9_666
K3 Kr2 Ca3 24.9(6) 3_455 9_666
Ca3 Kr2 Ca3 24.9(6) 3_455 9_666
OW1 Kr2 Ca3 147.0(13) 3 9_666
Kr5 Kr2 Ca3 109.1(10) 2_545 9_666
K3 Kr2 Ca3 0.0(4) 9_666 9_666
Kr2 Kr2 O1 116.9(5) 6 9_565
Kr4 Kr2 O1 150(4) . 9_565
Kr1 Kr2 O1 108(4) 3_455 9_565
OW1 Kr2 O1 71(3) 2 9_565
Kr5 Kr2 O1 72.0(16) 3_455 9_565
Kr1 Kr2 O1 144(3) 1_554 9_565
Kr3 Kr2 O1 149(2) . 9_565
Kr4 Kr2 O1 143(2) 2 9_565
Kr4 Kr2 O1 167.7(18) 4 9_565
Kr2 Kr2 O1 123.1(5) 2 9_565
Kr5 Kr2 O1 123.1(15) 1_554 9_565
Kr2 Kr2 O1 162(2) 5 9_565
Kr2 Kr2 O1 138(2) 3 9_565
Kr1 Kr2 O1 160.6(13) 2_545 9_565
Kr2 Kr2 O1 176.6(5) 4 9_565
OW1 Kr2 O1 119.1(12) . 9_565
Ca2 Kr2 O1 116.5(9) . 9_565
K3 Kr2 O1 52.3(6) 3_455 9_565
Ca3 Kr2 O1 52.3(6) 3_455 9_565
OW1 Kr2 O1 155.2(14) 3 9_565
Kr5 Kr2 O1 158.5(11) 2_545 9_565
K3 Kr2 O1 49.7(5) 9_666 9_565
Ca3 Kr2 O1 49.7(5) 9_666 9_565
Kr2 Kr2 K3 13.8(5) 6 1_554
Kr4 Kr2 K3 70(3) . 1_554
Kr1 Kr2 K3 144(4) 3_455 1_554
OW1 Kr2 K3 63.4(16) 2 1_554
Kr5 Kr2 K3 172(2) 3_455 1_554
Kr1 Kr2 K3 38.1(19) 1_554 1_554
Kr3 Kr2 K3 81.4(14) . 1_554
Kr4 Kr2 K3 104.3(17) 2 1_554
Kr4 Kr2 K3 69.6(15) 4 1_554
Kr2 Kr2 K3 129.3(7) 2 1_554
Kr5 Kr2 K3 19.6(7) 1_554 1_554
Kr2 Kr2 K3 56.1(16) 5 1_554
Kr2 Kr2 K3 115.1(16) 3 1_554
Kr1 Kr2 K3 92.4(11) 2_545 1_554
Kr2 Kr2 K3 70.3(6) 4 1_554
OW1 Kr2 K3 122.0(17) . 1_554
Ca2 Kr2 K3 79.4(9) . 1_554
K3 Kr2 K3 149.5(12) 3_455 1_554
Ca3 Kr2 K3 149.5(12) 3_455 1_554
OW1 Kr2 K3 56.6(7) 3 1_554
Kr5 Kr2 K3 94.5(10) 2_545 1_554
K3 Kr2 K3 156.0(13) 9_666 1_554
Ca3 Kr2 K3 156.0(13) 9_666 1_554
O1 Kr2 K3 106.9(10) 9_565 1_554
Kr2 Kr2 Ca3 13.8(5) 6 1_554
Kr4 Kr2 Ca3 70(3) . 1_554
Kr1 Kr2 Ca3 144(4) 3_455 1_554
OW1 Kr2 Ca3 63.4(16) 2 1_554
Kr5 Kr2 Ca3 172(2) 3_455 1_554
Kr1 Kr2 Ca3 38.1(19) 1_554 1_554
Kr3 Kr2 Ca3 81.4(14) . 1_554
Kr4 Kr2 Ca3 104.3(17) 2 1_554
Kr4 Kr2 Ca3 69.6(15) 4 1_554
Kr2 Kr2 Ca3 129.3(7) 2 1_554
Kr5 Kr2 Ca3 19.6(7) 1_554 1_554
Kr2 Kr2 Ca3 56.1(16) 5 1_554
Kr2 Kr2 Ca3 115.1(16) 3 1_554
Kr1 Kr2 Ca3 92.4(11) 2_545 1_554
Kr2 Kr2 Ca3 70.3(6) 4 1_554
OW1 Kr2 Ca3 122.0(17) . 1_554
Ca2 Kr2 Ca3 79.4(9) . 1_554
K3 Kr2 Ca3 149.5(12) 3_455 1_554
Ca3 Kr2 Ca3 149.5(12) 3_455 1_554
OW1 Kr2 Ca3 56.6(7) 3 1_554
Kr5 Kr2 Ca3 94.5(10) 2_545 1_554
K3 Kr2 Ca3 156.0(13) 9_666 1_554
Ca3 Kr2 Ca3 156.0(13) 9_666 1_554
O1 Kr2 Ca3 106.9(10) 9_565 1_554
K3 Kr2 Ca3 0.0(2) 1_554 1_554
Kr2 Kr2 O2 109.4(5) 6 8_565
Kr4 Kr2 O2 108(3) . 8_565
Kr1 Kr2 O2 105(3) 3_455 8_565
OW1 Kr2 O2 35.8(17) 2 8_565
Kr5 Kr2 O2 78.6(15) 3_455 8_565
Kr1 Kr2 O2 128(2) 1_554 8_565
Kr3 Kr2 O2 109(2) . 8_565
Kr4 Kr2 O2 115.9(17) 2 8_565
Kr4 Kr2 O2 125.6(16) 4 8_565
Kr2 Kr2 O2 115.1(5) 2 8_565
Kr5 Kr2 O2 114.8(13) 1_554 8_565
Kr2 Kr2 O2 136.0(10) 5 8_565
Kr2 Kr2 O2 124.6(13) 3 8_565
Kr1 Kr2 O2 136.3(17) 2_545 8_565
Kr2 Kr2 O2 139.2(6) 4 8_565
OW1 Kr2 O2 96.0(14) . 8_565
Ca2 Kr2 O2 74.6(6) . 8_565
K3 Kr2 O2 53.9(5) 3_455 8_565
Ca3 Kr2 O2 53.9(5) 3_455 8_565
OW1 Kr2 O2 116.2(17) 3 8_565
Kr5 Kr2 O2 136.2(12) 2_545 8_565
K3 Kr2 O2 70.9(7) 9_666 8_565
Ca3 Kr2 O2 70.9(7) 9_666 8_565
O1 Kr2 O2 42.1(4) 9_565 8_565
K3 Kr2 O2 95.6(8) 1_554 8_565
Ca3 Kr2 O2 95.6(8) 1_554 8_565
Kr2 Kr2 O1 54.8(6) 6 1_565
Kr4 Kr2 O1 114(3) . 1_565
Kr1 Kr2 O1 170(4) 3_455 1_565
OW1 Kr2 O1 58(3) 2 1_565
Kr5 Kr2 O1 134(2) 3_455 1_565
Kr1 Kr2 O1 82(2) 1_554 1_565
Kr3 Kr2 O1 125.0(18) . 1_565
Kr4 Kr2 O1 149.6(19) 2 1_565
Kr4 Kr2 O1 115.5(17) 4 1_565
Kr2 Kr2 O1 174.6(5) 2 1_565
Kr5 Kr2 O1 61.0(10) 1_554 1_565
Kr2 Kr2 O1 100.3(19) 5 1_565
Kr2 Kr2 O1 160.3(19) 3 1_565
Kr1 Kr2 O1 137.1(12) 2_545 1_565
Kr2 Kr2 O1 114.8(5) 4 1_565
OW1 Kr2 O1 157(2) . 1_565
Ca2 Kr2 O1 107.5(9) . 1_565
K3 Kr2 O1 112.9(11) 3_455 1_565
Ca3 Kr2 O1 112.9(11) 3_455 1_565
OW1 Kr2 O1 102.2(9) 3 1_565
Kr5 Kr2 O1 139.1(10) 2_545 1_565
K3 Kr2 O1 110.0(11) 9_666 1_565
Ca3 Kr2 O1 110.0(11) 9_666 1_565
O1 Kr2 O1 62.1(6) 9_565 1_565
K3 Kr2 O1 46.0(4) 1_554 1_565
Ca3 Kr2 O1 46.0(4) 1_554 1_565
O2 Kr2 O1 69.5(6) 8_565 1_565
Kr2 Kr2 O4 85.4(5) 6 2
Kr4 Kr2 O4 68(3) . 2
Kr1 Kr2 O4 103(3) 3_455 2
OW1 Kr2 O4 21(3) 2 2
Kr5 Kr2 O4 98.5(17) 3_455 2
Kr1 Kr2 O4 92(2) 1_554 2
Kr3 Kr2 O4 71(2) . 2
Kr4 Kr2 O4 87.5(16) 2 2
Kr4 Kr2 O4 85.1(14) 4 2
Kr2 Kr2 O4 103.0(6) 2 2
Kr5 Kr2 O4 88.2(13) 1_554 2
Kr2 Kr2 O4 95.5(8) 5 2
Kr2 Kr2 O4 103.1(6) 3 2
Kr1 Kr2 O4 101.8(16) 2_545 2
Kr2 Kr2 O4 98.3(6) 4 2
OW1 Kr2 O4 78.8(18) . 2
Ca2 Kr2 O4 37.2(4) . 2
K3 Kr2 O4 80.6(7) 3_455 2
Ca3 Kr2 O4 80.6(7) 3_455 2
OW1 Kr2 O4 75.1(16) 3 2
Kr5 Kr2 O4 102.7(11) 2_545 2
K3 Kr2 O4 104.3(8) 9_666 2
Ca3 Kr2 O4 104.3(8) 9_666 2
O1 Kr2 O4 82.6(6) 9_565 2
K3 Kr2 O4 73.9(7) 1_554 2
Ca3 Kr2 O4 73.9(7) 1_554 2
O2 Kr2 O4 41.1(3) 8_565 2
O1 Kr2 O4 78.6(6) 1_565 2
Kr2 Kr2 O3 123.9(5) 6 3_455
Kr4 Kr2 O3 80(3) . 3_455
Kr1 Kr2 O3 70(3) 3_455 3_455
OW1 Kr2 O3 54(2) 2 3_455
Kr5 Kr2 O3 59.2(15) 3_455 3_455
Kr1 Kr2 O3 122(3) 1_554 3_455
Kr3 Kr2 O3 76(2) . 3_455
Kr4 Kr2 O3 76.5(15) 2 3_455
Kr4 Kr2 O3 96.8(15) 4 3_455
Kr2 Kr2 O3 76.9(5) 2 3_455
Kr5 Kr2 O3 125.6(15) 1_554 3_455
Kr2 Kr2 O3 115.8(7) 5 3_455
Kr2 Kr2 O3 84.8(12) 3 3_455
Kr1 Kr2 O3 98.0(14) 2_545 3_455
Kr2 Kr2 O3 109.4(6) 4 3_455
OW1 Kr2 O3 56.0(14) . 3_455
Ca2 Kr2 O3 48.7(5) . 3_455
K3 Kr2 O3 44.5(5) 3_455 3_455
Ca3 Kr2 O3 44.5(5) 3_455 3_455
OW1 Kr2 O3 95.2(17) 3 3_455
Kr5 Kr2 O3 97.4(10) 2_545 3_455
K3 Kr2 O3 69.4(6) 9_666 3_455
Ca3 Kr2 O3 69.4(6) 9_666 3_455
O1 Kr2 O3 73.4(6) 9_565 3_455
K3 Kr2 O3 113.2(9) 1_554 3_455
Ca3 Kr2 O3 113.2(9) 1_554 3_455
O2 Kr2 O3 40.0(3) 8_565 3_455
O1 Kr2 O3 106.9(8) 1_565 3_455
O4 Kr2 O3 39.3(3) 2 3_455
Kr2 Kr2 K3 16.4(6) 6 7_666
Kr4 Kr2 K3 83(3) . 7_666
Kr1 Kr2 K3 145(4) 3_455 7_666
OW1 Kr2 K3 80.8(19) 2 7_666
Kr5 Kr2 K3 166(2) 3_455 7_666
Kr1 Kr2 K3 40(2) 1_554 7_666
Kr3 Kr2 K3 93.4(16) . 7_666
Kr4 Kr2 K3 111.8(17) 2 7_666
Kr4 Kr2 K3 76.7(17) 4 7_666
Kr2 Kr2 K3 131.0(6) 2 7_666
Kr5 Kr2 K3 20.6(8) 1_554 7_666
Kr2 Kr2 K3 58.3(16) 5 7_666
Kr2 Kr2 K3 117.0(15) 3 7_666
Kr1 Kr2 K3 94.2(10) 2_545 7_666
Kr2 Kr2 K3 72.4(6) 4 7_666
OW1 Kr2 K3 134.3(15) . 7_666
Ca2 Kr2 K3 99.1(10) . 7_666
K3 Kr2 K3 156.4(13) 3_455 7_666
Ca3 Kr2 K3 156.4(13) 3_455 7_666
OW1 Kr2 K3 67.1(10) 3 7_666
Kr5 Kr2 K3 96.1(8) 2_545 7_666
K3 Kr2 K3 144.2(13) 9_666 7_666
Ca3 Kr2 K3 144.2(13) 9_666 7_666
O1 Kr2 K3 104.3(9) 9_565 7_666
K3 Kr2 K3 20.9(4) 1_554 7_666
Ca3 Kr2 K3 20.9(4) 1_554 7_666
O2 Kr2 K3 107.8(8) 8_565 7_666
O1 Kr2 K3 43.6(4) 1_565 7_666
O4 Kr2 K3 94.0(7) 2 7_666
O3 Kr2 K3 133.2(9) 3_455 7_666
Kr2 Kr2 Ca3 16.4(6) 6 7_666
Kr4 Kr2 Ca3 83(3) . 7_666
Kr1 Kr2 Ca3 145(4) 3_455 7_666
OW1 Kr2 Ca3 80.8(19) 2 7_666
Kr5 Kr2 Ca3 166(2) 3_455 7_666
Kr1 Kr2 Ca3 40(2) 1_554 7_666
Kr3 Kr2 Ca3 93.4(16) . 7_666
Kr4 Kr2 Ca3 111.8(17) 2 7_666
Kr4 Kr2 Ca3 76.7(17) 4 7_666
Kr2 Kr2 Ca3 131.0(6) 2 7_666
Kr5 Kr2 Ca3 20.6(8) 1_554 7_666
Kr2 Kr2 Ca3 58.3(16) 5 7_666
Kr2 Kr2 Ca3 117.0(15) 3 7_666
Kr1 Kr2 Ca3 94.2(10) 2_545 7_666
Kr2 Kr2 Ca3 72.4(6) 4 7_666
OW1 Kr2 Ca3 134.3(15) . 7_666
Ca2 Kr2 Ca3 99.1(10) . 7_666
K3 Kr2 Ca3 156.4(13) 3_455 7_666
Ca3 Kr2 Ca3 156.4(13) 3_455 7_666
OW1 Kr2 Ca3 67.1(10) 3 7_666
Kr5 Kr2 Ca3 96.1(8) 2_545 7_666
K3 Kr2 Ca3 144.2(13) 9_666 7_666
Ca3 Kr2 Ca3 144.2(13) 9_666 7_666
O1 Kr2 Ca3 104.3(9) 9_565 7_666
K3 Kr2 Ca3 20.9(4) 1_554 7_666
Ca3 Kr2 Ca3 20.9(4) 1_554 7_666
O2 Kr2 Ca3 107.8(8) 8_565 7_666
O1 Kr2 Ca3 43.6(4) 1_565 7_666
O4 Kr2 Ca3 94.0(7) 2 7_666
O3 Kr2 Ca3 133.2(9) 3_455 7_666
K3 Kr2 Ca3 0.0(4) 7_666 7_666
Kr2 Kr2 O3 85.6(5) 6 2
Kr4 Kr2 O3 152(3) . 2
Kr1 Kr2 O3 132(4) 3_455 2
OW1 Kr2 O3 86(3) 2 2
Kr5 Kr2 O3 101(2) 3_455 2
Kr1 Kr2 O3 109(2) 1_554 2
Kr3 Kr2 O3 163.0(18) . 2
Kr4 Kr2 O3 167(2) 2 2
Kr4 Kr2 O3 145.3(19) 4 2
Kr2 Kr2 O3 142.8(5) 2 2
Kr5 Kr2 O3 90.4(13) 1_554 2
Kr2 Kr2 O3 124.8(16) 5 2
Kr2 Kr2 O3 149.7(8) 3 2
Kr1 Kr2 O3 148.8(15) 2_545 2
Kr2 Kr2 O3 136.0(4) 4 2
OW1 Kr2 O3 155.7(15) . 2
Ca2 Kr2 O3 142.1(11) . 2
K3 Kr2 O3 89.4(10) 3_455 2
Ca3 Kr2 O3 89.4(10) 3_455 2
OW1 Kr2 O3 136.9(12) 3 2
Kr5 Kr2 O3 148.9(10) 2_545 2
K3 Kr2 O3 75.7(8) 9_666 2
Ca3 Kr2 O3 75.7(8) 9_666 2
O1 Kr2 O3 40.7(5) 9_565 2
K3 Kr2 O3 81.7(7) 1_554 2
Ca3 Kr2 O3 81.7(7) 1_554 2
O2 Kr2 O3 74.9(7) 8_565 2
O1 Kr2 O3 39.6(4) 1_565 2
O4 Kr2 O3 105.8(8) 2 2
O3 Kr2 O3 112.6(9) 3_455 2
K3 Kr2 O3 69.8(6) 7_666 2
Ca3 Kr2 O3 69.8(6) 7_666 2
Kr2 Kr2 O2 62.4(5) 6 2
Kr4 Kr2 O2 89(3) . 2
Kr1 Kr2 O2 142(4) 3_455 2
OW1 Kr2 O2 20(2) 2 2
Kr5 Kr2 O2 125.4(17) 3_455 2
Kr1 Kr2 O2 83(2) 1_554 2
Kr3 Kr2 O2 98(2) . 2
Kr4 Kr2 O2 120.7(18) 2 2
Kr4 Kr2 O2 100.6(14) 4 2
Kr2 Kr2 O2 141.9(5) 2 2
Kr5 Kr2 O2 67.9(10) 1_554 2
Kr2 Kr2 O2 97.6(15) 5 2
Kr2 Kr2 O2 137.9(8) 3 2
Kr1 Kr2 O2 125.2(16) 2_545 2
Kr2 Kr2 O2 108.8(6) 4 2
OW1 Kr2 O2 118.0(19) . 2
Ca2 Kr2 O2 70.6(7) . 2
K3 Kr2 O2 100.9(8) 3_455 2
Ca3 Kr2 O2 100.9(8) 3_455 2
OW1 Kr2 O2 86.0(11) 3 2
Kr5 Kr2 O2 127.0(12) 2_545 2
K3 Kr2 O2 115.1(9) 9_666 2
Ca3 Kr2 O2 115.1(9) 9_666 2
O1 Kr2 O2 69.8(6) 9_565 2
K3 Kr2 O2 48.6(4) 1_554 2
Ca3 Kr2 O2 48.6(4) 1_554 2
O2 Kr2 O2 47.0(4) 8_565 2
O1 Kr2 O2 39.1(3) 1_565 2
O4 Kr2 O2 39.7(3) 2 2
O3 Kr2 O2 73.3(5) 3_455 2
K3 Kr2 O2 62.9(5) 7_666 2
Ca3 Kr2 O2 62.9(5) 7_666 2
O3 Kr2 O2 72.3(6) 2 2
Kr2 Kr2 Si1 107.4(5) 6 6_455
Kr4 Kr2 Si1 86(3) . 6_455
Kr1 Kr2 Si1 93(3) 3_455 6_455
OW1 Kr2 Si1 31.9(16) 2 6_455
Kr5 Kr2 Si1 78.1(15) 3_455 6_455
Kr1 Kr2 Si1 116(2) 1_554 6_455
Kr3 Kr2 Si1 86(2) . 6_455
Kr4 Kr2 Si1 94.2(16) 2 6_455
Kr4 Kr2 Si1 103.9(15) 4 6_455
Kr2 Kr2 Si1 99.4(5) 2 6_455
Kr5 Kr2 Si1 111.0(13) 1_554 6_455
Kr2 Kr2 Si1 117.9(6) 5 6_455
Kr2 Kr2 Si1 105.6(10) 3 6_455
Kr1 Kr2 Si1 113.7(16) 2_545 6_455
Kr2 Kr2 Si1 117.5(6) 4 6_455
OW1 Kr2 Si1 77.1(16) . 6_455
Ca2 Kr2 Si1 52.3(5) . 6_455
K3 Kr2 Si1 57.4(6) 3_455 6_455
Ca3 Kr2 Si1 57.4(6) 3_455 6_455
OW1 Kr2 Si1 96.6(17) 3 6_455
Kr5 Kr2 Si1 113.8(11) 2_545 6_455
K3 Kr2 Si1 80.4(7) 9_666 6_455
Ca3 Kr2 Si1 80.4(7) 9_666 6_455
O1 Kr2 Si1 64.2(5) 9_565 6_455
K3 Kr2 Si1 94.6(7) 1_554 6_455
Ca3 Kr2 Si1 94.6(7) 1_554 6_455
O2 Kr2 Si1 22.88(17) 8_565 6_455
O1 Kr2 Si1 84.1(6) 1_565 6_455
O4 Kr2 Si1 24.07(18) 2 6_455
O3 Kr2 Si1 23.14(17) 3_455 6_455
K3 Kr2 Si1 112.6(8) 7_666 6_455
Ca3 Kr2 Si1 112.6(8) 7_666 6_455
O3 Kr2 Si1 97.4(8) 2 6_455
O2 Kr2 Si1 50.7(4) 2 6_455
Kr2 Kr2 Al1 107.4(5) 6 6_455
Kr4 Kr2 Al1 86(3) . 6_455
Kr1 Kr2 Al1 93(3) 3_455 6_455
OW1 Kr2 Al1 31.9(16) 2 6_455
Kr5 Kr2 Al1 78.1(15) 3_455 6_455
Kr1 Kr2 Al1 116(2) 1_554 6_455
Kr3 Kr2 Al1 86(2) . 6_455
Kr4 Kr2 Al1 94.2(16) 2 6_455
Kr4 Kr2 Al1 103.9(15) 4 6_455
Kr2 Kr2 Al1 99.4(5) 2 6_455
Kr5 Kr2 Al1 111.0(13) 1_554 6_455
Kr2 Kr2 Al1 117.9(6) 5 6_455
Kr2 Kr2 Al1 105.6(10) 3 6_455
Kr1 Kr2 Al1 113.7(16) 2_545 6_455
Kr2 Kr2 Al1 117.5(6) 4 6_455
OW1 Kr2 Al1 77.1(16) . 6_455
Ca2 Kr2 Al1 52.3(5) . 6_455
K3 Kr2 Al1 57.4(6) 3_455 6_455
Ca3 Kr2 Al1 57.4(6) 3_455 6_455
OW1 Kr2 Al1 96.6(17) 3 6_455
Kr5 Kr2 Al1 113.8(11) 2_545 6_455
K3 Kr2 Al1 80.4(7) 9_666 6_455
Ca3 Kr2 Al1 80.4(7) 9_666 6_455
O1 Kr2 Al1 64.2(5) 9_565 6_455
K3 Kr2 Al1 94.6(7) 1_554 6_455
Ca3 Kr2 Al1 94.6(7) 1_554 6_455
O2 Kr2 Al1 22.88(17) 8_565 6_455
O1 Kr2 Al1 84.1(6) 1_565 6_455
O4 Kr2 Al1 24.07(18) 2 6_455
O3 Kr2 Al1 23.14(17) 3_455 6_455
K3 Kr2 Al1 112.6(8) 7_666 6_455
Ca3 Kr2 Al1 112.6(8) 7_666 6_455
O3 Kr2 Al1 97.4(8) 2 6_455
O2 Kr2 Al1 50.7(4) 2 6_455
Si1 Kr2 Al1 0.000(16) 6_455 6_455
Kr2 Kr2 Si1 107.0(5) 6 7_566
Kr4 Kr2 Si1 129(4) . 7_566
Kr1 Kr2 Si1 115(4) 3_455 7_566
OW1 Kr2 Si1 49(3) 2 7_566
Kr5 Kr2 Si1 82.1(16) 3_455 7_566
Kr1 Kr2 Si1 132(2) 1_554 7_566
Kr3 Kr2 Si1 131(2) . 7_566
Kr4 Kr2 Si1 137.0(18) 2 7_566
Kr4 Kr2 Si1 145.4(16) 4 7_566
Kr2 Kr2 Si1 129.1(5) 2 7_566
Kr5 Kr2 Si1 113.4(13) 1_554 7_566
Kr2 Kr2 Si1 147.7(16) 5 7_566
Kr2 Kr2 Si1 141.8(17) 3 7_566
Kr1 Kr2 Si1 158.4(16) 2_545 7_566
Kr2 Kr2 Si1 157.4(5) 4 7_566
OW1 Kr2 Si1 114.9(13) . 7_566
Ca2 Kr2 Si1 96.3(8) . 7_566
K3 Kr2 Si1 57.9(6) 3_455 7_566
Ca3 Kr2 Si1 57.9(6) 3_455 7_566
OW1 Kr2 Si1 133.0(15) 3 7_566
Kr5 Kr2 Si1 157.9(11) 2_545 7_566
K3 Kr2 Si1 65.4(6) 9_666 7_566
Ca3 Kr2 Si1 65.4(6) 9_666 7_566
O1 Kr2 Si1 22.5(2) 9_565 7_566
K3 Kr2 Si1 94.3(8) 1_554 7_566
Ca3 Kr2 Si1 94.3(8) 1_554 7_566
O2 Kr2 Si1 22.4(2) 8_565 7_566
O1 Kr2 Si1 56.2(5) 1_565 7_566
O4 Kr2 Si1 60.7(4) 2 7_566
O3 Kr2 Si1 60.6(4) 3_455 7_566
K3 Kr2 Si1 99.3(8) 7_666 7_566
Ca3 Kr2 Si1 99.3(8) 7_666 7_566
O3 Kr2 Si1 52.8(5) 2 7_566
O2 Kr2 Si1 50.1(4) 2 7_566
Si1 Kr2 Si1 45.3(3) 6_455 7_566
Al1 Kr2 Si1 45.3(3) 6_455 7_566
Kr2 Kr2 Al1 107.0(5) 6 7_566
Kr4 Kr2 Al1 129(4) . 7_566
Kr1 Kr2 Al1 115(4) 3_455 7_566
OW1 Kr2 Al1 49(3) 2 7_566
Kr5 Kr2 Al1 82.1(16) 3_455 7_566
Kr1 Kr2 Al1 132(2) 1_554 7_566
Kr3 Kr2 Al1 131(2) . 7_566
Kr4 Kr2 Al1 137.0(18) 2 7_566
Kr4 Kr2 Al1 145.4(16) 4 7_566
Kr2 Kr2 Al1 129.1(5) 2 7_566
Kr5 Kr2 Al1 113.4(13) 1_554 7_566
Kr2 Kr2 Al1 147.7(16) 5 7_566
Kr2 Kr2 Al1 141.8(17) 3 7_566
Kr1 Kr2 Al1 158.4(16) 2_545 7_566
Kr2 Kr2 Al1 157.4(5) 4 7_566
OW1 Kr2 Al1 114.9(13) . 7_566
Ca2 Kr2 Al1 96.3(8) . 7_566
K3 Kr2 Al1 57.9(6) 3_455 7_566
Ca3 Kr2 Al1 57.9(6) 3_455 7_566
OW1 Kr2 Al1 133.0(15) 3 7_566
Kr5 Kr2 Al1 157.9(11) 2_545 7_566
K3 Kr2 Al1 65.4(6) 9_666 7_566
Ca3 Kr2 Al1 65.4(6) 9_666 7_566
O1 Kr2 Al1 22.5(2) 9_565 7_566
K3 Kr2 Al1 94.3(8) 1_554 7_566
Ca3 Kr2 Al1 94.3(8) 1_554 7_566
O2 Kr2 Al1 22.4(2) 8_565 7_566
O1 Kr2 Al1 56.2(5) 1_565 7_566
O4 Kr2 Al1 60.7(4) 2 7_566
O3 Kr2 Al1 60.6(4) 3_455 7_566
K3 Kr2 Al1 99.3(8) 7_666 7_566
Ca3 Kr2 Al1 99.3(8) 7_666 7_566
O3 Kr2 Al1 52.8(5) 2 7_566
O2 Kr2 Al1 50.1(4) 2 7_566
Si1 Kr2 Al1 45.3(3) 6_455 7_566
Al1 Kr2 Al1 45.3(3) 6_455 7_566
Si1 Kr2 Al1 0.000(9) 7_566 7_566
Kr2 Kr2 Si1 107.0(4) 6 2
Kr4 Kr2 Si1 167(4) . 2
Kr1 Kr2 Si1 114(4) 3_455 2
OW1 Kr2 Si1 86(3) 2 2
Kr5 Kr2 Si1 80.5(18) 3_455 2
Kr1 Kr2 Si1 131(3) 1_554 2
Kr3 Kr2 Si1 171(2) . 2
Kr4 Kr2 Si1 154(2) 2 2
Kr4 Kr2 Si1 167.3(18) 4 2
Kr2 Kr2 Si1 128.2(4) 2 2
Kr5 Kr2 Si1 112.2(15) 1_554 2
Kr2 Kr2 Si1 146.7(15) 5 2
Kr2 Kr2 Si1 140.6(16) 3 2
Kr1 Kr2 Si1 155.9(16) 2_545 2
Kr2 Kr2 Si1 155.7(4) 4 2
OW1 Kr2 Si1 134.1(13) . 2
Ca2 Kr2 Si1 137.1(10) . 2
K3 Kr2 Si1 67.2(8) 3_455 2
Ca3 Kr2 Si1 67.2(8) 3_455 2
OW1 Kr2 Si1 157.8(11) 3 2
Kr5 Kr2 Si1 154.4(11) 2_545 2
K3 Kr2 Si1 55.1(6) 9_666 2
Ca3 Kr2 Si1 55.1(6) 9_666 2
O1 Kr2 Si1 21.7(3) 9_565 2
K3 Kr2 Si1 101.2(9) 1_554 2
Ca3 Kr2 Si1 101.2(9) 1_554 2
O2 Kr2 Si1 62.5(6) 8_565 2
O1 Kr2 Si1 55.8(6) 1_565 2
O4 Kr2 Si1 101.1(8) 2 2
O3 Kr2 Si1 94.9(7) 3_455 2
K3 Kr2 Si1 91.7(8) 7_666 2
Ca3 Kr2 Si1 91.7(8) 7_666 2
O3 Kr2 Si1 22.2(2) 2 2
O2 Kr2 Si1 78.1(7) 2 2
Si1 Kr2 Si1 85.2(7) 6_455 2
Al1 Kr2 Si1 85.2(7) 6_455 2
Si1 Kr2 Si1 40.8(4) 7_566 2
Al1 Kr2 Si1 40.8(4) 7_566 2
Kr2 Kr2 Al1 107.0(4) 6 2
Kr4 Kr2 Al1 167(4) . 2
Kr1 Kr2 Al1 114(4) 3_455 2
OW1 Kr2 Al1 86(3) 2 2
Kr5 Kr2 Al1 80.5(18) 3_455 2
Kr1 Kr2 Al1 131(3) 1_554 2
Kr3 Kr2 Al1 171(2) . 2
Kr4 Kr2 Al1 154(2) 2 2
Kr4 Kr2 Al1 167.3(18) 4 2
Kr2 Kr2 Al1 128.2(4) 2 2
Kr5 Kr2 Al1 112.2(15) 1_554 2
Kr2 Kr2 Al1 146.7(15) 5 2
Kr2 Kr2 Al1 140.6(16) 3 2
Kr1 Kr2 Al1 155.9(16) 2_545 2
Kr2 Kr2 Al1 155.7(4) 4 2
OW1 Kr2 Al1 134.1(13) . 2
Ca2 Kr2 Al1 137.1(10) . 2
K3 Kr2 Al1 67.2(8) 3_455 2
Ca3 Kr2 Al1 67.2(8) 3_455 2
OW1 Kr2 Al1 157.8(11) 3 2
Kr5 Kr2 Al1 154.4(11) 2_545 2
K3 Kr2 Al1 55.1(6) 9_666 2
Ca3 Kr2 Al1 55.1(6) 9_666 2
O1 Kr2 Al1 21.7(3) 9_565 2
K3 Kr2 Al1 101.2(9) 1_554 2
Ca3 Kr2 Al1 101.2(9) 1_554 2
O2 Kr2 Al1 62.5(6) 8_565 2
O1 Kr2 Al1 55.8(6) 1_565 2
O4 Kr2 Al1 101.1(8) 2 2
O3 Kr2 Al1 94.9(7) 3_455 2
K3 Kr2 Al1 91.7(8) 7_666 2
Ca3 Kr2 Al1 91.7(8) 7_666 2
O3 Kr2 Al1 22.2(2) 2 2
O2 Kr2 Al1 78.1(7) 2 2
Si1 Kr2 Al1 85.2(7) 6_455 2
Al1 Kr2 Al1 85.2(7) 6_455 2
Si1 Kr2 Al1 40.8(4) 7_566 2
Al1 Kr2 Al1 40.8(4) 7_566 2
Si1 Kr2 Al1 0.000(19) 2 2
Kr4 Kr3 Kr4 102(7) 4 2
Kr4 Kr3 Kr4 102(7) 4 .
Kr4 Kr3 Kr4 102(8) 2 .
Kr4 Kr3 Kr1 52(3) 4 2_545
Kr4 Kr3 Kr1 52(3) 2 2_545
Kr4 Kr3 Kr1 121(8) . 2_545
Kr4 Kr3 Kr1 52(3) 4 1_554
Kr4 Kr3 Kr1 121(8) 2 1_554
Kr4 Kr3 Kr1 52(3) . 1_554
Kr1 Kr3 Kr1 93(4) 2_545 1_554
Kr4 Kr3 Kr1 121(8) 4 3_455
Kr4 Kr3 Kr1 52(3) 2 3_455
Kr4 Kr3 Kr1 52(3) . 3_455
Kr1 Kr3 Kr1 93(4) 2_545 3_455
Kr1 Kr3 Kr1 93(4) 1_554 3_455
Kr4 Kr3 Kr2 13(2) 4 4
Kr4 Kr3 Kr2 89(4) 2 4
Kr4 Kr3 Kr2 109(6) . 4
Kr1 Kr3 Kr2 38.8(16) 2_545 4
Kr1 Kr3 Kr2 62(2) 1_554 4
Kr1 Kr3 Kr2 116(4) 3_455 4
Kr4 Kr3 Kr2 13(2) 4 5
Kr4 Kr3 Kr2 109(6) 2 5
Kr4 Kr3 Kr2 89(4) . 5
Kr1 Kr3 Kr2 62(2) 2_545 5
Kr1 Kr3 Kr2 38.8(16) 1_554 5
Kr1 Kr3 Kr2 116(4) 3_455 5
Kr2 Kr3 Kr2 25(3) 4 5
Kr4 Kr3 Kr2 89(4) 4 3
Kr4 Kr3 Kr2 13(2) 2 3
Kr4 Kr3 Kr2 109(6) . 3
Kr1 Kr3 Kr2 38.8(16) 2_545 3
Kr1 Kr3 Kr2 116(4) 1_554 3
Kr1 Kr3 Kr2 62(2) 3_455 3
Kr2 Kr3 Kr2 77(3) 4 3
Kr2 Kr3 Kr2 98(3) 5 3
Kr4 Kr3 Kr2 109(6) 4 .
Kr4 Kr3 Kr2 89(4) 2 .
Kr4 Kr3 Kr2 13(2) . .
Kr1 Kr3 Kr2 116(4) 2_545 .
Kr1 Kr3 Kr2 62(2) 1_554 .
Kr1 Kr3 Kr2 38.8(16) 3_455 .
Kr2 Kr3 Kr2 114(4) 4 .
Kr2 Kr3 Kr2 98(3) 5 .
Kr2 Kr3 Kr2 98(3) 3 .
Kr4 Kr3 Kr2 109(6) 4 2
Kr4 Kr3 Kr2 13(2) 2 2
Kr4 Kr3 Kr2 89(4) . 2
Kr1 Kr3 Kr2 62(2) 2_545 2
Kr1 Kr3 Kr2 116(4) 1_554 2
Kr1 Kr3 Kr2 38.8(16) 3_455 2
Kr2 Kr3 Kr2 98(3) 4 2
Kr2 Kr3 Kr2 114(4) 5 2
Kr2 Kr3 Kr2 25(3) 3 2
Kr2 Kr3 Kr2 77(3) . 2
Kr4 Kr3 Kr2 89(4) 4 6
Kr4 Kr3 Kr2 109(6) 2 6
Kr4 Kr3 Kr2 13(2) . 6
Kr1 Kr3 Kr2 116(4) 2_545 6
Kr1 Kr3 Kr2 38.8(16) 1_554 6
Kr1 Kr3 Kr2 62(2) 3_455 6
Kr2 Kr3 Kr2 98(3) 4 6
Kr2 Kr3 Kr2 77(3) 5 6
Kr2 Kr3 Kr2 114(4) 3 6
Kr2 Kr3 Kr2 25(3) . 6
Kr2 Kr3 Kr2 98(3) 2 6
Kr4 Kr3 Ca2 116(6) 4 .
Kr4 Kr3 Ca2 116(6) 2 .
Kr4 Kr3 Ca2 116(6) . .
Kr1 Kr3 Ca2 123(3) 2_545 .
Kr1 Kr3 Ca2 123(3) 1_554 .
Kr1 Kr3 Ca2 123(3) 3_455 .
Kr2 Kr3 Ca2 120(2) 4 .
Kr2 Kr3 Ca2 120(2) 5 .
Kr2 Kr3 Ca2 120(2) 3 .
Kr2 Kr3 Ca2 120(2) . .
Kr2 Kr3 Ca2 120(2) 2 .
Kr2 Kr3 Ca2 120(2) 6 .
Kr4 Kr3 OW1 39(5) 4 3
Kr4 Kr3 OW1 122.3(13) 2 3
Kr4 Kr3 OW1 122.3(13) . 3
Kr1 Kr3 OW1 73.1(18) 2_545 3
Kr1 Kr3 OW1 73.1(18) 1_554 3
Kr1 Kr3 OW1 160(5) 3_455 3
Kr2 Kr3 OW1 45(3) 4 3
Kr2 Kr3 OW1 45(3) 5 3
Kr2 Kr3 OW1 109.6(19) 3 3
Kr2 Kr3 OW1 135(2) . 3
Kr2 Kr3 OW1 135(2) 2 3
Kr2 Kr3 OW1 109.6(19) 6 3
Ca2 Kr3 OW1 77(3) . 3
Kr4 Kr3 OW1 122.3(12) 4 .
Kr4 Kr3 OW1 39(5) 2 .
Kr4 Kr3 OW1 122.3(13) . .
Kr1 Kr3 OW1 73.1(18) 2_545 .
Kr1 Kr3 OW1 160(5) 1_554 .
Kr1 Kr3 OW1 73.1(18) 3_455 .
Kr2 Kr3 OW1 109.6(19) 4 .
Kr2 Kr3 OW1 135(2) 5 .
Kr2 Kr3 OW1 45(3) 3 .
Kr2 Kr3 OW1 109.6(19) . .
Kr2 Kr3 OW1 45(3) 2 .
Kr2 Kr3 OW1 135(2) 6 .
Ca2 Kr3 OW1 77(3) . .
OW1 Kr3 OW1 115(2) 3 .
Kr4 Kr3 OW1 122.3(13) 4 2
Kr4 Kr3 OW1 122.3(13) 2 2
Kr4 Kr3 OW1 39(5) . 2
Kr1 Kr3 OW1 160(5) 2_545 2
Kr1 Kr3 OW1 73.1(18) 1_554 2
Kr1 Kr3 OW1 73.1(18) 3_455 2
Kr2 Kr3 OW1 135(2) 4 2
Kr2 Kr3 OW1 109.6(19) 5 2
Kr2 Kr3 OW1 135(2) 3 2
Kr2 Kr3 OW1 45(3) . 2
Kr2 Kr3 OW1 109.6(19) 2 2
Kr2 Kr3 OW1 45(3) 6 2
Ca2 Kr3 OW1 77(3) . 2
OW1 Kr3 OW1 115(2) 3 2
OW1 Kr3 OW1 115(2) . 2
Kr4 Kr3 Kr5 54.7(14) 4 2_545
Kr4 Kr3 Kr5 54.7(14) 2 2_545
Kr4 Kr3 Kr5 133(8) . 2_545
Kr1 Kr3 Kr5 12(2) 2_545 2_545
Kr1 Kr3 Kr5 101(2) 1_554 2_545
Kr1 Kr3 Kr5 101(2) 3_455 2_545
Kr2 Kr3 Kr5 41.8(14) 4 2_545
Kr2 Kr3 Kr5 66.7(17) 5 2_545
Kr2 Kr3 Kr5 41.8(14) 3 2_545
Kr2 Kr3 Kr5 127(4) . 2_545
Kr2 Kr3 Kr5 66.7(17) 2 2_545
Kr2 Kr3 Kr5 127(4) 6 2_545
Ca2 Kr3 Kr5 111.1(17) . 2_545
OW1 Kr3 Kr5 67.9(12) 3 2_545
OW1 Kr3 Kr5 67.9(12) . 2_545
OW1 Kr3 Kr5 172(4) 2 2_545
Kr4 Kr3 Kr5 54.7(14) 4 1_554
Kr4 Kr3 Kr5 133(8) 2 1_554
Kr4 Kr3 Kr5 54.7(14) . 1_554
Kr1 Kr3 Kr5 101(2) 2_545 1_554
Kr1 Kr3 Kr5 12(2) 1_554 1_554
Kr1 Kr3 Kr5 101(2) 3_455 1_554
Kr2 Kr3 Kr5 66.7(17) 4 1_554
Kr2 Kr3 Kr5 41.8(14) 5 1_554
Kr2 Kr3 Kr5 127(4) 3 1_554
Kr2 Kr3 Kr5 66.7(17) . 1_554
Kr2 Kr3 Kr5 127(4) 2 1_554
Kr2 Kr3 Kr5 41.8(14) 6 1_554
Ca2 Kr3 Kr5 111.1(17) . 1_554
OW1 Kr3 Kr5 67.9(12) 3 1_554
OW1 Kr3 Kr5 172(4) . 1_554
OW1 Kr3 Kr5 67.9(12) 2 1_554
Kr5 Kr3 Kr5 107.8(18) 2_545 1_554
Kr4 Kr3 Kr5 133(8) 4 3_455
Kr4 Kr3 Kr5 54.7(14) 2 3_455
Kr4 Kr3 Kr5 54.7(14) . 3_455
Kr1 Kr3 Kr5 101(2) 2_545 3_455
Kr1 Kr3 Kr5 101(2) 1_554 3_455
Kr1 Kr3 Kr5 12(2) 3_455 3_455
Kr2 Kr3 Kr5 127(4) 4 3_455
Kr2 Kr3 Kr5 127(4) 5 3_455
Kr2 Kr3 Kr5 66.7(17) 3 3_455
Kr2 Kr3 Kr5 41.8(14) . 3_455
Kr2 Kr3 Kr5 41.8(14) 2 3_455
Kr2 Kr3 Kr5 66.7(17) 6 3_455
Ca2 Kr3 Kr5 111.1(17) . 3_455
OW1 Kr3 Kr5 172(4) 3 3_455
OW1 Kr3 Kr5 67.9(12) . 3_455
OW1 Kr3 Kr5 67.9(12) 2 3_455
Kr5 Kr3 Kr5 107.8(18) 2_545 3_455
Kr5 Kr3 Kr5 107.8(18) 1_554 3_455
Kr4 Kr3 K3 62.4(9) 4 2_545
Kr4 Kr3 K3 62.4(9) 2 2_545
Kr4 Kr3 K3 152(7) . 2_545
Kr1 Kr3 K3 31(2) 2_545 2_545
Kr1 Kr3 K3 113.7(14) 1_554 2_545
Kr1 Kr3 K3 113.7(14) 3_455 2_545
Kr2 Kr3 K3 51.4(13) 4 2_545
Kr2 Kr3 K3 75.6(14) 5 2_545
Kr2 Kr3 K3 51.4(13) 3 2_545
Kr2 Kr3 K3 146(3) . 2_545
Kr2 Kr3 K3 75.6(14) 2 2_545
Kr2 Kr3 K3 146(3) 6 2_545
Ca2 Kr3 K3 91.8(10) . 2_545
OW1 Kr3 K3 61.3(4) 3 2_545
OW1 Kr3 K3 61.3(4) . 2_545
OW1 Kr3 K3 169(4) 2 2_545
Kr5 Kr3 K3 19.3(9) 2_545 2_545
Kr5 Kr3 K3 117.1(8) 1_554 2_545
Kr5 Kr3 K3 117.1(8) 3_455 2_545
Kr4 Kr3 Ca3 62.4(9) 4 2_545
Kr4 Kr3 Ca3 62.4(9) 2 2_545
Kr4 Kr3 Ca3 152(7) . 2_545
Kr1 Kr3 Ca3 31(2) 2_545 2_545
Kr1 Kr3 Ca3 113.7(14) 1_554 2_545
Kr1 Kr3 Ca3 113.7(14) 3_455 2_545
Kr2 Kr3 Ca3 51.4(13) 4 2_545
Kr2 Kr3 Ca3 75.6(14) 5 2_545
Kr2 Kr3 Ca3 51.4(13) 3 2_545
Kr2 Kr3 Ca3 146(3) . 2_545
Kr2 Kr3 Ca3 75.6(14) 2 2_545
Kr2 Kr3 Ca3 146(3) 6 2_545
Ca2 Kr3 Ca3 91.8(10) . 2_545
OW1 Kr3 Ca3 61.3(4) 3 2_545
OW1 Kr3 Ca3 61.3(4) . 2_545
OW1 Kr3 Ca3 169(4) 2 2_545
Kr5 Kr3 Ca3 19.3(9) 2_545 2_545
Kr5 Kr3 Ca3 117.1(8) 1_554 2_545
Kr5 Kr3 Ca3 117.1(8) 3_455 2_545
K3 Kr3 Ca3 0.0(3) 2_545 2_545
Kr4 Kr3 K3 62.4(9) 4 1_554
Kr4 Kr3 K3 152(7) 2 1_554
Kr4 Kr3 K3 62.4(9) . 1_554
Kr1 Kr3 K3 113.7(14) 2_545 1_554
Kr1 Kr3 K3 31(2) 1_554 1_554
Kr1 Kr3 K3 113.7(14) 3_455 1_554
Kr2 Kr3 K3 75.6(14) 4 1_554
Kr2 Kr3 K3 51.4(13) 5 1_554
Kr2 Kr3 K3 146(3) 3 1_554
Kr2 Kr3 K3 75.6(14) . 1_554
Kr2 Kr3 K3 146(3) 2 1_554
Kr2 Kr3 K3 51.4(13) 6 1_554
Ca2 Kr3 K3 91.8(10) . 1_554
OW1 Kr3 K3 61.3(4) 3 1_554
OW1 Kr3 K3 169(4) . 1_554
OW1 Kr3 K3 61.3(4) 2 1_554
Kr5 Kr3 K3 117.1(8) 2_545 1_554
Kr5 Kr3 K3 19.3(9) 1_554 1_554
Kr5 Kr3 K3 117.1(8) 3_455 1_554
K3 Kr3 K3 119.90(11) 2_545 1_554
Ca3 Kr3 K3 119.90(11) 2_545 1_554
Kr4 Kr3 Ca3 62.4(9) 4 1_554
Kr4 Kr3 Ca3 152(7) 2 1_554
Kr4 Kr3 Ca3 62.4(9) . 1_554
Kr1 Kr3 Ca3 113.7(14) 2_545 1_554
Kr1 Kr3 Ca3 31(2) 1_554 1_554
Kr1 Kr3 Ca3 113.7(14) 3_455 1_554
Kr2 Kr3 Ca3 75.6(14) 4 1_554
Kr2 Kr3 Ca3 51.4(13) 5 1_554
Kr2 Kr3 Ca3 146(3) 3 1_554
Kr2 Kr3 Ca3 75.6(14) . 1_554
Kr2 Kr3 Ca3 146(3) 2 1_554
Kr2 Kr3 Ca3 51.4(13) 6 1_554
Ca2 Kr3 Ca3 91.8(10) . 1_554
OW1 Kr3 Ca3 61.3(4) 3 1_554
OW1 Kr3 Ca3 169(4) . 1_554
OW1 Kr3 Ca3 61.3(4) 2 1_554
Kr5 Kr3 Ca3 117.1(8) 2_545 1_554
Kr5 Kr3 Ca3 19.3(9) 1_554 1_554
Kr5 Kr3 Ca3 117.1(8) 3_455 1_554
K3 Kr3 Ca3 119.90(11) 2_545 1_554
Ca3 Kr3 Ca3 119.90(11) 2_545 1_554
K3 Kr3 Ca3 0.0(4) 1_554 1_554
Kr4 Kr3 K3 152(7) 4 3_455
Kr4 Kr3 K3 62.4(9) 2 3_455
Kr4 Kr3 K3 62.4(9) . 3_455
Kr1 Kr3 K3 113.7(14) 2_545 3_455
Kr1 Kr3 K3 113.7(14) 1_554 3_455
Kr1 Kr3 K3 31(2) 3_455 3_455
Kr2 Kr3 K3 146(3) 4 3_455
Kr2 Kr3 K3 146(3) 5 3_455
Kr2 Kr3 K3 75.6(14) 3 3_455
Kr2 Kr3 K3 51.4(13) . 3_455
Kr2 Kr3 K3 51.4(13) 2 3_455
Kr2 Kr3 K3 75.6(14) 6 3_455
Ca2 Kr3 K3 91.8(10) . 3_455
OW1 Kr3 K3 169(4) 3 3_455
OW1 Kr3 K3 61.3(4) . 3_455
OW1 Kr3 K3 61.3(4) 2 3_455
Kr5 Kr3 K3 117.1(8) 2_545 3_455
Kr5 Kr3 K3 117.1(8) 1_554 3_455
Kr5 Kr3 K3 19.3(9) 3_455 3_455
K3 Kr3 K3 119.90(11) 2_545 3_455
Ca3 Kr3 K3 119.90(11) 2_545 3_455
K3 Kr3 K3 119.90(11) 1_554 3_455
Ca3 Kr3 K3 119.90(11) 1_554 3_455
Kr4 Kr3 Ca3 152(7) 4 3_455
Kr4 Kr3 Ca3 62.4(9) 2 3_455
Kr4 Kr3 Ca3 62.4(9) . 3_455
Kr1 Kr3 Ca3 113.7(14) 2_545 3_455
Kr1 Kr3 Ca3 113.7(14) 1_554 3_455
Kr1 Kr3 Ca3 31(2) 3_455 3_455
Kr2 Kr3 Ca3 146(3) 4 3_455
Kr2 Kr3 Ca3 146(3) 5 3_455
Kr2 Kr3 Ca3 75.6(14) 3 3_455
Kr2 Kr3 Ca3 51.4(13) . 3_455
Kr2 Kr3 Ca3 51.4(13) 2 3_455
Kr2 Kr3 Ca3 75.6(14) 6 3_455
Ca2 Kr3 Ca3 91.8(10) . 3_455
OW1 Kr3 Ca3 169(4) 3 3_455
OW1 Kr3 Ca3 61.3(4) . 3_455
OW1 Kr3 Ca3 61.3(4) 2 3_455
Kr5 Kr3 Ca3 117.1(8) 2_545 3_455
Kr5 Kr3 Ca3 117.1(8) 1_554 3_455
Kr5 Kr3 Ca3 19.3(9) 3_455 3_455
K3 Kr3 Ca3 119.90(11) 2_545 3_455
Ca3 Kr3 Ca3 119.90(11) 2_545 3_455
K3 Kr3 Ca3 119.90(11) 1_554 3_455
Ca3 Kr3 Ca3 119.90(11) 1_554 3_455
K3 Kr3 Ca3 0.0(3) 3_455 3_455
Kr4 Kr3 O4 83(6) 4 3
Kr4 Kr3 O4 128(5) 2 3
Kr4 Kr3 O4 128(5) . 3
Kr1 Kr3 O4 103(2) 2_545 3
Kr1 Kr3 O4 103(2) 1_554 3
Kr1 Kr3 O4 156(3) 3_455 3
Kr2 Kr3 O4 87.1(19) 4 3
Kr2 Kr3 O4 87.1(19) 5 3
Kr2 Kr3 O4 123(2) 3 3
Kr2 Kr3 O4 138(2) . 3
Kr2 Kr3 O4 138(2) 2 3
Kr2 Kr3 O4 123(2) 6 3
Ca2 Kr3 O4 33.4(5) . 3
OW1 Kr3 O4 44(3) 3 3
OW1 Kr3 O4 95(3) . 3
OW1 Kr3 O4 95(3) 2 3
Kr5 Kr3 O4 92.5(12) 2_545 3
Kr5 Kr3 O4 92.5(12) 1_554 3
Kr5 Kr3 O4 145(2) 3_455 3
K3 Kr3 O4 75.6(6) 2_545 3
Ca3 Kr3 O4 75.6(6) 2_545 3
K3 Kr3 O4 75.6(6) 1_554 3
Ca3 Kr3 O4 75.6(6) 1_554 3
K3 Kr3 O4 125.3(15) 3_455 3
Ca3 Kr3 O4 125.3(15) 3_455 3
Kr4 Kr3 O4 128(5) 4 .
Kr4 Kr3 O4 83(6) 2 .
Kr4 Kr3 O4 128(5) . .
Kr1 Kr3 O4 103(2) 2_545 .
Kr1 Kr3 O4 156(3) 1_554 .
Kr1 Kr3 O4 103(2) 3_455 .
Kr2 Kr3 O4 123(2) 4 .
Kr2 Kr3 O4 138(2) 5 .
Kr2 Kr3 O4 87.1(19) 3 .
Kr2 Kr3 O4 123(2) . .
Kr2 Kr3 O4 87.1(19) 2 .
Kr2 Kr3 O4 138(2) 6 .
Ca2 Kr3 O4 33.4(5) . .
OW1 Kr3 O4 95(3) 3 .
OW1 Kr3 O4 44(3) . .
OW1 Kr3 O4 95(3) 2 .
Kr5 Kr3 O4 92.5(12) 2_545 .
Kr5 Kr3 O4 145(2) 1_554 .
Kr5 Kr3 O4 92.5(12) 3_455 .
K3 Kr3 O4 75.6(6) 2_545 .
Ca3 Kr3 O4 75.6(6) 2_545 .
K3 Kr3 O4 125.3(15) 1_554 .
Ca3 Kr3 O4 125.3(15) 1_554 .
K3 Kr3 O4 75.6(6) 3_455 .
Ca3 Kr3 O4 75.6(6) 3_455 .
O4 Kr3 O4 57.0(9) 3 .
Kr4 Kr3 O4 128(5) 4 2
Kr4 Kr3 O4 128(5) 2 2
Kr4 Kr3 O4 83(6) . 2
Kr1 Kr3 O4 156(3) 2_545 2
Kr1 Kr3 O4 103(2) 1_554 2
Kr1 Kr3 O4 103(2) 3_455 2
Kr2 Kr3 O4 138(2) 4 2
Kr2 Kr3 O4 123(2) 5 2
Kr2 Kr3 O4 138(2) 3 2
Kr2 Kr3 O4 87.1(19) . 2
Kr2 Kr3 O4 123(2) 2 2
Kr2 Kr3 O4 87.1(19) 6 2
Ca2 Kr3 O4 33.4(5) . 2
OW1 Kr3 O4 95(3) 3 2
OW1 Kr3 O4 95(3) . 2
OW1 Kr3 O4 44(3) 2 2
Kr5 Kr3 O4 145(2) 2_545 2
Kr5 Kr3 O4 92.5(12) 1_554 2
Kr5 Kr3 O4 92.5(12) 3_455 2
K3 Kr3 O4 125.3(15) 2_545 2
Ca3 Kr3 O4 125.3(15) 2_545 2
K3 Kr3 O4 75.6(6) 1_554 2
Ca3 Kr3 O4 75.6(6) 1_554 2
K3 Kr3 O4 75.6(6) 3_455 2
Ca3 Kr3 O4 75.6(6) 3_455 2
O4 Kr3 O4 57.0(9) 3 2
O4 Kr3 O4 57.0(9) . 2
Kr4 Kr3 Na1 116(6) 4 .
Kr4 Kr3 Na1 116(6) 2 .
Kr4 Kr3 Na1 116(6) . .
Kr1 Kr3 Na1 123(3) 2_545 .
Kr1 Kr3 Na1 123(3) 1_554 .
Kr1 Kr3 Na1 123(3) 3_455 .
Kr2 Kr3 Na1 120(2) 4 .
Kr2 Kr3 Na1 120(2) 5 .
Kr2 Kr3 Na1 120(2) 3 .
Kr2 Kr3 Na1 120(2) . .
Kr2 Kr3 Na1 120(2) 2 .
Kr2 Kr3 Na1 120(2) 6 .
Ca2 Kr3 Na1 0.0(14) . .
OW1 Kr3 Na1 77(3) 3 .
OW1 Kr3 Na1 77(3) . .
OW1 Kr3 Na1 77(3) 2 .
Kr5 Kr3 Na1 111.1(17) 2_545 .
Kr5 Kr3 Na1 111.1(17) 1_554 .
Kr5 Kr3 Na1 111.1(17) 3_455 .
K3 Kr3 Na1 91.8(10) 2_545 .
Ca3 Kr3 Na1 91.8(10) 2_545 .
K3 Kr3 Na1 91.8(10) 1_554 .
Ca3 Kr3 Na1 91.8(10) 1_554 .
K3 Kr3 Na1 91.8(10) 3_455 .
Ca3 Kr3 Na1 91.8(10) 3_455 .
O4 Kr3 Na1 33.4(5) 3 .
O4 Kr3 Na1 33.4(5) . .
O4 Kr3 Na1 33.4(5) 2 .
Kr4 Kr3 O3 87(4) 4 2_545
Kr4 Kr3 O3 87(4) 2 2_545
Kr4 Kr3 O3 165(7) . 2_545
Kr1 Kr3 O3 74(2) 2_545 2_545
Kr1 Kr3 O3 132.4(12) 1_554 2_545
Kr1 Kr3 O3 132.4(12) 3_455 2_545
Kr2 Kr3 O3 82.5(17) 4 2_545
Kr2 Kr3 O3 98.7(16) 5 2_545
Kr2 Kr3 O3 82.5(17) 3 2_545
Kr2 Kr3 O3 163(2) . 2_545
Kr2 Kr3 O3 98.7(16) 2 2_545
Kr2 Kr3 O3 163(2) 6 2_545
Ca2 Kr3 O3 48.7(7) . 2_545
OW1 Kr3 O3 59.3(19) 3 2_545
OW1 Kr3 O3 59.3(19) . 2_545
OW1 Kr3 O3 126(3) 2 2_545
Kr5 Kr3 O3 62.4(11) 2_545 2_545
Kr5 Kr3 O3 126.0(10) 1_554 2_545
Kr5 Kr3 O3 126.0(10) 3_455 2_545
K3 Kr3 O3 43.1(3) 2_545 2_545
Ca3 Kr3 O3 43.1(3) 2_545 2_545
K3 Kr3 O3 113.4(9) 1_554 2_545
Ca3 Kr3 O3 113.4(9) 1_554 2_545
K3 Kr3 O3 113.4(9) 3_455 2_545
Ca3 Kr3 O3 113.4(9) 3_455 2_545
O4 Kr3 O3 40.7(5) 3 2_545
O4 Kr3 O3 40.7(5) . 2_545
O4 Kr3 O3 82.2(12) 2 2_545
Na1 Kr3 O3 48.7(7) . 2_545
Kr4 Kr3 O3 87(4) 4 1_554
Kr4 Kr3 O3 165(7) 2 1_554
Kr4 Kr3 O3 87(4) . 1_554
Kr1 Kr3 O3 132.4(12) 2_545 1_554
Kr1 Kr3 O3 74(2) 1_554 1_554
Kr1 Kr3 O3 132.4(12) 3_455 1_554
Kr2 Kr3 O3 98.7(16) 4 1_554
Kr2 Kr3 O3 82.5(17) 5 1_554
Kr2 Kr3 O3 163(2) 3 1_554
Kr2 Kr3 O3 98.7(16) . 1_554
Kr2 Kr3 O3 163(2) 2 1_554
Kr2 Kr3 O3 82.5(17) 6 1_554
Ca2 Kr3 O3 48.7(7) . 1_554
OW1 Kr3 O3 59.3(19) 3 1_554
OW1 Kr3 O3 126(3) . 1_554
OW1 Kr3 O3 59.3(19) 2 1_554
Kr5 Kr3 O3 126.0(10) 2_545 1_554
Kr5 Kr3 O3 62.4(11) 1_554 1_554
Kr5 Kr3 O3 126.0(10) 3_455 1_554
K3 Kr3 O3 113.4(9) 2_545 1_554
Ca3 Kr3 O3 113.4(9) 2_545 1_554
K3 Kr3 O3 43.1(3) 1_554 1_554
Ca3 Kr3 O3 43.1(3) 1_554 1_554
K3 Kr3 O3 113.4(9) 3_455 1_554
Ca3 Kr3 O3 113.4(9) 3_455 1_554
O4 Kr3 O3 40.7(5) 3 1_554
O4 Kr3 O3 82.2(12) . 1_554
O4 Kr3 O3 40.7(5) 2 1_554
Na1 Kr3 O3 48.7(7) . 1_554
O3 Kr3 O3 81.2(10) 2_545 1_554
Kr4 Kr3 O3 165(7) 4 3_455
Kr4 Kr3 O3 87(4) 2 3_455
Kr4 Kr3 O3 87(4) . 3_455
Kr1 Kr3 O3 132.4(12) 2_545 3_455
Kr1 Kr3 O3 132.4(12) 1_554 3_455
Kr1 Kr3 O3 74(2) 3_455 3_455
Kr2 Kr3 O3 163(2) 4 3_455
Kr2 Kr3 O3 163(2) 5 3_455
Kr2 Kr3 O3 98.7(16) 3 3_455
Kr2 Kr3 O3 82.5(17) . 3_455
Kr2 Kr3 O3 82.5(17) 2 3_455
Kr2 Kr3 O3 98.7(16) 6 3_455
Ca2 Kr3 O3 48.7(7) . 3_455
OW1 Kr3 O3 126(3) 3 3_455
OW1 Kr3 O3 59.3(19) . 3_455
OW1 Kr3 O3 59.3(19) 2 3_455
Kr5 Kr3 O3 126.0(10) 2_545 3_455
Kr5 Kr3 O3 126.0(10) 1_554 3_455
Kr5 Kr3 O3 62.4(11) 3_455 3_455
K3 Kr3 O3 113.4(9) 2_545 3_455
Ca3 Kr3 O3 113.4(9) 2_545 3_455
K3 Kr3 O3 113.4(9) 1_554 3_455
Ca3 Kr3 O3 113.4(9) 1_554 3_455
K3 Kr3 O3 43.1(3) 3_455 3_455
Ca3 Kr3 O3 43.1(3) 3_455 3_455
O4 Kr3 O3 82.2(12) 3 3_455
O4 Kr3 O3 40.7(5) . 3_455
O4 Kr3 O3 40.7(5) 2 3_455
Na1 Kr3 O3 48.7(7) . 3_455
O3 Kr3 O3 81.2(10) 2_545 3_455
O3 Kr3 O3 81.2(10) 1_554 3_455
Kr4 Kr3 Si1 75(5) 4 5_545
Kr4 Kr3 Si1 108(4) 2 5_545
Kr4 Kr3 Si1 150(4) . 5_545
Kr1 Kr3 Si1 81(2) 2_545 5_545
Kr1 Kr3 Si1 111.7(15) 1_554 5_545
Kr1 Kr3 Si1 154.6(16) 3_455 5_545
Kr2 Kr3 Si1 74.3(18) 4 5_545
Kr2 Kr3 Si1 83.4(18) 5 5_545
Kr2 Kr3 Si1 100.6(17) 3 5_545
Kr2 Kr3 Si1 161(2) . 5_545
Kr2 Kr3 Si1 120.0(17) 2 5_545
Kr2 Kr3 Si1 142.1(17) 6 5_545
Ca2 Kr3 Si1 46.7(6) . 5_545
OW1 Kr3 Si1 40(2) 3 5_545
OW1 Kr3 Si1 82(2) . 5_545
OW1 Kr3 Si1 118(3) 2 5_545
Kr5 Kr3 Si1 70.1(11) 2_545 5_545
Kr5 Kr3 Si1 104.1(10) 1_554 5_545
Kr5 Kr3 Si1 146.8(16) 3_455 5_545
K3 Kr3 Si1 52.6(4) 2_545 5_545
Ca3 Kr3 Si1 52.6(4) 2_545 5_545
K3 Kr3 Si1 91.1(7) 1_554 5_545
Ca3 Kr3 Si1 91.1(7) 1_554 5_545
K3 Kr3 Si1 130.8(13) 3_455 5_545
Ca3 Kr3 Si1 130.8(13) 3_455 5_545
O4 Kr3 Si1 23.0(2) 3 5_545
O4 Kr3 Si1 55.2(7) . 5_545
O4 Kr3 Si1 77.0(11) 2 5_545
Na1 Kr3 Si1 46.7(6) . 5_545
O3 Kr3 Si1 22.3(2) 2_545 5_545
O3 Kr3 Si1 63.0(7) 1_554 5_545
O3 Kr3 Si1 91.3(12) 3_455 5_545
Kr4 Kr3 Al1 75(5) 4 5_545
Kr4 Kr3 Al1 108(4) 2 5_545
Kr4 Kr3 Al1 150(4) . 5_545
Kr1 Kr3 Al1 81(2) 2_545 5_545
Kr1 Kr3 Al1 111.7(15) 1_554 5_545
Kr1 Kr3 Al1 154.6(16) 3_455 5_545
Kr2 Kr3 Al1 74.3(18) 4 5_545
Kr2 Kr3 Al1 83.4(18) 5 5_545
Kr2 Kr3 Al1 100.6(17) 3 5_545
Kr2 Kr3 Al1 161(2) . 5_545
Kr2 Kr3 Al1 120.0(17) 2 5_545
Kr2 Kr3 Al1 142.1(17) 6 5_545
Ca2 Kr3 Al1 46.7(6) . 5_545
OW1 Kr3 Al1 40(2) 3 5_545
OW1 Kr3 Al1 82(2) . 5_545
OW1 Kr3 Al1 118(3) 2 5_545
Kr5 Kr3 Al1 70.1(11) 2_545 5_545
Kr5 Kr3 Al1 104.1(10) 1_554 5_545
Kr5 Kr3 Al1 146.8(16) 3_455 5_545
K3 Kr3 Al1 52.6(4) 2_545 5_545
Ca3 Kr3 Al1 52.6(4) 2_545 5_545
K3 Kr3 Al1 91.1(7) 1_554 5_545
Ca3 Kr3 Al1 91.1(7) 1_554 5_545
K3 Kr3 Al1 130.8(13) 3_455 5_545
Ca3 Kr3 Al1 130.8(13) 3_455 5_545
O4 Kr3 Al1 23.0(2) 3 5_545
O4 Kr3 Al1 55.2(7) . 5_545
O4 Kr3 Al1 77.0(11) 2 5_545
Na1 Kr3 Al1 46.7(6) . 5_545
O3 Kr3 Al1 22.3(2) 2_545 5_545
O3 Kr3 Al1 63.0(7) 1_554 5_545
O3 Kr3 Al1 91.3(12) 3_455 5_545
Si1 Kr3 Al1 0.00(2) 5_545 5_545
Kr4 Kr3 Si1 75(5) 4 4_554
Kr4 Kr3 Si1 150(4) 2 4_554
Kr4 Kr3 Si1 108(4) . 4_554
Kr1 Kr3 Si1 111.7(15) 2_545 4_554
Kr1 Kr3 Si1 81(2) 1_554 4_554
Kr1 Kr3 Si1 154.6(16) 3_455 4_554
Kr2 Kr3 Si1 83.4(18) 4 4_554
Kr2 Kr3 Si1 74.3(18) 5 4_554
Kr2 Kr3 Si1 142.1(17) 3 4_554
Kr2 Kr3 Si1 120.0(16) . 4_554
Kr2 Kr3 Si1 161(2) 2 4_554
Kr2 Kr3 Si1 100.6(17) 6 4_554
Ca2 Kr3 Si1 46.7(6) . 4_554
OW1 Kr3 Si1 40(2) 3 4_554
OW1 Kr3 Si1 118(3) . 4_554
OW1 Kr3 Si1 82(2) 2 4_554
Kr5 Kr3 Si1 104.1(10) 2_545 4_554
Kr5 Kr3 Si1 70.1(11) 1_554 4_554
Kr5 Kr3 Si1 146.8(16) 3_455 4_554
K3 Kr3 Si1 91.1(7) 2_545 4_554
Ca3 Kr3 Si1 91.1(7) 2_545 4_554
K3 Kr3 Si1 52.6(4) 1_554 4_554
Ca3 Kr3 Si1 52.6(4) 1_554 4_554
K3 Kr3 Si1 130.8(13) 3_455 4_554
Ca3 Kr3 Si1 130.8(13) 3_455 4_554
O4 Kr3 Si1 23.0(2) 3 4_554
O4 Kr3 Si1 77.0(11) . 4_554
O4 Kr3 Si1 55.2(7) 2 4_554
Na1 Kr3 Si1 46.7(6) . 4_554
O3 Kr3 Si1 63.0(7) 2_545 4_554
O3 Kr3 Si1 22.3(2) 1_554 4_554
O3 Kr3 Si1 91.3(12) 3_455 4_554
Si1 Kr3 Si1 42.4(4) 5_545 4_554
Al1 Kr3 Si1 42.4(4) 5_545 4_554
Kr4 Kr3 Al1 75(5) 4 4_554
Kr4 Kr3 Al1 150(4) 2 4_554
Kr4 Kr3 Al1 108(4) . 4_554
Kr1 Kr3 Al1 111.7(15) 2_545 4_554
Kr1 Kr3 Al1 81(2) 1_554 4_554
Kr1 Kr3 Al1 154.6(16) 3_455 4_554
Kr2 Kr3 Al1 83.4(18) 4 4_554
Kr2 Kr3 Al1 74.3(18) 5 4_554
Kr2 Kr3 Al1 142.1(17) 3 4_554
Kr2 Kr3 Al1 120.0(16) . 4_554
Kr2 Kr3 Al1 161(2) 2 4_554
Kr2 Kr3 Al1 100.6(17) 6 4_554
Ca2 Kr3 Al1 46.7(6) . 4_554
OW1 Kr3 Al1 40(2) 3 4_554
OW1 Kr3 Al1 118(3) . 4_554
OW1 Kr3 Al1 82(2) 2 4_554
Kr5 Kr3 Al1 104.1(10) 2_545 4_554
Kr5 Kr3 Al1 70.1(11) 1_554 4_554
Kr5 Kr3 Al1 146.8(16) 3_455 4_554
K3 Kr3 Al1 91.1(7) 2_545 4_554
Ca3 Kr3 Al1 91.1(7) 2_545 4_554
K3 Kr3 Al1 52.6(4) 1_554 4_554
Ca3 Kr3 Al1 52.6(4) 1_554 4_554
K3 Kr3 Al1 130.8(13) 3_455 4_554
Ca3 Kr3 Al1 130.8(13) 3_455 4_554
O4 Kr3 Al1 23.0(2) 3 4_554
O4 Kr3 Al1 77.0(11) . 4_554
O4 Kr3 Al1 55.2(7) 2 4_554
Na1 Kr3 Al1 46.7(6) . 4_554
O3 Kr3 Al1 63.0(7) 2_545 4_554
O3 Kr3 Al1 22.3(2) 1_554 4_554
O3 Kr3 Al1 91.3(12) 3_455 4_554
Si1 Kr3 Al1 42.4(4) 5_545 4_554
Al1 Kr3 Al1 42.4(4) 5_545 4_554
Si1 Kr3 Al1 0.000(15) 4_554 4_554
Kr4 Kr3 Si1 108(4) 4 2_545
Kr4 Kr3 Si1 75(5) 2 2_545
Kr4 Kr3 Si1 150(4) . 2_545
Kr1 Kr3 Si1 81(2) 2_545 2_545
Kr1 Kr3 Si1 154.6(16) 1_554 2_545
Kr1 Kr3 Si1 111.7(15) 3_455 2_545
Kr2 Kr3 Si1 100.6(17) 4 2_545
Kr2 Kr3 Si1 120.0(16) 5 2_545
Kr2 Kr3 Si1 74.3(18) 3 2_545
Kr2 Kr3 Si1 142.1(17) . 2_545
Kr2 Kr3 Si1 83.4(18) 2 2_545
Kr2 Kr3 Si1 161(2) 6 2_545
Ca2 Kr3 Si1 46.7(6) . 2_545
OW1 Kr3 Si1 82(2) 3 2_545
OW1 Kr3 Si1 40(2) . 2_545
OW1 Kr3 Si1 118(3) 2 2_545
Kr5 Kr3 Si1 70.1(11) 2_545 2_545
Kr5 Kr3 Si1 146.8(16) 1_554 2_545
Kr5 Kr3 Si1 104.1(10) 3_455 2_545
K3 Kr3 Si1 52.6(4) 2_545 2_545
Ca3 Kr3 Si1 52.6(4) 2_545 2_545
K3 Kr3 Si1 130.8(13) 1_554 2_545
Ca3 Kr3 Si1 130.8(13) 1_554 2_545
K3 Kr3 Si1 91.1(7) 3_455 2_545
Ca3 Kr3 Si1 91.1(7) 3_455 2_545
O4 Kr3 Si1 55.2(7) 3 2_545
O4 Kr3 Si1 23.0(2) . 2_545
O4 Kr3 Si1 77.0(11) 2 2_545
Na1 Kr3 Si1 46.7(6) . 2_545
O3 Kr3 Si1 22.3(2) 2_545 2_545
O3 Kr3 Si1 91.3(12) 1_554 2_545
O3 Kr3 Si1 63.0(7) 3_455 2_545
Si1 Kr3 Si1 43.0(5) 5_545 2_545
Al1 Kr3 Si1 43.0(5) 5_545 2_545
Si1 Kr3 Si1 78.2(9) 4_554 2_545
Al1 Kr3 Si1 78.2(9) 4_554 2_545
Kr4 Kr3 Si1 150(4) 4 3_455
Kr4 Kr3 Si1 75(5) 2 3_455
Kr4 Kr3 Si1 108(4) . 3_455
Kr1 Kr3 Si1 111.7(15) 2_545 3_455
Kr1 Kr3 Si1 154.6(16) 1_554 3_455
Kr1 Kr3 Si1 81(2) 3_455 3_455
Kr2 Kr3 Si1 142.1(17) 4 3_455
Kr2 Kr3 Si1 161(2) 5 3_455
Kr2 Kr3 Si1 83.4(18) 3 3_455
Kr2 Kr3 Si1 100.6(17) . 3_455
Kr2 Kr3 Si1 74.3(18) 2 3_455
Kr2 Kr3 Si1 120.0(17) 6 3_455
Ca2 Kr3 Si1 46.7(6) . 3_455
OW1 Kr3 Si1 118(3) 3 3_455
OW1 Kr3 Si1 40(2) . 3_455
OW1 Kr3 Si1 82(2) 2 3_455
Kr5 Kr3 Si1 104.1(10) 2_545 3_455
Kr5 Kr3 Si1 146.8(16) 1_554 3_455
Kr5 Kr3 Si1 70.1(11) 3_455 3_455
K3 Kr3 Si1 91.1(7) 2_545 3_455
Ca3 Kr3 Si1 91.1(7) 2_545 3_455
K3 Kr3 Si1 130.8(13) 1_554 3_455
Ca3 Kr3 Si1 130.8(13) 1_554 3_455
K3 Kr3 Si1 52.6(4) 3_455 3_455
Ca3 Kr3 Si1 52.6(4) 3_455 3_455
O4 Kr3 Si1 77.0(11) 3 3_455
O4 Kr3 Si1 23.0(2) . 3_455
O4 Kr3 Si1 55.2(7) 2 3_455
Na1 Kr3 Si1 46.7(6) . 3_455
O3 Kr3 Si1 63.0(7) 2_545 3_455
O3 Kr3 Si1 91.3(12) 1_554 3_455
O3 Kr3 Si1 22.3(2) 3_455 3_455
Si1 Kr3 Si1 78.2(9) 5_545 3_455
Al1 Kr3 Si1 78.2(9) 5_545 3_455
Si1 Kr3 Si1 93.5(12) 4_554 3_455
Al1 Kr3 Si1 93.5(12) 4_554 3_455
Si1 Kr3 Si1 42.4(4) 2_545 3_455
Kr4 Kr3 Al1 108(4) 4 2_545
Kr4 Kr3 Al1 75(5) 2 2_545
Kr4 Kr3 Al1 150(4) . 2_545
Kr1 Kr3 Al1 81(2) 2_545 2_545
Kr1 Kr3 Al1 154.6(16) 1_554 2_545
Kr1 Kr3 Al1 111.7(15) 3_455 2_545
Kr2 Kr3 Al1 100.6(17) 4 2_545
Kr2 Kr3 Al1 120.0(16) 5 2_545
Kr2 Kr3 Al1 74.3(18) 3 2_545
Kr2 Kr3 Al1 142.1(17) . 2_545
Kr2 Kr3 Al1 83.4(18) 2 2_545
Kr2 Kr3 Al1 161(2) 6 2_545
Ca2 Kr3 Al1 46.7(6) . 2_545
OW1 Kr3 Al1 82(2) 3 2_545
OW1 Kr3 Al1 40(2) . 2_545
OW1 Kr3 Al1 118(3) 2 2_545
Kr5 Kr3 Al1 70.1(11) 2_545 2_545
Kr5 Kr3 Al1 146.8(16) 1_554 2_545
Kr5 Kr3 Al1 104.1(10) 3_455 2_545
K3 Kr3 Al1 52.6(4) 2_545 2_545
Ca3 Kr3 Al1 52.6(4) 2_545 2_545
K3 Kr3 Al1 130.8(13) 1_554 2_545
Ca3 Kr3 Al1 130.8(13) 1_554 2_545
K3 Kr3 Al1 91.1(7) 3_455 2_545
Ca3 Kr3 Al1 91.1(7) 3_455 2_545
O4 Kr3 Al1 55.2(7) 3 2_545
O4 Kr3 Al1 23.0(2) . 2_545
O4 Kr3 Al1 77.0(11) 2 2_545
Na1 Kr3 Al1 46.7(6) . 2_545
O3 Kr3 Al1 22.3(2) 2_545 2_545
O3 Kr3 Al1 91.3(12) 1_554 2_545
O3 Kr3 Al1 63.0(7) 3_455 2_545
Si1 Kr3 Al1 43.0(5) 5_545 2_545
Al1 Kr3 Al1 43.0(5) 5_545 2_545
Si1 Kr3 Al1 78.2(9) 4_554 2_545
Al1 Kr3 Al1 78.2(9) 4_554 2_545
Si1 Kr3 Al1 0.000(15) 2_545 2_545
Si1 Kr3 Al1 42.4(4) 3_455 2_545
Kr4 Kr3 Al1 150(4) 4 3_455
Kr4 Kr3 Al1 75(5) 2 3_455
Kr4 Kr3 Al1 108(4) . 3_455
Kr1 Kr3 Al1 111.7(15) 2_545 3_455
Kr1 Kr3 Al1 154.6(16) 1_554 3_455
Kr1 Kr3 Al1 81(2) 3_455 3_455
Kr2 Kr3 Al1 142.1(17) 4 3_455
Kr2 Kr3 Al1 161(2) 5 3_455
Kr2 Kr3 Al1 83.4(18) 3 3_455
Kr2 Kr3 Al1 100.6(17) . 3_455
Kr2 Kr3 Al1 74.3(18) 2 3_455
Kr2 Kr3 Al1 120.0(17) 6 3_455
Ca2 Kr3 Al1 46.7(6) . 3_455
OW1 Kr3 Al1 118(3) 3 3_455
OW1 Kr3 Al1 40(2) . 3_455
OW1 Kr3 Al1 82(2) 2 3_455
Kr5 Kr3 Al1 104.1(10) 2_545 3_455
Kr5 Kr3 Al1 146.8(16) 1_554 3_455
Kr5 Kr3 Al1 70.1(11) 3_455 3_455
K3 Kr3 Al1 91.1(7) 2_545 3_455
Ca3 Kr3 Al1 91.1(7) 2_545 3_455
K3 Kr3 Al1 130.8(13) 1_554 3_455
Ca3 Kr3 Al1 130.8(13) 1_554 3_455
K3 Kr3 Al1 52.6(4) 3_455 3_455
Ca3 Kr3 Al1 52.6(4) 3_455 3_455
O4 Kr3 Al1 77.0(11) 3 3_455
O4 Kr3 Al1 23.0(2) . 3_455
O4 Kr3 Al1 55.2(7) 2 3_455
Na1 Kr3 Al1 46.7(6) . 3_455
O3 Kr3 Al1 63.0(7) 2_545 3_455
O3 Kr3 Al1 91.3(12) 1_554 3_455
O3 Kr3 Al1 22.3(2) 3_455 3_455
Si1 Kr3 Al1 78.2(9) 5_545 3_455
Al1 Kr3 Al1 78.2(9) 5_545 3_455
Si1 Kr3 Al1 93.5(12) 4_554 3_455
Al1 Kr3 Al1 93.5(12) 4_554 3_455
Si1 Kr3 Al1 42.4(4) 2_545 3_455
Si1 Kr3 Al1 0.000(13) 3_455 3_455
Al1 Kr3 Al1 42.4(4) 2_545 3_455
Kr3 Kr4 Kr2 156(4) . .
Kr3 Kr4 Kr2 156(4) . 6
Kr2 Kr4 Kr2 46(5) . 6
Kr3 Kr4 Kr4 39(4) . 4
Kr2 Kr4 Kr4 149(3) . 4
Kr2 Kr4 Kr4 118(3) 6 4
Kr3 Kr4 Kr4 39(4) . 2
Kr2 Kr4 Kr4 118(3) . 2
Kr2 Kr4 Kr4 149(3) 6 2
Kr4 Kr4 Kr4 60.000(4) 4 2
Kr3 Kr4 Kr1 98(5) . 1_554
Kr2 Kr4 Kr1 100(5) . 1_554
Kr2 Kr4 Kr1 58(3) 6 1_554
Kr4 Kr4 Kr1 61(4) 4 1_554
Kr4 Kr4 Kr1 115(3) 2 1_554
Kr3 Kr4 Kr1 98(5) . 3_455
Kr2 Kr4 Kr1 58(3) . 3_455
Kr2 Kr4 Kr1 100(5) 6 3_455
Kr4 Kr4 Kr1 115(3) 4 3_455
Kr4 Kr4 Kr1 61(4) 2 3_455
Kr1 Kr4 Kr1 132(5) 1_554 3_455
Kr3 Kr4 OW1 125(7) . 2
Kr2 Kr4 OW1 66(5) . 2
Kr2 Kr4 OW1 66(5) 6 2
Kr4 Kr4 OW1 139(2) 4 2
Kr4 Kr4 OW1 139(2) 2 2
Kr1 Kr4 OW1 103(4) 1_554 2
Kr1 Kr4 OW1 103(4) 3_455 2
Kr3 Kr4 Kr2 66(4) . 5
Kr2 Kr4 Kr2 127(4) . 5
Kr2 Kr4 Kr2 91(4) 6 5
Kr4 Kr4 Kr2 26.7(19) 4 5
Kr4 Kr4 Kr2 82.5(17) 2 5
Kr1 Kr4 Kr2 34(3) 1_554 5
Kr1 Kr4 Kr2 125(4) 3_455 5
OW1 Kr4 Kr2 130.2(15) 2 5
Kr3 Kr4 Kr2 66(4) . 2
Kr2 Kr4 Kr2 91(4) . 2
Kr2 Kr4 Kr2 127(4) 6 2
Kr4 Kr4 Kr2 82.5(17) 4 2
Kr4 Kr4 Kr2 26.7(19) 2 2
Kr1 Kr4 Kr2 125(4) 1_554 2
Kr1 Kr4 Kr2 34(3) 3_455 2
OW1 Kr4 Kr2 130.2(15) 2 2
Kr2 Kr4 Kr2 99(3) 5 2
Kr3 Kr4 Kr1 40(7) . 2_545
Kr2 Kr4 Kr1 128(4) . 2_545
Kr2 Kr4 Kr1 128(4) 6 2_545
Kr4 Kr4 Kr1 32.8(7) 4 2_545
Kr4 Kr4 Kr1 32.8(7) 2 2_545
Kr1 Kr4 Kr1 82(3) 1_554 2_545
Kr1 Kr4 Kr1 82(3) 3_455 2_545
OW1 Kr4 Kr1 165(5) 2 2_545
Kr2 Kr4 Kr1 50.4(16) 5 2_545
Kr2 Kr4 Kr1 50.4(16) 2 2_545
Kr3 Kr4 Kr2 50(5) . 4
Kr2 Kr4 Kr2 135(4) . 4
Kr2 Kr4 Kr2 108(3) 6 4
Kr4 Kr4 Kr2 13.7(15) 4 4
Kr4 Kr4 Kr2 62.1(14) 2 4
Kr1 Kr4 Kr2 54(3) 1_554 4
Kr1 Kr4 Kr2 109(4) 3_455 4
OW1 Kr4 Kr2 147.3(19) 2 4
Kr2 Kr4 Kr2 20(2) 5 4
Kr2 Kr4 Kr2 80(2) 2 4
Kr1 Kr4 Kr2 30.3(13) 2_545 4
Kr3 Kr4 Kr2 50(5) . 3
Kr2 Kr4 Kr2 108(3) . 3
Kr2 Kr4 Kr2 135(4) 6 3
Kr4 Kr4 Kr2 62.1(14) 4 3
Kr4 Kr4 Kr2 13.7(15) 2 3
Kr1 Kr4 Kr2 109(4) 1_554 3
Kr1 Kr4 Kr2 54(3) 3_455 3
OW1 Kr4 Kr2 147.3(19) 2 3
Kr2 Kr4 Kr2 80(2) 5 3
Kr2 Kr4 Kr2 20(2) 2 3
Kr1 Kr4 Kr2 30.3(13) 2_545 3
Kr2 Kr4 Kr2 60(3) 4 3
Kr3 Kr4 Kr5 108(2) . 1_554
Kr2 Kr4 Kr5 94(4) . 1_554
Kr2 Kr4 Kr5 48(2) 6 1_554
Kr4 Kr4 Kr5 73.4(18) 4 1_554
Kr4 Kr4 Kr5 131.1(16) 2 1_554
Kr1 Kr4 Kr5 17(2) 1_554 1_554
Kr1 Kr4 Kr5 140(4) 3_455 1_554
OW1 Kr4 Kr5 86(2) 2 1_554
Kr2 Kr4 Kr5 48.8(13) 5 1_554
Kr2 Kr4 Kr5 141(2) 2 1_554
Kr1 Kr4 Kr5 98.4(14) 2_545 1_554
Kr2 Kr4 Kr5 69.1(13) 4 1_554
Kr2 Kr4 Kr5 126(2) 3 1_554
Kr3 Kr4 Kr5 108(2) . 3_455
Kr2 Kr4 Kr5 48(2) . 3_455
Kr2 Kr4 Kr5 94(4) 6 3_455
Kr4 Kr4 Kr5 131.1(16) 4 3_455
Kr4 Kr4 Kr5 73.4(18) 2 3_455
Kr1 Kr4 Kr5 140(4) 1_554 3_455
Kr1 Kr4 Kr5 17(2) 3_455 3_455
OW1 Kr4 Kr5 86(2) 2 3_455
Kr2 Kr4 Kr5 141(2) 5 3_455
Kr2 Kr4 Kr5 48.8(13) 2 3_455
Kr1 Kr4 Kr5 98.4(14) 2_545 3_455
Kr2 Kr4 Kr5 126(2) 4 3_455
Kr2 Kr4 Kr5 69.1(13) 3 3_455
Kr5 Kr4 Kr5 141(3) 1_554 3_455
Kr3 Kr4 Ca2 48(5) . .
Kr2 Kr4 Ca2 135(4) . .
Kr2 Kr4 Ca2 135(4) 6 .
Kr4 Kr4 Ca2 76.7(11) 4 .
Kr4 Kr4 Ca2 76.7(11) 2 .
Kr1 Kr4 Ca2 112(3) 1_554 .
Kr1 Kr4 Ca2 112(3) 3_455 .
OW1 Kr4 Ca2 76(3) 2 .
Kr2 Kr4 Ca2 96(2) 5 .
Kr2 Kr4 Ca2 96(2) 2 .
Kr1 Kr4 Ca2 89(3) 2_545 .
Kr2 Kr4 Ca2 90(2) 4 .
Kr2 Kr4 Ca2 90(2) 3 .
Kr5 Kr4 Ca2 107.8(14) 1_554 .
Kr5 Kr4 Ca2 107.8(14) 3_455 .
Kr3 Kr4 OW1 43.9(13) . 3
Kr2 Kr4 OW1 158(3) . 3
Kr2 Kr4 OW1 113(3) 6 3
Kr4 Kr4 OW1 24.1(16) 4 3
Kr4 Kr4 OW1 77.4(10) 2 3
Kr1 Kr4 OW1 58(3) 1_554 3
Kr1 Kr4 OW1 137(4) 3_455 3
OW1 Kr4 OW1 115(3) 2 3
Kr2 Kr4 OW1 33(2) 5 3
Kr2 Kr4 OW1 103(3) 2 3
Kr1 Kr4 OW1 55.9(18) 2_545 3
Kr2 Kr4 OW1 35(2) 4 3
Kr2 Kr4 OW1 83(2) 3 3
Kr5 Kr4 OW1 64.2(14) 1_554 3
Kr5 Kr4 OW1 151(3) 3_455 3
Ca2 Kr4 OW1 62(2) . 3
Kr3 Kr4 OW1 43.9(13) . .
Kr2 Kr4 OW1 113(3) . .
Kr2 Kr4 OW1 158(3) 6 .
Kr4 Kr4 OW1 77.4(10) 4 .
Kr4 Kr4 OW1 24.1(16) 2 .
Kr1 Kr4 OW1 137(4) 1_554 .
Kr1 Kr4 OW1 58(3) 3_455 .
OW1 Kr4 OW1 115(4) 2 .
Kr2 Kr4 OW1 103(3) 5 .
Kr2 Kr4 OW1 33(2) 2 .
Kr1 Kr4 OW1 55.9(18) 2_545 .
Kr2 Kr4 OW1 83(2) 4 .
Kr2 Kr4 OW1 35(2) 3 .
Kr5 Kr4 OW1 151(3) 1_554 .
Kr5 Kr4 OW1 64.2(14) 3_455 .
Ca2 Kr4 OW1 62(2) . .
OW1 Kr4 OW1 88(2) 3 .
Kr3 Kr4 Kr5 36(6) . 2_545
Kr2 Kr4 Kr5 131(3) . 2_545
Kr2 Kr4 Kr5 131(3) 6 2_545
Kr4 Kr4 Kr5 31.6(3) 4 2_545
Kr4 Kr4 Kr5 31.6(3) 2 2_545
Kr1 Kr4 Kr5 84(3) 1_554 2_545
Kr1 Kr4 Kr5 84(3) 3_455 2_545
OW1 Kr4 Kr5 161(4) 2 2_545
Kr2 Kr4 Kr5 51.0(16) 5 2_545
Kr2 Kr4 Kr5 51.0(16) 2 2_545
Kr1 Kr4 Kr5 3.7(15) 2_545 2_545
Kr2 Kr4 Kr5 30.7(13) 4 2_545
Kr2 Kr4 Kr5 30.7(13) 3 2_545
Kr5 Kr4 Kr5 99.5(15) 1_554 2_545
Kr5 Kr4 Kr5 99.5(15) 3_455 2_545
Ca2 Kr4 Kr5 85(2) . 2_545
OW1 Kr4 Kr5 54.0(15) 3 2_545
OW1 Kr4 Kr5 54.0(15) . 2_545
Kr3 Kr4 K3 107.5(13) . 1_554
Kr2 Kr4 K3 97(3) . 1_554
Kr2 Kr4 K3 53(2) 6 1_554
Kr4 Kr4 K3 81.2(9) 4 1_554
Kr4 Kr4 K3 141.1(9) 2 1_554
Kr1 Kr4 K3 35(3) 1_554 1_554
Kr1 Kr4 K3 152(4) 3_455 1_554
OW1 Kr4 K3 70.1(9) 2 1_554
Kr2 Kr4 K3 61.1(12) 5 1_554
Kr2 Kr4 K3 159.5(19) 2 1_554
Kr1 Kr4 K3 111.3(8) 2_545 1_554
Kr2 Kr4 K3 81.0(11) 4 1_554
Kr2 Kr4 K3 141.3(18) 3 1_554
Kr5 Kr4 K3 19.8(9) 1_554 1_554
Kr5 Kr4 K3 144(3) 3_455 1_554
Ca2 Kr4 K3 92.6(6) . 1_554
OW1 Kr4 K3 64.8(5) 3 1_554
OW1 Kr4 K3 150(2) . 1_554
Kr5 Kr4 K3 111.4(8) 2_545 1_554
Kr3 Kr4 Ca3 107.5(13) . 1_554
Kr2 Kr4 Ca3 97(3) . 1_554
Kr2 Kr4 Ca3 53(2) 6 1_554
Kr4 Kr4 Ca3 81.2(9) 4 1_554
Kr4 Kr4 Ca3 141.1(9) 2 1_554
Kr1 Kr4 Ca3 35(3) 1_554 1_554
Kr1 Kr4 Ca3 152(4) 3_455 1_554
OW1 Kr4 Ca3 70.1(9) 2 1_554
Kr2 Kr4 Ca3 61.1(12) 5 1_554
Kr2 Kr4 Ca3 159.5(19) 2 1_554
Kr1 Kr4 Ca3 111.3(8) 2_545 1_554
Kr2 Kr4 Ca3 81.0(11) 4 1_554
Kr2 Kr4 Ca3 141.3(18) 3 1_554
Kr5 Kr4 Ca3 19.8(9) 1_554 1_554
Kr5 Kr4 Ca3 144(3) 3_455 1_554
Ca2 Kr4 Ca3 92.6(6) . 1_554
OW1 Kr4 Ca3 64.8(5) 3 1_554
OW1 Kr4 Ca3 150(2) . 1_554
Kr5 Kr4 Ca3 111.4(8) 2_545 1_554
K3 Kr4 Ca3 0.0(4) 1_554 1_554
Kr3 Kr4 K3 107.5(13) . 3_455
Kr2 Kr4 K3 53(2) . 3_455
Kr2 Kr4 K3 97(3) 6 3_455
Kr4 Kr4 K3 141.1(9) 4 3_455
Kr4 Kr4 K3 81.2(9) 2 3_455
Kr1 Kr4 K3 152(4) 1_554 3_455
Kr1 Kr4 K3 35(3) 3_455 3_455
OW1 Kr4 K3 70.1(9) 2 3_455
Kr2 Kr4 K3 159.5(19) 5 3_455
Kr2 Kr4 K3 61.1(12) 2 3_455
Kr1 Kr4 K3 111.3(8) 2_545 3_455
Kr2 Kr4 K3 141.3(18) 4 3_455
Kr2 Kr4 K3 81.0(11) 3 3_455
Kr5 Kr4 K3 144(3) 1_554 3_455
Kr5 Kr4 K3 19.8(9) 3_455 3_455
Ca2 Kr4 K3 92.6(6) . 3_455
OW1 Kr4 K3 150(2) 3 3_455
OW1 Kr4 K3 64.8(5) . 3_455
Kr5 Kr4 K3 111.4(8) 2_545 3_455
K3 Kr4 K3 137.3(17) 1_554 3_455
Ca3 Kr4 K3 137.3(17) 1_554 3_455
Kr3 Kr4 Ca3 107.5(13) . 3_455
Kr2 Kr4 Ca3 53(2) . 3_455
Kr2 Kr4 Ca3 97(3) 6 3_455
Kr4 Kr4 Ca3 141.1(9) 4 3_455
Kr4 Kr4 Ca3 81.2(9) 2 3_455
Kr1 Kr4 Ca3 152(4) 1_554 3_455
Kr1 Kr4 Ca3 35(3) 3_455 3_455
OW1 Kr4 Ca3 70.1(9) 2 3_455
Kr2 Kr4 Ca3 159.5(19) 5 3_455
Kr2 Kr4 Ca3 61.1(12) 2 3_455
Kr1 Kr4 Ca3 111.3(8) 2_545 3_455
Kr2 Kr4 Ca3 141.3(18) 4 3_455
Kr2 Kr4 Ca3 81.0(11) 3 3_455
Kr5 Kr4 Ca3 144(3) 1_554 3_455
Kr5 Kr4 Ca3 19.8(9) 3_455 3_455
Ca2 Kr4 Ca3 92.6(6) . 3_455
OW1 Kr4 Ca3 150(2) 3 3_455
OW1 Kr4 Ca3 64.8(5) . 3_455
Kr5 Kr4 Ca3 111.4(8) 2_545 3_455
K3 Kr4 Ca3 137.3(17) 1_554 3_455
Ca3 Kr4 Ca3 137.3(17) 1_554 3_455
K3 Kr4 Ca3 0.0(3) 3_455 3_455
Kr3 Kr4 O4 87(6) . 2
Kr2 Kr4 O4 100(4) . 2
Kr2 Kr4 O4 100(4) 6 2
Kr4 Kr4 O4 109.8(8) 4 2
Kr4 Kr4 O4 109.8(8) 2 2
Kr1 Kr4 O4 113(3) 1_554 2
Kr1 Kr4 O4 113(3) 3_455 2
OW1 Kr4 O4 38(3) 2 2
Kr2 Kr4 O4 118.3(17) 5 2
Kr2 Kr4 O4 118.3(17) 2 2
Kr1 Kr4 O4 127(3) 2_545 2
Kr2 Kr4 O4 122.9(19) 4 2
Kr2 Kr4 O4 122.9(19) 3 2
Kr5 Kr4 O4 98.8(12) 1_554 2
Kr5 Kr4 O4 98.8(12) 3_455 2
Ca2 Kr4 O4 38.4(5) . 2
OW1 Kr4 O4 89(2) 3 2
OW1 Kr4 O4 89(2) . 2
Kr5 Kr4 O4 123.4(18) 2_545 2
K3 Kr4 O4 79.1(6) 1_554 2
Ca3 Kr4 O4 79.1(6) 1_554 2
K3 Kr4 O4 79.1(6) 3_455 2
Ca3 Kr4 O4 79.1(6) 3_455 2
Kr3 Kr4 O3 83(4) . 1_554
Kr2 Kr4 O3 118(4) . 1_554
Kr2 Kr4 O3 88(3) 6 1_554
Kr4 Kr4 O3 82.3(7) 4 1_554
Kr4 Kr4 O3 120.8(9) 2 1_554
Kr1 Kr4 O3 73(2) 1_554 1_554
Kr1 Kr4 O3 153(3) 3_455 1_554
OW1 Kr4 O3 57(2) 2 1_554
Kr2 Kr4 O3 80.2(14) 5 1_554
Kr2 Kr4 O3 145(2) 2 1_554
Kr1 Kr4 O3 112.9(19) 2_545 1_554
Kr2 Kr4 O3 91.7(13) 4 1_554
Kr2 Kr4 O3 133(2) 3 1_554
Kr5 Kr4 O3 62.1(10) 1_554 1_554
Kr5 Kr4 O3 138.6(15) 3_455 1_554
Ca2 Kr4 O3 49.7(4) . 1_554
OW1 Kr4 O3 58.2(14) 3 1_554
OW1 Kr4 O3 112(2) . 1_554
Kr5 Kr4 O3 110.3(14) 2_545 1_554
K3 Kr4 O3 44.0(3) 1_554 1_554
Ca3 Kr4 O3 44.0(3) 1_554 1_554
K3 Kr4 O3 119.0(8) 3_455 1_554
Ca3 Kr4 O3 119.0(8) 3_455 1_554
O4 Kr4 O3 40.7(3) 2 1_554
Kr3 Kr4 O3 83(4) . 3_455
Kr2 Kr4 O3 88(3) . 3_455
Kr2 Kr4 O3 118(4) 6 3_455
Kr4 Kr4 O3 120.8(9) 4 3_455
Kr4 Kr4 O3 82.3(7) 2 3_455
Kr1 Kr4 O3 153(3) 1_554 3_455
Kr1 Kr4 O3 73(2) 3_455 3_455
OW1 Kr4 O3 57(2) 2 3_455
Kr2 Kr4 O3 145(2) 5 3_455
Kr2 Kr4 O3 80.2(14) 2 3_455
Kr1 Kr4 O3 112.9(19) 2_545 3_455
Kr2 Kr4 O3 133(2) 4 3_455
Kr2 Kr4 O3 91.7(13) 3 3_455
Kr5 Kr4 O3 138.6(15) 1_554 3_455
Kr5 Kr4 O3 62.1(10) 3_455 3_455
Ca2 Kr4 O3 49.7(4) . 3_455
OW1 Kr4 O3 112(2) 3 3_455
OW1 Kr4 O3 58.2(14) . 3_455
Kr5 Kr4 O3 110.2(14) 2_545 3_455
K3 Kr4 O3 119.0(8) 1_554 3_455
Ca3 Kr4 O3 119.0(8) 1_554 3_455
K3 Kr4 O3 44.0(3) 3_455 3_455
Ca3 Kr4 O3 44.0(3) 3_455 3_455
O4 Kr4 O3 40.7(3) 2 3_455
O3 Kr4 O3 80.5(6) 1_554 3_455
Kr3 Kr4 K3 117.0(13) . 7_666
Kr2 Kr4 K3 85(3) . 7_666
Kr2 Kr4 K3 39(2) 6 7_666
Kr4 Kr4 K3 82.5(7) 4 7_666
Kr4 Kr4 K3 138.8(7) 2 7_666
Kr1 Kr4 K3 24(3) 1_554 7_666
Kr1 Kr4 K3 134(4) 3_455 7_666
OW1 Kr4 K3 80.3(19) 2 7_666
Kr2 Kr4 K3 57.3(13) 5 7_666
Kr2 Kr4 K3 143.7(18) 2 7_666
Kr1 Kr4 K3 106.0(8) 2_545 7_666
Kr2 Kr4 K3 77.5(11) 4 7_666
Kr2 Kr4 K3 132.2(16) 3 7_666
Kr5 Kr4 K3 9.3(11) 1_554 7_666
Kr5 Kr4 K3 133(2) 3_455 7_666
Ca2 Kr4 K3 112.6(5) . 7_666
OW1 Kr4 K3 73.3(10) 3 7_666
OW1 Kr4 K3 159.8(17) . 7_666
Kr5 Kr4 K3 107.4(6) 2_545 7_666
K3 Kr4 K3 20.5(5) 1_554 7_666
Ca3 Kr4 K3 20.5(5) 1_554 7_666
K3 Kr4 K3 135.2(17) 3_455 7_666
Ca3 Kr4 K3 135.2(17) 3_455 7_666
O4 Kr4 K3 97.8(6) 2 7_666
O3 Kr4 K3 64.5(3) 1_554 7_666
O3 Kr4 K3 135.4(10) 3_455 7_666
Kr3 Kr4 Ca3 117.0(13) . 7_666
Kr2 Kr4 Ca3 85(3) . 7_666
Kr2 Kr4 Ca3 39(2) 6 7_666
Kr4 Kr4 Ca3 82.5(7) 4 7_666
Kr4 Kr4 Ca3 138.8(7) 2 7_666
Kr1 Kr4 Ca3 24(3) 1_554 7_666
Kr1 Kr4 Ca3 134(4) 3_455 7_666
OW1 Kr4 Ca3 80.3(19) 2 7_666
Kr2 Kr4 Ca3 57.3(13) 5 7_666
Kr2 Kr4 Ca3 143.7(18) 2 7_666
Kr1 Kr4 Ca3 106.0(8) 2_545 7_666
Kr2 Kr4 Ca3 77.5(11) 4 7_666
Kr2 Kr4 Ca3 132.2(16) 3 7_666
Kr5 Kr4 Ca3 9.3(11) 1_554 7_666
Kr5 Kr4 Ca3 133(2) 3_455 7_666
Ca2 Kr4 Ca3 112.6(5) . 7_666
OW1 Kr4 Ca3 73.3(10) 3 7_666
OW1 Kr4 Ca3 159.8(17) . 7_666
Kr5 Kr4 Ca3 107.4(6) 2_545 7_666
K3 Kr4 Ca3 20.5(5) 1_554 7_666
Ca3 Kr4 Ca3 20.5(5) 1_554 7_666
K3 Kr4 Ca3 135.2(17) 3_455 7_666
Ca3 Kr4 Ca3 135.2(17) 3_455 7_666
O4 Kr4 Ca3 97.8(6) 2 7_666
O3 Kr4 Ca3 64.5(3) 1_554 7_666
O3 Kr4 Ca3 135.4(10) 3_455 7_666
K3 Kr4 Ca3 0.0(4) 7_666 7_666
Kr3 Kr4 K3 117.0(13) . 9_666
Kr2 Kr4 K3 39(2) . 9_666
Kr2 Kr4 K3 85(3) 6 9_666
Kr4 Kr4 K3 138.8(7) 4 9_666
Kr4 Kr4 K3 82.5(8) 2 9_666
Kr1 Kr4 K3 134(4) 1_554 9_666
Kr1 Kr4 K3 24(3) 3_455 9_666
OW1 Kr4 K3 80.3(18) 2 9_666
Kr2 Kr4 K3 143.7(18) 5 9_666
Kr2 Kr4 K3 57.3(13) 2 9_666
Kr1 Kr4 K3 106.0(8) 2_545 9_666
Kr2 Kr4 K3 132.2(16) 4 9_666
Kr2 Kr4 K3 77.5(11) 3 9_666
Kr5 Kr4 K3 133(2) 1_554 9_666
Kr5 Kr4 K3 9.3(11) 3_455 9_666
Ca2 Kr4 K3 112.6(5) . 9_666
OW1 Kr4 K3 159.8(17) 3 9_666
OW1 Kr4 K3 73.3(10) . 9_666
Kr5 Kr4 K3 107.4(6) 2_545 9_666
K3 Kr4 K3 135.2(17) 1_554 9_666
Ca3 Kr4 K3 135.2(17) 1_554 9_666
K3 Kr4 K3 20.5(5) 3_455 9_666
Ca3 Kr4 K3 20.5(5) 3_455 9_666
O4 Kr4 K3 97.8(6) 2 9_666
O3 Kr4 K3 135.4(10) 1_554 9_666
O3 Kr4 K3 64.5(3) 3_455 9_666
K3 Kr4 K3 124.2(15) 7_666 9_666
Ca3 Kr4 K3 124.2(15) 7_666 9_666
Kr3 Kr4 Ca3 117.0(13) . 9_666
Kr2 Kr4 Ca3 39(2) . 9_666
Kr2 Kr4 Ca3 85(3) 6 9_666
Kr4 Kr4 Ca3 138.8(7) 4 9_666
Kr4 Kr4 Ca3 82.5(8) 2 9_666
Kr1 Kr4 Ca3 134(4) 1_554 9_666
Kr1 Kr4 Ca3 24(3) 3_455 9_666
OW1 Kr4 Ca3 80.3(18) 2 9_666
Kr2 Kr4 Ca3 143.7(18) 5 9_666
Kr2 Kr4 Ca3 57.3(13) 2 9_666
Kr1 Kr4 Ca3 106.0(8) 2_545 9_666
Kr2 Kr4 Ca3 132.2(16) 4 9_666
Kr2 Kr4 Ca3 77.5(11) 3 9_666
Kr5 Kr4 Ca3 133(2) 1_554 9_666
Kr5 Kr4 Ca3 9.3(11) 3_455 9_666
Ca2 Kr4 Ca3 112.6(5) . 9_666
OW1 Kr4 Ca3 159.8(17) 3 9_666
OW1 Kr4 Ca3 73.3(10) . 9_666
Kr5 Kr4 Ca3 107.4(6) 2_545 9_666
K3 Kr4 Ca3 135.2(17) 1_554 9_666
Ca3 Kr4 Ca3 135.2(17) 1_554 9_666
K3 Kr4 Ca3 20.5(5) 3_455 9_666
Ca3 Kr4 Ca3 20.5(5) 3_455 9_666
O4 Kr4 Ca3 97.8(6) 2 9_666
O3 Kr4 Ca3 135.4(10) 1_554 9_666
O3 Kr4 Ca3 64.5(3) 3_455 9_666
K3 Kr4 Ca3 124.2(15) 7_666 9_666
Ca3 Kr4 Ca3 124.2(15) 7_666 9_666
K3 Kr4 Ca3 0.0(3) 9_666 9_666
Kr3 Kr4 Na1 56(6) . .
Kr2 Kr4 Na1 129(3) . .
Kr2 Kr4 Na1 129(3) 6 .
Kr4 Kr4 Na1 82.8(7) 4 .
Kr4 Kr4 Na1 82.8(7) 2 .
Kr1 Kr4 Na1 113(3) 1_554 .
Kr1 Kr4 Na1 113(3) 3_455 .
OW1 Kr4 Na1 69(3) 2 .
Kr2 Kr4 Na1 100.1(19) 5 .
Kr2 Kr4 Na1 100.1(19) 2 .
Kr1 Kr4 Na1 96(2) 2_545 .
Kr2 Kr4 Na1 96.4(19) 4 .
Kr2 Kr4 Na1 96.4(19) 3 .
Kr5 Kr4 Na1 106.6(13) 1_554 .
Kr5 Kr4 Na1 106.6(13) 3_455 .
Ca2 Kr4 Na1 7.0(7) . .
OW1 Kr4 Na1 67(2) 3 .
OW1 Kr4 Na1 67(2) . .
Kr5 Kr4 Na1 92.0(16) 2_545 .
K3 Kr4 Na1 90.0(6) 1_554 .
Ca3 Kr4 Na1 90.0(6) 1_554 .
K3 Kr4 Na1 90.0(6) 3_455 .
Ca3 Kr4 Na1 90.0(6) 3_455 .
O4 Kr4 Na1 31.4(5) 2 .
O3 Kr4 Na1 46.3(4) 1_554 .
O3 Kr4 Na1 46.3(4) 3_455 .
K3 Kr4 Na1 110.5(5) 7_666 .
Ca3 Kr4 Na1 110.5(5) 7_666 .
K3 Kr4 Na1 110.5(5) 9_666 .
Ca3 Kr4 Na1 110.5(5) 9_666 .
Kr3 Kr4 Si1 96(5) . 6_455
Kr2 Kr4 Si1 83(3) . 6_455
Kr2 Kr4 Si1 99(4) 6 6_455
Kr4 Kr4 Si1 128.7(7) 4 6_455
Kr4 Kr4 Si1 104.6(6) 2 6_455
Kr1 Kr4 Si1 132(3) 1_554 6_455
Kr1 Kr4 Si1 90(3) 3_455 6_455
OW1 Kr4 Si1 35(2) 2 6_455
Kr2 Kr4 Si1 142.1(18) 5 6_455
Kr2 Kr4 Si1 102.8(14) 2 6_455
Kr1 Kr4 Si1 133(2) 2_545 6_455
Kr2 Kr4 Si1 142(2) 4 6_455
Kr2 Kr4 Si1 114.7(14) 3 6_455
Kr5 Kr4 Si1 116.3(15) 1_554 6_455
Kr5 Kr4 Si1 75.0(11) 3_455 6_455
Ca2 Kr4 Si1 52.0(6) . 6_455
OW1 Kr4 Si1 111(2) 3 6_455
OW1 Kr4 Si1 80.6(16) . 6_455
Kr5 Kr4 Si1 129.6(16) 2_545 6_455
K3 Kr4 Si1 97.1(8) 1_554 6_455
Ca3 Kr4 Si1 97.1(8) 1_554 6_455
K3 Kr4 Si1 55.2(4) 3_455 6_455
Ca3 Kr4 Si1 55.2(4) 3_455 6_455
O4 Kr4 Si1 23.96(17) 2 6_455
O3 Kr4 Si1 64.0(4) 1_554 6_455
O3 Kr4 Si1 23.08(16) 3_455 6_455
K3 Kr4 Si1 112.4(9) 7_666 6_455
Ca3 Kr4 Si1 112.4(9) 7_666 6_455
K3 Kr4 Si1 73.9(5) 9_666 6_455
Ca3 Kr4 Si1 73.9(5) 9_666 6_455
Na1 Kr4 Si1 45.9(5) . 6_455
Kr3 Kr4 Al1 96(5) . 6_455
Kr2 Kr4 Al1 83(3) . 6_455
Kr2 Kr4 Al1 99(4) 6 6_455
Kr4 Kr4 Al1 128.7(7) 4 6_455
Kr4 Kr4 Al1 104.6(6) 2 6_455
Kr1 Kr4 Al1 132(3) 1_554 6_455
Kr1 Kr4 Al1 90(3) 3_455 6_455
OW1 Kr4 Al1 35(2) 2 6_455
Kr2 Kr4 Al1 142.1(18) 5 6_455
Kr2 Kr4 Al1 102.8(14) 2 6_455
Kr1 Kr4 Al1 133(2) 2_545 6_455
Kr2 Kr4 Al1 142(2) 4 6_455
Kr2 Kr4 Al1 114.7(14) 3 6_455
Kr5 Kr4 Al1 116.3(15) 1_554 6_455
Kr5 Kr4 Al1 75.0(11) 3_455 6_455
Ca2 Kr4 Al1 52.0(6) . 6_455
OW1 Kr4 Al1 111(2) 3 6_455
OW1 Kr4 Al1 80.6(16) . 6_455
Kr5 Kr4 Al1 129.6(16) 2_545 6_455
K3 Kr4 Al1 97.1(8) 1_554 6_455
Ca3 Kr4 Al1 97.1(8) 1_554 6_455
K3 Kr4 Al1 55.2(4) 3_455 6_455
Ca3 Kr4 Al1 55.2(4) 3_455 6_455
O4 Kr4 Al1 23.96(17) 2 6_455
O3 Kr4 Al1 64.0(4) 1_554 6_455
O3 Kr4 Al1 23.08(16) 3_455 6_455
K3 Kr4 Al1 112.4(9) 7_666 6_455
Ca3 Kr4 Al1 112.4(9) 7_666 6_455
K3 Kr4 Al1 73.9(5) 9_666 6_455
Ca3 Kr4 Al1 73.9(5) 9_666 6_455
Na1 Kr4 Al1 45.9(5) . 6_455
Si1 Kr4 Al1 0.000(16) 6_455 6_455
Kr3 Kr4 Si1 96(5) . 1_554
Kr2 Kr4 Si1 99(4) . 1_554
Kr2 Kr4 Si1 83(3) 6 1_554
Kr4 Kr4 Si1 104.6(6) 4 1_554
Kr4 Kr4 Si1 128.7(7) 2 1_554
Kr1 Kr4 Si1 90(3) 1_554 1_554
Kr1 Kr4 Si1 132(3) 3_455 1_554
OW1 Kr4 Si1 35(2) 2 1_554
Kr2 Kr4 Si1 102.8(14) 5 1_554
Kr2 Kr4 Si1 142.1(18) 2 1_554
Kr1 Kr4 Si1 133(2) 2_545 1_554
Kr2 Kr4 Si1 114.7(14) 4 1_554
Kr2 Kr4 Si1 142(2) 3 1_554
Kr5 Kr4 Si1 75.0(11) 1_554 1_554
Kr5 Kr4 Si1 116.3(15) 3_455 1_554
Ca2 Kr4 Si1 52.0(6) . 1_554
OW1 Kr4 Si1 80.6(16) 3 1_554
OW1 Kr4 Si1 111(2) . 1_554
Kr5 Kr4 Si1 129.6(16) 2_545 1_554
K3 Kr4 Si1 55.2(4) 1_554 1_554
Ca3 Kr4 Si1 55.2(4) 1_554 1_554
K3 Kr4 Si1 97.1(8) 3_455 1_554
Ca3 Kr4 Si1 97.1(8) 3_455 1_554
O4 Kr4 Si1 23.96(17) 2 1_554
O3 Kr4 Si1 23.08(16) 1_554 1_554
O3 Kr4 Si1 64.0(4) 3_455 1_554
K3 Kr4 Si1 73.9(5) 7_666 1_554
Ca3 Kr4 Si1 73.9(5) 7_666 1_554
K3 Kr4 Si1 112.4(9) 9_666 1_554
Ca3 Kr4 Si1 112.4(9) 9_666 1_554
Na1 Kr4 Si1 45.9(5) . 1_554
Si1 Kr4 Si1 43.7(3) 6_455 1_554
Al1 Kr4 Si1 43.7(3) 6_455 1_554
Kr3 Kr4 Al1 96(5) . 1_554
Kr2 Kr4 Al1 99(4) . 1_554
Kr2 Kr4 Al1 83(3) 6 1_554
Kr4 Kr4 Al1 104.6(6) 4 1_554
Kr4 Kr4 Al1 128.7(7) 2 1_554
Kr1 Kr4 Al1 90(3) 1_554 1_554
Kr1 Kr4 Al1 132(3) 3_455 1_554
OW1 Kr4 Al1 35(2) 2 1_554
Kr2 Kr4 Al1 102.8(14) 5 1_554
Kr2 Kr4 Al1 142.1(18) 2 1_554
Kr1 Kr4 Al1 133(2) 2_545 1_554
Kr2 Kr4 Al1 114.7(14) 4 1_554
Kr2 Kr4 Al1 142(2) 3 1_554
Kr5 Kr4 Al1 75.0(11) 1_554 1_554
Kr5 Kr4 Al1 116.3(15) 3_455 1_554
Ca2 Kr4 Al1 52.0(6) . 1_554
OW1 Kr4 Al1 80.6(16) 3 1_554
OW1 Kr4 Al1 111(2) . 1_554
Kr5 Kr4 Al1 129.6(16) 2_545 1_554
K3 Kr4 Al1 55.2(4) 1_554 1_554
Ca3 Kr4 Al1 55.2(4) 1_554 1_554
K3 Kr4 Al1 97.1(8) 3_455 1_554
Ca3 Kr4 Al1 97.1(8) 3_455 1_554
O4 Kr4 Al1 23.96(17) 2 1_554
O3 Kr4 Al1 23.08(16) 1_554 1_554
O3 Kr4 Al1 64.0(4) 3_455 1_554
K3 Kr4 Al1 73.9(5) 7_666 1_554
Ca3 Kr4 Al1 73.9(5) 7_666 1_554
K3 Kr4 Al1 112.4(9) 9_666 1_554
Ca3 Kr4 Al1 112.4(9) 9_666 1_554
Na1 Kr4 Al1 45.9(5) . 1_554
Si1 Kr4 Al1 43.7(3) 6_455 1_554
Al1 Kr4 Al1 43.7(3) 6_455 1_554
Si1 Kr4 Al1 0.000(14) 1_554 1_554
Kr3 Kr4 O4 45(5) . 3
Kr2 Kr4 O4 152(4) . 3
Kr2 Kr4 O4 124(3) 6 3
Kr4 Kr4 O4 56.5(5) 4 3
Kr4 Kr4 O4 82.8(6) 2 3
Kr1 Kr4 O4 86(3) 1_554 3
Kr1 Kr4 O4 135(4) 3_455 3
OW1 Kr4 O4 87(3) 2 3
Kr2 Kr4 O4 70.1(16) 5 3
Kr2 Kr4 O4 108(2) 2 3
Kr1 Kr4 O4 80(2) 2_545 3
Kr2 Kr4 O4 69.7(15) 4 3
Kr2 Kr4 O4 95(2) 3 3
Kr5 Kr4 O4 83.8(13) 1_554 3
Kr5 Kr4 O4 134.1(18) 3_455 3
Ca2 Kr4 O4 27.1(5) . 3
OW1 Kr4 O4 37(2) 3 3
OW1 Kr4 O4 78(2) . 3
Kr5 Kr4 O4 76.2(13) 2_545 3
K3 Kr4 O4 72.6(5) 1_554 3
Ca3 Kr4 O4 72.6(5) 1_554 3
K3 Kr4 O4 119.7(9) 3_455 3
Ca3 Kr4 O4 119.7(9) 3_455 3
O4 Kr4 O4 53.3(5) 2 3
O3 Kr4 O4 38.1(3) 1_554 3
O3 Kr4 O4 76.4(7) 3_455 3
K3 Kr4 O4 90.5(3) 7_666 3
Ca3 Kr4 O4 90.5(3) 7_666 3
K3 Kr4 O4 139.7(8) 9_666 3
Ca3 Kr4 O4 139.7(8) 9_666 3
Na1 Kr4 O4 30.2(4) . 3
Si1 Kr4 O4 73.9(6) 6_455 3
Al1 Kr4 O4 73.9(6) 6_455 3
Si1 Kr4 O4 53.5(4) 1_554 3
Al1 Kr4 O4 53.5(4) 1_554 3
Kr3 Kr4 O4 45(5) . .
Kr2 Kr4 O4 124(3) . .
Kr2 Kr4 O4 152(4) 6 .
Kr4 Kr4 O4 82.8(6) 4 .
Kr4 Kr4 O4 56.5(5) 2 .
Kr1 Kr4 O4 135(4) 1_554 .
Kr1 Kr4 O4 86(3) 3_455 .
OW1 Kr4 O4 87(3) 2 .
Kr2 Kr4 O4 108(2) 5 .
Kr2 Kr4 O4 70.1(16) 2 .
Kr1 Kr4 O4 80(2) 2_545 .
Kr2 Kr4 O4 95(2) 4 .
Kr2 Kr4 O4 69.7(15) 3 .
Kr5 Kr4 O4 134.1(18) 1_554 .
Kr5 Kr4 O4 83.8(13) 3_455 .
Ca2 Kr4 O4 27.1(5) . .
OW1 Kr4 O4 78(2) 3 .
OW1 Kr4 O4 37(2) . .
Kr5 Kr4 O4 76.2(13) 2_545 .
K3 Kr4 O4 119.7(9) 1_554 .
Ca3 Kr4 O4 119.7(9) 1_554 .
K3 Kr4 O4 72.6(5) 3_455 .
Ca3 Kr4 O4 72.6(5) 3_455 .
O4 Kr4 O4 53.3(5) 2 .
O3 Kr4 O4 76.4(7) 1_554 .
O3 Kr4 O4 38.1(3) 3_455 .
K3 Kr4 O4 139.7(8) 7_666 .
Ca3 Kr4 O4 139.7(8) 7_666 .
K3 Kr4 O4 90.5(3) 9_666 .
Ca3 Kr4 O4 90.5(3) 9_666 .
Na1 Kr4 O4 30.2(4) . .
Si1 Kr4 O4 53.5(4) 6_455 .
Al1 Kr4 O4 53.5(4) 6_455 .
Si1 Kr4 O4 73.9(6) 1_554 .
Al1 Kr4 O4 73.9(6) 1_554 .
O4 Kr4 O4 50.5(6) 3 .
Kr3 Kr4 O2 118(5) . 2
Kr2 Kr4 O2 80(4) . 2
Kr2 Kr4 O2 61(3) 6 2
Kr4 Kr4 O2 118.8(5) 4 2
Kr4 Kr4 O2 149.6(6) 2 2
Kr1 Kr4 O2 83(3) 1_554 2
Kr1 Kr4 O2 126(4) 3_455 2
OW1 Kr4 O2 22.7(5) 2 2
Kr2 Kr4 O2 107.5(14) 5 2
Kr2 Kr4 O2 151.9(16) 2 2
Kr1 Kr4 O2 151.0(16) 2_545 2
Kr2 Kr4 O2 124.9(12) 4 2
Kr2 Kr4 O2 162.8(18) 3 2
Kr5 Kr4 O2 66.7(12) 1_554 2
Kr5 Kr4 O2 108.8(18) 3_455 2
Ca2 Kr4 O2 73.8(8) . 2
OW1 Kr4 O2 95.2(12) 3 2
OW1 Kr4 O2 128(2) . 2
Kr5 Kr4 O2 148.6(12) 2_545 2
K3 Kr4 O2 48.6(5) 1_554 2
Ca3 Kr4 O2 48.6(5) 1_554 2
K3 Kr4 O2 92.8(9) 3_455 2
Ca3 Kr4 O2 92.8(9) 3_455 2
O4 Kr4 O2 40.0(3) 2 2
O3 Kr4 O2 38.4(3) 1_554 2
O3 Kr4 O2 73.1(5) 3_455 2
K3 Kr4 O2 62.3(5) 7_666 2
Ca3 Kr4 O2 62.3(5) 7_666 2
K3 Kr4 O2 102.1(10) 9_666 2
Ca3 Kr4 O2 102.1(10) 9_666 2
Na1 Kr4 O2 67.4(5) . 2
Si1 Kr4 O2 50.1(4) 6_455 2
Al1 Kr4 O2 50.1(4) 6_455 2
Si1 Kr4 O2 22.22(17) 1_554 2
Al1 Kr4 O2 22.22(17) 1_554 2
O4 Kr4 O2 74.4(4) 3 2
O4 Kr4 O2 93.2(6) . 2
Kr3 Kr4 O2 118(5) . 8_565
Kr2 Kr4 O2 61(3) . 8_565
Kr2 Kr4 O2 80(4) 6 8_565
Kr4 Kr4 O2 149.6(6) 4 8_565
Kr4 Kr4 O2 118.8(5) 2 8_565
Kr1 Kr4 O2 126(4) 1_554 8_565
Kr1 Kr4 O2 83(3) 3_455 8_565
OW1 Kr4 O2 22.7(5) 2 8_565
Kr2 Kr4 O2 151.9(16) 5 8_565
Kr2 Kr4 O2 107.5(14) 2 8_565
Kr1 Kr4 O2 151.0(16) 2_545 8_565
Kr2 Kr4 O2 162.8(18) 4 8_565
Kr2 Kr4 O2 124.9(12) 3 8_565
Kr5 Kr4 O2 108.8(18) 1_554 8_565
Kr5 Kr4 O2 66.7(12) 3_455 8_565
Ca2 Kr4 O2 73.8(8) . 8_565
OW1 Kr4 O2 128(2) 3 8_565
OW1 Kr4 O2 95.2(12) . 8_565
Kr5 Kr4 O2 148.6(12) 2_545 8_565
K3 Kr4 O2 92.8(9) 1_554 8_565
Ca3 Kr4 O2 92.8(9) 1_554 8_565
K3 Kr4 O2 48.6(5) 3_455 8_565
Ca3 Kr4 O2 48.6(5) 3_455 8_565
O4 Kr4 O2 40.0(3) 2 8_565
O3 Kr4 O2 73.1(5) 1_554 8_565
O3 Kr4 O2 38.4(3) 3_455 8_565
K3 Kr4 O2 102.1(10) 7_666 8_565
Ca3 Kr4 O2 102.1(10) 7_666 8_565
K3 Kr4 O2 62.3(5) 9_666 8_565
Ca3 Kr4 O2 62.3(5) 9_666 8_565
Na1 Kr4 O2 67.4(5) . 8_565
Si1 Kr4 O2 22.22(17) 6_455 8_565
Al1 Kr4 O2 22.22(17) 6_455 8_565
Si1 Kr4 O2 50.1(4) 1_554 8_565
Al1 Kr4 O2 50.1(4) 1_554 8_565
O4 Kr4 O2 93.2(6) 3 8_565
O4 Kr4 O2 74.4(4) . 8_565
O2 Kr4 O2 44.8(4) 2 8_565
Kr3 Kr4 K3 24(6) . 2_545
Kr2 Kr4 K3 141(3) . 2_545
Kr2 Kr4 K3 141(3) 6 2_545
Kr4 Kr4 K3 30.09(4) 4 2_545
Kr4 Kr4 K3 30.09(4) 2 2_545
Kr1 Kr4 K3 89(3) 1_554 2_545
Kr1 Kr4 K3 89(3) 3_455 2_545
OW1 Kr4 K3 149(4) 2 2_545
Kr2 Kr4 K3 54.6(17) 5 2_545
Kr2 Kr4 K3 54.6(17) 2 2_545
Kr1 Kr4 K3 16.5(16) 2_545 2_545
Kr2 Kr4 K3 34.8(14) 4 2_545
Kr2 Kr4 K3 34.8(14) 3 2_545
Kr5 Kr4 K3 103.0(17) 1_554 2_545
Kr5 Kr4 K3 103.0(17) 3_455 2_545
Ca2 Kr4 K3 72.2(15) . 2_545
OW1 Kr4 K3 48.3(11) 3 2_545
OW1 Kr4 K3 48.3(11) . 2_545
Kr5 Kr4 K3 12.7(7) 2_545 2_545
K3 Kr4 K3 111.0(9) 1_554 2_545
Ca3 Kr4 K3 111.0(9) 1_554 2_545
K3 Kr4 K3 111.0(9) 3_455 2_545
Ca3 Kr4 K3 111.0(9) 3_455 2_545
O4 Kr4 K3 110.7(13) 2 2_545
O3 Kr4 K3 100.8(11) 1_554 2_545
O3 Kr4 K3 100.8(11) 3_455 2_545
K3 Kr4 K3 111.8(7) 7_666 2_545
Ca3 Kr4 K3 111.8(7) 7_666 2_545
K3 Kr4 K3 111.8(7) 9_666 2_545
Ca3 Kr4 K3 111.8(7) 9_666 2_545
Na1 Kr4 K3 79.2(11) . 2_545
Si1 Kr4 K3 118.3(11) 6_455 2_545
Al1 Kr4 K3 118.3(11) 6_455 2_545
Si1 Kr4 K3 118.3(11) 1_554 2_545
Al1 Kr4 K3 118.3(11) 1_554 2_545
O4 Kr4 K3 64.9(9) 3 2_545
O4 Kr4 K3 64.9(8) . 2_545
O2 Kr4 K3 139.0(10) 2 2_545
O2 Kr4 K3 139.0(10) 8_565 2_545
Kr1 Kr5 Kr2 38.9(17) . 5_556
Kr1 Kr5 Kr2 38.9(17) . 6_556
Kr2 Kr5 Kr2 78(3) 5_556 6_556
Kr1 Kr5 Ca3 156(4) . .
Kr2 Kr5 Ca3 135.3(16) 5_556 .
Kr2 Kr5 Ca3 135.3(16) 6_556 .
Kr1 Kr5 Kr4 21(2) . 4_556
Kr2 Kr5 Kr4 25.0(16) 5_556 4_556
Kr2 Kr5 Kr4 57(3) 6_556 4_556
Ca3 Kr5 Kr4 140.0(16) . 4_556
Kr1 Kr5 Kr4 21(2) . 1_556
Kr2 Kr5 Kr4 57(3) 5_556 1_556
Kr2 Kr5 Kr4 25.0(16) 6_556 1_556
Ca3 Kr5 Kr4 140.0(16) . 1_556
Kr4 Kr5 Kr4 33(4) 4_556 1_556
Kr1 Kr5 Kr2 36.2(12) . 4_556
Kr2 Kr5 Kr2 2.8(6) 5_556 4_556
Kr2 Kr5 Kr2 75(3) 6_556 4_556
Ca3 Kr5 Kr2 137.9(12) . 4_556
Kr4 Kr5 Kr2 23.1(14) 4_556 4_556
Kr4 Kr5 Kr2 54(3) 1_556 4_556
Kr1 Kr5 Kr2 36.2(12) . 1_556
Kr2 Kr5 Kr2 75(3) 5_556 1_556
Kr2 Kr5 Kr2 2.8(6) 6_556 1_556
Ca3 Kr5 Kr2 137.9(12) . 1_556
Kr4 Kr5 Kr2 54(3) 4_556 1_556
Kr4 Kr5 Kr2 23.1(14) 1_556 1_556
Kr2 Kr5 Kr2 72(2) 4_556 1_556
Kr1 Kr5 Kr3 18(3) . 1_556
Kr2 Kr5 Kr3 42.4(18) 5_556 1_556
Kr2 Kr5 Kr3 42.4(18) 6_556 1_556
Ca3 Kr5 Kr3 138(2) . 1_556
Kr4 Kr5 Kr3 17.4(16) 4_556 1_556
Kr4 Kr5 Kr3 17.4(16) 1_556 1_556
Kr2 Kr5 Kr3 40.4(13) 4_556 1_556
Kr2 Kr5 Kr3 40.4(13) 1_556 1_556
Kr1 Kr5 K3 163(4) . 7_667
Kr2 Kr5 K3 138.2(19) 5_556 7_667
Kr2 Kr5 K3 138.2(19) 6_556 7_667
Ca3 Kr5 K3 40.6(9) . 7_667
Kr4 Kr5 K3 163.0(18) 4_556 7_667
Kr4 Kr5 K3 163.0(18) 1_556 7_667
Kr2 Kr5 K3 140.3(14) 4_556 7_667
Kr2 Kr5 K3 140.3(13) 1_556 7_667
Kr3 Kr5 K3 178(2) 1_556 7_667
Kr1 Kr5 Ca3 163(4) . 7_667
Kr2 Kr5 Ca3 138.2(19) 5_556 7_667
Kr2 Kr5 Ca3 138.2(19) 6_556 7_667
Ca3 Kr5 Ca3 40.6(9) . 7_667
Kr4 Kr5 Ca3 163.0(18) 4_556 7_667
Kr4 Kr5 Ca3 163.0(18) 1_556 7_667
Kr2 Kr5 Ca3 140.3(14) 4_556 7_667
Kr2 Kr5 Ca3 140.3(13) 1_556 7_667
Kr3 Kr5 Ca3 178(2) 1_556 7_667
K3 Kr5 Ca3 0.0(6) 7_667 7_667
Kr1 Kr5 OW1 62(2) . 3_556
Kr2 Kr5 OW1 34.5(19) 5_556 3_556
Kr2 Kr5 OW1 95(3) 6_556 3_556
Ca3 Kr5 OW1 103.4(18) . 3_556
Kr4 Kr5 OW1 41(2) 4_556 3_556
Kr4 Kr5 OW1 70(3) 1_556 3_556
Kr2 Kr5 OW1 36.4(17) 4_556 3_556
Kr2 Kr5 OW1 93(2) 1_556 3_556
Kr3 Kr5 OW1 52.4(18) 1_556 3_556
K3 Kr5 OW1 126.8(17) 7_667 3_556
Ca3 Kr5 OW1 126.8(17) 7_667 3_556
Kr1 Kr5 OW1 62(2) . 2_556
Kr2 Kr5 OW1 95(3) 5_556 2_556
Kr2 Kr5 OW1 34.5(19) 6_556 2_556
Ca3 Kr5 OW1 103.4(18) . 2_556
Kr4 Kr5 OW1 70(3) 4_556 2_556
Kr4 Kr5 OW1 41(2) 1_556 2_556
Kr2 Kr5 OW1 93(2) 4_556 2_556
Kr2 Kr5 OW1 36.4(17) 1_556 2_556
Kr3 Kr5 OW1 52.4(18) 1_556 2_556
K3 Kr5 OW1 126.8(17) 7_667 2_556
Ca3 Kr5 OW1 126.8(17) 7_667 2_556
OW1 Kr5 OW1 93(4) 3_556 2_556
Kr1 Kr5 Kr4 8(3) . 2_556
Kr2 Kr5 Kr4 39.6(17) 5_556 2_556
Kr2 Kr5 Kr4 39.6(17) 6_556 2_556
Ca3 Kr5 Kr4 148.4(16) . 2_556
Kr4 Kr5 Kr4 17.4(18) 4_556 2_556
Kr4 Kr5 Kr4 17.4(18) 1_556 2_556
Kr2 Kr5 Kr4 37.1(12) 4_556 2_556
Kr2 Kr5 Kr4 37.1(12) 1_556 2_556
Kr3 Kr5 Kr4 10.8(16) 1_556 2_556
K3 Kr5 Kr4 171.0(15) 7_667 2_556
Ca3 Kr5 Kr4 171.0(15) 7_667 2_556
OW1 Kr5 Kr4 57.4(17) 3_556 2_556
OW1 Kr5 Kr4 57.4(17) 2_556 2_556
Kr1 Kr5 Kr1 21.0(6) . 2_546
Kr2 Kr5 Kr1 18.1(19) 5_556 2_546
Kr2 Kr5 Kr1 59.8(17) 6_556 2_546
Ca3 Kr5 Kr1 149.9(13) . 2_546
Kr4 Kr5 Kr1 14.6(15) 4_556 2_546
Kr4 Kr5 Kr1 40.1(15) 1_556 2_546
Kr2 Kr5 Kr1 15.3(14) 4_556 2_546
Kr2 Kr5 Kr1 57.1(12) 1_556 2_546
Kr3 Kr5 Kr1 28.7(13) 1_556 2_546
K3 Kr5 Kr1 152.4(11) 7_667 2_546
Ca3 Kr5 Kr1 152.4(11) 7_667 2_546
OW1 Kr5 Kr1 46.5(17) 3_556 2_546
OW1 Kr5 Kr1 80.1(17) 2_556 2_546
Kr4 Kr5 Kr1 22.8(7) 2_556 2_546
Kr1 Kr5 Kr1 21.0(6) . 3_456
Kr2 Kr5 Kr1 59.8(17) 5_556 3_456
Kr2 Kr5 Kr1 18.1(19) 6_556 3_456
Ca3 Kr5 Kr1 149.9(13) . 3_456
Kr4 Kr5 Kr1 40.1(15) 4_556 3_456
Kr4 Kr5 Kr1 14.6(15) 1_556 3_456
Kr2 Kr5 Kr1 57.1(12) 4_556 3_456
Kr2 Kr5 Kr1 15.3(14) 1_556 3_456
Kr3 Kr5 Kr1 28.7(13) 1_556 3_456
K3 Kr5 Kr1 152.4(11) 7_667 3_456
Ca3 Kr5 Kr1 152.4(11) 7_667 3_456
OW1 Kr5 Kr1 80.1(17) 3_556 3_456
OW1 Kr5 Kr1 46.5(17) 2_556 3_456
Kr4 Kr5 Kr1 22.8(7) 2_556 3_456
Kr1 Kr5 Kr1 41.8(11) 2_546 3_456
Kr1 Kr5 Kr2 5.8(11) . 3_556
Kr2 Kr5 Kr2 33.4(18) 5_556 3_556
Kr2 Kr5 Kr2 44.5(19) 6_556 3_556
Ca3 Kr5 Kr2 157.1(14) . 3_556
Kr4 Kr5 Kr2 18.1(14) 4_556 3_556
Kr4 Kr5 Kr2 26.5(17) 1_556 3_556
Kr2 Kr5 Kr2 30.6(14) 4_556 3_556
Kr2 Kr5 Kr2 41.8(13) 1_556 3_556
Kr3 Kr5 Kr2 20.9(15) 1_556 3_556
K3 Kr5 Kr2 160.8(12) 7_667 3_556
Ca3 Kr5 Kr2 160.8(12) 7_667 3_556
OW1 Kr5 Kr2 58.1(17) 3_556 3_556
OW1 Kr5 Kr2 67.2(17) 2_556 3_556
Kr4 Kr5 Kr2 10.9(8) 2_556 3_556
Kr1 Kr5 Kr2 15.3(8) 2_546 3_556
Kr1 Kr5 Kr2 26.5(8) 3_456 3_556
Kr1 Kr5 Kr2 5.8(11) . 2_556
Kr2 Kr5 Kr2 44.5(19) 5_556 2_556
Kr2 Kr5 Kr2 33.4(18) 6_556 2_556
Ca3 Kr5 Kr2 157.1(14) . 2_556
Kr4 Kr5 Kr2 26.5(17) 4_556 2_556
Kr4 Kr5 Kr2 18.1(14) 1_556 2_556
Kr2 Kr5 Kr2 41.8(13) 4_556 2_556
Kr2 Kr5 Kr2 30.6(14) 1_556 2_556
Kr3 Kr5 Kr2 20.9(15) 1_556 2_556
K3 Kr5 Kr2 160.8(12) 7_667 2_556
Ca3 Kr5 Kr2 160.8(12) 7_667 2_556
OW1 Kr5 Kr2 67.2(17) 3_556 2_556
OW1 Kr5 Kr2 58.1(17) 2_556 2_556
Kr4 Kr5 Kr2 10.9(8) 2_556 2_556
Kr1 Kr5 Kr2 26.5(8) 2_546 2_556
Kr1 Kr5 Kr2 15.3(8) 3_456 2_556
Kr2 Kr5 Kr2 11.2(12) 3_556 2_556
Kr1 Kr5 Ca2 51(3) . 1_556
Kr2 Kr5 Ca2 60.4(18) 5_556 1_556
Kr2 Kr5 Ca2 60.4(18) 6_556 1_556
Ca3 Kr5 Ca2 105.5(11) . 1_556
Kr4 Kr5 Ca2 40.6(14) 4_556 1_556
Kr4 Kr5 Ca2 40.6(14) 1_556 1_556
Kr2 Kr5 Ca2 59.8(13) 4_556 1_556
Kr2 Kr5 Ca2 59.8(13) 1_556 1_556
Kr3 Kr5 Ca2 32.2(16) 1_556 1_556
K3 Kr5 Ca2 146.1(11) 7_667 1_556
Ca3 Kr5 Ca2 146.1(11) 7_667 1_556
OW1 Kr5 Ca2 46.5(19) 3_556 1_556
OW1 Kr5 Ca2 46.5(19) 2_556 1_556
Kr4 Kr5 Ca2 42.9(10) 2_556 1_556
Kr1 Kr5 Ca2 55.2(9) 2_546 1_556
Kr1 Kr5 Ca2 55.2(9) 3_456 1_556
Kr2 Kr5 Ca2 52.5(8) 3_556 1_556
Kr2 Kr5 Ca2 52.5(8) 2_556 1_556
Kr1 Kr5 O1 123.4(4) . 7_656
Kr2 Kr5 O1 84.5(16) 5_556 7_656
Kr2 Kr5 O1 162.3(19) 6_556 7_656
Ca3 Kr5 O1 59.4(4) . 7_656
Kr4 Kr5 O1 105.8(17) 4_556 7_656
Kr4 Kr5 O1 138.5(19) 1_556 7_656
Kr2 Kr5 O1 87.2(11) 4_556 7_656
Kr2 Kr5 O1 159.6(13) 1_556 7_656
Kr3 Kr5 O1 121.2(5) 1_556 7_656
K3 Kr5 O1 58.4(4) 7_667 7_656
Ca3 Kr5 O1 58.4(4) 7_667 7_656
OW1 Kr5 O1 69.6(17) 3_556 7_656
OW1 Kr5 O1 149(2) 2_556 7_656
Kr4 Kr5 O1 122.9(4) 2_556 7_656
Kr1 Kr5 O1 102.5(7) 2_546 7_656
Kr1 Kr5 O1 144.3(6) 3_456 7_656
Kr2 Kr5 O1 117.8(7) 3_556 7_656
Kr2 Kr5 O1 129.0(7) 2_556 7_656
Ca2 Kr5 O1 109.8(5) 1_556 7_656
Kr1 Kr5 O1 123.4(4) . 1_566
Kr2 Kr5 O1 162.3(19) 5_556 1_566
Kr2 Kr5 O1 84.5(16) 6_556 1_566
Ca3 Kr5 O1 59.4(4) . 1_566
Kr4 Kr5 O1 138.5(19) 4_556 1_566
Kr4 Kr5 O1 105.8(17) 1_556 1_566
Kr2 Kr5 O1 159.6(13) 4_556 1_566
Kr2 Kr5 O1 87.2(11) 1_556 1_566
Kr3 Kr5 O1 121.2(5) 1_556 1_566
K3 Kr5 O1 58.4(4) 7_667 1_566
Ca3 Kr5 O1 58.4(4) 7_667 1_566
OW1 Kr5 O1 149(2) 3_556 1_566
OW1 Kr5 O1 69.6(17) 2_556 1_566
Kr4 Kr5 O1 122.9(4) 2_556 1_566
Kr1 Kr5 O1 144.3(6) 2_546 1_566
Kr1 Kr5 O1 102.5(7) 3_456 1_566
Kr2 Kr5 O1 129.0(7) 3_556 1_566
Kr2 Kr5 O1 117.8(7) 2_556 1_566
Ca2 Kr5 O1 109.8(5) 1_556 1_566
O1 Kr5 O1 113.2(7) 7_656 1_566
Kr1 Kr5 Kr5 30.1(3) . 2_546
Kr2 Kr5 Kr5 9.2(16) 5_556 2_546
Kr2 Kr5 Kr5 69.0(17) 6_556 2_546
Ca3 Kr5 Kr5 143.8(5) . 2_546
Kr4 Kr5 Kr5 19.6(17) 4_556 2_546
Kr4 Kr5 Kr5 48.9(16) 1_556 2_546
Kr2 Kr5 Kr5 6.4(11) 4_556 2_546
Kr2 Kr5 Kr5 66.2(12) 1_556 2_546
Kr3 Kr5 Kr5 36.1(9) 1_556 2_546
K3 Kr5 Kr5 144.8(4) 7_667 2_546
Ca3 Kr5 Kr5 144.8(4) 7_667 2_546
OW1 Kr5 Kr5 41.1(17) 3_556 2_546
OW1 Kr5 Kr5 88.3(16) 2_556 2_546
Kr4 Kr5 Kr5 31.6(3) 2_556 2_546
Kr1 Kr5 Kr5 9.1(6) 2_546 2_546
Kr1 Kr5 Kr5 50.9(6) 3_456 2_546
Kr2 Kr5 Kr5 24.4(6) 3_556 2_546
Kr2 Kr5 Kr5 35.6(6) 2_556 2_546
Ca2 Kr5 Kr5 58.8(4) 1_556 2_546
O1 Kr5 Kr5 93.4(4) 7_656 2_546
O1 Kr5 Kr5 153.4(4) 1_566 2_546
Kr1 Kr5 Kr5 30.1(2) . 3_456
Kr2 Kr5 Kr5 69.0(17) 5_556 3_456
Kr2 Kr5 Kr5 9.2(16) 6_556 3_456
Ca3 Kr5 Kr5 143.8(5) . 3_456
Kr4 Kr5 Kr5 48.9(16) 4_556 3_456
Kr4 Kr5 Kr5 19.6(17) 1_556 3_456
Kr2 Kr5 Kr5 66.2(12) 4_556 3_456
Kr2 Kr5 Kr5 6.4(11) 1_556 3_456
Kr3 Kr5 Kr5 36.1(9) 1_556 3_456
K3 Kr5 Kr5 144.8(3) 7_667 3_456
Ca3 Kr5 Kr5 144.8(3) 7_667 3_456
OW1 Kr5 Kr5 88.3(16) 3_556 3_456
OW1 Kr5 Kr5 41.1(17) 2_556 3_456
Kr4 Kr5 Kr5 31.6(3) 2_556 3_456
Kr1 Kr5 Kr5 50.9(6) 2_546 3_456
Kr1 Kr5 Kr5 9.1(6) 3_456 3_456
Kr2 Kr5 Kr5 35.6(6) 3_556 3_456
Kr2 Kr5 Kr5 24.4(6) 2_556 3_456
Ca2 Kr5 Kr5 58.8(4) 1_556 3_456
O1 Kr5 Kr5 153.4(4) 7_656 3_456
O1 Kr5 Kr5 93.4(4) 1_566 3_456
Kr5 Kr5 Kr5 60.000(3) 2_546 3_456
Kr1 Kr5 O3 103(3) . .
Kr2 Kr5 O3 100.0(17) 5_556 .
Kr2 Kr5 O3 100.0(17) 6_556 .
Ca3 Kr5 O3 53.2(8) . .
Kr4 Kr5 O3 90.0(13) 4_556 .
Kr4 Kr5 O3 90.0(13) 1_556 .
Kr2 Kr5 O3 101.1(12) 4_556 .
Kr2 Kr5 O3 101.1(12) 1_556 .
Kr3 Kr5 O3 84.5(17) 1_556 .
K3 Kr5 O3 93.8(9) 7_667 .
Ca3 Kr5 O3 93.8(9) 7_667 .
OW1 Kr5 O3 67.6(19) 3_556 .
OW1 Kr5 O3 67.6(19) 2_556 .
Kr4 Kr5 O3 95.2(11) 2_556 .
Kr1 Kr5 O3 103.7(11) 2_546 .
Kr1 Kr5 O3 103.7(11) 3_456 .
Kr2 Kr5 O3 104.6(9) 3_556 .
Kr2 Kr5 O3 104.6(9) 2_556 .
Ca2 Kr5 O3 52.3(4) 1_556 .
O1 Kr5 O3 82.1(5) 7_656 .
O1 Kr5 O3 82.1(5) 1_566 .
Kr5 Kr5 O3 103.4(4) 2_546 .
Kr5 Kr5 O3 103.4(4) 3_456 .
Kr1 Kr5 Kr5 179(4) . 7_667
Kr2 Kr5 Kr5 141.1(17) 5_556 7_667
Kr2 Kr5 Kr5 141.1(17) 6_556 7_667
Ca3 Kr5 Kr5 22.5(5) . 7_667
Kr4 Kr5 Kr5 158.2(16) 4_556 7_667
Kr4 Kr5 Kr5 158.2(16) 1_556 7_667
Kr2 Kr5 Kr5 143.8(12) 4_556 7_667
Kr2 Kr5 Kr5 143.8(12) 1_556 7_667
Kr3 Kr5 Kr5 160(2) 1_556 7_667
K3 Kr5 Kr5 18.1(5) 7_667 7_667
Ca3 Kr5 Kr5 18.1(5) 7_667 7_667
OW1 Kr5 Kr5 117.6(17) 3_556 7_667
OW1 Kr5 Kr5 117.6(17) 2_556 7_667
Kr4 Kr5 Kr5 170.9(15) 2_556 7_667
Kr1 Kr5 Kr5 159.1(6) 2_546 7_667
Kr1 Kr5 Kr5 159.1(6) 3_456 7_667
Kr2 Kr5 Kr5 174.4(6) 3_556 7_667
Kr2 Kr5 Kr5 174.4(6) 2_556 7_667
Ca2 Kr5 Kr5 127.9(10) 1_556 7_667
O1 Kr5 Kr5 56.6(4) 7_656 7_667
O1 Kr5 Kr5 56.6(4) 1_566 7_667
Kr5 Kr5 Kr5 149.98(3) 2_546 7_667
Kr5 Kr5 Kr5 149.98(3) 3_456 7_667
O3 Kr5 Kr5 75.6(8) . 7_667
Kr1 Kr5 O2 108(2) . 3_556
Kr2 Kr5 O2 80.2(14) 5_556 3_556
Kr2 Kr5 O2 131(2) 6_556 3_556
Ca3 Kr5 O2 55.7(5) . 3_556
Kr4 Kr5 O2 87.6(13) 4_556 3_556
Kr4 Kr5 O2 109.5(18) 1_556 3_556
Kr2 Kr5 O2 82.6(10) 4_556 3_556
Kr2 Kr5 O2 130.6(15) 1_556 3_556
Kr3 Kr5 O2 94.6(13) 1_556 3_556
K3 Kr5 O2 84.0(6) 7_667 3_556
Ca3 Kr5 O2 84.0(6) 7_667 3_556
OW1 Kr5 O2 47.9(15) 3_556 3_556
OW1 Kr5 O2 106(2) 2_556 3_556
Kr4 Kr5 O2 102.6(9) 2_556 3_556
Kr1 Kr5 O2 94.4(9) 2_546 3_556
Kr1 Kr5 O2 123.2(10) 3_456 3_556
Kr2 Kr5 O2 105.5(8) 3_556 3_556
Kr2 Kr5 O2 113.3(9) 2_556 3_556
Ca2 Kr5 O2 70.8(4) 1_556 3_556
O1 Kr5 O2 42.92(19) 7_656 3_556
O1 Kr5 O2 111.6(7) 1_566 3_556
Kr5 Kr5 O2 88.2(3) 2_546 3_556
Kr5 Kr5 O2 128.9(4) 3_456 3_556
O3 Kr5 O2 42.6(2) . 3_556
Kr5 Kr5 O2 70.7(6) 7_667 3_556
Kr1 Kr5 O2 108(2) . 2_556
Kr2 Kr5 O2 131(2) 5_556 2_556
Kr2 Kr5 O2 80.2(14) 6_556 2_556
Ca3 Kr5 O2 55.7(5) . 2_556
Kr4 Kr5 O2 109.5(18) 4_556 2_556
Kr4 Kr5 O2 87.6(13) 1_556 2_556
Kr2 Kr5 O2 130.6(15) 4_556 2_556
Kr2 Kr5 O2 82.6(10) 1_556 2_556
Kr3 Kr5 O2 94.6(13) 1_556 2_556
K3 Kr5 O2 84.0(6) 7_667 2_556
Ca3 Kr5 O2 84.0(6) 7_667 2_556
OW1 Kr5 O2 106(2) 3_556 2_556
OW1 Kr5 O2 47.9(15) 2_556 2_556
Kr4 Kr5 O2 102.6(9) 2_556 2_556
Kr1 Kr5 O2 123.2(10) 2_546 2_556
Kr1 Kr5 O2 94.4(9) 3_456 2_556
Kr2 Kr5 O2 113.3(9) 3_556 2_556
Kr2 Kr5 O2 105.5(8) 2_556 2_556
Ca2 Kr5 O2 70.8(4) 1_556 2_556
O1 Kr5 O2 111.6(7) 7_656 2_556
O1 Kr5 O2 42.92(19) 1_566 2_556
Kr5 Kr5 O2 128.9(4) 2_546 2_556
Kr5 Kr5 O2 88.2(3) 3_456 2_556
O3 Kr5 O2 42.6(2) . 2_556
Kr5 Kr5 O2 70.7(6) 7_667 2_556
O2 Kr5 O2 82.5(5) 3_556 2_556
Kr1 Kr5 OW1 14(3) . 1_556
Kr2 Kr5 OW1 41.1(19) 5_556 1_556
Kr2 Kr5 OW1 41.1(19) 6_556 1_556
Ca3 Kr5 OW1 141.7(17) . 1_556
Kr4 Kr5 OW1 16.6(18) 4_556 1_556
Kr4 Kr5 OW1 16.6(18) 1_556 1_556
Kr2 Kr5 OW1 38.9(13) 4_556 1_556
Kr2 Kr5 OW1 38.9(13) 1_556 1_556
Kr3 Kr5 OW1 4.0(19) 1_556 1_556
K3 Kr5 OW1 177.7(16) 7_667 1_556
Ca3 Kr5 OW1 177.7(16) 7_667 1_556
OW1 Kr5 OW1 54.2(18) 3_556 1_556
OW1 Kr5 OW1 54.2(18) 2_556 1_556
Kr4 Kr5 OW1 6.7(15) 2_556 1_556
Kr1 Kr5 OW1 26.2(10) 2_546 1_556
Kr1 Kr5 OW1 26.2(10) 3_456 1_556
Kr2 Kr5 OW1 17.0(12) 3_556 1_556
Kr2 Kr5 OW1 17.0(12) 2_556 1_556
Ca2 Kr5 OW1 36.2(12) 1_556 1_556
O1 Kr5 OW1 122.0(4) 7_656 1_556
O1 Kr5 OW1 122.0(4) 1_566 1_556
Kr5 Kr5 OW1 34.1(6) 2_546 1_556
Kr5 Kr5 OW1 34.1(6) 3_456 1_556
O3 Kr5 OW1 88.5(13) . 1_556
Kr5 Kr5 OW1 164.1(16) 7_667 1_556
O2 Kr5 OW1 97.7(10) 3_556 1_556
O2 Kr5 OW1 97.7(10) 2_556 1_556
Kr1 Kr5 Si1 98(3) . 4
Kr2 Kr5 Si1 82.0(15) 5_556 4
Kr2 Kr5 Si1 110.1(19) 6_556 4
Ca3 Kr5 Si1 60.6(7) . 4
Kr4 Kr5 Si1 79.5(11) 4_556 4
Kr4 Kr5 Si1 92.1(15) 1_556 4
Kr2 Kr5 Si1 83.7(11) 4_556 4
Kr2 Kr5 Si1 110.2(14) 1_556 4
Kr3 Kr5 Si1 80.6(16) 1_556 4
K3 Kr5 Si1 97.8(8) 7_667 4
Ca3 Kr5 Si1 97.8(8) 7_667 4
OW1 Kr5 Si1 47.7(17) 3_556 4
OW1 Kr5 Si1 83(2) 2_556 4
Kr4 Kr5 Si1 90.5(10) 2_556 4
Kr1 Kr5 Si1 90.7(10) 2_546 4
Kr1 Kr5 Si1 106.6(11) 3_456 4
Kr2 Kr5 Si1 96.9(8) 3_556 4
Kr2 Kr5 Si1 101.3(9) 2_556 4
Ca2 Kr5 Si1 51.5(3) 1_556 4
O1 Kr5 Si1 66.0(3) 7_656 4
O1 Kr5 Si1 103.6(6) 1_566 4
Kr5 Kr5 Si1 87.6(3) 2_546 4
Kr5 Kr5 Si1 110.1(3) 3_456 4
O3 Kr5 Si1 23.09(13) . 4
Kr5 Kr5 Si1 81.1(7) 7_667 4
O2 Kr5 Si1 23.15(13) 3_556 4
O2 Kr5 Si1 65.7(4) 2_556 4
OW1 Kr5 Si1 84.3(12) 1_556 4
Kr1 Kr5 Al1 98(3) . 4
Kr2 Kr5 Al1 82.0(15) 5_556 4
Kr2 Kr5 Al1 110.1(19) 6_556 4
Ca3 Kr5 Al1 60.6(7) . 4
Kr4 Kr5 Al1 79.5(11) 4_556 4
Kr4 Kr5 Al1 92.1(15) 1_556 4
Kr2 Kr5 Al1 83.7(11) 4_556 4
Kr2 Kr5 Al1 110.2(14) 1_556 4
Kr3 Kr5 Al1 80.6(16) 1_556 4
K3 Kr5 Al1 97.8(8) 7_667 4
Ca3 Kr5 Al1 97.8(8) 7_667 4
OW1 Kr5 Al1 47.7(17) 3_556 4
OW1 Kr5 Al1 83(2) 2_556 4
Kr4 Kr5 Al1 90.5(10) 2_556 4
Kr1 Kr5 Al1 90.7(10) 2_546 4
Kr1 Kr5 Al1 106.6(11) 3_456 4
Kr2 Kr5 Al1 96.9(8) 3_556 4
Kr2 Kr5 Al1 101.3(9) 2_556 4
Ca2 Kr5 Al1 51.5(3) 1_556 4
O1 Kr5 Al1 66.0(3) 7_656 4
O1 Kr5 Al1 103.6(6) 1_566 4
Kr5 Kr5 Al1 87.6(3) 2_546 4
Kr5 Kr5 Al1 110.1(3) 3_456 4
O3 Kr5 Al1 23.09(13) . 4
Kr5 Kr5 Al1 81.1(7) 7_667 4
O2 Kr5 Al1 23.15(13) 3_556 4
O2 Kr5 Al1 65.7(4) 2_556 4
OW1 Kr5 Al1 84.3(12) 1_556 4
Si1 Kr5 Al1 0.000(19) 4 4
Kr1 Kr5 Si1 98(3) . .
Kr2 Kr5 Si1 110.1(19) 5_556 .
Kr2 Kr5 Si1 82.0(15) 6_556 .
Ca3 Kr5 Si1 60.6(7) . .
Kr4 Kr5 Si1 92.1(15) 4_556 .
Kr4 Kr5 Si1 79.5(11) 1_556 .
Kr2 Kr5 Si1 110.2(14) 4_556 .
Kr2 Kr5 Si1 83.7(11) 1_556 .
Kr3 Kr5 Si1 80.6(16) 1_556 .
K3 Kr5 Si1 97.8(8) 7_667 .
Ca3 Kr5 Si1 97.8(8) 7_667 .
OW1 Kr5 Si1 83(2) 3_556 .
OW1 Kr5 Si1 47.7(17) 2_556 .
Kr4 Kr5 Si1 90.5(10) 2_556 .
Kr1 Kr5 Si1 106.6(11) 2_546 .
Kr1 Kr5 Si1 90.7(10) 3_456 .
Kr2 Kr5 Si1 101.3(9) 3_556 .
Kr2 Kr5 Si1 96.9(8) 2_556 .
Ca2 Kr5 Si1 51.5(3) 1_556 .
O1 Kr5 Si1 103.6(6) 7_656 .
O1 Kr5 Si1 66.0(3) 1_566 .
Kr5 Kr5 Si1 110.1(3) 2_546 .
Kr5 Kr5 Si1 87.6(3) 3_456 .
O3 Kr5 Si1 23.09(13) . .
Kr5 Kr5 Si1 81.1(7) 7_667 .
O2 Kr5 Si1 65.7(4) 3_556 .
O2 Kr5 Si1 23.15(13) 2_556 .
OW1 Kr5 Si1 84.3(12) 1_556 .
Si1 Kr5 Si1 45.3(3) 4 .
Al1 Kr5 Si1 45.3(3) 4 .
Kr1 Kr5 Al1 114.8(13) . 11_666
Kr2 Kr5 Al1 78.6(15) 5_556 11_666
Kr2 Kr5 Al1 148(2) 6_556 11_666
Ca3 Kr5 Al1 58.1(3) . 11_666
Kr4 Kr5 Al1 94.4(15) 4_556 11_666
Kr4 Kr5 Al1 123.5(19) 1_556 11_666
Kr2 Kr5 Al1 81.4(10) 4_556 11_666
Kr2 Kr5 Al1 146.6(15) 1_556 11_666
Kr3 Kr5 Al1 106.5(9) 1_556 11_666
K3 Kr5 Al1 72.6(5) 7_667 11_666
Ca3 Kr5 Al1 72.6(5) 7_667 11_666
OW1 Kr5 Al1 54.3(16) 3_556 11_666
OW1 Kr5 Al1 129(2) 2_556 11_666
Kr4 Kr5 Al1 111.6(6) 2_556 11_666
Kr1 Kr5 Al1 96.0(7) 2_546 11_666
Kr1 Kr5 Al1 134.3(8) 3_456 11_666
Kr2 Kr5 Al1 110.3(7) 3_556 11_666
Kr2 Kr5 Al1 120.6(8) 2_556 11_666
Ca2 Kr5 Al1 89.4(4) 1_556 11_666
O1 Kr5 Al1 21.26(11) 7_656 11_666
O1 Kr5 Al1 117.4(7) 1_566 11_666
Kr5 Kr5 Al1 87.7(3) 2_546 11_666
Kr5 Kr5 Al1 142.5(3) 3_456 11_666
O3 Kr5 Al1 63.7(3) . 11_666
Kr5 Kr5 Al1 64.7(4) 7_667 11_666
O2 Kr5 Al1 22.12(8) 3_556 11_666
O2 Kr5 Al1 100.0(5) 2_556 11_666
OW1 Kr5 Al1 108.5(7) 1_556 11_666
Si1 Kr5 Al1 45.25(19) 4 11_666
Al1 Kr5 Al1 45.25(19) 4 11_666
Si1 Kr5 Al1 86.4(4) . 11_666
Kr1 Kr5 Si1 114.8(13) . 11_666
Kr2 Kr5 Si1 78.6(15) 5_556 11_666
Kr2 Kr5 Si1 148(2) 6_556 11_666
Ca3 Kr5 Si1 58.1(3) . 11_666
Kr4 Kr5 Si1 94.4(15) 4_556 11_666
Kr4 Kr5 Si1 123.5(19) 1_556 11_666
Kr2 Kr5 Si1 81.4(10) 4_556 11_666
Kr2 Kr5 Si1 146.6(15) 1_556 11_666
Kr3 Kr5 Si1 106.5(9) 1_556 11_666
K3 Kr5 Si1 72.6(5) 7_667 11_666
Ca3 Kr5 Si1 72.6(5) 7_667 11_666
OW1 Kr5 Si1 54.3(16) 3_556 11_666
OW1 Kr5 Si1 129(2) 2_556 11_666
Kr4 Kr5 Si1 111.6(6) 2_556 11_666
Kr1 Kr5 Si1 96.0(7) 2_546 11_666
Kr1 Kr5 Si1 134.3(8) 3_456 11_666
Kr2 Kr5 Si1 110.3(7) 3_556 11_666
Kr2 Kr5 Si1 120.6(8) 2_556 11_666
Ca2 Kr5 Si1 89.4(4) 1_556 11_666
O1 Kr5 Si1 21.26(11) 7_656 11_666
O1 Kr5 Si1 117.4(7) 1_566 11_666
Kr5 Kr5 Si1 87.7(3) 2_546 11_666
Kr5 Kr5 Si1 142.5(3) 3_456 11_666
O3 Kr5 Si1 63.7(3) . 11_666
Kr5 Kr5 Si1 64.7(4) 7_667 11_666
O2 Kr5 Si1 22.12(8) 3_556 11_666
O2 Kr5 Si1 100.0(5) 2_556 11_666
OW1 Kr5 Si1 108.5(7) 1_556 11_666
Si1 Kr5 Si1 45.25(19) 4 11_666
Al1 Kr5 Si1 45.25(19) 4 11_666
Si1 Kr5 Si1 86.4(4) . 11_666
Al1 Kr5 Si1 0.000(17) 11_666 11_666
Kr1 Kr5 Al1 114.8(13) . 12_666
Kr2 Kr5 Al1 148(2) 5_556 12_666
Kr2 Kr5 Al1 78.6(15) 6_556 12_666
Ca3 Kr5 Al1 58.1(3) . 12_666
Kr4 Kr5 Al1 123.5(19) 4_556 12_666
Kr4 Kr5 Al1 94.4(15) 1_556 12_666
Kr2 Kr5 Al1 146.6(15) 4_556 12_666
Kr2 Kr5 Al1 81.4(10) 1_556 12_666
Kr3 Kr5 Al1 106.5(9) 1_556 12_666
K3 Kr5 Al1 72.6(5) 7_667 12_666
Ca3 Kr5 Al1 72.6(5) 7_667 12_666
OW1 Kr5 Al1 129(2) 3_556 12_666
OW1 Kr5 Al1 54.3(16) 2_556 12_666
Kr4 Kr5 Al1 111.6(6) 2_556 12_666
Kr1 Kr5 Al1 134.3(8) 2_546 12_666
Kr1 Kr5 Al1 96.0(7) 3_456 12_666
Kr2 Kr5 Al1 120.6(8) 3_556 12_666
Kr2 Kr5 Al1 110.3(7) 2_556 12_666
Ca2 Kr5 Al1 89.4(4) 1_556 12_666
O1 Kr5 Al1 117.4(7) 7_656 12_666
O1 Kr5 Al1 21.26(11) 1_566 12_666
Kr5 Kr5 Al1 142.5(3) 2_546 12_666
Kr5 Kr5 Al1 87.7(3) 3_456 12_666
O3 Kr5 Al1 63.7(3) . 12_666
Kr5 Kr5 Al1 64.7(4) 7_667 12_666
O2 Kr5 Al1 100.0(5) 3_556 12_666
O2 Kr5 Al1 22.12(8) 2_556 12_666
OW1 Kr5 Al1 108.5(7) 1_556 12_666
Si1 Kr5 Al1 86.4(4) 4 12_666
Al1 Kr5 Al1 86.4(4) 4 12_666
Si1 Kr5 Al1 45.25(19) . 12_666
Al1 Kr5 Al1 113.0(6) 11_666 12_666
Si1 Kr5 Al1 113.0(6) 11_666 12_666
Kr1 Kr5 Si1 114.8(13) . 12_666
Kr2 Kr5 Si1 148(2) 5_556 12_666
Kr2 Kr5 Si1 78.6(15) 6_556 12_666
Ca3 Kr5 Si1 58.1(3) . 12_666
Kr4 Kr5 Si1 123.5(19) 4_556 12_666
Kr4 Kr5 Si1 94.4(15) 1_556 12_666
Kr2 Kr5 Si1 146.6(15) 4_556 12_666
Kr2 Kr5 Si1 81.4(10) 1_556 12_666
Kr3 Kr5 Si1 106.5(9) 1_556 12_666
K3 Kr5 Si1 72.6(5) 7_667 12_666
Ca3 Kr5 Si1 72.6(5) 7_667 12_666
OW1 Kr5 Si1 129(2) 3_556 12_666
OW1 Kr5 Si1 54.3(16) 2_556 12_666
Kr4 Kr5 Si1 111.6(6) 2_556 12_666
Kr1 Kr5 Si1 134.3(8) 2_546 12_666
Kr1 Kr5 Si1 96.0(7) 3_456 12_666
Kr2 Kr5 Si1 120.6(8) 3_556 12_666
Kr2 Kr5 Si1 110.3(7) 2_556 12_666
Ca2 Kr5 Si1 89.4(4) 1_556 12_666
O1 Kr5 Si1 117.4(7) 7_656 12_666
O1 Kr5 Si1 21.26(11) 1_566 12_666
Kr5 Kr5 Si1 142.5(3) 2_546 12_666
Kr5 Kr5 Si1 87.7(3) 3_456 12_666
O3 Kr5 Si1 63.7(3) . 12_666
Kr5 Kr5 Si1 64.7(4) 7_667 12_666
O2 Kr5 Si1 100.0(5) 3_556 12_666
O2 Kr5 Si1 22.12(8) 2_556 12_666
OW1 Kr5 Si1 108.5(7) 1_556 12_666
Si1 Kr5 Si1 86.4(4) 4 12_666
Al1 Kr5 Si1 86.4(4) 4 12_666
Si1 Kr5 Si1 45.25(19) . 12_666
Al1 Kr5 Si1 113.0(6) 11_666 12_666
Si1 Kr5 Si1 113.0(6) 11_666 12_666
Al1 Kr5 Si1 0.000(12) 12_666 12_666
Kr1 Kr5 Al1 116.9(13) . 6_556
Kr2 Kr5 Al1 80.4(18) 5_556 6_556
Kr2 Kr5 Al1 150.7(17) 6_556 6_556
Ca3 Kr5 Al1 73.8(5) . 6_556
Kr4 Kr5 Al1 105.0(18) 4_556 6_556
Kr4 Kr5 Al1 137.0(17) 1_556 6_556
Kr2 Kr5 Al1 82.7(12) 4_556 6_556
Kr2 Kr5 Al1 148.2(12) 1_556 6_556
Kr3 Kr5 Al1 122.4(5) 1_556 6_556
K3 Kr5 Al1 58.0(3) 7_667 6_556
Ca3 Kr5 Al1 58.0(3) 7_667 6_556
OW1 Kr5 Al1 77.6(18) 3_556 6_556
OW1 Kr5 Al1 169(2) 2_556 6_556
Kr4 Kr5 Al1 119.6(5) 2_556 6_556
Kr1 Kr5 Al1 96.8(8) 2_546 6_556
Kr1 Kr5 Al1 135.1(8) 3_456 6_556
Kr2 Kr5 Al1 111.1(7) 3_556 6_556
Kr2 Kr5 Al1 121.4(7) 2_556 6_556
Ca2 Kr5 Al1 123.1(3) 1_556 6_556
O1 Kr5 Al1 20.80(11) 7_656 6_556
O1 Kr5 Al1 116.4(7) 1_566 6_556
Kr5 Kr5 Al1 88.0(3) 2_546 6_556
Kr5 Kr5 Al1 142.4(3) 3_456 6_556
O3 Kr5 Al1 102.9(4) . 6_556
Kr5 Kr5 Al1 63.6(4) 7_667 6_556
O2 Kr5 Al1 62.68(18) 3_556 6_556
O2 Kr5 Al1 129.1(6) 2_556 6_556
OW1 Kr5 Al1 121.5(4) 1_556 6_556
Si1 Kr5 Al1 85.8(3) 4 6_556
Al1 Kr5 Al1 85.8(3) 4 6_556
Si1 Kr5 Al1 124.3(5) . 6_556
Al1 Kr5 Al1 40.56(11) 11_666 6_556
Si1 Kr5 Al1 40.56(11) 11_666 6_556
Al1 Kr5 Al1 128.3(6) 12_666 6_556
Si1 Kr5 Al1 128.3(6) 12_666 6_556
Kr1 Kr5 Si1 116.9(13) . 6_556
Kr2 Kr5 Si1 80.4(18) 5_556 6_556
Kr2 Kr5 Si1 150.7(17) 6_556 6_556
Ca3 Kr5 Si1 73.8(5) . 6_556
Kr4 Kr5 Si1 105.0(18) 4_556 6_556
Kr4 Kr5 Si1 137.0(17) 1_556 6_556
Kr2 Kr5 Si1 82.7(12) 4_556 6_556
Kr2 Kr5 Si1 148.2(12) 1_556 6_556
Kr3 Kr5 Si1 122.4(5) 1_556 6_556
K3 Kr5 Si1 58.0(3) 7_667 6_556
Ca3 Kr5 Si1 58.0(3) 7_667 6_556
OW1 Kr5 Si1 77.6(18) 3_556 6_556
OW1 Kr5 Si1 169(2) 2_556 6_556
Kr4 Kr5 Si1 119.6(5) 2_556 6_556
Kr1 Kr5 Si1 96.8(8) 2_546 6_556
Kr1 Kr5 Si1 135.1(8) 3_456 6_556
Kr2 Kr5 Si1 111.1(7) 3_556 6_556
Kr2 Kr5 Si1 121.4(7) 2_556 6_556
Ca2 Kr5 Si1 123.1(3) 1_556 6_556
O1 Kr5 Si1 20.80(11) 7_656 6_556
O1 Kr5 Si1 116.4(7) 1_566 6_556
Kr5 Kr5 Si1 88.0(3) 2_546 6_556
Kr5 Kr5 Si1 142.4(3) 3_456 6_556
O3 Kr5 Si1 102.9(4) . 6_556
Kr5 Kr5 Si1 63.6(4) 7_667 6_556
O2 Kr5 Si1 62.68(18) 3_556 6_556
O2 Kr5 Si1 129.1(6) 2_556 6_556
OW1 Kr5 Si1 121.5(4) 1_556 6_556
Si1 Kr5 Si1 85.8(3) 4 6_556
Al1 Kr5 Si1 85.8(3) 4 6_556
Si1 Kr5 Si1 124.3(5) . 6_556
Al1 Kr5 Si1 40.56(11) 11_666 6_556
Si1 Kr5 Si1 40.56(11) 11_666 6_556
Al1 Kr5 Si1 128.3(6) 12_666 6_556
Si1 Kr5 Si1 128.3(6) 12_666 6_556
Al1 Kr5 Si1 0.00(2) 6_556 6_556
Kr1 Kr5 Si1 116.9(13) . 5_556
Kr2 Kr5 Si1 150.7(17) 5_556 5_556
Kr2 Kr5 Si1 80.4(18) 6_556 5_556
Ca3 Kr5 Si1 73.8(5) . 5_556
Kr4 Kr5 Si1 137.0(17) 4_556 5_556
Kr4 Kr5 Si1 105.0(18) 1_556 5_556
Kr2 Kr5 Si1 148.2(12) 4_556 5_556
Kr2 Kr5 Si1 82.7(12) 1_556 5_556
Kr3 Kr5 Si1 122.4(5) 1_556 5_556
K3 Kr5 Si1 58.0(3) 7_667 5_556
Ca3 Kr5 Si1 58.0(3) 7_667 5_556
OW1 Kr5 Si1 169(2) 3_556 5_556
OW1 Kr5 Si1 77.6(18) 2_556 5_556
Kr4 Kr5 Si1 119.6(5) 2_556 5_556
Kr1 Kr5 Si1 135.1(8) 2_546 5_556
Kr1 Kr5 Si1 96.8(8) 3_456 5_556
Kr2 Kr5 Si1 121.4(7) 3_556 5_556
Kr2 Kr5 Si1 111.1(7) 2_556 5_556
Ca2 Kr5 Si1 123.1(3) 1_556 5_556
O1 Kr5 Si1 116.4(7) 7_656 5_556
O1 Kr5 Si1 20.80(11) 1_566 5_556
Kr5 Kr5 Si1 142.4(3) 2_546 5_556
Kr5 Kr5 Si1 88.0(3) 3_456 5_556
O3 Kr5 Si1 102.9(4) . 5_556
Kr5 Kr5 Si1 63.6(4) 7_667 5_556
O2 Kr5 Si1 129.1(6) 3_556 5_556
O2 Kr5 Si1 62.68(18) 2_556 5_556
OW1 Kr5 Si1 121.5(4) 1_556 5_556
Si1 Kr5 Si1 124.3(5) 4 5_556
Al1 Kr5 Si1 124.3(5) 4 5_556
Si1 Kr5 Si1 85.8(3) . 5_556
Al1 Kr5 Si1 128.3(6) 11_666 5_556
Si1 Kr5 Si1 128.3(6) 11_666 5_556
Al1 Kr5 Si1 40.56(11) 12_666 5_556
Si1 Kr5 Si1 40.56(11) 12_666 5_556
Al1 Kr5 Si1 111.5(6) 6_556 5_556
Si1 Kr5 Si1 111.5(6) 6_556 5_556
Kr2 OW1 Kr2 26(3) 3 2
Kr2 OW1 Kr4 32(2) 3 2
Kr2 OW1 Kr4 32(2) 2 2
Kr2 OW1 Kr3 48(3) 3 .
Kr2 OW1 Kr3 48(3) 2 .
Kr4 OW1 Kr3 16(2) 2 .
Kr2 OW1 Kr1 23(2) 3 2_545
Kr2 OW1 Kr1 45(3) 2 2_545
Kr4 OW1 Kr1 31(2) 2 2_545
Kr3 OW1 Kr1 39(2) . 2_545
Kr2 OW1 Kr1 45(3) 3 3_455
Kr2 OW1 Kr1 23(2) 2 3_455
Kr4 OW1 Kr1 31(2) 2 3_455
Kr3 OW1 Kr1 39(2) . 3_455
Kr1 OW1 Kr1 57(3) 2_545 3_455
Kr2 OW1 Kr5 36.0(17) 3 2_545
Kr2 OW1 Kr5 62(3) 2 2_545
Kr4 OW1 Kr5 52.9(19) 2 2_545
Kr3 OW1 Kr5 60(2) . 2_545
Kr1 OW1 Kr5 22.1(13) 2_545 2_545
Kr1 OW1 Kr5 78(3) 3_455 2_545
Kr2 OW1 Kr5 62(3) 3 3_455
Kr2 OW1 Kr5 36.0(17) 2 3_455
Kr4 OW1 Kr5 52.9(19) 2 3_455
Kr3 OW1 Kr5 60(2) . 3_455
Kr1 OW1 Kr5 78(3) 2_545 3_455
Kr1 OW1 Kr5 22.1(13) 3_455 3_455
Kr5 OW1 Kr5 98(3) 2_545 3_455
Kr2 OW1 Kr4 40(2) 3 4
Kr2 OW1 Kr4 48(3) 2 4
Kr4 OW1 Kr4 16.6(18) 2 4
Kr3 OW1 Kr4 13.8(9) . 4
Kr1 OW1 Kr4 26.4(19) 2_545 4
Kr1 OW1 Kr4 47(2) 3_455 4
Kr5 OW1 Kr4 46.0(17) 2_545 4
Kr5 OW1 Kr4 69(2) 3_455 4
Kr2 OW1 Kr4 48(3) 3 .
Kr2 OW1 Kr4 40(2) 2 .
Kr4 OW1 Kr4 16.6(18) 2 .
Kr3 OW1 Kr4 13.8(9) . .
Kr1 OW1 Kr4 47(2) 2_545 .
Kr1 OW1 Kr4 26.4(19) 3_455 .
Kr5 OW1 Kr4 69(2) 2_545 .
Kr5 OW1 Kr4 46.0(17) 3_455 .
Kr4 OW1 Kr4 25(2) 4 .
Kr2 OW1 Ca2 96(4) 3 .
Kr2 OW1 Ca2 96(4) 2 .
Kr4 OW1 Ca2 66(3) 2 .
Kr3 OW1 Ca2 50(2) . .
Kr1 OW1 Ca2 80(2) 2_545 .
Kr1 OW1 Ca2 80(2) 3_455 .
Kr5 OW1 Ca2 90(2) 2_545 .
Kr5 OW1 Ca2 90(2) 3_455 .
Kr4 OW1 Ca2 56.6(18) 4 .
Kr4 OW1 Ca2 56.6(18) . .
Kr2 OW1 Kr2 32(2) 3 4
Kr2 OW1 Kr2 50(3) 2 4
Kr4 OW1 Kr2 25.7(10) 2 4
Kr3 OW1 Kr2 29.2(13) . 4
Kr1 OW1 Kr2 12.5(15) 2_545 4
Kr1 OW1 Kr2 56(2) 3_455 4
Kr5 OW1 Kr2 30.6(13) 2_545 4
Kr5 OW1 Kr2 78(2) 3_455 4
Kr4 OW1 Kr2 15.5(10) 4 4
Kr4 OW1 Kr2 39.2(17) . 4
Ca2 OW1 Kr2 67.2(19) . 4

loop_
_geom_bond_atom_site_label_1
_geom_bond_atom_site_label_2
_geom_bond_distance
_geom_bond_site_symmetry_2
Si1 O2 1.6019(5) 2_556
Si1 O3 1.6244(9) .
Si1 O1 1.6446(12) 3_556
Si1 O4 1.6847(11) 2_556
Si1 Na1 3.22(5) 1_556
Si1 Ca2 3.276(3) 1_556
Si1 K1 3.4409(6) 1_556
Si1 Ca1 3.4409(6) 1_556
Si1 Ca3 3.549(12) .
Si1 K3 3.635(3) 9_666
Si1 Ca3 3.635(3) 9_666
O1 Al1 1.6446(12) 5_545
O1 Si1 1.6446(12) 5_545
O1 Al1 1.6446(12) 12_655
O1 Si1 1.6446(12) 12_655
O1 K3 2.911(4) 7_656
O1 Ca3 2.911(4) 7_656
O1 K3 2.911(4) 1_544
O1 Ca3 2.911(4) 1_544
O1 Kr5 3.381(15) 7_656
O1 Kr5 3.381(15) 1_544
O1 Kr2 3.54(4) 6_545
O1 Kr2 3.54(4) 11_655
O2 Al1 1.6019(5) 9_656
O2 Si1 1.6019(5) 9_656
O2 Al1 1.6019(5) 2_545
O2 Si1 1.6019(5) 2_545
O2 K3 3.191(8) 2_545
O2 Ca3 3.191(8) 2_545
O2 K3 3.191(8) 9_656
O2 Ca3 3.191(8) 9_656
O2 Kr5 3.835(18) 2_545
O2 Kr5 3.835(18) 9_656
O2 Kr2 3.85(3) 3
O2 Kr2 3.85(3) 8_556
O3 Al1 1.6244(9) 4
O3 Si1 1.6244(9) 4
O3 Ca3 2.760(14) .
O3 Ca2 2.971(3) 1_556
O3 Kr5 3.43(2) .
O3 Ca1 3.442(3) 1_556
O3 Kr1 3.72(4) .
O3 Kr3 3.86(4) 1_556
O3 Kr4 3.88(2) 4_556
O4 Al1 1.6847(11) 2_545
O4 Si1 1.6847(11) 2_545
O4 Al1 1.6847(11) 3_455
O4 Si1 1.6847(11) 3_455
O4 Na1 2.15(6) .
O4 Ca2 2.365(5) .
O4 Ca1 2.427(2) .
O4 Na1 2.81(13) 7
O4 Kr4 3.67(3) 2
O4 Kr3 3.70(5) .
O4 Kr2 3.90(3) 2
Ca1 Na1 0.62(19) .
Ca1 Na1 0.62(19) 7
Ca1 O4 2.427(2) 3
Ca1 O4 2.427(2) 8
Ca1 O4 2.427(2) 7
Ca1 O4 2.427(2) 2
Ca1 O4 2.427(2) 9
Ca1 Ca2 2.518(8) 7
Ca1 Ca2 2.518(8) .
Ca1 Al1 3.4409(6) 12_655
Ca1 Al1 3.4409(6) 5_545
Ca1 Si1 3.4409(6) 12_655
Ca1 Si1 3.4409(6) 5_545
Ca1 Al1 3.4409(6) 4_554
Ca1 Si1 3.4409(6) 9_655
Ca1 Si1 3.4409(6) 4_554
Ca1 Al1 3.4409(6) 9_655
Ca1 Si1 3.4409(6) 2_545
Ca1 Al1 3.4409(6) 2_545
Ca1 Si1 3.4409(6) 7_556
Ca1 Al1 3.4409(6) 7_556
Ca1 Si1 3.4409(6) 3_455
Ca1 Al1 3.4409(6) 3_455
Ca1 Si1 3.4409(6) 1_554
Ca1 Al1 3.4409(6) 1_554
Ca1 Al1 3.4409(6) 6_455
Ca1 Si1 3.4409(6) 6_455
Ca1 Al1 3.4409(6) 8_565
Ca1 Si1 3.4409(6) 8_565
Ca1 Al1 3.4409(6) 10_556
Ca1 Si1 3.4409(6) 10_556
Ca1 Al1 3.4409(6) 11_565
Ca1 Si1 3.4409(6) 11_565
Ca1 O3 3.442(3) 9_655
Ca1 O3 3.442(3) 2_545
Ca1 O3 3.442(3) 7_556
Ca1 O3 3.442(3) 1_554
Ca1 O3 3.442(3) 8_565
Ca1 O3 3.442(3) 3_455
Ca2 Kr3 1.88(6) .
Ca2 Na1 1.90(19) .
Ca2 Kr4 2.26(4) 4
Ca2 Kr4 2.26(4) 2
Ca2 Kr4 2.26(4) .
Ca2 O4 2.365(5) 3
Ca2 O4 2.365(5) 2
Ca2 OW1 2.39(7) 3
Ca2 OW1 2.39(7) .
Ca2 OW1 2.39(7) 2
Ca2 Kr1 2.84(4) 2_545
Ca2 Kr1 2.84(4) 1_554
Ca2 Kr1 2.84(4) 3_455
Ca2 Kr2 2.88(4) 4
Ca2 Kr2 2.88(4) 5
Ca2 Kr2 2.88(4) 3
Ca2 Kr2 2.88(4) 2
Ca2 Kr2 2.88(4) .
Ca2 Kr2 2.88(4) 6
Ca2 O3 2.971(3) 2_545
Ca2 O3 2.971(3) 1_554
Ca2 O3 2.971(3) 3_455
Ca2 Na1 3.14(19) 7
Ca2 Si1 3.276(3) 5_545
Ca2 Al1 3.276(3) 5_545
Ca2 Si1 3.276(3) 4_554
Ca2 Al1 3.276(3) 4_554
Ca2 Si1 3.276(3) 2_545
Ca2 Al1 3.276(3) 2_545
Ca2 Si1 3.276(3) 3_455
Ca2 Al1 3.276(3) 3_455
Ca2 Si1 3.276(3) 6_455
Ca2 Al1 3.276(3) 6_455
Ca2 Si1 3.276(3) 1_554
Ca2 Al1 3.276(3) 1_554
Ca2 Kr5 3.30(3) 2_545
Ca2 Kr5 3.30(3) 1_554
Ca3 K3 1.43(3) 7_667
Ca3 Ca3 1.43(3) 7_667
Ca3 Kr5 1.78(3) .
Ca3 Kr5 2.19(3) 7_667
Ca3 Kr1 2.59(5) .
Ca3 O1 2.911(4) 7_656
Ca3 O1 2.911(4) 1_566
Ca3 Kr2 2.96(4) 5_556
Ca3 Kr2 2.96(4) 6_556
Ca3 Kr1 3.02(5) 7_667
Ca3 O2 3.191(8) 3_556
Ca3 O2 3.191(8) 2_556
Ca3 OW1 3.196(19) 3_556
Ca3 OW1 3.196(19) 2_556
Ca3 Kr2 3.38(4) 12_666
Ca3 Kr2 3.38(4) 11_666
Ca3 Kr4 3.38(2) 4_556
Ca3 Kr4 3.38(2) 1_556
Ca3 Si1 3.549(12) 4
Ca3 Al1 3.549(12) 4
Ca3 Kr2 3.56(4) 4_556
Ca3 Kr2 3.56(4) 1_556
Ca3 Si1 3.635(3) 11_666
Ca3 Al1 3.635(3) 11_666
Ca3 Si1 3.635(3) 12_666
Ca3 Al1 3.635(3) 12_666
Ca3 Kr3 3.638(15) 1_556
Ca3 Kr4 3.96(3) 7_666
Ca3 Kr4 3.96(3) 10_666
Ca3 Kr2 3.97(4) 7_666
Ca3 Kr2 3.97(4) 10_666
Ca3 OW1 3.99(4) 8_666
Ca3 OW1 3.99(4) 9_666
Ca3 Ca2 4.150(15) 1_556
Ca3 Al1 4.156(7) 6_556
Ca3 Si1 4.156(7) 6_556
Ca3 Si1 4.156(7) 5_556
Na1 Na1 1.2(4) 7
Na1 O4 2.15(6) 3
Na1 O4 2.15(6) 2
Na1 O4 2.81(13) 8
Na1 O4 2.81(13) 7
Na1 O4 2.81(13) 9
Na1 Ca2 3.14(19) 7
Na1 Al1 3.22(5) 5_545
Kr1 Kr5 0.86(4) .
Kr1 Kr2 0.92(4) 5_556
Kr1 Kr2 0.92(4) 6_556
Kr1 Kr4 1.06(4) 4_556
Kr1 Kr4 1.06(4) 1_556
Kr1 Kr3 1.33(6) 1_556
Kr1 Kr2 1.44(4) 4_556
Kr1 Kr2 1.44(4) 1_556
Kr1 Kr4 1.77(6) 2_556
Kr1 Kr1 1.94(8) 2_546
Kr1 Kr1 1.94(8) 3_456
Kr1 OW1 2.01(7) 3_556
Kr1 OW1 2.01(7) 2_556
Kr1 Kr2 2.35(6) 3_556
Kr1 Kr2 2.35(6) 2_556
Kr1 Kr5 2.71(5) 2_546
Kr1 Kr5 2.71(5) 3_456
Kr1 Ca2 2.84(4) 1_556
Kr1 K3 3.02(5) 7_667
Kr1 Ca3 3.02(5) 7_667
Kr1 OW1 3.23(9) 1_556
Kr1 O1 3.92(3) 7_656
Kr1 O1 3.92(3) 1_566
Kr1 O2 4.19(3) 3_556
Kr1 O2 4.19(3) 2_556
Kr1 O4 4.20(4) 3_556
Kr1 O4 4.20(4) 2_556
Kr1 Si1 4.27(4) 4
Kr1 Al1 4.27(4) 4
Kr1 K3 4.35(4) 2_546
Kr1 Ca3 4.35(4) 2_546
Kr1 K3 4.35(4) 3_456
Kr1 Ca3 4.35(4) 3_456
Kr1 Kr5 4.58(6) 7_667
Kr1 Na1 4.64(19) 1_556
Kr2 Kr2 0.62(7) 6
Kr2 Kr4 0.80(4) .
Kr2 Kr1 0.92(4) 3_455
Kr2 OW1 1.36(8) 2
Kr2 Kr5 1.42(4) 3_455
Kr2 Kr1 1.44(4) 1_554
Kr2 Kr3 1.44(5) .
Kr2 Kr4 1.58(6) 2
Kr2 Kr4 1.77(7) 4
Kr2 Kr2 1.78(7) 2
Kr2 Kr5 2.04(4) 1_554
Kr2 Kr2 2.16(7) 5
Kr2 Kr2 2.16(7) 3
Kr2 Kr1 2.35(6) 2_545
Kr2 Kr2 2.41(8) 4
Kr2 OW1 2.78(8) .
Kr2 K3 2.96(4) 3_455
Kr2 Ca3 2.96(4) 3_455
Kr2 OW1 3.13(8) 3
Kr2 Kr5 3.20(5) 2_545
Kr2 K3 3.38(4) 9_666
Kr2 Ca3 3.38(4) 9_666
Kr2 O1 3.54(4) 9_565
Kr2 K3 3.56(4) 1_554
Kr2 Ca3 3.56(4) 1_554
Kr2 O2 3.85(3) 8_565
Kr2 O1 3.86(4) 1_565
Kr2 O4 3.90(3) 2
Kr2 O3 3.93(3) 3_455
Kr2 K3 3.97(4) 7_666
Kr2 Ca3 3.97(4) 7_666
Kr2 O3 4.08(4) 2
Kr2 O2 4.10(3) 2
Kr2 Si1 4.12(3) 6_455
Kr2 Al1 4.12(3) 6_455
Kr2 Si1 4.20(4) 7_566
Kr2 Al1 4.20(4) 7_566
Kr2 Si1 4.28(4) 2
Kr2 Al1 4.28(4) 2
Kr3 Kr4 0.67(5) 4
Kr3 Kr4 0.67(5) 2
Kr3 Kr4 0.67(5) .
Kr3 Kr1 1.33(6) 2_545
Kr3 Kr1 1.33(6) 1_554
Kr3 Kr1 1.33(6) 3_455
Kr3 Kr2 1.44(5) 4
Kr3 Kr2 1.44(5) 5
Kr3 Kr2 1.44(5) 3
Kr3 Kr2 1.44(5) 2
Kr3 Kr2 1.44(5) 6
Kr3 OW1 1.95(7) 3
Kr3 OW1 1.95(7) .
Kr3 OW1 1.95(7) 2
Kr3 Kr5 2.12(3) 2_545
Kr3 Kr5 2.12(3) 1_554
Kr3 Kr5 2.12(3) 3_455
Kr3 K3 3.638(15) 2_545
Kr3 Ca3 3.638(15) 2_545
Kr3 K3 3.638(15) 1_554
Kr3 Ca3 3.638(15) 1_554
Kr3 K3 3.638(15) 3_455
Kr3 Ca3 3.638(15) 3_455
Kr3 O4 3.70(5) 3
Kr3 O4 3.70(5) 2
Kr3 O3 3.86(4) 2_545
Kr3 O3 3.86(4) 1_554
Kr3 O3 3.86(4) 3_455
Kr3 Si1 4.27(4) 5_545
Kr3 Al1 4.27(4) 5_545
Kr3 Si1 4.27(4) 4_554
Kr3 Al1 4.27(4) 4_554
Kr3 Si1 4.27(4) 2_545
Kr3 Si1 4.27(4) 3_455
Kr3 Al1 4.27(4) 2_545
Kr3 Al1 4.27(4) 3_455
Kr4 Kr2 0.80(4) 6
Kr4 Kr4 1.04(10) 4
Kr4 Kr4 1.04(10) 2
Kr4 Kr1 1.06(4) 1_554
Kr4 Kr1 1.06(4) 3_455
Kr4 OW1 1.49(9) 2
Kr4 Kr2 1.58(6) 5
Kr4 Kr2 1.58(6) 2
Kr4 Kr1 1.77(6) 2_545
Kr4 Kr2 1.77(7) 4
Kr4 Kr2 1.77(7) 3
Kr4 Kr5 1.82(3) 1_554
Kr4 Kr5 1.82(3) 3_455
Kr4 OW1 2.37(8) 3
Kr4 OW1 2.37(8) .
Kr4 Kr5 2.62(6) 2_545
Kr4 K3 3.38(2) 1_554
Kr4 Ca3 3.38(2) 1_554
Kr4 K3 3.38(2) 3_455
Kr4 Ca3 3.38(2) 3_455
Kr4 O4 3.67(3) 2
Kr4 O3 3.88(2) 1_554
Kr4 O3 3.88(2) 3_455
Kr4 K3 3.96(3) 7_666
Kr4 Ca3 3.96(3) 7_666
Kr4 K3 3.96(3) 9_666
Kr4 Ca3 3.96(3) 9_666
Kr4 Si1 4.14(3) 6_455
Kr4 Al1 4.14(3) 6_455
Kr4 Si1 4.14(3) 1_554
Kr4 Al1 4.14(3) 1_554
Kr4 O4 4.14(4) 3
Kr4 O2 4.17(4) 2
Kr4 O2 4.17(4) 8_565
Kr4 K3 4.24(6) 2_545
Kr5 Kr2 1.42(4) 5_556
Kr5 Kr2 1.42(4) 6_556
Kr5 Kr4 1.82(3) 4_556
Kr5 Kr4 1.82(3) 1_556
Kr5 Kr2 2.04(4) 4_556
Kr5 Kr2 2.04(4) 1_556
Kr5 Kr3 2.12(3) 1_556
Kr5 K3 2.19(3) 7_667
Kr5 Ca3 2.19(3) 7_667
Kr5 OW1 2.27(6) 3_556
Kr5 OW1 2.27(6) 2_556
Kr5 Kr4 2.62(6) 2_556
Kr5 Kr1 2.71(5) 2_546
Kr5 Kr1 2.71(5) 3_456
Kr5 Kr2 3.20(5) 3_556
Kr5 Kr2 3.20(5) 2_556
Kr5 Ca2 3.30(3) 1_556
Kr5 O1 3.381(15) 7_656
Kr5 O1 3.381(15) 1_566
Kr5 Kr5 3.42(5) 2_546
Kr5 Kr5 3.42(5) 3_456
Kr5 Kr5 3.72(5) 7_667
Kr5 O2 3.835(18) 3_556
Kr5 O2 3.835(18) 2_556
Kr5 OW1 4.05(8) 1_556
Kr5 Si1 4.07(2) 4
Kr5 Al1 4.07(2) 4
Kr5 Al1 4.247(14) 11_666
Kr5 Si1 4.247(14) 11_666
Kr5 Al1 4.247(14) 12_666
Kr5 Si1 4.247(14) 12_666
Kr5 Al1 4.285(14) 6_556
Kr5 Si1 4.285(14) 6_556
Kr5 Si1 4.285(14) 5_556
OW1 Kr2 1.36(8) 3
OW1 Kr2 1.36(8) 2
OW1 Kr4 1.49(9) 2
OW1 Kr1 2.01(7) 2_545
OW1 Kr1 2.01(7) 3_455
OW1 Kr5 2.27(6) 2_545
OW1 Kr5 2.27(6) 3_455
OW1 Kr4 2.37(8) 4
OW1 Kr2 2.78(8) 4
